data_7133388
loop_
_publ_author_name
'Wu, Ping-Xin'
'Chen, Chun-Xia'
'Sun, Yan-Qiong'
'Zheng, Shou-Tian'

_publ_section_title
;
 A water-soluble mixed-valent {Mn<sub>11</sub>} cluster embedded
 heteropolyoxoniobate with magnetic properties.
;
_journal_issue 67
_journal_name_full 'Chemical communications (Cambridge, England)'
_journal_page_first 8888
_journal_page_last 8891
_journal_paper_doi 10.1039/d4cc02720e
_journal_volume 60
_journal_year 2024
_chemical_formula_moiety 'H237 K25 Mn11 Nb62 O330 Te15'
_chemical_formula_sum 'H237 K25 Mn11 Nb62 O330 Te15'
_chemical_formula_weight 14775.14
_space_group_crystal_system triclinic
_space_group_IT_number 2
_space_group_name_Hall '-P 1'
_space_group_name_H-M_alt 'P -1'
_atom_sites_solution_hydrogens difmap
_audit_creation_date 2024-07-21
_audit_creation_method
;
Olex2 1.2
(compiled 2018.05.29 svn.r3508 for OlexSys, GUI svn.r5506)
;
_audit_update_record
;
2024-07-21 deposited with the CCDC.	2024-07-23 downloaded from the CCDC.
;
_cell_angle_alpha 98.666(2)
_cell_angle_beta 100.990(2)
_cell_angle_gamma 112.911(2)
_cell_formula_units_Z 2
_cell_length_a 22.620(3)
_cell_length_b 24.412(3)
_cell_length_c 38.496(5)
_cell_measurement_reflns_used 9801
_cell_measurement_temperature 175
_cell_measurement_theta_max 25.011
_cell_measurement_theta_min 2.325
_cell_volume 18617(4)
_computing_cell_refinement 'SAINT v8.34A (Bruker, 2013)'
_computing_data_collection SMART(Bruker,2000)
_computing_data_reduction 'SAINT v8.34A (Bruker, 2013)'
_computing_molecular_graphics 'Olex2 (Dolomanov et al., 2009)'
_computing_publication_material 'Olex2 (Dolomanov et al., 2009)'
_computing_structure_refinement 'ShelXL (Sheldrick, 2015)'
_computing_structure_solution SHELXTL(Bruker,2000)
_diffrn_ambient_temperature 175
_diffrn_measured_fraction_theta_full 0.992
_diffrn_measured_fraction_theta_max 0.992
_diffrn_measurement_device_type 'CCD area detector'
_diffrn_measurement_method 'phi and omega scans'
_diffrn_radiation_monochromator graphite
_diffrn_radiation_type MoK\a
_diffrn_radiation_wavelength 0.71073
_diffrn_reflns_av_R_equivalents 0.0645
_diffrn_reflns_av_unetI/netI 0.0828
_diffrn_reflns_Laue_measured_fraction_full 0.992
_diffrn_reflns_Laue_measured_fraction_max 0.992
_diffrn_reflns_limit_h_max 26
_diffrn_reflns_limit_h_min -26
_diffrn_reflns_limit_k_max 29
_diffrn_reflns_limit_k_min -29
_diffrn_reflns_limit_l_max 45
_diffrn_reflns_limit_l_min -45
_diffrn_reflns_number 174520
_diffrn_reflns_point_group_measured_fraction_full 0.992
_diffrn_reflns_point_group_measured_fraction_max 0.992
_diffrn_reflns_theta_full 25.045
_diffrn_reflns_theta_max 25.045
_diffrn_reflns_theta_min 1.558
_exptl_absorpt_coefficient_mu 3.728
_exptl_absorpt_correction_T_max 0.7452
_exptl_absorpt_correction_T_min 0.4910
_exptl_absorpt_correction_type multi-scan
_exptl_absorpt_process_details
;
SADABS-2014/5 (Bruker,2014/5) was used for absorption correction.
wR2(int) was 0.0873 before and 0.0594 after correction.
The Ratio of minimum to maximum transmission is 0.6589.
The \l/2 correction factor is 0.00150.
;
_exptl_crystal_colour brown
_exptl_crystal_density_diffrn 2.636
_exptl_crystal_description block
_exptl_crystal_F_000 13898
_exptl_crystal_size_max 0.25
_exptl_crystal_size_mid 0.22
_exptl_crystal_size_min 0.2
_refine_diff_density_max 4.279
_refine_diff_density_min -2.015
_refine_diff_density_rms 0.380
_refine_ls_extinction_method none
_refine_ls_goodness_of_fit_ref 1.033
_refine_ls_hydrogen_treatment constr
_refine_ls_matrix_type fullcycle
_refine_ls_number_parameters 4194
_refine_ls_number_reflns 65362
_refine_ls_number_restraints 420
_refine_ls_restrained_S_all 1.032
_refine_ls_R_factor_all 0.1461
_refine_ls_R_factor_gt 0.0894
_refine_ls_shift/su_max 0.002
_refine_ls_shift/su_mean 0.000
_refine_ls_structure_factor_coef Fsqd
_refine_ls_weighting_details 'w=1/[\s^2^(Fo^2^)+(0.1121P)^2^+1272.4176P] where P=(Fo^2^+2Fc^2^)/3'
_refine_ls_weighting_scheme calc
_refine_ls_wR_factor_gt 0.2195
_refine_ls_wR_factor_ref 0.2696
_reflns_Friedel_coverage 0.000
_reflns_number_gt 41366
_reflns_number_total 65362
_reflns_threshold_expression 'I > 2\s(I)'
_cod_data_source_file d4cc02720e2.cif
_cod_data_source_block a_sq
_cod_depositor_comments
;
The following automatic conversions were performed:

data item '_exptl_absorpt_correction_type' value 'Multi-scan' was
changed to 'multi-scan' in accordance with the
/home/data/users/saulius/crontab/automatic-downloads/rss-feeds/RSC/lib/dictionaries/cif_core.dic
dictionary named 'cif_core.dic' version 2.4.2 last updated on
2011-04-26.

Automatic conversion script
Id: cif_fix_values 8170 2020-07-09 18:12:32Z antanas 

 Adding full bibliography for 7133388.cif.
;
_cod_database_code 7133388
_shelx_shelxl_version_number 2018/3
_shelx_space_group_comment
;
The symmetry employed for this shelxl refinement is uniquely defined
by the following loop, which should always be used as a source of
symmetry information in preference to the above space-group names.
They are only intended as comments.
;
_olex2_refinement_description
;
1. Fixed Uiso
 At 1.5 times of:
  All O(H) groups, All O(H,H) groups
2. Uiso/Uaniso restraints and constraints
O43W \\sim O58W: within 2A with sigma of 0.01 and sigma for terminal atoms of
0.02
Uanis(O6) \\sim Ueq, Uanis(O7) \\sim Ueq, Uanis(O8) \\sim Ueq, Uanis(O10) \\sim
Ueq, Uanis(O20) \\sim Ueq, Uanis(O34) \\sim Ueq, Uanis(O39) \\sim Ueq,
Uanis(O66) \\sim Ueq, Uanis(O79) \\sim Ueq, Uanis(O96) \\sim Ueq, Uanis(O113)
\\sim Ueq, Uanis(O166) \\sim Ueq, Uanis(O212) \\sim Ueq: with sigma of 0.01 and
sigma for terminal atoms of 0.02
Uanis(K39) \\sim Ueq, Uanis(O9W) \\sim Ueq, Uanis(K34) \\sim Ueq, Uanis(O14)
\\sim Ueq, Uanis(O27) \\sim Ueq, Uanis(O48) \\sim Ueq, Uanis(O106) \\sim Ueq,
Uanis(O28W) \\sim Ueq, Uanis(O37W) \\sim Ueq, Uanis(O38W) \\sim Ueq: with sigma
of 0.01 and sigma for terminal atoms of 0.02
Uanis(O23W) \\sim Ueq, Uanis(O27W) \\sim Ueq, Uanis(O29W) \\sim Ueq,
Uanis(O34W) \\sim Ueq, Uanis(O20W) \\sim Ueq, Uanis(O76W) \\sim Ueq,
Uanis(O81W) \\sim Ueq, Uanis(O87W) \\sim Ueq, Uanis(O88W) \\sim Ueq: with sigma
of 0.01 and sigma for terminal atoms of 0.02
Uanis(O60W) \\sim Ueq, Uanis(O61W) \\sim Ueq, Uanis(O64W) \\sim Ueq,
Uanis(O74W) \\sim Ueq, Uanis(O82W) \\sim Ueq, Uanis(O83W) \\sim Ueq,
Uanis(O85W) \\sim Ueq, Uanis(O90W) \\sim Ueq, Uanis(O36W) \\sim Ueq: with sigma
of 0.01 and sigma for terminal atoms of 0.02
Uanis(O84W) \\sim Ueq, Uanis(O45W) \\sim Ueq, Uanis(O53W) \\sim Ueq,
Uanis(O68W) \\sim Ueq, Uanis(O78W) \\sim Ueq, Uanis(O97W) \\sim Ueq,
Uanis(O40W) \\sim Ueq: with sigma of 0.01 and sigma for terminal atoms of 0.02
Uanis(O79W) \\sim Ueq, Uanis(O63W) \\sim Ueq, Uanis(O92W) \\sim Ueq,
Uanis(O91W) \\sim Ueq, Uanis(O96W) \\sim Ueq, Uanis(O50W) \\sim Ueq: with sigma
of 0.01 and sigma for terminal atoms of 0.02
Uanis(O52W) \\sim Ueq, Uanis(O61W) \\sim Ueq, Uanis(O63W) \\sim Ueq,
Uanis(O94W) \\sim Ueq, Uanis(O95W) \\sim Ueq: with sigma of 0.001 and sigma for
terminal atoms of 0.002
Uanis(O79W) \\sim Ueq, Uanis(K1) \\sim Ueq, Uanis(K11) \\sim Ueq: with sigma of
0.001 and sigma for terminal atoms of 0.002
Uanis(O36W) \\sim Ueq, Uanis(O32W) \\sim Ueq, Uanis(O50W) \\sim Ueq,
Uanis(O46W) \\sim Ueq, Uanis(O28W) \\sim Ueq, Uanis(O57W) \\sim Ueq: with sigma
of 0.01 and sigma for terminal atoms of 0.02
Uanis(O43W) \\sim Ueq, Uanis(O49W) \\sim Ueq, Uanis(O56W) \\sim Ueq: with sigma
of 0.001 and sigma for terminal atoms of 0.002
Uanis(O43W) \\sim Ueq, Uanis(O58W) \\sim Ueq: with sigma of 0.01 and sigma for
terminal atoms of 0.02
Uanis(O105) \\sim Ueq, Uanis(O21W) \\sim Ueq: with sigma of 0.01 and sigma for
terminal atoms of 0.02
Uanis(O33W) \\sim Ueq, Uanis(O35W) \\sim Ueq: with sigma of 0.01 and sigma for
terminal atoms of 0.02
3. Others
 Fixed Sof: K11(0.5) K14(0.75) K15(0.5) K16(0.5) K17(0.5) K18(0.5) K19(0.5)
 K20(0.5) K21(0.5) K22(0.5) K39(0.5) K23(0.5) K24(0.5) K25(0.5) K26(0.5)
 K27(0.5) K28(0.5) K29(0.5) K30(0.5) K31(0.5) K32(0.5) K33(0.5) K34(0.5)
 K35(0.5) K36(0.5) K37(0.5) K38(0.5) K1(0.25) H9WA(0.5) H9WB(0.5) O32W(0.75)
 H32A(0.75) H32B(0.75) O36W(0.75) O40W(0.75) O41W(0.5) O43W(0.5) H43A(0.5)
 H43B(0.5) O45W(0.75) O46W(0.5) H46A(0.5) H46B(0.5) O47W(0.75) O50W(0.75)
 H50A(0.75) H50B(0.75) O52W(0.75) H52A(0.75) H52B(0.75) O53W(0.75) H53A(0.75)
 H53B(0.75) O54W(0.75) O55W(0.5) O56W(0.75) H56A(0.75) H56B(0.75) O57W(0.5)
 O58W(0.5) O59W(0.75) H59A(0.75) H59B(0.75) O60W(0.5) O61W(0.5) O62W(0.5)
 O63W(0.5) O64W(0.5) O65W(0.75) O66W(0.75) H66A(0.75) H66B(0.75) O67W(0.5)
 O68W(0.5) O69W(0.5) O70W(0.5) O71W(0.5) O72W(0.5) O73W(0.5) O74W(0.5)
 O75W(0.5) O76W(0.5) O77W(0.5) O78W(0.5) O79W(0.5) H79A(0.5) H79B(0.5)
 O80W(0.5) H80A(0.5) H80B(0.5) O81W(0.5) O82W(0.5) O83W(0.5) O84W(0.5)
 H84A(0.5) H84B(0.5) O85W(0.5) H85A(0.5) H85B(0.5) O86W(0.5) H86A(0.5)
 H86B(0.5) O87W(0.5) H87A(0.5) H87B(0.5) O88W(0.5) O89W(0.5) O90W(0.5)
 H90A(0.5) H90B(0.5) O91W(0.5) O92W(0.5) O93W(0.5) H93A(0.5) H93B(0.5)
 O94W(0.5) O95W(0.25) H95A(0.25) H95B(0.25) O96W(0.5) O97W(0.5)
4.a Free rotating group:
 O9W(H9WA,H9WB), O14W(H14W), O21W(H21A,H21B), O23W(H23A,H23B), O27W(H27W),
 O31W(H31A,H31B), O32W(H32A,H32B), O33W(H33A,H33B), O34W(H34A,H34B), O35W(H35W),
  O38W(H38A,H38B), O39W(H39A,H39B), O46W(H46A,H46B), O50W(H50A,H50B), O53W(H53A,
 H53B), O56W(H56A,H56B), O59W(H59A,H59B), O66W(H66A,H66B), O79W(H79A,H79B),
 O80W(H80A,H80B), O84W(H84A,H84B), O86W(H86A,H86B), O87W(H87A,H87B), O90W(H90A,
 H90B), O93W(H93A,H93B), O95W(H95A,H95B)
4.b Rotating group:
 O26W(H26W), O28W(H28A,H28B), O43W(H43A,H43B), O52W(H52A,H52B), O85W(H85A,H85B)
;
_smtbx_masks_void_probe_radius 1.2
_smtbx_masks_void_truncation_radius 1.2
_olex2_submission_special_instructions 'No special instructions were received'
_platon_squeeze_void_probe_radius 1.20

loop_
_space_group_symop_operation_xyz
'x, y, z'
'-x, -y, -z'

loop_
_atom_site_label
_atom_site_type_symbol
_atom_site_fract_x
_atom_site_fract_y
_atom_site_fract_z
_atom_site_U_iso_or_equiv
_atom_site_adp_type
_atom_site_occupancy
_atom_site_site_symmetry_order
_atom_site_calc_flag
_atom_site_refinement_flags_posn
_atom_site_refinement_flags_adp
_atom_site_refinement_flags_occupancy
_atom_site_disorder_assembly
_atom_site_disorder_group
Te1 Te 0.078230 0.919790 0.272250 0.0197(3) Uani 1 1 d . . . . .
Te2 Te 0.063760 0.993130 0.415870 0.0205(3) Uani 1 1 d . . . . .
Te3 Te 0.249430 1.163970 0.360380 0.0198(3) Uani 1 1 d . . . . .
Te4 Te -0.050410 0.850340 0.173870 0.0239(3) Uani 1 1 d . . . . .
Te5 Te 0.213450 0.990740 0.372630 0.0203(3) Uani 1 1 d . . . . .
Te6 Te 0.288350 1.336240 0.349160 0.0247(3) Uani 1 1 d . . . . .
Te7 Te -0.196720 0.800620 0.076550 0.0286(3) Uani 1 1 d . . . . .
Te8 Te -0.141660 0.985110 0.081020 0.0260(3) Uani 1 1 d . . . . .
Te9 Te 0.151010 1.403120 0.231500 0.0305(3) Uani 1 1 d . . . . .
Te10 Te 0.292530 1.501290 0.330770 0.0311(3) Uani 1 1 d . . . . .
Nb2 Nb 0.086370 1.037060 0.207180 0.0174(3) Uani 1 1 d . . . . .
Nb3 Nb 0.006720 1.214780 0.380930 0.0172(3) Uani 1 1 d . . . . .
Te11 Te 0.146120 1.484990 0.383970 0.0314(3) Uani 1 1 d . . . . .
Nb4 Nb 0.020320 1.135620 0.232500 0.0170(3) Uani 1 1 d . . . . .
Nb5 Nb 0.188410 1.182470 0.260190 0.0187(4) Uani 1 1 d . . . . .
Te12 Te -0.335480 0.797600 0.132840 0.0329(3) Uani 1 1 d . . . . .
Nb6 Nb -0.176040 0.954030 0.285750 0.0188(4) Uani 1 1 d . . . . .
Nb7 Nb 0.173960 1.263030 0.415250 0.0193(4) Uani 1 1 d . . . . .
Nb8 Nb 0.117400 0.878800 0.418020 0.0215(4) Uani 1 1 d . . . . .
Te13 Te -0.425420 1.165500 0.338840 0.0368(4) Uani 1 1 d . . . . .
Nb9 Nb 0.189240 1.143030 0.173630 0.0224(4) Uani 1 1 d . . . . .
Nb10 Nb -0.127170 0.889750 0.351290 0.0229(4) Uani 1 1 d . . . . .
Nb11 Nb 0.122710 1.238290 0.197810 0.0215(4) Uani 1 1 d . . . . .
Nb12 Nb 0.219570 1.024920 0.470500 0.0211(4) Uani 1 1 d . . . . .
Nb13 Nb 0.062840 1.157460 0.448260 0.0214(4) Uani 1 1 d . . . . .
Nb14 Nb 0.103800 1.356580 0.433780 0.0216(4) Uani 1 1 d . . . . .
Nb15 Nb 0.159630 1.299730 0.499890 0.0267(4) Uani 1 1 d . . . . .
Nb16 Nb 0.237780 0.931200 0.285100 0.0227(4) Uani 1 1 d . . . . .
Nb17 Nb -0.005380 1.253910 0.465460 0.0234(4) Uani 1 1 d . . . . .
Nb18 Nb 0.406010 1.032820 0.410380 0.0246(4) Uani 1 1 d . . . . .
Nb19 Nb 0.126400 0.828600 0.320120 0.0225(4) Uani 1 1 d . . . . .
Nb20 Nb -0.280120 0.812770 0.233920 0.0244(4) Uani 1 1 d . . . . .
Nb21 Nb -0.119400 0.846120 0.264440 0.0197(4) Uani 1 1 d . . . . .
Nb22 Nb 0.344950 1.138780 0.431290 0.0222(4) Uani 1 1 d . . . . .
Nb23 Nb 0.023690 1.096980 0.146670 0.0205(4) Uani 1 1 d . . . . .
Nb24 Nb 0.349910 1.095410 0.343330 0.0224(4) Uani 1 1 d . . . . .
Nb25 Nb -0.231660 0.749690 0.297880 0.0275(4) Uani 1 1 d . . . . .
Te14 Te -0.229840 1.101330 0.112600 0.0457(4) Uani 1 1 d . . . . .
Nb26 Nb 0.285940 0.922620 0.448630 0.0251(4) Uani 1 1 d . . . . .
Te15 Te -0.060680 1.345450 0.200520 0.0444(4) Uani 1 1 d . . . . .
Nb27 Nb -0.155630 1.289610 0.298170 0.0265(4) Uani 1 1 d . . . . .
Nb28 Nb -0.319260 1.055550 0.216430 0.0264(4) Uani 1 1 d . . . . .
Nb29 Nb 0.295950 0.874860 0.353940 0.0252(4) Uani 1 1 d . . . . .
Nb30 Nb -0.024160 0.810960 0.091290 0.0271(4) Uani 1 1 d . . . . .
Nb31 Nb -0.165180 1.183430 0.218470 0.0247(4) Uani 1 1 d . . . . .
Nb32 Nb -0.269320 1.214900 0.351050 0.0315(4) Uani 1 1 d . . . . .
Nb33 Nb -0.085000 0.900360 0.031510 0.0263(4) Uani 1 1 d . . . . .
Nb34 Nb 0.406260 1.429430 0.315460 0.0319(4) Uani 1 1 d . . . . .
Nb35 Nb -0.288610 0.855330 0.318460 0.0278(4) Uani 1 1 d . . . . .
Nb36 Nb 0.400780 1.475400 0.403850 0.0307(4) Uani 1 1 d . . . . .
Nb37 Nb -0.138260 0.702400 0.122350 0.0318(4) Uani 1 1 d . . . . .
Nb38 Nb -0.374180 1.073320 0.301900 0.0317(4) Uani 1 1 d . . . . .
Nb39 Nb -0.065990 1.432860 0.343520 0.0348(5) Uani 1 1 d . . . . .
Nb40 Nb -0.252040 0.872480 0.007580 0.0332(5) Uani 1 1 d . . . . .
Nb41 Nb 0.315510 1.474370 0.237880 0.0357(5) Uani 1 1 d . . . . .
Nb42 Nb 0.229080 1.560190 0.257450 0.0377(5) Uani 1 1 d . . . . .
Nb43 Nb -0.424880 0.924000 0.159150 0.0335(5) Uani 1 1 d . . . . .
Nb44 Nb -0.201270 0.764650 -0.027680 0.0369(5) Uani 1 1 d . . . . .
Nb45 Nb -0.231580 1.365140 0.333920 0.0392(5) Uani 1 1 d . . . . .
Nb46 Nb -0.378560 0.749550 0.040430 0.0400(5) Uani 1 1 d . . . . .
Nb47 Nb 0.227170 1.613910 0.355910 0.0403(5) Uani 1 1 d . . . . .
Nb48 Nb -0.479000 1.012340 0.208740 0.0396(5) Uani 1 1 d . . . . .
Nb49 Nb -0.324580 0.668660 0.095350 0.0397(5) Uani 1 1 d . . . . .
Nb50 Nb 0.489620 1.581790 0.361570 0.0435(6) Uani 1 1 d . . . . .
Nb51 Nb -0.179410 1.392640 0.258370 0.0399(5) Uani 1 1 d . . . . .
Nb52 Nb 0.309610 1.574760 0.425940 0.0394(5) Uani 1 1 d . . . . .
Nb53 Nb -0.144000 0.676490 0.030970 0.0393(5) Uani 1 1 d . . . . .
Nb54 Nb 0.401080 1.625190 0.286200 0.0455(6) Uani 1 1 d . . . . .
Nb55 Nb -0.409830 1.063500 0.141240 0.0422(5) Uani 1 1 d . . . . .
Nb56 Nb 0.398830 1.677100 0.382140 0.0481(6) Uani 1 1 d . . . . .
Mn2 Mn -0.148970 1.072430 0.240710 0.0174(6) Uani 1 1 d . . . . .
Nb57 Nb -0.585800 0.880520 0.149420 0.0488(6) Uani 1 1 d . . . . .
Mn3 Mn 0.078150 1.118660 0.369350 0.0195(6) Uani 1 1 d . . . . .
Nb58 Nb -0.323680 0.645630 0.004890 0.0456(6) Uani 1 1 d . . . . .
Mn4 Mn -0.056980 1.204220 0.287630 0.0196(6) Uani 1 1 d . . . . .
Nb59 Nb -0.141040 1.509630 0.378680 0.0507(6) Uani 1 1 d . . . . .
Nb60 Nb -0.088960 1.539270 0.305100 0.0512(6) Uani 1 1 d . . . . .
Mn5 Mn -0.017400 0.982020 0.320710 0.0192(6) Uani 1 1 d . . . . .
Mn6 Mn 0.108560 1.239110 0.318720 0.0207(6) Uani 1 1 d . . . . .
Nb61 Nb -0.518610 0.929880 0.082770 0.0539(7) Uani 1 1 d . . . . .
Mn7 Mn 0.089600 1.076740 0.291440 0.0267(7) Uani 1 1 d . . . . .
Mn8 Mn 0.025250 1.339410 0.336470 0.0220(6) Uani 1 1 d . . . . .
Mn9 Mn -0.074760 0.976120 0.223550 0.0195(6) Uani 1 1 d . . . . .
Mn10 Mn -0.255060 0.941950 0.192280 0.0234(6) Uani 1 1 d . . . . .
Mn1 Mn 0.025650 1.292560 0.253210 0.0219(6) Uani 1 1 d . . . . .
Mn11 Mn -0.146940 1.045380 0.164800 0.0206(6) Uani 1 1 d . . . . .
Nb1 Nb -0.573090 1.015260 0.132590 0.0574(7) Uani 1 1 d . . . . .
Nb62 Nb -0.251950 1.471810 0.297400 0.0607(8) Uani 1 1 d . . . . .
O2 O 0.100710 1.168350 0.276580 0.020(3) Uani 1 1 d . . . . .
O3 O 0.048620 1.025880 0.375250 0.018(3) Uani 1 1 d . . . . .
O4 O 0.155730 1.091500 0.256680 0.015(3) Uani 1 1 d . . . . .
O5 O 0.154150 1.127240 0.343320 0.020(3) Uani 1 1 d . . . . .
O6 O 0.052390 0.980480 0.290220 0.019(3) Uani 1 1 d . U . . .
O7 O -0.037060 1.129710 0.259930 0.015(3) Uani 1 1 d . U . . .
O8 O 0.018790 1.050800 0.233410 0.016(3) Uani 1 1 d . U . . .
O9 O -0.067570 0.882370 0.318120 0.023(3) Uani 1 1 d . . . . .
O10 O -0.034690 1.099680 0.182120 0.018(3) Uani 1 1 d . U . . .
O11 O 0.094100 1.221030 0.368240 0.021(3) Uani 1 1 d . . . . .
O12 O -0.145390 1.007470 0.207390 0.019(3) Uani 1 1 d . . . . .
O13 O -0.048570 1.182090 0.333540 0.022(3) Uani 1 1 d . . . . .
O14 O 0.038530 1.304070 0.383280 0.020(3) Uani 1 1 d . U . . .
O15 O 0.034140 1.266520 0.299660 0.022(3) Uani 1 1 d . . . . .
O16 O 0.013490 1.074490 0.317930 0.023(3) Uani 1 1 d . . . . .
O17 O -0.041050 0.872450 0.129680 0.026(3) Uani 1 1 d . . . . .
O18 O 0.305360 1.370060 0.308680 0.027(3) Uani 1 1 d . . . . .
O19 O 0.172020 1.343000 0.412450 0.020(3) Uani 1 1 d . . . . .
O20 O -0.151170 1.033190 0.280480 0.018(3) Uani 1 1 d . U . . .
O21 O -0.089800 0.905570 0.182640 0.023(3) Uani 1 1 d . . . . .
O22 O -0.104440 0.936230 0.264730 0.022(3) Uani 1 1 d . . . . .
O23 O -0.196920 0.817870 0.221690 0.022(3) Uani 1 1 d . . . . .
O24 O -0.055850 0.843040 0.244710 0.020(3) Uani 1 1 d . . . . .
O25 O 0.127470 1.207620 0.493090 0.024(3) Uani 1 1 d . . . . .
O26 O -0.140410 0.984030 0.130680 0.028(3) Uani 1 1 d . . . . .
O27 O 0.043410 1.079820 0.453580 0.030(3) Uani 1 1 d . U . . .
O28 O -0.113860 0.967790 0.333160 0.022(3) Uani 1 1 d . . . . .
O29 O 0.052260 1.187470 0.153840 0.028(3) Uani 1 1 d . . . . .
O30 O 0.049020 1.218620 0.225230 0.026(3) Uani 1 1 d . . . . .
O31 O -0.008290 1.171390 0.464960 0.027(3) Uani 1 1 d . . . . .
O32 O 0.197180 1.316970 0.331230 0.025(3) Uani 1 1 d . . . . .
O33 O -0.031980 1.072580 0.102200 0.025(3) Uani 1 1 d . . . . .
O34 O 0.154700 0.856610 0.276550 0.019(3) Uani 1 1 d . U . . .
O35 O 0.020960 1.022680 0.160710 0.020(3) Uani 1 1 d . . . . .
O36 O 0.137730 1.174300 0.422810 0.025(3) Uani 1 1 d . . . . .
O37 O 0.183770 1.255270 0.247360 0.024(3) Uani 1 1 d . . . . .
O38 O -0.065060 1.232350 0.243420 0.026(3) Uani 1 1 d . . . . .
O39 O 0.220920 1.067880 0.512350 0.026(3) Uani 1 1 d . U . . .
O40 O 0.300720 1.407240 0.383130 0.030(3) Uani 1 1 d . . . . .
O41 O -0.243130 0.905950 0.237270 0.024(3) Uani 1 1 d . . . . .
O42 O 0.135850 0.948430 0.460230 0.026(3) Uani 1 1 d . . . . .
O43 O 0.259100 1.098900 0.330470 0.024(3) Uani 1 1 d . . . . .
O44 O 0.273190 0.982180 0.485420 0.029(3) Uani 1 1 d . . . . .
O45 O -0.260540 1.130300 0.210690 0.024(3) Uani 1 1 d . . . . .
O46 O -0.248420 0.940340 0.307060 0.030(3) Uani 1 1 d . . . . .
O47 O 0.251840 1.133950 0.402900 0.022(3) Uani 1 1 d . . . . .
O48 O 0.213580 0.961440 0.413900 0.020(3) Uani 1 1 d . U . . .
O49 O 0.365110 1.162300 0.385220 0.022(3) Uani 1 1 d . . . . .
O50 O 0.288490 1.086900 0.457350 0.026(3) Uani 1 1 d . . . . .
O51 O 0.120600 1.406480 0.352980 0.035(4) Uani 1 1 d . . . . .
O52 O 0.013300 1.368690 0.285860 0.037(4) Uani 1 1 d . . . . .
O53 O 0.239050 1.175780 0.227350 0.022(3) Uani 1 1 d . . . . .
O54 O -0.357330 1.013070 0.158780 0.030(3) Uani 1 1 d . . . . .
O55 O 0.073620 0.961960 0.211000 0.023(3) Uani 1 1 d . . . . .
O56 O 0.154080 1.044650 0.431560 0.026(3) Uani 1 1 d . . . . .
O57 O -0.067720 0.921710 0.395480 0.034(4) Uani 1 1 d . . . . .
O58 O 0.082580 1.258340 0.437820 0.027(3) Uani 1 1 d . . . . .
O59 O 0.305530 1.044870 0.386770 0.021(3) Uani 1 1 d . . . . .
O60 O 0.171330 0.971220 0.285200 0.029(3) Uani 1 1 d . . . . .
O61 O -0.208850 0.887840 0.360980 0.031(3) Uani 1 1 d . . . . .
O62 O -0.088340 0.940970 0.082910 0.028(3) Uani 1 1 d . . . . .
O63 O 0.418880 1.077750 0.369900 0.030(3) Uani 1 1 d . . . . .
O64 O 0.162530 1.372820 0.482210 0.031(3) Uani 1 1 d . . . . .
O65 O 0.005990 1.315050 0.209500 0.030(3) Uani 1 1 d . . . . .
O66 O -0.285490 0.740210 0.248840 0.029(3) Uani 1 1 d . U . . .
O67 O 0.391590 1.141010 0.316000 0.031(3) Uani 1 1 d . . . . .
O68 O 0.242980 1.266890 0.397080 0.025(3) Uani 1 1 d . . . . .
O69 O -0.143550 0.757140 0.076150 0.024(3) Uani 1 1 d . . . . .
O70 O -0.154460 0.766820 0.275430 0.022(3) Uani 1 1 d . . . . .
O71 O -0.155100 1.086980 0.127490 0.030(3) Uani 1 1 d . . . . .
O72 O -0.432950 1.082860 0.335950 0.034(4) Uani 1 1 d . . . . .
O73 O 0.249190 1.214500 0.303230 0.027(3) Uani 1 1 d . . . . .
O74 O 0.302670 1.015640 0.309360 0.022(3) Uani 1 1 d . . . . .
O75 O 0.159200 1.060070 0.183760 0.027(3) Uani 1 1 d . . . . .
O76 O 0.118410 1.352280 0.263790 0.031(3) Uani 1 1 d . . . . .
O77 O -0.234950 0.675870 0.111580 0.036(4) Uani 1 1 d . . . . .
O78 O -0.053230 1.217760 0.410160 0.032(3) Uani 1 1 d . . . . .
O79 O 0.100810 1.137950 0.205510 0.025(3) Uani 1 1 d . U . . .
O80 O -0.255370 0.981950 0.148300 0.036(4) Uani 1 1 d . . . . .
O81 O -0.179690 1.247550 0.248800 0.026(3) Uani 1 1 d . . . . .
O82 O -0.113790 0.841100 -0.014560 0.030(3) Uani 1 1 d . . . . .
O83 O 0.077350 0.884770 0.313500 0.024(3) Uani 1 1 d . . . . .
O84 O 0.379380 1.213410 0.462420 0.033(4) Uani 1 1 d . . . . .
O85 O -0.342600 0.776820 0.191280 0.037(4) Uani 1 1 d . . . . .
O86 O 0.228350 1.485530 0.400630 0.034(4) Uani 1 1 d . . . . .
O87 O -0.102370 1.378160 0.289370 0.036(4) Uani 1 1 d . . . . .
O88 O 0.221670 0.925830 0.344500 0.022(3) Uani 1 1 d . . . . .
O89 O -0.079040 1.281200 0.317530 0.032(3) Uani 1 1 d . . . . .
O90 O 0.216770 1.291980 0.466380 0.031(3) Uani 1 1 d . . . . .
O91 O 0.027070 1.335870 0.452620 0.025(3) Uani 1 1 d . . . . .
O92 O -0.281290 0.754250 0.134750 0.030(3) Uani 1 1 d . . . . .
O93 O 0.188380 1.224100 0.175760 0.026(3) Uani 1 1 d . . . . .
O94 O 0.281660 0.876110 0.402260 0.032(3) Uani 1 1 d . . . . .
O95 O 0.009320 1.140650 0.395470 0.027(3) Uani 1 1 d . . . . .
O96 O 0.133890 1.311770 0.190070 0.026(3) Uani 1 1 d . U . . .
O97 O 0.360240 0.990950 0.443940 0.030(3) Uani 1 1 d . . . . .
O98 O -0.158130 0.929860 0.016930 0.031(3) Uani 1 1 d . . . . .
O99 O 0.226840 1.599010 0.305190 0.041(4) Uani 1 1 d . . . . .
O100 O -0.264370 1.014980 0.223260 0.034(4) Uani 1 1 d . . . . .
O101 O 0.112740 0.839410 0.368210 0.026(3) Uani 1 1 d . . . . .
O102 O 0.202700 0.809540 0.332430 0.030(3) Uani 1 1 d . . . . .
O103 O 0.188710 0.863680 0.442290 0.031(3) Uani 1 1 d . . . . .
O104 O -0.147340 1.145730 0.266060 0.024(3) Uani 1 1 d . . . . .
O105 O -0.158520 0.803580 0.344770 0.028(3) Uani 1 1 d . U . . .
O106 O 0.046980 0.819250 0.424340 0.027(3) Uani 1 1 d . U . . .
O107 O -0.336680 0.825600 0.265170 0.032(3) Uani 1 1 d . . . . .
O108 O -0.164710 1.207870 0.177900 0.037(4) Uani 1 1 d . . . . .
O109 O 0.415140 1.112030 0.439900 0.026(3) Uani 1 1 d . . . . .
O110 O 0.218970 1.332070 0.544390 0.039(4) Uani 1 1 d . . . . .
O111 O 0.231920 1.403340 0.249560 0.036(4) Uani 1 1 d . . . . .
O112 O -0.454150 1.044240 0.257590 0.040(4) Uani 1 1 d . . . . .
O113 O 0.341260 0.829800 0.351580 0.031(3) Uani 1 1 d . U . . .
O114 O 0.117220 1.433640 0.431160 0.041(4) Uani 1 1 d . . . . .
O115 O 0.368880 1.451010 0.271640 0.037(4) Uani 1 1 d . . . . .
O116 O -0.252640 1.415860 0.252490 0.051(5) Uani 1 1 d . . . . .
O117 O 0.312180 1.535360 0.291770 0.034(4) Uani 1 1 d . . . . .
O118 O -0.016170 0.959310 0.025190 0.039(4) Uani 1 1 d . . . . .
O119 O -0.202540 0.853700 0.290800 0.027(3) Uani 1 1 d . . . . .
O120 O -0.344630 1.202370 0.375830 0.040(4) Uani 1 1 d . . . . .
O121 O 0.105130 1.104210 0.133210 0.023(3) Uani 1 1 d . . . . .
O122 O -0.153990 1.105250 0.199890 0.024(3) Uani 1 1 d . . . . .
O123 O -0.133890 0.784020 0.155630 0.028(3) Uani 1 1 d . . . . .
O124 O 0.164900 1.520130 0.343400 0.037(4) Uani 1 1 d . . . . .
O125 O -0.047510 0.739210 0.052810 0.041(4) Uani 1 1 d . . . . .
O126 O -0.039730 0.863550 0.060440 0.033(3) Uani 1 1 d . . . . .
O127 O 0.409010 1.412690 0.366780 0.035(4) Uani 1 1 d . . . . .
O128 O -0.189210 0.820660 0.032510 0.028(3) Uani 1 1 d . . . . .
O129 O -0.410220 0.974920 0.209170 0.032(3) Uani 1 1 d . . . . .
O130 O 0.073850 0.925940 0.389040 0.023(3) Uani 1 1 d . . . . .
O131 O -0.249370 0.819640 -0.034020 0.038(4) Uani 1 1 d . . . . .
O132 O -0.328690 0.808100 0.016900 0.043(4) Uani 1 1 d . . . . .
O133 O 0.073130 1.288960 0.508100 0.033(3) Uani 1 1 d . . . . .
O134 O -0.000190 1.409980 0.360480 0.038(4) Uani 1 1 d . . . . .
O135 O -0.144200 1.352890 0.345770 0.034(4) Uani 1 1 d . . . . .
O136 O -0.226710 0.914100 0.063480 0.036(4) Uani 1 1 d . . . . .
O137 O -0.363680 0.894170 0.172360 0.035(4) Uani 1 1 d . . . . .
O138 O 0.240290 1.497950 0.222220 0.040(4) Uani 1 1 d . . . . .
O139 O -0.469720 1.163480 0.374970 0.047(4) Uani 1 1 d . . . . .
O140 O -0.191960 1.352080 0.214200 0.047(4) Uani 1 1 d . . . . .
O141 O 0.489720 1.043860 0.426930 0.036(4) Uani 1 1 d . . . . .
O142 O 0.292730 0.892620 0.303520 0.033(3) Uani 1 1 d . . . . .
O143 O 0.317450 1.433780 0.195210 0.046(4) Uani 1 1 d . . . . .
O144 O -0.070960 1.252100 0.483000 0.035(4) Uani 1 1 d . . . . .
O145 O -0.400980 1.080370 0.196290 0.041(4) Uani 1 1 d . . . . .
O146 O -0.137970 0.652230 0.079350 0.038(4) Uani 1 1 d . . . . .
O147 O -0.449270 0.899640 0.105990 0.043(4) Uani 1 1 d . . . . .
O148 O -0.323480 1.079690 0.264280 0.039(4) Uani 1 1 d . . . . .
O149 O -0.281830 1.291930 0.345770 0.037(4) Uani 1 1 d . . . . .
O150 O 0.372050 0.957070 0.374120 0.033(4) Uani 1 1 d . . . . .
O151 O -0.293850 0.771920 0.319200 0.035(4) Uani 1 1 d . . . . .
O152 O -0.326910 0.820010 0.087160 0.037(4) Uani 1 1 d . . . . .
O153 O -0.288260 1.129720 0.340850 0.033(4) Uani 1 1 d . . . . .
O154 O 0.169230 1.574000 0.228900 0.055(5) Uani 1 1 d . . . . .
O155 O -0.227990 1.324540 0.282600 0.046(4) Uani 1 1 d . . . . .
O156 O -0.382910 1.000290 0.309600 0.039(4) Uani 1 1 d . . . . .
O157 O -0.259990 0.869120 0.158180 0.037(4) Uani 1 1 d . . . . .
O158 O 0.374960 1.501560 0.347570 0.034(3) Uani 1 1 d . . . . .
O159 O -0.223680 1.229730 0.313790 0.041(4) Uani 1 1 d . . . . .
O160 O -0.583420 0.865220 0.098450 0.056(5) Uani 1 1 d . . . . .
O161 O 0.488610 1.503900 0.332470 0.043(4) Uani 1 1 d . . . . .
O162 O -0.201350 1.423530 0.380480 0.046(4) Uani 1 1 d . . . . .
O163 O -0.295230 1.389500 0.313460 0.056(5) Uani 1 1 d . . . . .
O164 O -0.044240 0.762950 0.129080 0.034(4) Uani 1 1 d . . . . .
O165 O 0.066620 0.842860 0.104090 0.040(4) Uani 1 1 d . . . . .
O166 O -0.025440 1.503620 0.324290 0.041(4) Uani 1 1 d . U . . .
O167 O 0.253660 1.145690 0.152070 0.028(3) Uani 1 1 d . . . . .
O168 O 0.310690 1.574860 0.364090 0.039(4) Uani 1 1 d . . . . .
O169 O 0.322830 0.892270 0.481500 0.044(4) Uani 1 1 d . . . . .
O170 O -0.067920 1.479100 0.386290 0.048(5) Uani 1 1 d . . . . .
O171 O -0.131840 0.617180 0.003750 0.057(5) Uani 1 1 d . . . . .
O172 O -0.352940 0.860000 0.337070 0.045(4) Uani 1 1 d . . . . .
O173 O 0.431500 1.374950 0.295560 0.039(4) Uani 1 1 d . . . . .
O174 O 0.460300 1.598260 0.315190 0.050(4) Uani 1 1 d . . . . .
O175 O 0.058440 0.754780 0.298730 0.035(4) Uani 1 1 d . . . . .
O176 O -0.628040 1.052020 0.122450 0.072(6) Uani 1 1 d . . . . .
O177 O -0.241070 0.637090 0.020880 0.051(5) Uani 1 1 d . . . . .
O178 O -0.251980 0.670900 0.302060 0.045(4) Uani 1 1 d . . . . .
O179 O -0.281100 0.732510 0.055940 0.042(4) Uani 1 1 d . . . . .
O180 O 0.425880 1.455500 0.443980 0.039(4) Uani 1 1 d . . . . .
O181 O -0.390260 0.701860 0.078100 0.044(4) Uani 1 1 d . . . . .
O182 O 0.236400 1.597920 0.405620 0.046(4) Uani 1 1 d . . . . .
O183 O 0.483120 1.540680 0.404680 0.042(4) Uani 1 1 d . . . . .
O184 O -0.161280 1.446390 0.320720 0.044(4) Uani 1 1 d . . . . .
O185 O 0.396280 1.671110 0.331430 0.051(5) Uani 1 1 d . . . . .
O186 O -0.125320 0.665790 0.156530 0.040(4) Uani 1 1 d . . . . .
O187 O -0.152270 0.725870 -0.005480 0.039(4) Uani 1 1 d . . . . .
O188 O -0.485220 1.081740 0.134060 0.048(4) Uani 1 1 d . . . . .
O189 O -0.505440 0.862940 0.162170 0.045(4) Uani 1 1 d . . . . .
O190 O -0.113180 1.474830 0.260800 0.054(5) Uani 1 1 d . . . . .
O191 O -0.203640 1.242140 0.391340 0.043(4) Uani 1 1 d . . . . .
O192 O 0.311090 1.621890 0.257790 0.045(4) Uani 1 1 d . . . . .
O193 O -0.032920 1.609950 0.294380 0.064(5) Uani 1 1 d . . . . .
O194 O -0.282350 0.701830 -0.021940 0.047(4) Uani 1 1 d . . . . .
O195 O 0.376520 1.652670 0.428530 0.050(5) Uani 1 1 d . . . . .
O196 O 0.245640 0.925980 0.239200 0.040(4) Uani 1 1 d . . . . .
O197 O 0.314530 1.686670 0.372440 0.051(5) Uani 1 1 d . . . . .
O198 O -0.495600 0.971490 0.148080 0.042(4) Uani 1 1 d . . . . .
O199 O 0.167350 1.476730 0.268740 0.040(4) Uani 1 1 d . . . . .
O200 O -0.393610 0.679810 0.003410 0.049(5) Uani 1 1 d . . . . .
O201 O -0.373890 1.165820 0.305290 0.042(4) Uani 1 1 d . . . . .
O202 O -0.548290 0.930270 0.201890 0.051(5) Uani 1 1 d . . . . .
O203 O -0.086580 1.569010 0.356100 0.058(5) Uani 1 1 d . . . . .
O204 O -0.291160 0.916950 -0.012140 0.044(4) Uani 1 1 d . . . . .
O205 O -0.419850 1.245380 0.336570 0.050(4) Uani 1 1 d . . . . .
O206 O -0.442160 1.008320 0.092830 0.050(5) Uani 1 1 d . . . . .
O207 O -0.575520 0.974080 0.084970 0.066(6) Uani 1 1 d . . . . .
O208 O 0.459600 1.638190 0.385420 0.052(5) Uani 1 1 d . . . . .
O209 O -0.630770 0.932290 0.139370 0.063(6) Uani 1 1 d . . . . .
O210 O 0.361470 1.526030 0.421950 0.039(4) Uani 1 1 d . . . . .
O211 O -0.079310 1.321840 0.150830 0.068(6) Uani 1 1 d . . . . .
O212 O -0.207300 0.738050 -0.074510 0.051(4) Uani 1 1 d . U . . .
O213 O -0.347730 0.615350 0.050350 0.044(4) Uani 1 1 d . . . . .
O214 O -0.539420 1.044540 0.188850 0.060(5) Uani 1 1 d . . . . .
O215 O 0.386200 1.557020 0.243220 0.043(4) Uani 1 1 d . . . . .
O216 O -0.503910 1.132780 0.300240 0.064(6) Uani 1 1 d . . . . .
O217 O -0.346190 1.129030 0.135400 0.051(5) Uani 1 1 d . . . . .
O218 O -0.455440 0.754460 0.029430 0.051(5) Uani 1 1 d . . . . .
O219 O 0.459410 1.687130 0.274010 0.068(6) Uani 1 1 d . . . . .
O220 O -0.176000 1.539460 0.290460 0.058(5) Uani 1 1 d . . . . .
O221 O -0.186820 1.165460 0.094020 0.082(8) Uani 1 1 d . . . . .
O222 O -0.221670 1.510860 0.348740 0.076(7) Uani 1 1 d . . . . .
O223 O 0.303730 1.576790 0.470890 0.061(5) Uani 1 1 d . . . . .
O224 O 0.169800 1.647570 0.355020 0.061(5) Uani 1 1 d . . . . .
O225 O -0.128070 1.554460 0.423020 0.075(7) Uani 1 1 d . . . . .
O226 O -0.531800 0.897600 0.036510 0.070(6) Uani 1 1 d . . . . .
O227 O -0.366250 0.621950 0.122240 0.071(6) Uani 1 1 d . . . . .
O228 O 0.581500 1.628600 0.375110 0.064(5) Uani 1 1 d . . . . .
O229 O 0.459170 1.756040 0.401900 0.077(7) Uani 1 1 d . . . . .
O230 O -0.005940 1.428520 0.208610 0.062(5) Uani 1 1 d . . . . .
O1 O -0.369720 0.576870 -0.030750 0.062(5) Uani 1 1 d . . . . .
O231 O -0.324620 1.483590 0.280170 0.078(7) Uani 1 1 d . . . . .
O232 O -0.651270 0.813540 0.153660 0.072(6) Uani 1 1 d . . . . .
O233 O -0.271770 1.043840 0.071100 0.091(8) Uani 1 1 d . . . . .
K2 K -0.077770 1.322160 0.399540 0.0360(11) Uani 1 1 d . . . . .
K3 K -0.183560 1.111310 0.327530 0.0363(11) Uani 1 1 d . . . . .
K4 K 0.103250 1.446140 0.298640 0.0367(11) Uani 1 1 d . . . . .
K5 K 0.058810 1.081800 0.057920 0.0422(12) Uani 1 1 d . . . . .
K6 K -0.055220 1.204910 0.155620 0.0428(13) Uani 1 1 d . . . . .
K7 K -0.364130 0.923280 0.257620 0.0509(14) Uani 1 1 d . . . . .
K8 K -0.329710 1.202210 0.245560 0.0531(15) Uani 1 1 d . . . . .
K9 K -0.272500 0.913040 0.105080 0.0632(18) Uani 1 1 d . . . . .
K10 K 0.405030 1.079880 0.506890 0.0590(16) Uani 1 1 d . . . . .
K11 K 0.176590 0.756010 0.394690 0.0138(15) Uani 0.5 1 d . U . . .
K12 K 0.429380 0.991690 0.315420 0.0666(18) Uani 1 1 d . . . . .
K13 K 0.188490 0.838450 0.510370 0.0684(19) Uani 1 1 d . . . . .
K14 K 0.314460 0.724560 0.306060 0.0444(18) Uani 0.75 1 d . . . . .
K15 K 0.505620 1.541210 0.265450 0.0273(19) Uani 0.5 1 d . . . . .
K16 K 0.307510 1.317050 0.230030 0.032(2) Uani 0.5 1 d . . . . .
K17 K -0.266780 0.548190 0.061080 0.031(2) Uani 0.5 1 d . . . . .
K18 K 0.101900 1.617530 0.281580 0.035(2) Uani 0.5 1 d . . . . .
K19 K 0.198000 0.949790 0.582330 0.031(2) Uani 0.5 1 d . . . . .
K20 K -0.230550 0.691420 0.192300 0.046(3) Uani 0.5 1 d . . . . .
K21 K 0.287680 1.437060 0.461400 0.057(4) Uani 0.5 1 d . . . . .
K22 K 0.554970 1.187450 0.454190 0.038(2) Uani 0.5 1 d . . . . .
K39 K 0.015070 1.253900 0.070020 0.039(2) Uani 0.5 1 d . U . . .
K23 K -0.081570 1.002780 0.443890 0.045(3) Uani 0.5 1 d . . . . .
K24 K 0.480220 1.258880 0.371980 0.050(3) Uani 0.5 1 d . . . . .
K25 K -0.382680 0.730430 -0.061200 0.049(3) Uani 0.5 1 d . . . . .
K26 K -0.110000 1.128320 0.004320 0.046(3) Uani 0.5 1 d . . . . .
K27 K 0.487200 1.634630 0.460210 0.051(3) Uani 0.5 1 d . . . . .
K28 K 0.192400 1.162060 0.533980 0.059(4) Uani 0.5 1 d . . . . .
K29 K -0.422870 0.867030 0.000350 0.061(3) Uani 0.5 1 d . . . . .
K30 K -0.078280 0.698360 0.287950 0.062(3) Uani 0.5 1 d . . . . .
K31 K 0.368920 1.177970 0.253560 0.064(4) Uani 0.5 1 d . . . . .
K32 K 0.475400 0.860570 0.375830 0.074(5) Uani 0.5 1 d . . . . .
K33 K -0.479200 0.761400 0.168100 0.069(4) Uani 0.5 1 d . . . . .
K34 K 0.146900 0.942400 0.160600 0.081(4) Uani 0.5 1 d . U . . .
K35 K 0.192700 1.099000 0.074700 0.081(4) Uani 0.5 1 d . . . . .
K36 K 0.080100 1.204500 0.088300 0.078(4) Uani 0.5 1 d . . . . .
K37 K 0.386600 1.082500 0.232000 0.078(4) Uani 0.5 1 d . . . . .
K38 K 0.083000 0.980500 0.100300 0.081(4) Uani 0.5 1 d . . . . .
K1 K 0.108900 1.428700 0.112700 0.026(4) Uani 0.25 1 d . U . . .
O1W O -0.075700 1.157800 0.071100 0.056(5) Uani 1 1 d . . . . .
O2W O 0.286900 0.960600 0.554000 0.048(4) Uani 1 1 d . . . . .
O3W O 0.272000 0.985700 0.640900 0.050(5) Uani 1 1 d . . . . .
O5W O -0.100000 1.033000 -0.009900 0.043(4) Uani 1 1 d . . . . .
O6W O 0.255600 1.199700 0.482800 0.047(4) Uani 1 1 d . . . . .
O7W O 0.172200 0.995200 0.071200 0.012(2) Uani 1 1 d . . . . .
O9W O 0.000000 1.500000 0.500000 0.043(6) Uani 1 2 d S TU P . .
H9WA H -0.014110 1.500360 0.518940 0.064 Uiso 0.5 1 d G . . . .
H9WB H 0.016560 1.537350 0.499040 0.064 Uiso 0.5 1 d G . . . .
O4W O 0.049100 1.498000 0.278800 0.049(4) Uani 1 1 d . . . . .
O8W O 0.261600 1.056400 0.239300 0.058(5) Uani 1 1 d . . . . .
O10W O 0.007400 1.201500 0.010100 0.053(5) Uani 1 1 d . . . . .
O11W O 0.116300 0.949500 0.612100 0.056(5) Uani 1 1 d . . . . .
O12W O -0.351500 0.930700 0.071100 0.058(5) Uani 1 1 d . . . . .
O17W O 0.180600 0.850800 0.585100 0.055(5) Uani 1 1 d . . . . .
O13W O 0.146700 0.890800 0.060600 0.054(5) Uani 1 1 d . . . . .
O14W O 0.737900 1.288300 0.490500 0.050(4) Uani 1 1 d . . . . .
H14W H 0.713860 1.307790 0.489690 0.075 Uiso 1 1 d G . . . .
O15W O 0.203400 1.040700 0.575900 0.077(7) Uani 1 1 d . . . . .
O16W O 0.029100 1.313700 0.128900 0.061(5) Uani 1 1 d . . . . .
O18W O 0.031500 1.700700 0.363600 0.064(5) Uani 1 1 d . . . . .
O19W O 0.117200 0.916200 0.523800 0.073(7) Uani 1 1 d . . . . .
O20W O -0.164600 0.732100 0.399900 0.071(6) Uani 1 1 d . U . . .
O21W O -0.040400 0.839600 0.458200 0.083(7) Uani 1 1 d . U . . .
H21A H -0.048670 0.870450 0.463570 0.125 Uiso 1 1 d G . . . .
H21B H -0.009520 0.851680 0.447670 0.125 Uiso 1 1 d G . . . .
O22W O -0.156100 0.650800 0.342900 0.066(6) Uani 1 1 d . . . . .
O23W O 0.571700 1.753300 0.399500 0.078(6) Uani 1 1 d . U . . .
H23A H 0.556740 1.763330 0.380700 0.116 Uiso 1 1 d G . . . .
H23B H 0.542630 1.748350 0.411320 0.116 Uiso 1 1 d G . . . .
O24W O 0.192800 1.721500 0.275100 0.081(7) Uani 1 1 d . . . . .
O25W O 0.111100 1.333400 0.065400 0.076(7) Uani 1 1 d . . . . .
O26W O -0.172000 1.293600 0.464900 0.081(7) Uani 1 1 d . . . . .
H26W H -0.158870 1.322550 0.483940 0.121 Uiso 1 1 d GR . . . .
O27W O 0.277100 1.442500 0.599000 0.080(7) Uani 1 1 d . U . . .
H27W H 0.254610 1.406500 0.600920 0.120 Uiso 1 1 d G . . . .
O28W O 0.328900 1.789400 0.423200 0.078(7) Uani 1 1 d . U . . .
H28A H 0.350390 1.811840 0.410830 0.117 Uiso 1 1 d GR . . . .
H28B H 0.334900 1.757050 0.418830 0.117 Uiso 1 1 d GR . . . .
O29W O -0.473500 0.783600 0.342700 0.089(8) Uani 1 1 d . U . . .
O30W O -0.057400 0.729700 0.378200 0.073(6) Uani 1 1 d . . . . .
O31W O -0.072900 1.501600 0.200200 0.089(8) Uani 1 1 d . . . . .
H31A H -0.085400 1.493290 0.219000 0.133 Uiso 1 1 d G . . . .
H31B H -0.049320 1.482300 0.197190 0.133 Uiso 1 1 d G . . . .
O32W O 0.096700 1.622100 0.460800 0.052(6) Uani 0.75 1 d . U . . .
H32A H 0.072740 1.587440 0.463930 0.078 Uiso 0.75 1 d G . . . .
H32B H 0.125090 1.615820 0.451200 0.078 Uiso 0.75 1 d G . . . .
O33W O 0.371000 1.312300 0.442100 0.089(8) Uani 1 1 d . U . . .
H33A H 0.364330 1.334480 0.458750 0.134 Uiso 1 1 d G . . . .
H33B H 0.372850 1.282950 0.450940 0.134 Uiso 1 1 d G . . . .
O34W O 0.072100 1.320700 0.576900 0.087(7) Uani 1 1 d . U . . .
H34A H 0.083350 1.336470 0.559590 0.131 Uiso 1 1 d G . . . .
H34B H 0.054340 1.282190 0.567640 0.131 Uiso 1 1 d G . . . .
O35W O 0.608100 1.523400 0.357800 0.084(7) Uani 1 1 d . U . . .
H35W H 0.567750 1.516820 0.349250 0.125 Uiso 1 1 d G . . . .
O36W O 0.200000 1.334600 0.600100 0.044(6) Uani 0.75 1 d . U . . .
O37W O -0.038100 0.789100 0.345800 0.084(7) Uani 1 1 d . U . . .
O38W O 0.601300 1.063100 0.405100 0.096(8) Uani 1 1 d . U . . .
H38A H 0.566200 1.057050 0.411970 0.144 Uiso 1 1 d G . . . .
H38B H 0.592490 1.069310 0.383980 0.144 Uiso 1 1 d G . . . .
O39W O 0.069100 1.595000 0.387800 0.090(8) Uani 1 1 d . . . . .
H39A H 0.060950 1.585970 0.364660 0.135 Uiso 1 1 d G . . . .
H39B H 0.054200 1.560510 0.393140 0.135 Uiso 1 1 d G . . . .
O40W O 0.475700 1.363800 0.403100 0.058(7) Uani 0.75 1 d . U . . .
O41W O 0.271300 1.008800 0.058200 0.025(6) Uani 0.5 1 d . . . . .
O42W O -0.307500 1.242900 0.182200 0.097(8) Uani 1 1 d . . . . .
O43W O -0.338200 0.931500 0.394600 0.031(7) Uani 0.5 1 d . U . . .
H43A H -0.359560 0.933940 0.410250 0.047 Uiso 0.5 1 d GR . . . .
H43B H -0.331520 0.899840 0.395900 0.047 Uiso 0.5 1 d GR . . . .
O44W O 0.078000 1.485500 0.170500 0.094(8) Uani 1 1 d . . . . .
O45W O 0.237500 1.022100 0.134800 0.070(8) Uani 0.75 1 d . U . . .
O46W O 0.039200 1.499000 0.447400 0.037(7) Uani 0.5 1 d . U . . .
H46A H 0.079970 1.512070 0.447440 0.056 Uiso 0.5 1 d G . . . .
H46B H 0.014730 1.485510 0.425490 0.056 Uiso 0.5 1 d G . . . .
O47W O 0.447600 0.902200 0.496500 0.071(8) Uani 0.75 1 d . . . . .
O48W O -0.086000 1.269300 0.553500 0.102(9) Uani 1 1 d . . . . .
O49W O 0.202200 1.353500 0.134200 0.098(8) Uani 1 1 d . U . . .
O50W O -0.027500 1.580100 0.486800 0.072(8) Uani 0.75 1 d . U . . .
H50A H -0.025200 1.609720 0.502620 0.108 Uiso 0.75 1 d G . . . .
H50B H -0.041210 1.583720 0.465500 0.108 Uiso 0.75 1 d G . . . .
O51W O -0.026400 0.670900 0.253500 0.100(9) Uani 1 1 d . . . . .
O52W O -0.357700 0.870500 0.441800 0.083(9) Uani 0.75 1 d . U . . .
H52A H -0.354200 0.839020 0.446910 0.125 Uiso 0.75 1 d GR . . . .
H52B H -0.318000 0.895510 0.443480 0.125 Uiso 0.75 1 d GR . . . .
O53W O -0.688300 0.919300 0.029500 0.078(9) Uani 0.75 1 d . U . . .
H53A H -0.718610 0.906540 0.009450 0.117 Uiso 0.75 1 d G . . . .
H53B H -0.659570 0.907250 0.024630 0.117 Uiso 0.75 1 d G . . . .
O54W O -0.509400 0.769400 0.089300 0.068(8) Uani 0.75 1 d . . . . .
O55W O -0.033800 0.742900 0.219300 0.049(9) Uani 0.5 1 d . . . . .
O56W O -0.739200 0.865900 0.079600 0.080(9) Uani 0.75 1 d . U . . .
H56A H -0.723050 0.882840 0.063710 0.120 Uiso 0.75 1 d G . . . .
H56B H -0.708200 0.884100 0.099420 0.120 Uiso 0.75 1 d G . . . .
O57W O 0.668200 1.284100 0.435800 0.047(9) Uani 0.5 1 d . U . . .
O58W O -0.066600 0.937300 0.475200 0.036(7) Uani 0.5 1 d . U . . .
O59W O 0.569600 1.419700 0.442200 0.074(8) Uani 0.75 1 d . . . . .
H59A H 0.576320 1.426780 0.465250 0.111 Uiso 0.75 1 d G . . . .
H59B H 0.606110 1.438360 0.437150 0.111 Uiso 0.75 1 d G . . . .
O60W O 0.643200 1.260800 0.519500 0.048(9) Uani 0.5 1 d . U . . .
O61W O 0.199500 1.388300 0.372800 0.031(7) Uani 0.5 1 d . U . . .
O62W O -0.191900 0.831600 0.170500 0.040(8) Uani 0.5 1 d . . . . .
O63W O -0.072000 0.943300 0.137000 0.031(7) Uani 0.5 1 d . U . . .
O64W O 0.378300 0.971700 0.245500 0.053(9) Uani 0.5 1 d . U . . .
O65W O -0.220100 1.053500 0.011700 0.097(11) Uani 0.75 1 d . . . . .
O66W O 0.010500 1.649400 0.405000 0.086(10) Uani 0.75 1 d . . . . .
H66A H 0.017850 1.617630 0.402860 0.128 Uiso 0.75 1 d G . . . .
H66B H -0.029030 1.636950 0.407130 0.128 Uiso 0.75 1 d G . . . .
O67W O 0.207900 1.344100 0.281300 0.039(8) Uani 0.5 1 d . . . . .
O68W O -0.108500 1.409200 0.448200 0.055(10) Uani 0.5 1 d . U . . .
O69W O 0.013700 0.872300 0.339800 0.039(8) Uani 0.5 1 d . . . . .
O70W O 0.499100 0.924000 0.321500 0.054(10) Uani 0.5 1 d . . . . .
O71W O 0.391300 1.266600 0.316700 0.049(9) Uani 0.5 1 d . . . . .
O72W O 0.792300 1.312100 0.550900 0.059(11) Uani 0.5 1 d . . . . .
O73W O 0.200600 1.135600 0.436000 0.044(8) Uani 0.5 1 d . . . . .
O74W O -0.372700 0.644400 0.193000 0.053(9) Uani 0.5 1 d . U . . .
O75W O 0.691400 1.175200 0.472000 0.050(9) Uani 0.5 1 d . . . . .
O76W O 0.349900 1.382500 0.494800 0.054(9) Uani 0.5 1 d . U . . .
O77W O 0.337300 0.821100 0.263900 0.064(12) Uani 0.5 1 d . . . . .
O78W O -0.469600 1.168700 0.232600 0.052(9) Uani 0.5 1 d . U . . .
O79W O 0.148300 0.789500 0.129500 0.065(11) Uani 0.5 1 d . U . . .
H79A H 0.123180 0.805910 0.121680 0.098 Uiso 0.5 1 d G . . . .
H79B H 0.184790 0.819640 0.141960 0.098 Uiso 0.5 1 d G . . . .
O80W O 0.591000 1.522000 0.428800 0.061(11) Uani 0.5 1 d . . . . .
H80A H 0.606040 1.555770 0.444770 0.092 Uiso 0.5 1 d G . . . .
H80B H 0.584340 1.528300 0.407580 0.092 Uiso 0.5 1 d G . . . .
O81W O 0.232600 1.521000 0.156300 0.056(10) Uani 0.5 1 d . U . . .
O82W O -0.509100 0.869100 0.248400 0.064(11) Uani 0.5 1 d . U . . .
O83W O 0.484200 1.559200 0.502400 0.065(11) Uani 0.5 1 d . U . . .
O84W O -0.386500 1.046200 0.036600 0.076(12) Uani 0.5 1 d . U . . .
H84A H -0.350470 1.045460 0.047430 0.114 Uiso 0.5 1 d G . . . .
H84B H -0.411940 1.035270 0.050370 0.114 Uiso 0.5 1 d G . . . .
O85W O -0.283100 0.713400 -0.142300 0.070(11) Uani 0.5 1 d . U . . .
H85A H -0.303210 0.734800 -0.136270 0.105 Uiso 0.5 1 d GR . . . .
H85B H -0.242060 0.736540 -0.131940 0.105 Uiso 0.5 1 d GR . . . .
O86W O -0.513200 0.627100 0.071800 0.080(15) Uani 0.5 1 d . . . . .
H86A H -0.529760 0.619200 0.089500 0.120 Uiso 0.5 1 d G . . . .
H86B H -0.542980 0.606830 0.051730 0.120 Uiso 0.5 1 d G . . . .
O87W O 0.789600 1.401300 0.501000 0.091(15) Uani 0.5 1 d . U . . .
H87A H 0.818140 1.436120 0.500480 0.136 Uiso 0.5 1 d G . . . .
H87B H 0.793660 1.403050 0.523600 0.136 Uiso 0.5 1 d G . . . .
O88W O 0.528800 1.427100 0.254900 0.073(12) Uani 0.5 1 d . U . . .
O89W O 0.378300 1.151100 0.177800 0.069(12) Uani 0.5 1 d . . . . .
O90W O 0.670200 1.688100 0.440500 0.071(11) Uani 0.5 1 d . U . . .
H90A H 0.642050 1.669220 0.419750 0.107 Uiso 0.5 1 d G . . . .
H90B H 0.700910 1.676310 0.440320 0.107 Uiso 0.5 1 d G . . . .
O91W O -0.475000 0.769300 0.237700 0.071(12) Uani 0.5 1 d . U . . .
O92W O 0.279800 1.207300 0.601400 0.071(12) Uani 0.5 1 d . U . . .
O93W O 0.300200 1.330500 0.633900 0.082(15) Uani 0.5 1 d . . . . .
H93A H 0.265230 1.331930 0.622100 0.122 Uiso 0.5 1 d G . . . .
H93B H 0.329860 1.348280 0.623600 0.122 Uiso 0.5 1 d G . . . .
O94W O 0.251600 0.905400 0.165400 0.081(13) Uani 0.5 1 d . U . . .
O95W O 0.147200 1.768100 0.226300 0.026(12) Uani 0.25 1 d . U . . .
H95A H 0.162170 1.752800 0.242320 0.039 Uiso 0.25 1 d G . . . .
H95B H 0.146180 1.799580 0.238560 0.039 Uiso 0.25 1 d G . . . .
O96W O 0.501200 0.938000 0.443900 0.081(13) Uani 0.5 1 d . U . . .
O97W O 0.511400 1.185200 0.529600 0.082(13) Uani 0.5 1 d . U . . .

loop_
_atom_site_aniso_label
_atom_site_aniso_U_11
_atom_site_aniso_U_22
_atom_site_aniso_U_33
_atom_site_aniso_U_23
_atom_site_aniso_U_13
_atom_site_aniso_U_12
Te1 0.0232(6) 0.0179(6) 0.0219(6) 0.0066(5) 0.0090(5) 0.0109(5)
Te2 0.0283(7) 0.0184(6) 0.0213(7) 0.0089(5) 0.0102(5) 0.0138(5)
Te3 0.0218(6) 0.0203(6) 0.0216(6) 0.0070(5) 0.0065(5) 0.0123(5)
Te4 0.0310(7) 0.0200(6) 0.0233(7) 0.0047(5) 0.0102(6) 0.0126(6)
Te5 0.0253(7) 0.0180(6) 0.0218(7) 0.0063(5) 0.0089(5) 0.0121(5)
Te6 0.0257(7) 0.0205(7) 0.0244(7) 0.0043(5) 0.0082(6) 0.0063(6)
Te7 0.0309(8) 0.0259(7) 0.0269(7) 0.0036(6) 0.0090(6) 0.0105(6)
Te8 0.0279(7) 0.0287(7) 0.0239(7) 0.0067(6) 0.0086(6) 0.0139(6)
Te9 0.0410(8) 0.0211(7) 0.0304(8) 0.0070(6) 0.0105(6) 0.0139(6)
Te10 0.0396(8) 0.0195(7) 0.0300(8) 0.0041(6) 0.0095(6) 0.0093(6)
Nb2 0.0216(9) 0.0157(8) 0.0167(8) 0.0037(7) 0.0072(7) 0.0089(7)
Nb3 0.0241(9) 0.0130(8) 0.0211(9) 0.0077(7) 0.0106(7) 0.0114(7)
Te11 0.0428(9) 0.0228(7) 0.0346(8) 0.0089(6) 0.0135(7) 0.0181(6)
Nb4 0.0200(9) 0.0137(8) 0.0192(9) 0.0043(7) 0.0065(7) 0.0085(7)
Nb5 0.0203(9) 0.0150(8) 0.0206(9) 0.0056(7) 0.0086(7) 0.0057(7)
Te12 0.0287(8) 0.0371(8) 0.0305(8) 0.0059(6) 0.0079(6) 0.0129(6)
Nb6 0.0200(9) 0.0176(8) 0.0209(9) 0.0062(7) 0.0082(7) 0.0087(7)
Nb7 0.0224(9) 0.0161(8) 0.0215(9) 0.0048(7) 0.0078(7) 0.0095(7)
Nb8 0.0313(10) 0.0175(9) 0.0225(9) 0.0078(7) 0.0103(8) 0.0149(8)
Te13 0.0302(8) 0.0468(9) 0.0394(9) 0.0074(7) 0.0147(7) 0.0215(7)
Nb9 0.0258(10) 0.0217(9) 0.0212(9) 0.0056(7) 0.0107(8) 0.0098(8)
Nb10 0.0264(10) 0.0218(9) 0.0232(9) 0.0096(7) 0.0119(8) 0.0096(8)
Nb11 0.0273(10) 0.0171(9) 0.0206(9) 0.0046(7) 0.0100(7) 0.0085(7)
Nb12 0.0285(10) 0.0213(9) 0.0182(9) 0.0064(7) 0.0079(7) 0.0141(8)
Nb13 0.0296(10) 0.0209(9) 0.0226(9) 0.0113(7) 0.0126(8) 0.0153(8)
Nb14 0.0297(10) 0.0163(9) 0.0220(9) 0.0047(7) 0.0091(8) 0.0121(8)
Nb15 0.0335(11) 0.0269(10) 0.0234(10) 0.0075(8) 0.0092(8) 0.0155(9)
Nb16 0.0249(9) 0.0228(9) 0.0255(10) 0.0079(8) 0.0118(8) 0.0125(8)
Nb17 0.0303(10) 0.0228(9) 0.0259(10) 0.0101(8) 0.0134(8) 0.0164(8)
Nb18 0.0261(10) 0.0248(9) 0.0275(10) 0.0076(8) 0.0065(8) 0.0157(8)
Nb19 0.0287(10) 0.0165(9) 0.0256(10) 0.0066(7) 0.0092(8) 0.0119(8)
Nb20 0.0231(9) 0.0214(9) 0.0283(10) 0.0073(8) 0.0102(8) 0.0073(8)
Nb21 0.0231(9) 0.0158(8) 0.0217(9) 0.0054(7) 0.0086(7) 0.0087(7)
Nb22 0.0227(9) 0.0212(9) 0.0257(10) 0.0073(7) 0.0055(7) 0.0124(8)
Nb23 0.0245(9) 0.0193(9) 0.0201(9) 0.0060(7) 0.0086(7) 0.0104(7)
Nb24 0.0237(9) 0.0241(9) 0.0244(10) 0.0078(8) 0.0097(8) 0.0133(8)
Nb25 0.0293(10) 0.0203(9) 0.0320(11) 0.0105(8) 0.0130(8) 0.0061(8)
Te14 0.0415(9) 0.0575(11) 0.0492(10) 0.0203(8) 0.0127(8) 0.0300(8)
Nb26 0.0336(10) 0.0251(10) 0.0261(10) 0.0105(8) 0.0081(8) 0.0206(8)
Te15 0.0546(10) 0.0408(9) 0.0472(10) 0.0149(8) 0.0140(8) 0.0286(8)
Nb27 0.0314(10) 0.0235(10) 0.0343(11) 0.0093(8) 0.0135(8) 0.0187(8)
Nb28 0.0220(9) 0.0325(10) 0.0282(10) 0.0051(8) 0.0084(8) 0.0153(8)
Nb29 0.0309(10) 0.0237(9) 0.0290(10) 0.0083(8) 0.0103(8) 0.0181(8)
Nb30 0.0346(11) 0.0268(10) 0.0251(10) 0.0037(8) 0.0131(8) 0.0173(9)
Nb31 0.0285(10) 0.0261(10) 0.0270(10) 0.0091(8) 0.0098(8) 0.0174(8)
Nb32 0.0308(11) 0.0324(11) 0.0364(11) 0.0062(9) 0.0152(9) 0.0170(9)
Nb33 0.0286(10) 0.0281(10) 0.0237(10) 0.0068(8) 0.0105(8) 0.0122(8)
Nb34 0.0276(10) 0.0277(10) 0.0332(11) 0.0067(9) 0.0116(9) 0.0034(8)
Nb35 0.0255(10) 0.0277(10) 0.0319(11) 0.0094(8) 0.0136(8) 0.0096(8)
Nb36 0.0316(11) 0.0206(10) 0.0303(11) 0.0046(8) 0.0065(9) 0.0029(8)
Nb37 0.0436(12) 0.0219(10) 0.0282(11) 0.0031(8) 0.0111(9) 0.0130(9)
Nb38 0.0283(10) 0.0345(11) 0.0364(11) 0.0062(9) 0.0154(9) 0.0158(9)
Nb39 0.0446(12) 0.0242(10) 0.0413(12) 0.0080(9) 0.0093(10) 0.0219(9)
Nb40 0.0326(11) 0.0425(12) 0.0253(10) 0.0082(9) 0.0074(9) 0.0173(10)
Nb41 0.0460(13) 0.0276(11) 0.0301(11) 0.0074(9) 0.0150(10) 0.0103(10)
Nb42 0.0550(14) 0.0224(10) 0.0358(12) 0.0096(9) 0.0143(10) 0.0151(10)
Nb43 0.0253(10) 0.0416(12) 0.0323(11) 0.0034(9) 0.0042(8) 0.0169(9)
Nb44 0.0408(12) 0.0377(12) 0.0264(11) 0.0004(9) 0.0103(9) 0.0131(10)
Nb45 0.0435(13) 0.0346(12) 0.0510(14) 0.0066(10) 0.0173(11) 0.0281(10)
Nb46 0.0296(11) 0.0497(14) 0.0343(12) 0.0088(10) 0.0082(9) 0.0114(10)
Nb47 0.0602(15) 0.0243(11) 0.0388(12) 0.0062(9) 0.0137(11) 0.0212(10)
Nb48 0.0245(11) 0.0545(14) 0.0398(12) 0.0034(11) 0.0088(9) 0.0201(10)
Nb49 0.0347(12) 0.0332(12) 0.0417(13) 0.0069(10) 0.0098(10) 0.0062(10)
Nb50 0.0397(13) 0.0302(12) 0.0440(13) 0.0083(10) 0.0104(10) -0.0009(10)
Nb51 0.0538(14) 0.0322(11) 0.0418(13) 0.0112(10) 0.0090(11) 0.0281(11)
Nb52 0.0538(14) 0.0301(11) 0.0311(12) 0.0007(9) 0.0099(10) 0.0181(10)
Nb53 0.0496(13) 0.0280(11) 0.0355(12) -0.0009(9) 0.0129(10) 0.0144(10)
Nb54 0.0549(15) 0.0242(11) 0.0444(13) 0.0107(10) 0.0150(11) 0.0024(10)
Nb55 0.0390(13) 0.0578(15) 0.0383(13) 0.0132(11) 0.0060(10) 0.0311(12)
Nb56 0.0628(16) 0.0227(11) 0.0452(14) 0.0025(10) 0.0109(12) 0.0086(11)
Mn2 0.0204(15) 0.0179(14) 0.0196(15) 0.0088(12) 0.0075(12) 0.0117(12)
Nb57 0.0274(12) 0.0611(16) 0.0504(15) 0.0025(12) 0.0028(10) 0.0190(11)
Mn3 0.0240(15) 0.0146(14) 0.0245(16) 0.0061(12) 0.0104(12) 0.0109(12)
Nb58 0.0425(13) 0.0382(13) 0.0393(13) 0.0013(10) 0.0100(10) 0.0039(10)
Mn4 0.0260(16) 0.0206(15) 0.0184(15) 0.0074(12) 0.0081(12) 0.0144(13)
Nb59 0.0724(17) 0.0369(13) 0.0523(15) 0.0036(11) 0.0111(13) 0.0387(13)
Nb60 0.0731(18) 0.0300(12) 0.0572(16) 0.0138(11) 0.0099(13) 0.0316(12)
Mn5 0.0211(15) 0.0167(14) 0.0198(15) 0.0024(12) 0.0073(12) 0.0081(12)
Mn6 0.0231(15) 0.0175(15) 0.0234(16) 0.0056(12) 0.0078(12) 0.0098(12)
Nb61 0.0497(15) 0.0744(18) 0.0366(13) 0.0052(12) -0.0020(11) 0.0351(14)
Mn7 0.0328(18) 0.0224(16) 0.0264(17) 0.0074(13) 0.0117(14) 0.0115(14)
Mn8 0.0323(17) 0.0122(14) 0.0240(16) 0.0062(12) 0.0084(13) 0.0112(13)
Mn9 0.0243(16) 0.0183(14) 0.0191(15) 0.0052(12) 0.0084(12) 0.0111(12)
Mn10 0.0243(16) 0.0228(16) 0.0229(16) 0.0051(13) 0.0058(13) 0.0104(13)
Mn1 0.0270(16) 0.0131(14) 0.0299(17) 0.0074(12) 0.0111(13) 0.0107(12)
Mn11 0.0232(15) 0.0233(15) 0.0184(15) 0.0030(12) 0.0070(12) 0.0134(13)
Nb1 0.0412(14) 0.0773(19) 0.0583(16) 0.0080(14) -0.0007(12) 0.0398(14)
Nb62 0.0718(19) 0.0519(16) 0.0674(18) 0.0035(13) 0.0004(14) 0.0485(15)
O2 0.018(7) 0.016(7) 0.029(7) 0.004(6) 0.008(6) 0.010(5)
O3 0.029(7) 0.015(6) 0.014(6) 0.002(5) 0.013(6) 0.010(6)
O4 0.020(7) 0.013(6) 0.021(7) 0.009(5) 0.006(5) 0.014(5)
O5 0.022(7) 0.022(7) 0.022(7) 0.003(6) 0.005(6) 0.015(6)
O6 0.018(6) 0.010(5) 0.026(6) 0.002(5) 0.015(5) 0.000(4)
O7 0.013(5) 0.007(5) 0.018(6) -0.008(4) 0.001(4) 0.001(4)
O8 0.019(6) 0.008(5) 0.019(6) 0.006(4) 0.009(5) 0.003(4)
O9 0.021(7) 0.021(7) 0.022(7) 0.008(6) 0.001(6) 0.005(6)
O10 0.015(5) 0.014(5) 0.024(6) -0.002(5) 0.005(5) 0.008(5)
O11 0.023(7) 0.017(7) 0.025(7) 0.008(6) 0.003(6) 0.010(6)
O12 0.026(7) 0.015(6) 0.019(7) 0.005(5) 0.010(6) 0.009(6)
O13 0.021(7) 0.014(6) 0.029(8) 0.003(6) 0.006(6) 0.005(6)
O14 0.021(6) 0.014(5) 0.033(6) 0.014(5) 0.008(5) 0.012(5)
O15 0.024(7) 0.015(7) 0.023(7) -0.002(5) 0.004(6) 0.007(6)
O16 0.032(8) 0.018(7) 0.024(7) 0.011(6) 0.011(6) 0.013(6)
O17 0.034(8) 0.024(7) 0.020(7) 0.003(6) 0.006(6) 0.014(6)
O18 0.027(8) 0.023(7) 0.034(8) 0.009(6) 0.012(6) 0.010(6)
O19 0.029(7) 0.014(6) 0.017(7) 0.001(5) 0.008(6) 0.008(6)
O20 0.027(6) 0.013(5) 0.017(6) 0.004(4) 0.010(5) 0.010(5)
O21 0.035(8) 0.015(7) 0.023(7) 0.007(6) 0.016(6) 0.012(6)
O22 0.023(7) 0.017(7) 0.028(8) 0.002(6) 0.006(6) 0.014(6)
O23 0.024(7) 0.019(7) 0.026(7) 0.006(6) 0.016(6) 0.007(6)
O24 0.030(7) 0.022(7) 0.011(6) -0.001(5) 0.011(5) 0.015(6)
O25 0.038(8) 0.019(7) 0.026(7) 0.014(6) 0.015(6) 0.019(6)
O26 0.026(8) 0.043(9) 0.021(7) 0.015(7) 0.010(6) 0.018(7)
O27 0.040(7) 0.026(6) 0.034(7) 0.018(5) 0.012(5) 0.021(5)
O28 0.028(7) 0.029(7) 0.021(7) 0.009(6) 0.011(6) 0.020(6)
O29 0.035(8) 0.029(8) 0.035(8) 0.022(7) 0.015(7) 0.019(7)
O30 0.027(8) 0.022(7) 0.032(8) 0.008(6) 0.012(6) 0.011(6)
O31 0.033(8) 0.025(7) 0.036(8) 0.018(6) 0.020(7) 0.018(6)
O32 0.022(7) 0.018(7) 0.025(8) 0.005(6) 0.010(6) -0.003(6)
O33 0.036(8) 0.019(7) 0.022(7) 0.009(6) 0.007(6) 0.015(6)
O34 0.024(6) 0.011(5) 0.022(6) 0.000(4) 0.009(5) 0.008(5)
O35 0.028(7) 0.014(6) 0.017(7) 0.002(5) 0.010(6) 0.009(6)
O36 0.036(8) 0.019(7) 0.026(8) 0.001(6) 0.007(6) 0.020(6)
O37 0.033(8) 0.020(7) 0.022(7) 0.015(6) 0.016(6) 0.007(6)
O38 0.036(8) 0.028(8) 0.019(7) 0.001(6) 0.008(6) 0.020(7)
O39 0.044(7) 0.023(6) 0.008(5) -0.003(5) 0.000(5) 0.016(5)
O40 0.031(8) 0.020(7) 0.030(8) -0.005(6) 0.006(6) 0.008(6)
O41 0.026(7) 0.016(7) 0.027(8) 0.007(6) 0.007(6) 0.007(6)
O42 0.049(9) 0.024(7) 0.021(7) 0.014(6) 0.018(7) 0.026(7)
O43 0.020(7) 0.024(7) 0.026(7) 0.006(6) 0.014(6) 0.003(6)
O44 0.029(8) 0.034(8) 0.038(9) 0.024(7) 0.015(7) 0.022(7)
O45 0.026(7) 0.024(7) 0.027(8) 0.005(6) 0.006(6) 0.019(6)
O46 0.035(8) 0.028(8) 0.031(8) 0.015(6) 0.017(7) 0.012(7)
O47 0.021(7) 0.021(7) 0.023(7) 0.004(6) 0.005(6) 0.010(6)
O48 0.025(6) 0.022(6) 0.017(6) 0.014(5) 0.006(5) 0.012(5)
O49 0.019(7) 0.010(6) 0.035(8) 0.007(6) 0.004(6) 0.004(5)
O50 0.035(8) 0.018(7) 0.035(8) 0.014(6) 0.019(7) 0.015(6)
O51 0.048(10) 0.024(8) 0.029(8) -0.007(6) 0.009(7) 0.018(7)
O52 0.040(9) 0.014(7) 0.054(10) 0.004(7) 0.022(8) 0.008(7)
O53 0.012(6) 0.023(7) 0.027(7) -0.003(6) 0.005(6) 0.006(6)
O54 0.033(8) 0.039(9) 0.026(8) 0.003(7) 0.008(6) 0.025(7)
O55 0.039(8) 0.017(7) 0.025(7) 0.007(6) 0.015(6) 0.020(6)
O56 0.045(9) 0.021(7) 0.017(7) 0.003(6) 0.008(6) 0.021(7)
O57 0.045(9) 0.034(9) 0.034(9) 0.010(7) 0.014(7) 0.025(8)
O58 0.029(8) 0.032(8) 0.025(8) 0.004(6) 0.011(6) 0.018(7)
O59 0.016(7) 0.019(7) 0.022(7) 0.004(6) 0.000(5) 0.004(5)
O60 0.028(8) 0.045(9) 0.023(8) 0.011(7) 0.011(6) 0.023(7)
O61 0.036(8) 0.034(8) 0.040(9) 0.016(7) 0.033(7) 0.020(7)
O62 0.026(8) 0.024(7) 0.037(8) 0.009(6) 0.018(7) 0.009(6)
O63 0.026(8) 0.038(9) 0.036(9) 0.015(7) 0.016(7) 0.019(7)
O64 0.036(9) 0.025(8) 0.033(8) 0.011(6) 0.012(7) 0.013(7)
O65 0.036(8) 0.033(8) 0.039(9) 0.023(7) 0.021(7) 0.023(7)
O66 0.030(6) 0.022(6) 0.033(7) 0.016(5) 0.007(5) 0.005(5)
O67 0.041(9) 0.047(9) 0.020(7) 0.026(7) 0.017(7) 0.025(8)
O68 0.025(7) 0.023(7) 0.025(7) 0.007(6) 0.009(6) 0.008(6)
O69 0.017(7) 0.033(8) 0.026(8) 0.012(6) 0.007(6) 0.012(6)
O70 0.032(8) 0.014(6) 0.016(7) 0.005(5) 0.010(6) 0.006(6)
O71 0.029(8) 0.050(9) 0.023(8) 0.021(7) 0.010(6) 0.024(7)
O72 0.020(7) 0.042(9) 0.041(9) 0.017(7) 0.015(7) 0.008(7)
O73 0.012(7) 0.028(8) 0.028(8) -0.005(6) 0.005(6) -0.001(6)
O74 0.026(7) 0.016(7) 0.019(7) 0.002(5) 0.008(6) 0.005(6)
O75 0.035(8) 0.034(8) 0.022(7) 0.009(6) 0.013(6) 0.021(7)
O76 0.035(8) 0.034(8) 0.033(8) 0.013(7) 0.018(7) 0.018(7)
O77 0.042(9) 0.009(7) 0.040(9) -0.002(6) 0.010(7) -0.003(6)
O78 0.052(10) 0.021(7) 0.033(8) 0.009(6) 0.018(7) 0.023(7)
O79 0.023(6) 0.033(6) 0.012(6) 0.000(5) 0.000(5) 0.010(5)
O80 0.021(8) 0.049(10) 0.037(9) 0.004(7) 0.012(7) 0.015(7)
O81 0.019(7) 0.031(8) 0.031(8) 0.004(6) 0.003(6) 0.018(6)
O82 0.028(8) 0.039(9) 0.015(7) -0.001(6) 0.004(6) 0.011(7)
O83 0.024(7) 0.019(7) 0.036(8) 0.014(6) 0.016(6) 0.011(6)
O84 0.059(10) 0.024(8) 0.025(8) 0.006(6) 0.011(7) 0.027(8)
O85 0.023(8) 0.029(8) 0.050(10) 0.002(7) 0.004(7) 0.009(7)
O86 0.049(10) 0.031(8) 0.027(8) 0.001(7) 0.023(7) 0.017(7)
O87 0.054(10) 0.017(7) 0.040(9) 0.007(6) 0.000(8) 0.022(7)
O88 0.035(8) 0.018(7) 0.021(7) 0.001(5) 0.017(6) 0.017(6)
O89 0.047(9) 0.032(8) 0.029(8) 0.013(7) 0.014(7) 0.027(7)
O90 0.027(8) 0.021(7) 0.038(9) -0.003(6) 0.002(7) 0.010(6)
O91 0.037(8) 0.019(7) 0.028(8) 0.009(6) 0.010(6) 0.019(6)
O92 0.031(8) 0.028(8) 0.033(8) 0.003(6) 0.017(7) 0.012(7)
O93 0.029(8) 0.027(8) 0.031(8) 0.016(6) 0.011(6) 0.016(6)
O94 0.042(9) 0.037(9) 0.034(8) 0.018(7) 0.008(7) 0.031(8)
O95 0.032(8) 0.029(8) 0.031(8) 0.019(6) 0.016(6) 0.017(7)
O96 0.037(7) 0.016(6) 0.028(6) 0.016(5) 0.014(5) 0.008(5)
O97 0.048(9) 0.019(7) 0.037(9) 0.008(6) 0.011(7) 0.027(7)
O98 0.041(9) 0.043(9) 0.022(8) 0.019(7) 0.023(7) 0.023(7)
O99 0.058(11) 0.019(8) 0.033(9) 0.001(7) 0.012(8) 0.006(7)
O100 0.019(7) 0.046(9) 0.042(9) 0.019(8) 0.006(7) 0.018(7)
O101 0.033(8) 0.021(7) 0.028(8) 0.001(6) 0.015(6) 0.014(6)
O102 0.044(9) 0.022(7) 0.049(9) 0.024(7) 0.028(8) 0.027(7)
O103 0.048(9) 0.022(7) 0.028(8) 0.008(6) 0.013(7) 0.018(7)
O104 0.027(7) 0.027(7) 0.023(7) 0.003(6) 0.014(6) 0.017(6)
O105 0.036(7) 0.019(6) 0.027(6) 0.017(5) 0.007(5) 0.006(5)
O106 0.042(8) 0.018(7) 0.030(7) 0.018(6) 0.013(6) 0.017(6)
O107 0.024(8) 0.022(8) 0.045(9) 0.010(7) 0.022(7) 0.000(6)
O108 0.049(10) 0.048(10) 0.034(9) 0.025(8) 0.035(8) 0.025(8)
O109 0.015(7) 0.039(8) 0.024(7) 0.008(6) 0.004(6) 0.012(6)
O110 0.041(9) 0.049(10) 0.028(8) 0.012(7) 0.010(7) 0.019(8)
O111 0.050(10) 0.043(9) 0.022(8) 0.014(7) 0.020(7) 0.019(8)
O112 0.023(8) 0.044(10) 0.054(11) 0.009(8) 0.011(7) 0.018(7)
O113 0.031(7) 0.027(6) 0.043(7) 0.001(5) 0.011(5) 0.023(5)
O114 0.056(11) 0.016(7) 0.049(10) 0.008(7) 0.012(8) 0.015(7)
O115 0.043(9) 0.024(8) 0.038(9) 0.012(7) 0.020(8) 0.004(7)
O116 0.055(11) 0.041(10) 0.062(12) 0.003(9) 0.000(9) 0.037(9)
O117 0.054(10) 0.007(6) 0.039(9) 0.007(6) 0.019(8) 0.007(7)
O118 0.032(9) 0.063(11) 0.045(10) 0.030(8) 0.031(8) 0.029(8)
O119 0.024(7) 0.036(8) 0.029(8) 0.013(7) 0.011(6) 0.016(7)
O120 0.043(10) 0.034(9) 0.044(10) 0.002(7) 0.015(8) 0.019(8)
O121 0.027(7) 0.025(7) 0.024(7) 0.011(6) 0.011(6) 0.017(6)
O122 0.022(7) 0.023(7) 0.025(7) 0.002(6) 0.007(6) 0.009(6)
O123 0.036(8) 0.020(7) 0.031(8) 0.011(6) 0.011(7) 0.012(6)
O124 0.059(11) 0.025(8) 0.035(9) 0.012(7) 0.015(8) 0.024(8)
O125 0.049(10) 0.019(8) 0.050(10) -0.005(7) 0.016(8) 0.011(7)
O126 0.034(8) 0.040(9) 0.025(8) 0.008(7) 0.009(7) 0.015(7)
O127 0.032(8) 0.027(8) 0.044(9) 0.001(7) 0.019(7) 0.010(7)
O128 0.029(8) 0.025(7) 0.023(7) 0.008(6) 0.009(6) 0.004(6)
O129 0.019(7) 0.033(8) 0.032(8) -0.004(7) -0.004(6) 0.007(6)
O130 0.038(8) 0.015(7) 0.030(8) 0.011(6) 0.017(6) 0.020(6)
O131 0.056(10) 0.044(9) 0.012(7) 0.002(7) 0.010(7) 0.021(8)
O132 0.043(10) 0.051(10) 0.033(9) 0.006(8) 0.010(8) 0.018(8)
O133 0.034(8) 0.045(9) 0.038(9) 0.017(7) 0.014(7) 0.029(8)
O134 0.034(9) 0.031(8) 0.053(10) 0.012(8) 0.012(8) 0.018(7)
O135 0.045(9) 0.016(7) 0.045(10) 0.009(7) 0.017(8) 0.015(7)
O136 0.042(9) 0.040(9) 0.022(8) 0.008(7) 0.004(7) 0.016(8)
O137 0.033(9) 0.043(9) 0.031(9) 0.006(7) 0.005(7) 0.021(7)
O138 0.053(10) 0.046(10) 0.022(8) 0.013(7) 0.020(7) 0.018(8)
O139 0.022(8) 0.070(12) 0.055(11) 0.019(9) 0.021(8) 0.020(8)
O140 0.072(13) 0.041(10) 0.036(10) 0.013(8) 0.015(9) 0.032(9)
O141 0.032(8) 0.041(9) 0.045(10) 0.015(8) 0.005(7) 0.026(7)
O142 0.048(9) 0.018(7) 0.038(9) 0.005(6) 0.021(7) 0.016(7)
O143 0.060(11) 0.050(10) 0.050(11) 0.024(9) 0.031(9) 0.034(9)
O144 0.039(9) 0.046(10) 0.033(9) 0.019(7) 0.020(7) 0.024(8)
O145 0.038(9) 0.050(10) 0.039(9) -0.002(8) 0.014(7) 0.027(8)
O146 0.048(10) 0.024(8) 0.046(10) 0.007(7) 0.020(8) 0.017(7)
O147 0.036(9) 0.068(12) 0.027(9) 0.013(8) 0.001(7) 0.028(9)
O148 0.038(9) 0.041(9) 0.039(9) 0.008(7) 0.018(7) 0.014(8)
O149 0.039(9) 0.035(9) 0.054(10) 0.017(8) 0.027(8) 0.025(7)
O150 0.042(9) 0.034(8) 0.040(9) 0.014(7) 0.010(7) 0.030(7)
O151 0.024(8) 0.026(8) 0.055(10) 0.014(7) 0.020(7) 0.005(6)
O152 0.044(10) 0.034(9) 0.039(9) 0.016(7) 0.012(7) 0.018(8)
O153 0.038(9) 0.041(9) 0.045(9) 0.026(7) 0.025(7) 0.032(8)
O154 0.074(13) 0.037(10) 0.053(11) 0.017(9) 0.006(10) 0.026(10)
O155 0.039(10) 0.048(10) 0.050(11) 0.002(8) 0.013(8) 0.023(8)
O156 0.040(9) 0.034(9) 0.052(10) 0.016(8) 0.025(8) 0.019(8)
O157 0.025(8) 0.036(9) 0.051(10) 0.014(8) 0.011(7) 0.012(7)
O158 0.036(9) 0.027(8) 0.035(9) 0.012(7) 0.012(7) 0.008(7)
O159 0.056(11) 0.029(9) 0.045(10) 0.009(7) 0.027(8) 0.019(8)
O160 0.049(11) 0.064(12) 0.036(10) -0.018(9) -0.011(8) 0.027(10)
O161 0.037(9) 0.029(9) 0.040(10) 0.003(7) 0.002(8) -0.004(7)
O162 0.066(12) 0.039(10) 0.042(10) -0.002(8) 0.019(9) 0.034(9)
O163 0.059(12) 0.060(12) 0.064(13) 0.006(10) 0.017(10) 0.046(10)
O164 0.038(9) 0.048(10) 0.018(7) 0.002(7) 0.013(7) 0.020(8)
O165 0.056(11) 0.040(9) 0.045(10) 0.019(8) 0.032(8) 0.029(8)
O166 0.053(8) 0.028(7) 0.046(8) 0.011(6) 0.005(6) 0.025(6)
O167 0.034(8) 0.036(8) 0.028(8) 0.012(7) 0.016(6) 0.023(7)
O168 0.064(11) 0.017(7) 0.032(9) -0.004(6) 0.008(8) 0.017(8)
O169 0.050(10) 0.052(11) 0.042(10) 0.013(8) 0.009(8) 0.037(9)
O170 0.076(13) 0.050(10) 0.023(8) -0.001(7) 0.002(8) 0.042(10)
O171 0.053(12) 0.052(11) 0.049(11) -0.016(9) 0.006(9) 0.019(9)
O172 0.041(10) 0.043(10) 0.065(12) 0.027(9) 0.033(9) 0.019(8)
O173 0.025(8) 0.047(10) 0.048(10) 0.017(8) 0.027(7) 0.010(7)
O174 0.050(11) 0.039(10) 0.052(11) 0.017(8) 0.013(9) 0.008(8)
O175 0.022(8) 0.023(8) 0.053(10) 0.010(7) 0.008(7) 0.004(6)
O176 0.041(11) 0.086(16) 0.092(16) 0.016(13) -0.004(11) 0.042(11)
O177 0.070(13) 0.034(9) 0.044(10) 0.005(8) 0.015(9) 0.020(9)
O178 0.054(11) 0.034(9) 0.043(10) 0.013(8) 0.018(8) 0.012(8)
O179 0.036(9) 0.037(9) 0.033(9) 0.003(7) 0.007(7) 0.000(7)
O180 0.051(10) 0.035(9) 0.021(8) 0.001(7) 0.001(7) 0.016(8)
O181 0.028(9) 0.038(9) 0.045(10) 0.008(8) 0.011(7) -0.007(7)
O182 0.075(13) 0.035(9) 0.031(9) -0.001(7) 0.019(9) 0.026(9)
O183 0.043(10) 0.040(9) 0.039(10) 0.009(8) 0.015(8) 0.012(8)
O184 0.055(11) 0.036(9) 0.050(11) 0.008(8) 0.012(8) 0.031(8)
O185 0.058(12) 0.021(8) 0.060(12) 0.008(8) 0.015(9) 0.005(8)
O186 0.051(10) 0.022(8) 0.044(10) 0.008(7) 0.010(8) 0.015(7)
O187 0.042(9) 0.039(9) 0.023(8) -0.003(7) -0.001(7) 0.013(8)
O188 0.057(11) 0.057(11) 0.040(10) 0.009(8) 0.004(8) 0.039(10)
O189 0.035(9) 0.050(10) 0.048(10) -0.003(8) -0.003(8) 0.027(8)
O190 0.068(13) 0.024(9) 0.077(13) 0.008(9) 0.021(10) 0.029(9)
O191 0.028(9) 0.047(10) 0.052(11) 0.010(8) 0.005(8) 0.017(8)
O192 0.062(12) 0.026(8) 0.044(10) 0.015(7) 0.010(9) 0.015(8)
O193 0.085(15) 0.045(11) 0.063(13) 0.011(10) 0.016(11) 0.033(11)
O194 0.043(10) 0.050(11) 0.037(10) -0.008(8) 0.014(8) 0.012(8)
O195 0.076(13) 0.030(9) 0.035(10) -0.002(7) 0.008(9) 0.020(9)
O196 0.050(10) 0.049(10) 0.029(9) 0.009(7) 0.024(8) 0.024(8)
O197 0.070(13) 0.036(10) 0.052(11) 0.017(8) 0.020(10) 0.024(9)
O198 0.027(8) 0.062(11) 0.040(10) 0.013(8) 0.004(7) 0.025(8)
O199 0.069(12) 0.014(7) 0.026(8) 0.004(6) 0.006(8) 0.009(7)
O200 0.033(9) 0.056(11) 0.030(9) 0.001(8) -0.003(7) -0.001(8)
O201 0.030(9) 0.039(9) 0.063(11) 0.005(8) 0.022(8) 0.019(7)
O202 0.031(9) 0.054(11) 0.046(11) -0.004(9) 0.005(8) 0.006(8)
O203 0.074(14) 0.045(11) 0.069(13) 0.021(10) 0.012(11) 0.040(10)
O204 0.029(9) 0.062(11) 0.024(8) 0.010(8) -0.005(7) 0.008(8)
O205 0.060(12) 0.049(11) 0.059(12) 0.020(9) 0.024(9) 0.036(10)
O206 0.045(10) 0.082(14) 0.031(9) 0.013(9) -0.001(8) 0.040(10)
O207 0.059(13) 0.096(16) 0.041(11) 0.011(11) -0.016(9) 0.050(12)
O208 0.056(11) 0.022(8) 0.062(12) 0.018(8) 0.021(9) -0.006(8)
O209 0.044(11) 0.093(16) 0.048(11) 0.000(11) -0.008(9) 0.040(11)
O210 0.037(9) 0.032(9) 0.035(9) 0.003(7) 0.015(7) 0.000(7)
O211 0.065(13) 0.098(17) 0.036(11) 0.012(11) -0.002(9) 0.041(13)
O212 0.057(8) 0.055(8) 0.033(7) 0.001(6) 0.019(6) 0.017(6)
O213 0.039(10) 0.031(9) 0.049(10) 0.009(8) 0.009(8) 0.002(7)
O214 0.042(11) 0.094(15) 0.065(13) 0.018(11) 0.023(9) 0.048(11)
O215 0.064(11) 0.021(8) 0.038(9) 0.009(7) 0.025(8) 0.008(8)
O216 0.070(14) 0.076(14) 0.052(12) -0.004(10) 0.029(10) 0.041(12)
O217 0.051(11) 0.071(13) 0.044(10) 0.019(9) 0.003(8) 0.042(10)
O218 0.035(10) 0.075(13) 0.049(11) 0.023(10) 0.015(8) 0.027(9)
O219 0.082(15) 0.045(11) 0.053(12) 0.017(9) 0.021(11) -0.002(10)
O220 0.087(15) 0.032(10) 0.063(13) 0.009(9) 0.010(11) 0.038(10)
O221 0.068(14) 0.12(2) 0.110(19) 0.095(17) 0.040(13) 0.062(14)
O222 0.101(18) 0.047(12) 0.073(15) -0.019(10) 0.004(13) 0.045(12)
O223 0.077(14) 0.062(13) 0.037(10) 0.010(9) 0.011(10) 0.027(11)
O224 0.094(16) 0.042(11) 0.076(14) 0.029(10) 0.037(12) 0.047(11)
O225 0.111(19) 0.039(11) 0.078(15) 0.004(10) 0.011(13) 0.045(12)
O226 0.083(15) 0.091(16) 0.033(11) 0.007(10) 0.004(10) 0.043(13)
O227 0.054(13) 0.082(16) 0.078(15) 0.029(12) 0.026(11) 0.021(11)
O228 0.071(14) 0.065(13) 0.043(11) 0.014(10) 0.014(10) 0.016(11)
O229 0.116(19) 0.034(11) 0.057(13) -0.005(9) 0.006(13) 0.023(12)
O230 0.086(15) 0.041(11) 0.051(12) 0.007(9) 0.027(11) 0.015(10)
O1 0.065(13) 0.053(12) 0.045(11) 0.006(9) 0.003(10) 0.008(10)
O231 0.080(16) 0.069(14) 0.092(17) 0.009(12) -0.004(13) 0.055(13)
O232 0.048(12) 0.074(15) 0.087(16) 0.016(12) 0.018(11) 0.021(11)
O233 0.096(19) 0.079(17) 0.084(17) 0.032(14) 0.005(14) 0.028(15)
K2 0.038(3) 0.039(3) 0.038(3) 0.017(2) 0.010(2) 0.021(2)
K3 0.030(3) 0.040(3) 0.042(3) 0.010(2) 0.017(2) 0.015(2)
K4 0.053(3) 0.025(2) 0.028(3) 0.005(2) 0.011(2) 0.013(2)
K5 0.048(3) 0.049(3) 0.029(3) 0.007(2) 0.018(2) 0.019(3)
K6 0.036(3) 0.035(3) 0.055(3) 0.000(2) 0.018(3) 0.015(2)
K7 0.054(4) 0.063(4) 0.047(3) 0.021(3) 0.008(3) 0.037(3)
K8 0.053(4) 0.053(4) 0.054(4) 0.010(3) 0.011(3) 0.027(3)
K9 0.071(4) 0.043(3) 0.064(4) 0.005(3) 0.034(4) 0.009(3)
K10 0.067(4) 0.060(4) 0.055(4) 0.017(3) 0.023(3) 0.029(3)
K11 0.0158(17) 0.0122(17) 0.0140(17) 0.0023(10) 0.0038(10) 0.0072(11)
K12 0.063(4) 0.059(4) 0.071(5) -0.005(3) 0.015(4) 0.029(3)
K13 0.077(5) 0.072(5) 0.046(4) 0.020(3) 0.028(3) 0.015(4)
K14 0.073(5) 0.021(3) 0.038(4) -0.002(3) 0.004(4) 0.028(3)
K15 0.025(5) 0.030(5) 0.025(5) 0.009(4) 0.013(4) 0.007(4)
K16 0.024(5) 0.021(4) 0.028(5) -0.012(4) 0.016(4) -0.011(4)
K17 0.041(6) 0.016(4) 0.036(5) 0.008(4) 0.014(4) 0.009(4)
K18 0.044(6) 0.009(4) 0.033(5) 0.013(4) -0.009(4) 0.000(4)
K19 0.038(5) 0.033(5) 0.025(5) 0.012(4) 0.015(4) 0.014(4)
K20 0.077(8) 0.010(4) 0.046(6) 0.003(4) 0.031(6) 0.008(5)
K21 0.018(5) 0.101(10) 0.007(4) 0.003(5) 0.000(4) -0.014(5)
K22 0.028(5) 0.036(6) 0.044(6) 0.006(5) 0.004(4) 0.011(4)
K39 0.052(6) 0.040(5) 0.030(5) 0.011(4) 0.012(4) 0.024(4)
K23 0.042(6) 0.036(6) 0.061(7) 0.010(5) 0.018(5) 0.021(5)
K24 0.031(6) 0.032(6) 0.084(9) -0.001(6) 0.004(6) 0.022(5)
K25 0.024(5) 0.065(8) 0.038(6) -0.007(5) -0.006(4) 0.014(5)
K26 0.061(7) 0.053(7) 0.032(6) 0.003(5) 0.009(5) 0.038(6)
K27 0.058(7) 0.033(6) 0.054(7) 0.004(5) 0.019(6) 0.013(5)
K28 0.108(11) 0.082(9) 0.059(7) 0.051(7) 0.048(7) 0.089(9)
K29 0.073(9) 0.053(7) 0.044(7) 0.000(6) -0.010(6) 0.032(7)
K30 0.072(9) 0.045(7) 0.084(10) 0.023(7) 0.024(7) 0.037(7)
K31 0.052(8) 0.098(11) 0.041(7) 0.030(7) 0.013(6) 0.027(7)
K32 0.035(7) 0.075(9) 0.129(13) 0.059(9) 0.023(8) 0.028(7)
K33 0.073(9) 0.063(9) 0.092(11) 0.041(8) 0.043(8) 0.033(7)
K34 0.066(7) 0.070(7) 0.098(8) -0.005(6) 0.005(6) 0.038(6)
K35 0.075(10) 0.097(12) 0.077(11) 0.023(9) 0.019(8) 0.043(9)
K36 0.088(11) 0.089(11) 0.076(10) 0.030(9) 0.026(9) 0.051(10)
K37 0.072(10) 0.106(13) 0.079(10) 0.039(9) 0.033(8) 0.049(9)
K38 0.065(10) 0.071(10) 0.092(12) 0.006(9) 0.017(8) 0.022(8)
K1 0.026(4) 0.025(4) 0.026(4) 0.0063(14) 0.0070(14) 0.0110(18)
O1W 0.061(12) 0.071(13) 0.042(11) 0.013(9) 0.012(9) 0.035(11)
O2W 0.047(10) 0.058(11) 0.063(12) 0.026(9) 0.035(9) 0.032(9)
O3W 0.059(12) 0.049(11) 0.039(10) -0.002(8) -0.001(8) 0.033(9)
O5W 0.036(9) 0.064(11) 0.049(10) 0.023(9) 0.021(8) 0.033(9)
O6W 0.069(12) 0.034(9) 0.029(9) 0.008(7) -0.003(8) 0.020(9)
O7W 0.013(6) 0.017(6) 0.006(6) -0.004(5) -0.004(5) 0.010(5)
O9W 0.079(14) 0.053(12) 0.033(11) 0.015(9) 0.039(10) 0.053(11)
O4W 0.057(11) 0.041(10) 0.061(12) 0.027(9) 0.019(9) 0.027(9)
O8W 0.044(10) 0.112(17) 0.049(11) 0.047(11) 0.034(9) 0.047(11)
O10W 0.077(13) 0.050(11) 0.024(9) -0.002(8) 0.010(9) 0.024(10)
O11W 0.056(12) 0.054(11) 0.059(12) 0.002(9) 0.037(10) 0.019(9)
O12W 0.054(12) 0.076(14) 0.056(12) 0.017(10) 0.016(10) 0.041(11)
O17W 0.048(11) 0.044(11) 0.054(12) 0.013(9) 0.005(9) 0.007(9)
O13W 0.059(12) 0.081(14) 0.046(11) 0.035(10) 0.029(9) 0.041(11)
O14W 0.048(11) 0.047(11) 0.058(12) 0.010(9) 0.016(9) 0.023(9)
O15W 0.12(2) 0.048(12) 0.054(13) 0.019(10) 0.040(13) 0.016(12)
O16W 0.085(15) 0.052(12) 0.060(13) 0.023(10) 0.031(11) 0.036(11)
O18W 0.083(15) 0.058(12) 0.050(12) 0.004(10) 0.013(11) 0.034(11)
O19W 0.059(13) 0.085(16) 0.035(11) -0.001(10) 0.014(9) -0.004(11)
O20W 0.070(12) 0.118(15) 0.046(10) 0.044(10) 0.025(9) 0.049(11)
O21W 0.084(13) 0.120(15) 0.091(13) 0.033(11) 0.068(11) 0.066(11)
O22W 0.087(15) 0.036(10) 0.070(14) 0.013(10) 0.002(12) 0.032(11)
O23W 0.039(10) 0.047(10) 0.126(15) 0.003(10) 0.002(10) 0.013(8)
O24W 0.106(19) 0.046(12) 0.087(17) 0.007(11) 0.057(15) 0.019(12)
O25W 0.105(18) 0.080(16) 0.040(12) 0.003(11) 0.032(12) 0.033(14)
O26W 0.103(19) 0.105(19) 0.058(14) 0.024(13) 0.018(13) 0.068(16)
O27W 0.055(11) 0.063(12) 0.104(14) -0.025(10) 0.003(10) 0.034(10)
O28W 0.127(15) 0.082(12) 0.059(11) 0.005(9) 0.015(10) 0.090(12)
O29W 0.073(13) 0.073(13) 0.087(13) -0.014(10) 0.047(11) -0.003(10)
O30W 0.097(17) 0.074(15) 0.057(13) 0.012(11) 0.022(12) 0.046(13)
O31W 0.13(2) 0.066(15) 0.11(2) 0.033(14) 0.054(17) 0.060(15)
O32W 0.068(13) 0.038(11) 0.043(12) -0.005(9) 0.021(10) 0.017(10)
O33W 0.095(14) 0.059(12) 0.103(15) 0.024(11) -0.010(11) 0.038(11)
O34W 0.138(16) 0.081(13) 0.056(12) 0.017(10) 0.031(11) 0.060(12)
O35W 0.050(11) 0.101(14) 0.112(15) 0.055(12) 0.025(10) 0.034(10)
O36W 0.059(12) 0.037(11) 0.036(11) 0.028(9) 0.014(9) 0.015(9)
O37W 0.061(11) 0.036(9) 0.167(17) 0.050(11) 0.023(11) 0.028(9)
O38W 0.085(13) 0.142(17) 0.102(15) 0.057(13) 0.050(11) 0.070(12)
O39W 0.101(19) 0.070(16) 0.076(17) 0.009(13) 0.017(14) 0.020(14)
O40W 0.078(14) 0.045(12) 0.064(13) 0.025(10) -0.001(11) 0.045(11)
O41W 0.026(15) 0.044(17) 0.009(13) 0.009(12) 0.012(11) 0.016(13)
O42W 0.11(2) 0.064(15) 0.087(18) -0.006(13) 0.010(15) 0.019(14)
O43W 0.032(7) 0.031(7) 0.031(7) 0.008(3) 0.009(3) 0.013(3)
O44W 0.10(2) 0.11(2) 0.069(16) 0.031(15) 0.011(14) 0.048(17)
O45W 0.071(11) 0.069(11) 0.077(12) 0.011(8) 0.010(8) 0.045(9)
O46W 0.054(15) 0.046(14) 0.029(13) -0.002(11) 0.015(11) 0.042(12)
O47W 0.051(16) 0.09(2) 0.08(2) 0.030(17) 0.019(15) 0.032(16)
O48W 0.10(2) 0.15(3) 0.075(17) 0.009(17) 0.024(15) 0.078(19)
O49W 0.098(8) 0.098(8) 0.097(8) 0.026(3) 0.026(3) 0.041(4)
O50W 0.116(17) 0.073(14) 0.039(12) 0.002(10) -0.020(11) 0.076(13)
O51W 0.10(2) 0.089(19) 0.12(2) 0.023(16) 0.003(16) 0.059(16)
O52W 0.083(9) 0.083(9) 0.084(9) 0.020(3) 0.023(3) 0.036(4)
O53W 0.065(14) 0.100(17) 0.060(14) -0.004(12) -0.012(11) 0.048(13)
O54W 0.079(19) 0.052(16) 0.08(2) -0.004(14) 0.048(16) 0.036(15)
O55W 0.09(3) 0.034(18) 0.025(17) -0.011(14) 0.004(17) 0.041(19)
O56W 0.080(9) 0.080(9) 0.081(9) 0.019(3) 0.021(3) 0.035(4)
O57W 0.063(16) 0.047(15) 0.031(14) -0.014(11) 0.018(12) 0.028(13)
O58W 0.046(11) 0.046(11) 0.028(10) 0.024(8) 0.013(8) 0.025(8)
O59W 0.08(2) 0.07(2) 0.07(2) 0.005(16) 0.017(16) 0.050(17)
O60W 0.061(16) 0.047(15) 0.034(14) -0.003(12) 0.002(12) 0.033(13)
O61W 0.031(7) 0.031(7) 0.030(7) 0.008(3) 0.008(3) 0.012(3)
O62W 0.026(16) 0.031(17) 0.042(19) 0.017(15) 0.005(14) -0.011(13)
O63W 0.031(7) 0.031(7) 0.030(7) 0.008(3) 0.010(3) 0.012(3)
O64W 0.042(12) 0.063(13) 0.051(12) 0.012(9) 0.016(9) 0.021(9)
O65W 0.07(2) 0.11(3) 0.10(3) 0.03(2) 0.06(2) 0.013(19)
O66W 0.059(19) 0.10(3) 0.10(3) 0.02(2) 0.053(18) 0.034(18)
O67W 0.05(2) 0.016(14) 0.025(16) -0.004(12) 0.024(15) -0.012(14)
O68W 0.076(18) 0.041(15) 0.053(16) 0.029(13) 0.011(13) 0.027(13)
O69W 0.06(2) 0.031(17) 0.031(17) 0.002(14) 0.017(15) 0.018(16)
O70W 0.08(3) 0.06(2) 0.05(2) 0.05(2) 0.03(2) 0.04(2)
O71W 0.034(19) 0.05(2) 0.05(2) 0.000(17) -0.014(16) 0.010(16)
O72W 0.09(3) 0.07(2) 0.007(15) 0.000(15) 0.015(17) 0.02(2)
O73W 0.04(2) 0.041(19) 0.040(19) -0.011(15) 0.007(16) 0.021(16)
O74W 0.048(16) 0.049(16) 0.022(13) 0.001(12) 0.010(12) -0.016(12)
O75W 0.05(2) 0.04(2) 0.08(3) 0.027(19) 0.04(2) 0.031(18)
O76W 0.064(17) 0.045(16) 0.058(16) 0.023(13) 0.040(14) 0.013(12)
O77W 0.08(3) 0.05(2) 0.09(3) 0.01(2) 0.05(2) 0.04(2)
O78W 0.049(12) 0.049(12) 0.057(13) 0.003(9) 0.014(9) 0.024(9)
O79W 0.065(11) 0.065(11) 0.066(11) 0.017(3) 0.017(4) 0.029(5)
O80W 0.07(3) 0.08(3) 0.05(2) 0.04(2) 0.01(2) 0.05(2)
O81W 0.057(17) 0.072(18) 0.037(15) 0.018(13) 0.014(13) 0.025(14)
O82W 0.058(17) 0.064(17) 0.039(15) 0.026(14) -0.003(13) 0.000(13)
O83W 0.061(17) 0.058(17) 0.067(18) 0.001(14) -0.017(13) 0.038(14)
O84W 0.081(19) 0.09(2) 0.045(16) 0.034(15) 0.036(15) 0.013(14)
O85W 0.051(17) 0.066(18) 0.062(17) 0.044(15) -0.006(13) -0.006(13)
O86W 0.04(2) 0.10(3) 0.07(3) 0.02(2) 0.04(2) -0.02(2)
O87W 0.08(2) 0.11(2) 0.09(2) 0.022(16) 0.047(17) 0.040(16)
O88W 0.09(2) 0.069(19) 0.057(17) 0.020(14) 0.044(15) 0.020(14)
O89W 0.03(2) 0.11(4) 0.09(3) 0.06(3) 0.03(2) 0.05(2)
O90W 0.048(16) 0.10(2) 0.063(18) -0.016(14) -0.014(13) 0.052(15)
O91W 0.057(17) 0.086(19) 0.048(16) 0.044(15) 0.022(14) -0.005(13)
O92W 0.10(2) 0.062(17) 0.058(17) 0.047(14) 0.039(15) 0.028(14)
O93W 0.03(2) 0.14(4) 0.05(3) 0.04(3) 0.017(19) 0.01(2)
O94W 0.081(13) 0.081(13) 0.081(13) 0.020(4) 0.022(4) 0.035(6)
O95W 0.026(12) 0.026(12) 0.025(12) 0.007(4) 0.007(4) 0.011(5)
O96W 0.085(16) 0.080(15) 0.083(16) 0.031(10) 0.015(10) 0.040(10)
O97W 0.081(16) 0.081(16) 0.072(15) 0.015(10) 0.032(10) 0.020(10)

loop_
_atom_type_symbol
_atom_type_description
_atom_type_scat_dispersion_real
_atom_type_scat_dispersion_imag
_atom_type_scat_source
H H 0.0000 0.0000 'International Tables Vol C Tables 4.2.6.8 and 6.1.1.4'
K K 0.2009 0.2494 'International Tables Vol C Tables 4.2.6.8 and 6.1.1.4'
Mn Mn 0.3368 0.7283 'International Tables Vol C Tables 4.2.6.8 and 6.1.1.4'
Nb Nb -2.0727 0.6215 'International Tables Vol C Tables 4.2.6.8 and 6.1.1.4'
O O 0.0106 0.0060 'International Tables Vol C Tables 4.2.6.8 and 6.1.1.4'
Te Te -0.5308 1.6751 'International Tables Vol C Tables 4.2.6.8 and 6.1.1.4'

loop_
_geom_angle_atom_site_label_1
_geom_angle_atom_site_label_2
_geom_angle_atom_site_label_3
_geom_angle
_geom_angle_site_symmetry_1
_geom_angle_site_symmetry_3
_geom_angle_publ_flag
O6 Te1 O60 96.7 . . ?
O6 Te1 O83 96.8 . . ?
O60 Te1 O83 97.7 . . ?
O3 Te2 O130 95.1 . . ?
O3 Te2 K23 92.5 . . ?
O56 Te2 O3 93.8 . . ?
O56 Te2 O130 95.0 . . ?
O56 Te2 K23 132.0 . . ?
O130 Te2 K23 131.7 . . ?
O5 Te3 O43 94.8 . . ?
O47 Te3 O5 94.8 . . ?
O47 Te3 O43 96.4 . . ?
O17 Te4 O21 89.1 . . ?
O123 Te4 O17 98.1 . . ?
O123 Te4 O21 91.3 . . ?
O48 Te5 O59 96.3 . . ?
O48 Te5 O88 95.4 . . ?
O88 Te5 O59 95.7 . . ?
O18 Te6 O127 71.9 . . ?
O32 Te6 O18 89.4 . . ?
O32 Te6 O40 90.5 . . ?
O32 Te6 O127 149.9 . . ?
O40 Te6 O18 99.8 . . ?
O40 Te6 O127 70.7 . . ?
O69 Te7 O179 97.8 . . ?
O69 Te7 K9 163.8 . . ?
O128 Te7 O69 95.4 . . ?
O128 Te7 O179 94.5 . . ?
O128 Te7 K9 95.0 . . ?
O179 Te7 K9 93.8 . . ?
O26 Te8 O33 89.3 . . ?
O26 Te8 O98 150.0 . . ?
O26 Te8 O136 91.5 . . ?
O26 Te8 K9 57.2 . . ?
O33 Te8 O98 109.2 . . ?
O33 Te8 K9 143.2 . . ?
O62 Te8 O26 88.5 . . ?
O62 Te8 O33 81.6 . . ?
O62 Te8 O98 71.9 . . ?
O62 Te8 O136 96.3 . . ?
O62 Te8 K9 109.5 . . ?
O98 Te8 K9 107.5 . . ?
O136 Te8 O33 177.7 . . ?
O136 Te8 O98 69.1 . . ?
O136 Te8 K9 38.4 . . ?
O76 Te9 O96 87.1 . . ?
O76 Te9 O199 89.7 . . ?
O76 Te9 K4 56.4 . . ?
O96 Te9 K4 140.5 . . ?
O111 Te9 O76 87.0 . . ?
O111 Te9 O96 82.0 . . ?
O111 Te9 O199 95.3 . . ?
O111 Te9 K4 108.0 . . ?
O199 Te9 O96 176.0 . . ?
O199 Te9 K4 37.6 . . ?
O117 Te10 O168 97.1 . . ?
O117 Te10 K4 96.6 . . ?
O158 Te10 O117 95.7 . . ?
O158 Te10 O168 96.2 . . ?
O158 Te10 K4 161.1 . . ?
O168 Te10 K4 96.5 . . ?
Nb9 Nb2 K34 82.2 . . ?
Nb9 Nb2 K38 64.1 . . ?
Nb23 Nb2 Nb9 60.5 . . ?
Nb23 Nb2 K34 107.3 . . ?
Nb23 Nb2 K38 62.8 . . ?
Mn7 Nb2 Nb9 117.4 . . ?
Mn7 Nb2 Nb23 119.3 . . ?
Mn7 Nb2 K34 133.3 . . ?
Mn7 Nb2 K38 177.8 . . ?
O4 Nb2 Nb9 82.6 . . ?
O4 Nb2 Nb23 121.7 . . ?
O4 Nb2 Mn7 41.4 . . ?
O4 Nb2 O8 83.2 . . ?
O4 Nb2 O79 76.0 . . ?
O4 Nb2 K34 110.4 . . ?
O4 Nb2 K38 138.7 . . ?
O8 Nb2 Nb9 124.0 . . ?
O8 Nb2 Nb23 82.9 . . ?
O8 Nb2 Mn7 45.9 . . ?
O8 Nb2 O79 75.6 . . ?
O8 Nb2 K34 152.7 . . ?
O8 Nb2 K38 135.1 . . ?
O35 Nb2 Nb9 82.8 . . ?
O35 Nb2 Nb23 32.3 . . ?
O35 Nb2 Mn7 132.6 . . ?
O35 Nb2 O4 153.6 . . ?
O35 Nb2 O8 86.8 . . ?
O35 Nb2 O79 77.9 . . ?
O35 Nb2 K34 89.2 . . ?
O35 Nb2 K38 48.6 . . ?
O55 Nb2 Nb9 134.9 . . ?
O55 Nb2 Nb23 136.0 . . ?
O55 Nb2 Mn7 91.1 . . ?
O55 Nb2 O4 102.2 . . ?
O55 Nb2 O8 101.0 . . ?
O55 Nb2 O35 103.7 . . ?
O55 Nb2 O75 102.5 . . ?
O55 Nb2 O79 176.2 . . ?
O55 Nb2 K34 53.8 . . ?
O55 Nb2 K38 86.8 . . ?
O75 Nb2 Nb9 32.4 . . ?
O75 Nb2 Nb23 82.5 . . ?
O75 Nb2 Mn7 129.9 . . ?
O75 Nb2 O4 88.5 . . ?
O75 Nb2 O8 156.2 . . ?
O75 Nb2 O35 90.9 . . ?
O75 Nb2 O79 80.8 . . ?
O75 Nb2 K34 50.8 . . ?
O75 Nb2 K38 50.3 . . ?
O79 Nb2 Nb9 48.4 . . ?
O79 Nb2 Nb23 45.8 . . ?
O79 Nb2 Mn7 85.4 . . ?
O79 Nb2 K34 129.8 . . ?
O79 Nb2 K38 96.7 . . ?
K34 Nb2 K38 44.7 . . ?
Nb14 Nb3 K2 62.7 . . ?
Nb14 Nb3 K3 139.2 . . ?
Nb17 Nb3 Nb14 59.8 . . ?
Nb17 Nb3 K2 61.4 . . ?
Nb17 Nb3 K3 100.8 . . ?
O11 Nb3 Nb14 84.0 . . ?
O11 Nb3 Nb17 124.7 . . ?
O11 Nb3 O58 78.9 . . ?
O11 Nb3 K2 137.3 . . ?
O11 Nb3 K3 131.4 . . ?
O13 Nb3 Nb14 135.2 . . ?
O13 Nb3 Nb17 138.4 . . ?
O13 Nb3 O11 96.8 . . ?
O13 Nb3 O14 99.9 . . ?
O13 Nb3 O58 175.4 . . ?
O13 Nb3 O78 103.7 . . ?
O13 Nb3 O95 102.3 . . ?
O13 Nb3 K2 90.1 . . ?
O13 Nb3 K3 39.8 . . ?
O14 Nb3 Nb14 35.3 . . ?
O14 Nb3 Nb17 84.7 . . ?
O14 Nb3 O11 87.5 . . ?
O14 Nb3 O58 78.3 . . ?
O14 Nb3 K2 49.9 . . ?
O14 Nb3 K3 115.2 . . ?
O58 Nb3 Nb14 43.1 . . ?
O58 Nb3 Nb17 45.9 . . ?
O58 Nb3 K2 91.9 . . ?
O58 Nb3 K3 144.8 . . ?
O78 Nb3 Nb14 83.1 . . ?
O78 Nb3 Nb17 34.8 . . ?
O78 Nb3 O11 159.3 . . ?
O78 Nb3 O14 91.3 . . ?
O78 Nb3 O58 80.7 . . ?
O78 Nb3 O95 91.6 . . ?
O78 Nb3 K2 46.2 . . ?
O78 Nb3 K3 67.2 . . ?
O95 Nb3 Nb14 121.9 . . ?
O95 Nb3 Nb17 84.3 . . ?
O95 Nb3 O11 81.6 . . ?
O95 Nb3 O14 156.2 . . ?
O95 Nb3 O58 78.9 . . ?
O95 Nb3 K2 137.8 . . ?
O95 Nb3 K3 87.6 . . ?
K2 Nb3 K3 76.5 . . ?
O51 Te11 O114 87.6 . . ?
O51 Te11 O124 88.3 . . ?
O51 Te11 K4 52.0 . . ?
O86 Te11 O51 86.6 . . ?
O86 Te11 O114 84.9 . . ?
O86 Te11 O124 96.5 . . ?
O86 Te11 K4 108.7 . . ?
O114 Te11 K4 134.7 . . ?
O124 Te11 O114 175.5 . . ?
O124 Te11 K4 40.8 . . ?
Nb11 Nb4 K6 60.2 . . ?
Nb23 Nb4 Nb11 60.0 . . ?
Nb23 Nb4 K6 59.8 . . ?
O2 Nb4 Nb11 84.2 . . ?
O2 Nb4 Nb23 124.6 . . ?
O2 Nb4 O8 85.3 . . ?
O2 Nb4 O79 79.0 . . ?
O2 Nb4 K6 136.4 . . ?
O7 Nb4 Nb11 140.2 . . ?
O7 Nb4 Nb23 141.5 . . ?
O7 Nb4 O2 93.4 . . ?
O7 Nb4 O8 95.0 . . ?
O7 Nb4 O10 105.7 . . ?
O7 Nb4 O30 104.8 . . ?
O7 Nb4 O79 170.4 . . ?
O7 Nb4 K6 98.8 . . ?
O8 Nb4 Nb11 124.3 . . ?
O8 Nb4 Nb23 83.0 . . ?
O8 Nb4 O79 78.7 . . ?
O8 Nb4 K6 134.4 . . ?
O10 Nb4 Nb11 84.6 . . ?
O10 Nb4 Nb23 35.9 . . ?
O10 Nb4 O2 160.1 . . ?
O10 Nb4 O8 87.5 . . ?
O10 Nb4 O30 91.7 . . ?
O10 Nb4 O79 81.4 . . ?
O10 Nb4 K6 46.9 . . ?
O30 Nb4 Nb11 35.6 . . ?
O30 Nb4 Nb23 84.5 . . ?
O30 Nb4 O2 88.7 . . ?
O30 Nb4 O8 159.7 . . ?
O30 Nb4 O79 81.1 . . ?
O30 Nb4 K6 47.8 . . ?
O79 Nb4 Nb11 45.6 . . ?
O79 Nb4 Nb23 45.6 . . ?
O79 Nb4 K6 90.8 . . ?
Nb9 Nb5 K16 67.4 . . ?
Nb9 Nb5 K31 68.7 . . ?
Nb11 Nb5 Nb9 60.2 . . ?
Nb11 Nb5 K16 61.7 . . ?
Nb11 Nb5 K31 115.7 . . ?
Mn7 Nb5 Nb9 117.1 . . ?
Mn7 Nb5 Nb11 119.1 . . ?
Mn7 Nb5 K16 175.5 . . ?
Mn7 Nb5 K31 117.4 . . ?
O2 Nb5 Nb9 123.6 . . ?
O2 Nb5 Nb11 83.2 . . ?
O2 Nb5 Mn7 45.4 . . ?
O2 Nb5 O79 74.8 . . ?
O2 Nb5 K16 132.0 . . ?
O2 Nb5 K31 161.0 . . ?
O4 Nb5 Nb9 84.0 . . ?
O4 Nb5 Nb11 122.9 . . ?
O4 Nb5 Mn7 40.4 . . ?
O4 Nb5 O2 82.3 . . ?
O4 Nb5 O79 77.1 . . ?
O4 Nb5 K16 143.6 . . ?
O4 Nb5 K31 85.0 . . ?
O37 Nb5 Nb9 84.4 . . ?
O37 Nb5 Nb11 33.5 . . ?
O37 Nb5 Mn7 131.6 . . ?
O37 Nb5 O2 86.2 . . ?
O37 Nb5 O4 155.3 . . ?
O37 Nb5 O79 78.8 . . ?
O37 Nb5 K16 46.4 . . ?
O37 Nb5 K31 110.7 . . ?
O53 Nb5 Nb9 32.9 . . ?
O53 Nb5 Nb11 82.9 . . ?
O53 Nb5 Mn7 129.6 . . ?
O53 Nb5 O2 156.2 . . ?
O53 Nb5 O4 89.2 . . ?
O53 Nb5 O37 92.7 . . ?
O53 Nb5 O79 81.6 . . ?
O53 Nb5 K16 54.6 . . ?
O53 Nb5 K31 36.7 . . ?
O73 Nb5 Nb9 135.8 . . ?
O73 Nb5 Nb11 135.3 . . ?
O73 Nb5 Mn7 91.4 . . ?
O73 Nb5 O2 100.6 . . ?
O73 Nb5 O4 101.6 . . ?
O73 Nb5 O37 101.9 . . ?
O73 Nb5 O53 102.9 . . ?
O73 Nb5 O79 175.3 . . ?
O73 Nb5 K16 85.5 . . ?
O73 Nb5 K31 68.2 . . ?
O79 Nb5 Nb9 48.8 . . ?
O79 Nb5 Nb11 45.7 . . ?
O79 Nb5 Mn7 84.8 . . ?
O79 Nb5 K16 98.2 . . ?
O79 Nb5 K31 116.0 . . ?
K16 Nb5 K31 64.4 . . ?
O85 Te12 K9 135.7 . . ?
O85 Te12 K33 53.3 . . ?
O92 Te12 O85 83.5 . . ?
O92 Te12 O152 98.2 . . ?
O92 Te12 K9 110.4 . . ?
O92 Te12 K33 124.7 . . ?
O152 Te12 O85 176.3 . . ?
O152 Te12 K9 40.6 . . ?
O152 Te12 K33 127.2 . . ?
O157 Te12 O85 86.6 . . ?
O157 Te12 O92 88.8 . . ?
O157 Te12 O152 90.1 . . ?
O157 Te12 K9 53.3 . . ?
O157 Te12 K33 117.0 . . ?
K9 Te12 K33 124.4 . . ?
Nb20 Nb6 Nb35 59.6 . . ?
Nb20 Nb6 K3 138.7 . . ?
Nb20 Nb6 K7 65.4 . . ?
Nb35 Nb6 K3 100.6 . . ?
Nb35 Nb6 K7 58.9 . . ?
O20 Nb6 Nb20 136.1 . . ?
O20 Nb6 Nb35 137.7 . . ?
O20 Nb6 O22 97.7 . . ?
O20 Nb6 O28 101.5 . . ?
O20 Nb6 O41 100.8 . . ?
O20 Nb6 O46 103.6 . . ?
O20 Nb6 O119 176.6 . . ?
O20 Nb6 K3 39.0 . . ?
O20 Nb6 K7 90.1 . . ?
O22 Nb6 Nb20 83.7 . . ?
O22 Nb6 Nb35 124.6 . . ?
O22 Nb6 O119 78.9 . . ?
O22 Nb6 K3 132.1 . . ?
O22 Nb6 K7 141.3 . . ?
O28 Nb6 Nb20 122.1 . . ?
O28 Nb6 Nb35 83.9 . . ?
O28 Nb6 O22 83.1 . . ?
O28 Nb6 O41 157.0 . . ?
O28 Nb6 O119 78.4 . . ?
O28 Nb6 K3 87.1 . . ?
O28 Nb6 K7 132.4 . . ?
O41 Nb6 Nb20 35.3 . . ?
O41 Nb6 Nb35 83.5 . . ?
O41 Nb6 O22 88.3 . . ?
O41 Nb6 O119 79.1 . . ?
O41 Nb6 K3 114.1 . . ?
O41 Nb6 K7 53.0 . . ?
O46 Nb6 Nb20 81.6 . . ?
O46 Nb6 Nb35 34.1 . . ?
O46 Nb6 O22 158.7 . . ?
O46 Nb6 O28 91.8 . . ?
O46 Nb6 O41 88.4 . . ?
O46 Nb6 O119 79.8 . . ?
O46 Nb6 K3 67.9 . . ?
O46 Nb6 K7 40.7 . . ?
O119 Nb6 Nb20 43.8 . . ?
O119 Nb6 Nb35 45.7 . . ?
O119 Nb6 K3 144.1 . . ?
O119 Nb6 K7 92.5 . . ?
K7 Nb6 K3 73.4 . . ?
Nb14 Nb7 Nb15 60.2 . . ?
Nb14 Nb7 K21 60.7 . . ?
Nb15 Nb7 K21 69.6 . . ?
O11 Nb7 Nb14 84.7 . . ?
O11 Nb7 Nb15 124.6 . . ?
O11 Nb7 O36 82.1 . . ?
O11 Nb7 O58 77.5 . . ?
O11 Nb7 K21 130.3 . . ?
O19 Nb7 Nb14 33.6 . . ?
O19 Nb7 Nb15 83.5 . . ?
O19 Nb7 O11 88.7 . . ?
O19 Nb7 O36 155.5 . . ?
O19 Nb7 O58 77.1 . . ?
O19 Nb7 K21 42.6 . . ?
O36 Nb7 Nb14 122.5 . . ?
O36 Nb7 Nb15 83.1 . . ?
O36 Nb7 O58 78.8 . . ?
O36 Nb7 K21 145.8 . . ?
O58 Nb7 Nb14 43.7 . . ?
O58 Nb7 Nb15 47.2 . . ?
O58 Nb7 K21 96.1 . . ?
O68 Nb7 Nb14 135.7 . . ?
O68 Nb7 Nb15 133.9 . . ?
O68 Nb7 O11 101.4 . . ?
O68 Nb7 O19 102.2 . . ?
O68 Nb7 O36 101.8 . . ?
O68 Nb7 O58 178.7 . . ?
O68 Nb7 O90 101.3 . . ?
O68 Nb7 K21 84.0 . . ?
O90 Nb7 Nb14 83.0 . . ?
O90 Nb7 Nb15 32.6 . . ?
O90 Nb7 O11 156.6 . . ?
O90 Nb7 O19 92.0 . . ?
O90 Nb7 O36 87.8 . . ?
O90 Nb7 O58 79.8 . . ?
O90 Nb7 K21 58.1 . . ?
O42 Nb8 O48 75.5 . . ?
O42 Nb8 O130 81.9 . . ?
O42 Nb8 K11 139.1 . . ?
O42 Nb8 K13 72.7 . . ?
O48 Nb8 K11 95.7 . . ?
O48 Nb8 K13 102.1 . . ?
O101 Nb8 O42 156.7 . . ?
O101 Nb8 O48 85.3 . . ?
O101 Nb8 O130 81.6 . . ?
O101 Nb8 K11 54.8 . . ?
O101 Nb8 K13 125.1 . . ?
O103 Nb8 O42 92.5 . . ?
O103 Nb8 O48 76.8 . . ?
O103 Nb8 O101 95.8 . . ?
O103 Nb8 O130 155.7 . . ?
O103 Nb8 K11 46.9 . . ?
O103 Nb8 K13 37.5 . . ?
O106 Nb8 O42 101.0 . . ?
O106 Nb8 O48 176.1 . . ?
O106 Nb8 O101 98.5 . . ?
O106 Nb8 O103 101.9 . . ?
O106 Nb8 O130 102.4 . . ?
O106 Nb8 K11 85.9 . . ?
O106 Nb8 K13 75.0 . . ?
O130 Nb8 O48 78.9 . . ?
O130 Nb8 K11 136.4 . . ?
O130 Nb8 K13 153.2 . . ?
K11 Nb8 K13 70.4 . . ?
Nb32 Te13 Nb38 63.3 . . ?
Nb32 Te13 K12 130.8 . 1_455 ?
Nb32 Te13 K24 126.5 . 1_455 ?
Nb38 Te13 K12 71.2 . 1_455 ?
Nb38 Te13 K24 169.7 . 1_455 ?
O72 Te13 Nb32 89.8 . . ?
O72 Te13 Nb38 39.4 . . ?
O72 Te13 K12 41.3 . 1_455 ?
O72 Te13 K24 136.1 . 1_455 ?
O120 Te13 Nb32 38.2 . . ?
O120 Te13 Nb38 88.9 . . ?
O120 Te13 O72 94.1 . . ?
O120 Te13 O201 86.9 . . ?
O120 Te13 O205 89.7 . . ?
O120 Te13 O216 176.2 . . ?
O120 Te13 K12 128.1 . 1_455 ?
O120 Te13 K24 101.3 . 1_455 ?
O139 Te13 Nb32 126.5 . . ?
O139 Te13 Nb38 132.6 . . ?
O139 Te13 O72 93.6 . . ?
O139 Te13 O120 88.3 . . ?
O139 Te13 O201 174.1 . . ?
O139 Te13 O205 90.6 . . ?
O139 Te13 O216 94.1 . . ?
O139 Te13 K12 73.8 . 1_455 ?
O139 Te13 K24 46.7 . 1_455 ?
O201 Te13 Nb32 48.7 . . ?
O201 Te13 Nb38 43.8 . . ?
O201 Te13 O72 83.2 . . ?
O201 Te13 O205 92.8 . . ?
O201 Te13 K12 106.6 . 1_455 ?
O201 Te13 K24 137.9 . 1_455 ?
O205 Te13 Nb32 90.6 . . ?
O205 Te13 Nb38 136.7 . . ?
O205 Te13 O72 174.4 . . ?
O205 Te13 K12 137.3 . 1_455 ?
O205 Te13 K24 46.7 . 1_455 ?
O216 Te13 Nb32 139.3 . . ?
O216 Te13 Nb38 91.6 . . ?
O216 Te13 O72 88.7 . . ?
O216 Te13 O201 90.8 . . ?
O216 Te13 O205 87.3 . . ?
O216 Te13 K12 55.6 . 1_455 ?
O216 Te13 K24 78.4 . 1_455 ?
K24 Te13 K12 100.4 1_455 1_455 ?
Nb2 Nb9 Nb23 59.1 . . ?
Nb2 Nb9 K16 124.1 . . ?
Nb2 Nb9 K35 118.9 . . ?
Nb5 Nb9 Nb2 61.7 . . ?
Nb5 Nb9 Nb11 59.7 . . ?
Nb5 Nb9 Nb23 89.9 . . ?
Nb5 Nb9 K16 62.5 . . ?
Nb5 Nb9 K35 179.2 . . ?
Nb11 Nb9 Nb2 90.1 . . ?
Nb11 Nb9 Nb23 59.6 . . ?
Nb11 Nb9 K16 59.8 . . ?
Nb11 Nb9 K35 120.5 . . ?
Nb23 Nb9 K16 119.3 . . ?
Nb23 Nb9 K35 90.8 . . ?
O53 Nb9 Nb2 80.4 . . ?
O53 Nb9 Nb5 30.5 . . ?
O53 Nb9 Nb11 80.7 . . ?
O53 Nb9 Nb23 120.4 . . ?
O53 Nb9 O79 75.4 . . ?
O53 Nb9 K16 51.1 . . ?
O53 Nb9 K35 148.8 . . ?
O75 Nb9 Nb2 31.7 . . ?
O75 Nb9 Nb5 81.4 . . ?
O75 Nb9 Nb11 121.8 . . ?
O75 Nb9 Nb23 80.9 . . ?
O75 Nb9 O53 85.9 . . ?
O75 Nb9 O79 76.5 . . ?
O75 Nb9 K16 136.9 . . ?
O75 Nb9 K35 98.9 . . ?
O79 Nb9 Nb2 44.8 . . ?
O79 Nb9 Nb5 45.0 . . ?
O79 Nb9 Nb11 45.3 . . ?
O79 Nb9 Nb23 44.9 . . ?
O79 Nb9 K16 91.8 . . ?
O79 Nb9 K35 135.7 . . ?
O93 Nb9 Nb2 122.0 . . ?
O93 Nb9 Nb5 79.4 . . ?
O93 Nb9 Nb11 31.8 . . ?
O93 Nb9 Nb23 81.2 . . ?
O93 Nb9 O53 86.7 . . ?
O93 Nb9 O75 153.6 . . ?
O93 Nb9 O79 77.1 . . ?
O93 Nb9 O121 90.1 . . ?
O93 Nb9 K16 43.3 . . ?
O93 Nb9 K35 100.5 . . ?
O121 Nb9 Nb2 77.4 . . ?
O121 Nb9 Nb5 121.4 . . ?
O121 Nb9 Nb11 81.8 . . ?
O121 Nb9 Nb23 31.5 . . ?
O121 Nb9 O53 151.6 . . ?
O121 Nb9 O75 84.6 . . ?
O121 Nb9 O79 76.3 . . ?
O121 Nb9 K16 133.3 . . ?
O121 Nb9 K35 59.4 . . ?
O167 Nb9 Nb2 133.8 . . ?
O167 Nb9 Nb5 133.5 . . ?
O167 Nb9 Nb11 136.0 . . ?
O167 Nb9 Nb23 136.6 . . ?
O167 Nb9 O53 103.1 . . ?
O167 Nb9 O75 102.1 . . ?
O167 Nb9 O79 178.0 . . ?
O167 Nb9 O93 104.2 . . ?
O167 Nb9 O121 105.1 . . ?
O167 Nb9 K16 88.2 . . ?
O167 Nb9 K35 45.8 . . ?
K35 Nb9 K16 116.9 . . ?
Nb25 Nb10 K23 145.2 . . ?
Nb35 Nb10 Nb25 60.3 . . ?
Nb35 Nb10 K23 101.8 . . ?
Mn5 Nb10 Nb25 119.3 . . ?
Mn5 Nb10 Nb35 120.4 . . ?
Mn5 Nb10 K23 95.5 . . ?
O9 Nb10 Nb25 82.3 . . ?
O9 Nb10 Nb35 122.8 . . ?
O9 Nb10 Mn5 43.9 . . ?
O9 Nb10 O119 76.9 . . ?
O9 Nb10 K23 129.7 . . ?
O28 Nb10 Nb25 121.4 . . ?
O28 Nb10 Nb35 82.9 . . ?
O28 Nb10 Mn5 44.0 . . ?
O28 Nb10 O9 82.2 . . ?
O28 Nb10 O119 75.0 . . ?
O28 Nb10 K23 81.4 . . ?
O57 Nb10 Nb25 137.3 . . ?
O57 Nb10 Nb35 135.7 . . ?
O57 Nb10 Mn5 87.8 . . ?
O57 Nb10 O9 101.3 . . ?
O57 Nb10 O28 101.1 . . ?
O57 Nb10 O61 103.8 . . ?
O57 Nb10 O105 104.3 . . ?
O57 Nb10 O119 175.8 . . ?
O57 Nb10 K23 37.6 . . ?
O61 Nb10 Nb25 82.2 . . ?
O61 Nb10 Nb35 31.9 . . ?
O61 Nb10 Mn5 132.7 . . ?
O61 Nb10 O9 154.5 . . ?
O61 Nb10 O28 88.7 . . ?
O61 Nb10 O119 77.7 . . ?
O61 Nb10 K23 71.6 . . ?
O105 Nb10 Nb25 33.1 . . ?
O105 Nb10 Nb35 83.9 . . ?
O105 Nb10 Mn5 129.8 . . ?
O105 Nb10 O9 85.9 . . ?
O105 Nb10 O28 153.6 . . ?
O105 Nb10 O61 92.1 . . ?
O105 Nb10 O119 79.4 . . ?
O105 Nb10 K23 123.8 . . ?
O119 Nb10 Nb25 46.5 . . ?
O119 Nb10 Nb35 45.9 . . ?
O119 Nb10 Mn5 88.3 . . ?
O119 Nb10 K23 141.4 . . ?
Nb4 Nb11 Nb9 91.1 . . ?
Nb4 Nb11 K6 69.4 . . ?
Nb4 Nb11 K16 127.2 . . ?
Nb5 Nb11 Nb4 61.6 . . ?
Nb5 Nb11 Nb9 60.0 . . ?
Nb5 Nb11 Nb23 90.6 . . ?
Nb5 Nb11 K6 131.0 . . ?
Nb5 Nb11 K16 66.2 . . ?
Nb9 Nb11 K6 122.6 . . ?
Nb9 Nb11 K16 69.1 . . ?
Nb23 Nb11 Nb4 59.9 . . ?
Nb23 Nb11 Nb9 60.5 . . ?
Nb23 Nb11 K6 63.2 . . ?
Nb23 Nb11 K16 129.5 . . ?
O29 Nb11 Nb4 79.9 . . ?
O29 Nb11 Nb5 123.6 . . ?
O29 Nb11 Nb9 83.0 . . ?
O29 Nb11 Nb23 33.0 . . ?
O29 Nb11 O30 86.9 . . ?
O29 Nb11 O37 155.4 . . ?
O29 Nb11 O79 78.4 . . ?
O29 Nb11 O93 90.4 . . ?
O29 Nb11 K6 41.6 . . ?
O29 Nb11 K16 139.9 . . ?
O30 Nb11 Nb4 33.1 . . ?
O30 Nb11 Nb5 82.0 . . ?
O30 Nb11 Nb9 124.2 . . ?
O30 Nb11 Nb23 82.6 . . ?
O30 Nb11 O79 75.5 . . ?
O30 Nb11 K6 55.5 . . ?
O30 Nb11 K16 132.6 . . ?
O37 Nb11 Nb4 80.0 . . ?
O37 Nb11 Nb5 32.4 . . ?
O37 Nb11 Nb9 83.4 . . ?
O37 Nb11 Nb23 122.8 . . ?
O37 Nb11 O30 84.0 . . ?
O37 Nb11 O79 77.3 . . ?
O37 Nb11 K6 139.0 . . ?
O37 Nb11 K16 50.3 . . ?
O79 Nb11 Nb4 42.4 . . ?
O79 Nb11 Nb5 45.3 . . ?
O79 Nb11 Nb9 48.7 . . ?
O79 Nb11 Nb23 45.5 . . ?
O79 Nb11 K6 96.3 . . ?
O79 Nb11 K16 101.8 . . ?
O93 Nb11 Nb4 123.2 . . ?
O93 Nb11 Nb5 79.9 . . ?
O93 Nb11 Nb9 32.1 . . ?
O93 Nb11 Nb23 82.2 . . ?
O93 Nb11 O30 156.2 . . ?
O93 Nb11 O37 89.0 . . ?
O93 Nb11 O79 80.8 . . ?
O93 Nb11 K6 130.5 . . ?
O93 Nb11 K16 51.0 . . ?
O96 Nb11 Nb4 135.9 . . ?
O96 Nb11 Nb5 138.1 . . ?
O96 Nb11 Nb9 132.7 . . ?
O96 Nb11 Nb23 131.2 . . ?
O96 Nb11 O29 98.2 . . ?
O96 Nb11 O30 103.0 . . ?
O96 Nb11 O37 106.0 . . ?
O96 Nb11 O79 176.3 . . ?
O96 Nb11 O93 100.8 . . ?
O96 Nb11 K6 80.2 . . ?
O96 Nb11 K16 81.7 . . ?
K16 Nb11 K6 161.7 . . ?
O39 Nb12 O42 102.4 . . ?
O39 Nb12 O44 103.9 . . ?
O39 Nb12 O48 177.0 . . ?
O39 Nb12 O50 100.2 . . ?
O39 Nb12 O56 101.7 . . ?
O39 Nb12 K10 88.1 . . ?
O39 Nb12 K28 26.1 . . ?
O42 Nb12 O48 74.8 . . ?
O42 Nb12 O56 80.1 . . ?
O42 Nb12 K10 139.1 . . ?
O42 Nb12 K28 106.2 . . ?
O44 Nb12 O42 91.0 . . ?
O44 Nb12 O48 75.4 . . ?
O44 Nb12 O56 154.2 . . ?
O44 Nb12 K10 48.2 . . ?
O44 Nb12 K28 128.8 . . ?
O48 Nb12 K10 93.5 . . ?
O48 Nb12 K28 155.3 . . ?
O50 Nb12 O42 154.5 . . ?
O50 Nb12 O44 95.0 . . ?
O50 Nb12 O48 82.8 . . ?
O50 Nb12 O56 83.9 . . ?
O50 Nb12 K10 52.9 . . ?
O50 Nb12 K28 89.2 . . ?
O56 Nb12 O48 78.8 . . ?
O56 Nb12 K10 136.8 . . ?
O56 Nb12 K28 77.0 . . ?
K10 Nb12 K28 100.3 . . ?
Nb15 Nb13 K23 144.0 . . ?
Nb15 Nb13 K28 67.3 . . ?
Nb17 Nb13 Nb15 60.7 . . ?
Nb17 Nb13 K23 100.9 . . ?
Nb17 Nb13 K28 113.7 . . ?
Mn3 Nb13 Nb15 119.6 . . ?
Mn3 Nb13 Nb17 120.9 . . ?
Mn3 Nb13 K23 96.4 . . ?
Mn3 Nb13 K28 119.1 . . ?
O25 Nb13 Nb15 33.2 . . ?
O25 Nb13 Nb17 83.2 . . ?
O25 Nb13 Mn3 131.3 . . ?
O25 Nb13 O31 91.7 . . ?
O25 Nb13 O36 89.5 . . ?
O25 Nb13 O58 80.6 . . ?
O25 Nb13 O95 154.7 . . ?
O25 Nb13 K23 121.5 . . ?
O25 Nb13 K28 34.9 . . ?
O27 Nb13 Nb15 136.1 . . ?
O27 Nb13 Nb17 133.0 . . ?
O27 Nb13 Mn3 89.9 . . ?
O27 Nb13 O25 103.0 . . ?
O27 Nb13 O31 100.3 . . ?
O27 Nb13 O36 103.0 . . ?
O27 Nb13 O58 176.4 . . ?
O27 Nb13 O95 101.8 . . ?
O27 Nb13 K23 36.3 . . ?
O27 Nb13 K28 70.0 . . ?
O31 Nb13 Nb15 83.7 . . ?
O31 Nb13 Nb17 32.7 . . ?
O31 Nb13 Mn3 132.3 . . ?
O31 Nb13 O36 155.7 . . ?
O31 Nb13 O58 78.6 . . ?
O31 Nb13 O95 88.9 . . ?
O31 Nb13 K23 69.6 . . ?
O31 Nb13 K28 108.1 . . ?
O36 Nb13 Nb15 84.1 . . ?
O36 Nb13 Nb17 123.7 . . ?
O36 Nb13 Mn3 41.9 . . ?
O36 Nb13 O58 77.7 . . ?
O36 Nb13 K23 129.2 . . ?
O36 Nb13 K28 86.2 . . ?
O58 Nb13 Nb15 47.5 . . ?
O58 Nb13 Nb17 46.1 . . ?
O58 Nb13 Mn3 88.3 . . ?
O58 Nb13 K23 140.8 . . ?
O58 Nb13 K28 113.7 . . ?
O95 Nb13 Nb15 122.1 . . ?
O95 Nb13 Nb17 83.8 . . ?
O95 Nb13 Mn3 43.4 . . ?
O95 Nb13 O36 80.0 . . ?
O95 Nb13 O58 74.8 . . ?
O95 Nb13 K23 82.2 . . ?
O95 Nb13 K28 161.9 . . ?
K23 Nb13 K28 97.8 . . ?
Nb3 Nb14 Nb15 90.9 . . ?
Nb3 Nb14 K2 65.3 . . ?
Nb3 Nb14 K21 128.0 . . ?
Nb7 Nb14 Nb3 61.5 . . ?
Nb7 Nb14 Nb15 60.5 . . ?
Nb7 Nb14 Nb17 91.4 . . ?
Nb7 Nb14 K2 126.8 . . ?
Nb7 Nb14 K21 67.6 . . ?
Nb15 Nb14 K2 122.7 . . ?
Nb15 Nb14 K21 72.5 . . ?
Nb17 Nb14 Nb3 60.1 . . ?
Nb17 Nb14 Nb15 60.6 . . ?
Nb17 Nb14 K2 62.5 . . ?
Nb17 Nb14 K21 132.9 . . ?
O14 Nb14 Nb3 33.8 . . ?
O14 Nb14 Nb7 81.4 . . ?
O14 Nb14 Nb15 124.6 . . ?
O14 Nb14 Nb17 83.8 . . ?
O14 Nb14 O58 77.1 . . ?
O14 Nb14 K2 52.3 . . ?
O14 Nb14 K21 129.9 . . ?
O19 Nb14 Nb3 81.8 . . ?
O19 Nb14 Nb7 33.5 . . ?
O19 Nb14 Nb15 83.8 . . ?
O19 Nb14 Nb17 124.8 . . ?
O19 Nb14 O14 84.3 . . ?
O19 Nb14 O58 78.7 . . ?
O19 Nb14 K2 136.3 . . ?
O19 Nb14 K21 48.3 . . ?
O58 Nb14 Nb3 43.5 . . ?
O58 Nb14 Nb7 45.3 . . ?
O58 Nb14 Nb15 47.5 . . ?
O58 Nb14 Nb17 46.1 . . ?
O58 Nb14 K2 94.4 . . ?
O58 Nb14 K21 103.5 . . ?
O64 Nb14 Nb3 123.0 . . ?
O64 Nb14 Nb7 80.1 . . ?
O64 Nb14 Nb15 32.1 . . ?
O64 Nb14 Nb17 82.3 . . ?
O64 Nb14 O14 156.5 . . ?
O64 Nb14 O19 88.2 . . ?
O64 Nb14 O58 79.6 . . ?
O64 Nb14 K2 133.4 . . ?
O64 Nb14 K21 53.7 . . ?
O91 Nb14 Nb3 79.5 . . ?
O91 Nb14 Nb7 124.4 . . ?
O91 Nb14 Nb15 83.9 . . ?
O91 Nb14 Nb17 33.2 . . ?
O91 Nb14 O14 87.2 . . ?
O91 Nb14 O19 157.5 . . ?
O91 Nb14 O58 79.1 . . ?
O91 Nb14 O64 91.4 . . ?
O91 Nb14 K2 42.6 . . ?
O91 Nb14 K21 142.8 . . ?
O114 Nb14 Nb3 136.1 . . ?
O114 Nb14 Nb7 137.2 . . ?
O114 Nb14 Nb15 132.8 . . ?
O114 Nb14 Nb17 131.4 . . ?
O114 Nb14 O14 102.6 . . ?
O114 Nb14 O19 103.8 . . ?
O114 Nb14 O58 177.5 . . ?
O114 Nb14 O64 100.8 . . ?
O114 Nb14 O91 98.4 . . ?
O114 Nb14 K2 83.5 . . ?
O114 Nb14 K21 78.6 . . ?
K21 Nb14 K2 161.9 . . ?
Nb7 Nb15 K21 61.5 . . ?
Nb7 Nb15 K28 96.0 . . ?
Nb13 Nb15 Nb7 61.5 . . ?
Nb13 Nb15 Nb14 89.9 . . ?
Nb13 Nb15 K21 122.9 . . ?
Nb13 Nb15 K28 63.3 . . ?
Nb14 Nb15 Nb7 59.3 . . ?
Nb14 Nb15 K21 57.5 . . ?
Nb14 Nb15 K28 151.0 . . ?
O25 Nb15 Nb7 80.8 . . ?
O25 Nb15 Nb13 30.8 . . ?
O25 Nb15 Nb14 120.7 . . ?
O25 Nb15 O58 77.5 . . ?
O25 Nb15 K21 137.0 . . ?
O25 Nb15 K28 33.2 . . ?
O58 Nb15 Nb7 44.6 . . ?
O58 Nb15 Nb13 46.7 . . ?
O58 Nb15 Nb14 43.2 . . ?
O58 Nb15 K21 88.2 . . ?
O58 Nb15 K28 109.0 . . ?
O64 Nb15 Nb7 78.7 . . ?
O64 Nb15 Nb13 121.5 . . ?
O64 Nb15 Nb14 31.6 . . ?
O64 Nb15 O25 152.2 . . ?
O64 Nb15 O58 74.7 . . ?
O64 Nb15 O90 86.5 . . ?
O64 Nb15 K21 41.3 . . ?
O64 Nb15 K28 168.2 . . ?
O90 Nb15 Nb7 30.4 . . ?
O90 Nb15 Nb13 79.8 . . ?
O90 Nb15 Nb14 80.6 . . ?
O90 Nb15 O25 85.2 . . ?
O90 Nb15 O58 75.0 . . ?
O90 Nb15 K21 51.8 . . ?
O90 Nb15 K28 83.8 . . ?
O110 Nb15 Nb7 133.1 . . ?
O110 Nb15 Nb13 134.8 . . ?
O110 Nb15 Nb14 135.3 . . ?
O110 Nb15 O25 104.0 . . ?
O110 Nb15 O58 177.3 . . ?
O110 Nb15 O64 103.7 . . ?
O110 Nb15 O90 102.8 . . ?
O110 Nb15 O133 105.8 . . ?
O110 Nb15 K21 89.3 . . ?
O110 Nb15 K28 72.1 . . ?
O133 Nb15 Nb7 121.0 . . ?
O133 Nb15 Nb13 79.7 . . ?
O133 Nb15 Nb14 79.6 . . ?
O133 Nb15 O25 87.3 . . ?
O133 Nb15 O58 76.4 . . ?
O133 Nb15 O64 87.3 . . ?
O133 Nb15 O90 151.4 . . ?
O133 Nb15 K21 128.6 . . ?
O133 Nb15 K28 104.4 . . ?
K28 Nb15 K21 126.9 . . ?
O34 Nb16 O60 80.9 . . ?
O34 Nb16 O88 74.8 . . ?
O34 Nb16 K12 141.9 . . ?
O60 Nb16 O88 80.7 . . ?
O60 Nb16 K12 135.0 . . ?
O74 Nb16 O34 155.0 . . ?
O74 Nb16 O60 81.7 . . ?
O74 Nb16 O88 84.7 . . ?
O74 Nb16 K12 53.3 . . ?
O88 Nb16 K12 96.0 . . ?
O142 Nb16 O34 92.8 . . ?
O142 Nb16 O60 157.3 . . ?
O142 Nb16 O74 96.4 . . ?
O142 Nb16 O88 76.6 . . ?
O142 Nb16 K12 49.3 . . ?
O196 Nb16 O34 99.8 . . ?
O196 Nb16 O60 102.1 . . ?
O196 Nb16 O74 101.4 . . ?
O196 Nb16 O88 173.6 . . ?
O196 Nb16 O142 100.4 . . ?
O196 Nb16 K12 86.1 . . ?
Nb3 Nb17 K2 66.2 . . ?
Nb13 Nb17 Nb3 61.1 . . ?
Nb13 Nb17 Nb14 90.2 . . ?
Nb13 Nb17 K2 127.2 . . ?
Nb14 Nb17 Nb3 60.1 . . ?
Nb14 Nb17 K2 64.6 . . ?
O31 Nb17 Nb3 80.2 . . ?
O31 Nb17 Nb13 32.4 . . ?
O31 Nb17 Nb14 122.5 . . ?
O31 Nb17 O58 79.1 . . ?
O31 Nb17 O78 85.3 . . ?
O31 Nb17 O91 153.5 . . ?
O31 Nb17 K2 135.5 . . ?
O58 Nb17 Nb3 43.6 . . ?
O58 Nb17 Nb13 46.9 . . ?
O58 Nb17 Nb14 43.4 . . ?
O58 Nb17 K2 94.3 . . ?
O78 Nb17 Nb3 32.2 . . ?
O78 Nb17 Nb13 81.7 . . ?
O78 Nb17 Nb14 81.6 . . ?
O78 Nb17 O58 75.7 . . ?
O78 Nb17 K2 50.8 . . ?
O91 Nb17 Nb3 78.5 . . ?
O91 Nb17 Nb13 121.5 . . ?
O91 Nb17 Nb14 31.4 . . ?
O91 Nb17 O58 74.6 . . ?
O91 Nb17 O78 85.1 . . ?
O91 Nb17 K2 45.1 . . ?
O133 Nb17 Nb3 121.5 . . ?
O133 Nb17 Nb13 79.8 . . ?
O133 Nb17 Nb14 79.9 . . ?
O133 Nb17 O31 89.0 . . ?
O133 Nb17 O58 77.9 . . ?
O133 Nb17 O78 153.6 . . ?
O133 Nb17 O91 88.8 . . ?
O133 Nb17 K2 133.0 . . ?
O144 Nb17 Nb3 133.5 . . ?
O144 Nb17 Nb13 135.5 . . ?
O144 Nb17 Nb14 134.3 . . ?
O144 Nb17 O31 103.2 . . ?
O144 Nb17 O58 176.3 . . ?
O144 Nb17 O78 101.4 . . ?
O144 Nb17 O91 103.0 . . ?
O144 Nb17 O133 105.0 . . ?
O144 Nb17 K2 82.1 . . ?
O59 Nb18 K10 92.3 . . ?
O59 Nb18 K12 93.6 . . ?
O59 Nb18 K22 111.4 . . ?
O63 Nb18 O59 71.0 . . ?
O63 Nb18 K10 133.3 . . ?
O63 Nb18 K12 46.6 . . ?
O63 Nb18 K22 74.0 . . ?
O97 Nb18 O59 86.7 . . ?
O97 Nb18 O63 157.7 . . ?
O97 Nb18 O109 88.4 . . ?
O97 Nb18 K10 44.9 . . ?
O97 Nb18 K12 138.6 . . ?
O97 Nb18 K22 116.0 . . ?
O109 Nb18 O59 72.1 . . ?
O109 Nb18 O63 84.8 . . ?
O109 Nb18 K10 48.5 . . ?
O109 Nb18 K12 131.0 . . ?
O109 Nb18 K22 47.6 . . ?
O141 Nb18 O59 165.2 . . ?
O141 Nb18 O63 97.9 . . ?
O141 Nb18 O97 104.0 . . ?
O141 Nb18 O109 97.7 . . ?
O141 Nb18 O150 99.6 . . ?
O141 Nb18 K10 88.3 . . ?
O141 Nb18 K12 85.1 . . ?
O141 Nb18 K22 54.9 . . ?
O150 Nb18 O59 90.1 . . ?
O150 Nb18 O63 88.4 . . ?
O150 Nb18 O97 91.7 . . ?
O150 Nb18 O109 162.1 . . ?
O150 Nb18 K10 136.2 . . ?
O150 Nb18 K12 47.0 . . ?
O150 Nb18 K22 145.0 . . ?
K10 Nb18 K12 173.2 . . ?
K10 Nb18 K22 72.5 . . ?
K22 Nb18 K12 102.4 . . ?
O34 Nb19 O83 81.1 . . ?
O34 Nb19 O88 74.0 . . ?
O34 Nb19 K11 139.7 . . ?
O83 Nb19 O88 82.0 . . ?
O83 Nb19 K11 136.7 . . ?
O88 Nb19 K11 94.9 . . ?
O101 Nb19 O34 155.3 . . ?
O101 Nb19 O83 82.6 . . ?
O101 Nb19 O88 85.6 . . ?
O101 Nb19 O102 97.4 . . ?
O101 Nb19 K11 54.1 . . ?
O102 Nb19 O34 90.3 . . ?
O102 Nb19 O83 156.4 . . ?
O102 Nb19 O88 74.5 . . ?
O102 Nb19 K11 49.5 . . ?
O175 Nb19 O34 101.8 . . ?
O175 Nb19 O83 100.2 . . ?
O175 Nb19 O88 174.9 . . ?
O175 Nb19 O101 99.2 . . ?
O175 Nb19 O102 103.1 . . ?
O175 Nb19 K11 86.6 . . ?
Nb6 Nb20 K7 64.2 . . ?
Nb6 Nb20 K20 126.3 . . ?
Nb21 Nb20 Nb6 61.5 . . ?
Nb21 Nb20 Nb25 60.3 . . ?
Nb21 Nb20 Nb35 91.2 . . ?
Nb21 Nb20 K7 125.6 . . ?
Nb21 Nb20 K20 65.7 . . ?
Nb25 Nb20 Nb6 91.1 . . ?
Nb25 Nb20 Nb35 60.7 . . ?
Nb25 Nb20 K7 119.0 . . ?
Nb25 Nb20 K20 70.0 . . ?
Nb35 Nb20 Nb6 60.2 . . ?
Nb35 Nb20 K7 58.6 . . ?
Nb35 Nb20 K20 130.6 . . ?
O23 Nb20 Nb6 81.5 . . ?
O23 Nb20 Nb21 32.7 . . ?
O23 Nb20 Nb25 82.6 . . ?
O23 Nb20 Nb35 123.9 . . ?
O23 Nb20 O41 86.1 . . ?
O23 Nb20 O107 157.2 . . ?
O23 Nb20 O119 77.7 . . ?
O23 Nb20 K7 138.4 . . ?
O23 Nb20 K20 47.5 . . ?
O41 Nb20 Nb6 34.2 . . ?
O41 Nb20 Nb21 82.8 . . ?
O41 Nb20 Nb25 125.2 . . ?
O41 Nb20 Nb35 83.3 . . ?
O41 Nb20 O119 78.2 . . ?
O41 Nb20 K7 52.3 . . ?
O41 Nb20 K20 131.4 . . ?
O66 Nb20 Nb6 122.5 . . ?
O66 Nb20 Nb21 79.0 . . ?
O66 Nb20 Nb25 31.5 . . ?
O66 Nb20 Nb35 82.4 . . ?
O66 Nb20 O23 86.5 . . ?
O66 Nb20 O41 156.5 . . ?
O66 Nb20 O107 91.7 . . ?
O66 Nb20 O119 78.4 . . ?
O66 Nb20 K7 131.1 . . ?
O66 Nb20 K20 51.8 . . ?
O85 Nb20 Nb6 139.4 . . ?
O85 Nb20 Nb21 136.3 . . ?
O85 Nb20 Nb25 129.4 . . ?
O85 Nb20 Nb35 132.0 . . ?
O85 Nb20 O23 103.9 . . ?
O85 Nb20 O41 105.4 . . ?
O85 Nb20 O66 98.1 . . ?
O85 Nb20 O107 98.8 . . ?
O85 Nb20 O119 176.1 . . ?
O85 Nb20 K7 89.2 . . ?
O85 Nb20 K20 78.3 . . ?
O107 Nb20 Nb6 80.3 . . ?
O107 Nb20 Nb21 124.7 . . ?
O107 Nb20 Nb25 84.0 . . ?
O107 Nb20 Nb35 33.6 . . ?
O107 Nb20 O41 86.5 . . ?
O107 Nb20 O119 79.6 . . ?
O107 Nb20 K7 39.5 . . ?
O107 Nb20 K20 141.7 . . ?
O119 Nb20 Nb6 44.1 . . ?
O119 Nb20 Nb21 45.1 . . ?
O119 Nb20 Nb25 47.0 . . ?
O119 Nb20 Nb35 46.1 . . ?
O119 Nb20 K7 91.8 . . ?
O119 Nb20 K20 100.6 . . ?
K20 Nb20 K7 167.5 . . ?
Nb20 Nb21 Nb25 59.9 . . ?
Nb20 Nb21 K20 63.1 . . ?
Nb25 Nb21 K20 68.8 . . ?
O9 Nb21 Nb20 123.0 . . ?
O9 Nb21 Nb25 83.0 . . ?
O9 Nb21 O22 84.3 . . ?
O9 Nb21 O119 78.7 . . ?
O9 Nb21 K20 142.6 . . ?
O22 Nb21 Nb20 84.5 . . ?
O22 Nb21 Nb25 125.4 . . ?
O22 Nb21 O119 78.6 . . ?
O22 Nb21 K20 132.0 . . ?
O23 Nb21 Nb20 33.1 . . ?
O23 Nb21 Nb25 82.5 . . ?
O23 Nb21 O9 155.8 . . ?
O23 Nb21 O22 88.3 . . ?
O23 Nb21 O119 77.3 . . ?
O23 Nb21 K20 45.2 . . ?
O24 Nb21 Nb20 136.1 . . ?
O24 Nb21 Nb25 135.1 . . ?
O24 Nb21 O9 100.9 . . ?
O24 Nb21 O22 99.5 . . ?
O24 Nb21 O23 103.0 . . ?
O24 Nb21 O70 101.9 . . ?
O24 Nb21 O119 178.1 . . ?
O24 Nb21 K20 83.7 . . ?
O70 Nb21 Nb20 82.9 . . ?
O70 Nb21 Nb25 33.2 . . ?
O70 Nb21 O9 87.8 . . ?
O70 Nb21 O22 158.3 . . ?
O70 Nb21 O23 90.7 . . ?
O70 Nb21 O119 80.0 . . ?
O70 Nb21 K20 55.2 . . ?
O119 Nb21 Nb20 44.3 . . ?
O119 Nb21 Nb25 46.8 . . ?
O119 Nb21 K20 97.7 . . ?
O47 Nb22 O59 80.7 . . ?
O47 Nb22 K10 136.7 . . ?
O49 Nb22 O47 78.7 . . ?
O49 Nb22 O59 74.2 . . ?
O49 Nb22 K10 141.4 . . ?
O50 Nb22 O47 81.9 . . ?
O50 Nb22 O49 152.5 . . ?
O50 Nb22 O59 83.6 . . ?
O50 Nb22 K10 54.8 . . ?
O59 Nb22 K10 94.0 . . ?
O84 Nb22 O47 100.1 . . ?
O84 Nb22 O49 100.7 . . ?
O84 Nb22 O50 101.6 . . ?
O84 Nb22 O59 174.7 . . ?
O84 Nb22 O109 104.5 . . ?
O84 Nb22 K10 89.0 . . ?
O109 Nb22 O47 155.1 . . ?
O109 Nb22 O49 92.5 . . ?
O109 Nb22 O50 97.1 . . ?
O109 Nb22 O59 74.5 . . ?
O109 Nb22 K10 48.9 . . ?
Nb2 Nb23 Nb4 61.9 . . ?
Nb2 Nb23 Nb9 60.4 . . ?
Nb2 Nb23 Nb11 91.1 . . ?
Nb2 Nb23 K5 118.1 . . ?
Nb2 Nb23 K36 139.5 . . ?
Nb4 Nb23 Nb9 91.0 . . ?
Nb4 Nb23 Nb11 60.2 . . ?
Nb4 Nb23 K5 168.6 . . ?
Nb4 Nb23 K36 126.0 . . ?
Nb9 Nb23 K5 80.0 . . ?
Nb9 Nb23 K36 79.2 . . ?
Nb11 Nb23 Nb9 60.0 . . ?
Nb11 Nb23 K5 108.9 . . ?
Nb11 Nb23 K36 69.4 . . ?
O10 Nb23 Nb2 82.4 . . ?
O10 Nb23 Nb4 33.3 . . ?
O10 Nb23 Nb9 124.2 . . ?
O10 Nb23 Nb11 82.9 . . ?
O10 Nb23 O79 75.8 . . ?
O10 Nb23 K5 155.2 . . ?
O10 Nb23 K36 127.1 . . ?
O29 Nb23 Nb2 122.9 . . ?
O29 Nb23 Nb4 79.3 . . ?
O29 Nb23 Nb9 81.7 . . ?
O29 Nb23 Nb11 31.8 . . ?
O29 Nb23 O10 86.8 . . ?
O29 Nb23 O79 77.3 . . ?
O29 Nb23 K5 92.4 . . ?
O29 Nb23 K36 46.8 . . ?
O33 Nb23 Nb2 139.0 . . ?
O33 Nb23 Nb4 137.8 . . ?
O33 Nb23 Nb9 130.7 . . ?
O33 Nb23 Nb11 129.6 . . ?
O33 Nb23 O10 104.9 . . ?
O33 Nb23 O29 98.0 . . ?
O33 Nb23 O35 106.4 . . ?
O33 Nb23 O79 175.3 . . ?
O33 Nb23 O121 99.1 . . ?
O33 Nb23 K5 50.7 . . ?
O33 Nb23 K36 66.7 . . ?
O35 Nb23 Nb2 32.8 . . ?
O35 Nb23 Nb4 81.8 . . ?
O35 Nb23 Nb9 83.2 . . ?
O35 Nb23 Nb11 123.9 . . ?
O35 Nb23 O10 85.9 . . ?
O35 Nb23 O29 155.5 . . ?
O35 Nb23 O79 78.2 . . ?
O35 Nb23 O121 86.4 . . ?
O35 Nb23 K5 103.8 . . ?
O35 Nb23 K36 146.9 . . ?
O79 Nb23 Nb2 45.6 . . ?
O79 Nb23 Nb4 42.6 . . ?
O79 Nb23 Nb9 48.4 . . ?
O79 Nb23 Nb11 45.7 . . ?
O79 Nb23 K5 128.1 . . ?
O79 Nb23 K36 109.0 . . ?
O121 Nb23 Nb2 78.9 . . ?
O121 Nb23 Nb4 123.0 . . ?
O121 Nb23 Nb9 32.1 . . ?
O121 Nb23 Nb11 82.6 . . ?
O121 Nb23 O10 156.0 . . ?
O121 Nb23 O29 90.9 . . ?
O121 Nb23 O79 80.4 . . ?
O121 Nb23 K5 48.7 . . ?
O121 Nb23 K36 64.0 . . ?
K5 Nb23 K36 45.7 . . ?
O43 Nb24 O59 82.7 . . ?
O43 Nb24 K12 139.3 . . ?
O43 Nb24 K24 106.3 . . ?
O49 Nb24 O43 80.2 . . ?
O49 Nb24 O59 74.9 . . ?
O49 Nb24 K12 139.0 . . ?
O49 Nb24 K24 51.1 . . ?
O59 Nb24 K12 96.1 . . ?
O59 Nb24 K24 121.0 . . ?
O63 Nb24 O43 156.7 . . ?
O63 Nb24 O49 92.2 . . ?
O63 Nb24 O59 74.1 . . ?
O63 Nb24 O74 95.4 . . ?
O63 Nb24 K12 47.4 . . ?
O63 Nb24 K24 85.0 . . ?
O67 Nb24 O43 100.9 . . ?
O67 Nb24 O49 98.7 . . ?
O67 Nb24 O59 172.2 . . ?
O67 Nb24 O63 102.0 . . ?
O67 Nb24 O74 101.6 . . ?
O67 Nb24 K12 85.8 . . ?
O67 Nb24 K24 51.4 . . ?
O74 Nb24 O43 84.0 . . ?
O74 Nb24 O49 156.2 . . ?
O74 Nb24 O59 85.6 . . ?
O74 Nb24 K12 55.4 . . ?
O74 Nb24 K24 152.0 . . ?
K24 Nb24 K12 108.9 . . ?
Nb10 Nb25 K20 123.1 . . ?
Nb10 Nb25 K30 93.8 . . ?
Nb20 Nb25 Nb10 90.1 . . ?
Nb20 Nb25 Nb21 59.8 . . ?
Nb20 Nb25 K20 60.4 . . ?
Nb20 Nb25 K30 116.6 . . ?
Nb21 Nb25 Nb10 61.3 . . ?
Nb21 Nb25 K20 61.9 . . ?
Nb21 Nb25 K30 67.5 . . ?
O66 Nb25 Nb10 120.5 . . ?
O66 Nb25 Nb20 30.4 . . ?
O66 Nb25 Nb21 77.9 . . ?
O66 Nb25 O70 86.0 . . ?
O66 Nb25 O105 150.6 . . ?
O66 Nb25 O119 74.6 . . ?
O66 Nb25 K20 43.9 . . ?
O66 Nb25 K30 109.2 . . ?
O70 Nb25 Nb10 80.7 . . ?
O70 Nb25 Nb20 81.6 . . ?
O70 Nb25 Nb21 31.6 . . ?
O70 Nb25 O105 83.8 . . ?
O70 Nb25 O119 76.4 . . ?
O70 Nb25 K20 49.9 . . ?
O70 Nb25 K30 37.5 . . ?
O105 Nb25 Nb10 30.4 . . ?
O105 Nb25 Nb20 120.4 . . ?
O105 Nb25 Nb21 79.0 . . ?
O105 Nb25 O119 76.2 . . ?
O105 Nb25 K20 133.7 . . ?
O105 Nb25 K30 78.0 . . ?
O119 Nb25 Nb10 45.9 . . ?
O119 Nb25 Nb20 44.2 . . ?
O119 Nb25 Nb21 44.8 . . ?
O119 Nb25 K20 90.8 . . ?
O119 Nb25 K30 110.6 . . ?
O151 Nb25 Nb10 79.6 . . ?
O151 Nb25 Nb20 81.6 . . ?
O151 Nb25 Nb21 122.6 . . ?
O151 Nb25 O66 89.5 . . ?
O151 Nb25 O70 154.0 . . ?
O151 Nb25 O105 87.8 . . ?
O151 Nb25 O119 77.8 . . ?
O151 Nb25 K20 133.2 . . ?
O151 Nb25 K30 160.9 . . ?
O178 Nb25 Nb10 134.7 . . ?
O178 Nb25 Nb20 135.2 . . ?
O178 Nb25 Nb21 133.2 . . ?
O178 Nb25 O66 104.8 . . ?
O178 Nb25 O70 101.7 . . ?
O178 Nb25 O105 104.3 . . ?
O178 Nb25 O119 178.0 . . ?
O178 Nb25 O151 104.2 . . ?
O178 Nb25 K20 87.5 . . ?
O178 Nb25 K30 67.8 . . ?
K20 Nb25 K30 65.2 . . ?
O71 Te14 K6 48.1 . . ?
O221 Te14 O71 94.4 . . ?
O221 Te14 K6 59.5 . . ?
O233 Te14 O71 100.1 . . ?
O233 Te14 O221 98.5 . . ?
O233 Te14 K6 133.0 . . ?
O44 Nb26 O48 73.1 . . ?
O44 Nb26 O103 86.9 . . ?
O44 Nb26 K10 48.9 . . ?
O44 Nb26 K11 133.6 . . ?
O44 Nb26 K13 69.7 . . ?
O48 Nb26 K10 92.9 . . ?
O48 Nb26 K11 93.1 . . ?
O48 Nb26 K13 105.8 . . ?
O94 Nb26 O44 160.3 . . ?
O94 Nb26 O48 87.3 . . ?
O94 Nb26 O103 88.9 . . ?
O94 Nb26 K10 132.7 . . ?
O94 Nb26 K11 47.5 . . ?
O94 Nb26 K13 119.2 . . ?
O97 Nb26 O44 87.9 . . ?
O97 Nb26 O48 87.0 . . ?
O97 Nb26 O94 89.1 . . ?
O97 Nb26 O103 159.0 . . ?
O97 Nb26 K10 43.8 . . ?
O97 Nb26 K11 136.5 . . ?
O97 Nb26 K13 148.9 . . ?
O103 Nb26 O48 72.0 . . ?
O103 Nb26 K10 135.8 . . ?
O103 Nb26 K11 47.0 . . ?
O103 Nb26 K13 44.8 . . ?
O169 Nb26 O44 95.7 . . ?
O169 Nb26 O48 164.1 . . ?
O169 Nb26 O94 103.9 . . ?
O169 Nb26 O97 104.1 . . ?
O169 Nb26 O103 96.7 . . ?
O169 Nb26 K10 87.6 . . ?
O169 Nb26 K11 86.6 . . ?
O169 Nb26 K13 59.0 . . ?
K10 Nb26 K11 174.0 . . ?
K10 Nb26 K13 106.2 . . ?
K11 Nb26 K13 72.3 . . ?
O65 Te15 K6 48.5 . . ?
O211 Te15 O65 94.2 . . ?
O211 Te15 O230 100.0 . . ?
O211 Te15 K6 58.8 . . ?
O230 Te15 O65 99.8 . . ?
O230 Te15 K6 133.7 . . ?
Nb39 Nb27 Nb45 61.8 . . ?
Nb39 Nb27 Nb51 64.2 . . ?
Nb39 Nb27 K2 62.1 . . ?
Nb39 Nb27 K8 133.6 . . ?
Nb45 Nb27 Nb51 62.2 . . ?
Nb45 Nb27 K2 77.7 . . ?
Nb45 Nb27 K8 76.4 . . ?
Nb51 Nb27 K2 123.4 . . ?
Nb51 Nb27 K8 79.5 . . ?
O81 Nb27 Nb39 134.0 . . ?
O81 Nb27 Nb45 125.6 . . ?
O81 Nb27 Nb51 80.1 . . ?
O81 Nb27 O87 94.6 . . ?
O81 Nb27 O135 161.3 . . ?
O81 Nb27 O155 87.5 . . ?
O81 Nb27 O159 98.7 . . ?
O81 Nb27 K2 154.8 . . ?
O81 Nb27 K8 58.4 . . ?
O87 Nb27 Nb39 39.5 . . ?
O87 Nb27 Nb45 79.8 . . ?
O87 Nb27 Nb51 38.5 . . ?
O87 Nb27 O155 73.3 . . ?
O87 Nb27 K2 99.6 . . ?
O87 Nb27 K8 117.4 . . ?
O89 Nb27 Nb39 83.4 . . ?
O89 Nb27 Nb45 132.0 . . ?
O89 Nb27 Nb51 131.9 . . ?
O89 Nb27 O81 102.2 . . ?
O89 Nb27 O87 94.1 . . ?
O89 Nb27 O135 94.2 . . ?
O89 Nb27 O155 164.8 . . ?
O89 Nb27 O159 103.8 . . ?
O89 Nb27 K2 56.2 . . ?
O89 Nb27 K8 142.6 . . ?
O135 Nb27 Nb39 38.7 . . ?
O135 Nb27 Nb45 38.1 . . ?
O135 Nb27 Nb51 82.3 . . ?
O135 Nb27 O87 75.1 . . ?
O135 Nb27 O155 74.7 . . ?
O135 Nb27 K2 43.9 . . ?
O135 Nb27 K8 112.2 . . ?
O155 Nb27 Nb39 81.5 . . ?
O155 Nb27 Nb45 38.8 . . ?
O155 Nb27 Nb51 37.7 . . ?
O155 Nb27 K2 116.5 . . ?
O155 Nb27 K8 52.5 . . ?
O159 Nb27 Nb39 124.6 . . ?
O159 Nb27 Nb45 75.1 . . ?
O159 Nb27 Nb51 123.6 . . ?
O159 Nb27 O87 154.8 . . ?
O159 Nb27 O135 85.9 . . ?
O159 Nb27 O155 85.9 . . ?
O159 Nb27 K2 76.7 . . ?
O159 Nb27 K8 54.9 . . ?
K8 Nb27 K2 129.4 . . ?
Nb43 Nb28 Nb48 62.2 . . ?
Nb43 Nb28 Nb55 63.9 . . ?
Nb43 Nb28 K7 65.5 . . ?
Nb43 Nb28 K8 132.7 . . ?
Nb48 Nb28 Nb55 62.9 . . ?
Nb48 Nb28 K7 76.7 . . ?
Nb48 Nb28 K8 76.8 . . ?
Nb55 Nb28 K7 125.4 . . ?
Nb55 Nb28 K8 77.5 . . ?
O45 Nb28 Nb43 133.7 . . ?
O45 Nb28 Nb48 125.7 . . ?
O45 Nb28 Nb55 79.9 . . ?
O45 Nb28 O54 94.2 . . ?
O45 Nb28 O100 101.6 . . ?
O45 Nb28 O129 160.2 . . ?
O45 Nb28 O145 87.6 . . ?
O45 Nb28 O148 100.7 . . ?
O45 Nb28 K7 154.0 . . ?
O45 Nb28 K8 56.6 . . ?
O54 Nb28 Nb43 39.4 . . ?
O54 Nb28 Nb48 81.3 . . ?
O54 Nb28 Nb55 39.1 . . ?
O54 Nb28 O129 73.4 . . ?
O54 Nb28 O145 73.9 . . ?
O54 Nb28 K7 103.1 . . ?
O54 Nb28 K8 115.6 . . ?
O100 Nb28 Nb43 83.4 . . ?
O100 Nb28 Nb48 132.5 . . ?
O100 Nb28 Nb55 130.9 . . ?
O100 Nb28 O54 92.5 . . ?
O100 Nb28 O129 94.5 . . ?
O100 Nb28 O145 164.3 . . ?
O100 Nb28 O148 101.8 . . ?
O100 Nb28 K7 58.9 . . ?
O100 Nb28 K8 143.9 . . ?
O129 Nb28 Nb43 36.7 . . ?
O129 Nb28 Nb48 38.5 . . ?
O129 Nb28 Nb55 80.8 . . ?
O129 Nb28 O145 74.2 . . ?
O129 Nb28 K7 45.8 . . ?
O129 Nb28 K8 114.3 . . ?
O145 Nb28 Nb43 81.0 . . ?
O145 Nb28 Nb48 38.9 . . ?
O145 Nb28 Nb55 37.7 . . ?
O145 Nb28 K7 115.6 . . ?
O145 Nb28 K8 51.7 . . ?
O148 Nb28 Nb43 123.6 . . ?
O148 Nb28 Nb48 75.5 . . ?
O148 Nb28 Nb55 126.4 . . ?
O148 Nb28 O54 156.6 . . ?
O148 Nb28 O129 87.0 . . ?
O148 Nb28 O145 88.8 . . ?
O148 Nb28 K7 70.0 . . ?
O148 Nb28 K8 60.8 . . ?
K7 Nb28 K8 128.3 . . ?
O88 Nb29 K11 92.2 . . ?
O88 Nb29 K12 92.4 . . ?
O88 Nb29 K14 139.8 . . ?
O88 Nb29 K32 157.1 . . ?
O94 Nb29 O88 86.3 . . ?
O94 Nb29 O102 89.0 . . ?
O94 Nb29 O142 159.4 . . ?
O94 Nb29 O150 89.2 . . ?
O94 Nb29 K11 46.2 . . ?
O94 Nb29 K12 133.2 . . ?
O94 Nb29 K14 115.2 . . ?
O94 Nb29 K32 98.1 . . ?
O102 Nb29 O88 72.3 . . ?
O102 Nb29 O142 87.5 . . ?
O102 Nb29 K11 48.1 . . ?
O102 Nb29 K12 134.9 . . ?
O102 Nb29 K14 74.5 . . ?
O102 Nb29 K32 130.0 . . ?
O113 Nb29 O88 168.6 . . ?
O113 Nb29 O94 102.5 . . ?
O113 Nb29 O102 100.3 . . ?
O113 Nb29 O142 98.2 . . ?
O113 Nb29 O150 98.9 . . ?
O113 Nb29 K11 88.7 . . ?
O113 Nb29 K12 86.9 . . ?
O113 Nb29 K14 29.3 . . ?
O113 Nb29 K32 29.8 . . ?
O142 Nb29 O88 73.3 . . ?
O142 Nb29 K11 135.5 . . ?
O142 Nb29 K12 47.4 . . ?
O142 Nb29 K14 83.4 . . ?
O142 Nb29 K32 99.6 . . ?
O150 Nb29 O88 88.4 . . ?
O150 Nb29 O102 160.7 . . ?
O150 Nb29 O142 87.4 . . ?
O150 Nb29 K11 135.1 . . ?
O150 Nb29 K12 44.0 . . ?
O150 Nb29 K14 123.3 . . ?
O150 Nb29 K32 69.2 . . ?
K11 Nb29 K12 175.2 . . ?
K11 Nb29 K14 81.9 . . ?
K11 Nb29 K32 107.1 . . ?
K12 Nb29 K14 95.2 . . ?
K12 Nb29 K32 68.1 . . ?
K14 Nb29 K32 57.7 . . ?
O17 Nb30 O69 81.9 . . ?
O17 Nb30 K34 67.6 . . ?
O17 Nb30 K38 65.8 . . ?
O69 Nb30 K34 148.6 . . ?
O69 Nb30 K38 128.6 . . ?
O125 Nb30 O17 156.8 . . ?
O125 Nb30 O69 74.9 . . ?
O125 Nb30 O126 98.0 . . ?
O125 Nb30 O164 94.0 . . ?
O125 Nb30 K34 135.3 . . ?
O125 Nb30 K38 130.6 . . ?
O126 Nb30 O17 80.4 . . ?
O126 Nb30 O69 85.7 . . ?
O126 Nb30 O164 152.7 . . ?
O126 Nb30 K34 95.8 . . ?
O126 Nb30 K38 51.5 . . ?
O164 Nb30 O17 79.0 . . ?
O164 Nb30 O69 73.9 . . ?
O164 Nb30 K34 92.7 . . ?
O164 Nb30 K38 131.6 . . ?
O165 Nb30 O17 101.8 . . ?
O165 Nb30 O69 172.7 . . ?
O165 Nb30 O125 101.2 . . ?
O165 Nb30 O126 101.1 . . ?
O165 Nb30 O164 100.4 . . ?
O165 Nb30 K34 34.3 . . ?
O165 Nb30 K38 58.7 . . ?
K38 Nb30 K34 44.3 . . ?
Mn2 Nb31 K6 96.6 . . ?
Mn4 Nb31 Mn2 60.1 . . ?
Mn4 Nb31 K6 96.2 . . ?
O38 Nb31 Mn2 86.0 . . ?
O38 Nb31 Mn4 38.0 . . ?
O38 Nb31 O104 75.5 . . ?
O38 Nb31 O122 92.2 . . ?
O38 Nb31 K6 64.8 . . ?
O45 Nb31 Mn2 82.5 . . ?
O45 Nb31 Mn4 122.9 . . ?
O45 Nb31 O38 160.7 . . ?
O45 Nb31 O81 86.5 . . ?
O45 Nb31 O104 86.1 . . ?
O45 Nb31 O122 87.7 . . ?
O45 Nb31 K6 132.0 . . ?
O81 Nb31 Mn2 127.0 . . ?
O81 Nb31 Mn4 84.6 . . ?
O81 Nb31 O38 88.0 . . ?
O81 Nb31 O104 90.6 . . ?
O81 Nb31 O122 162.9 . . ?
O81 Nb31 K6 127.4 . . ?
O104 Nb31 Mn2 37.2 . . ?
O104 Nb31 Mn4 37.9 . . ?
O104 Nb31 K6 121.1 . . ?
O108 Nb31 Mn2 132.0 . . ?
O108 Nb31 Mn4 134.7 . . ?
O108 Nb31 O38 96.8 . . ?
O108 Nb31 O45 102.4 . . ?
O108 Nb31 O81 101.0 . . ?
O108 Nb31 O104 166.0 . . ?
O108 Nb31 O122 96.0 . . ?
O108 Nb31 K6 45.2 . . ?
O122 Nb31 Mn2 36.1 . . ?
O122 Nb31 Mn4 85.1 . . ?
O122 Nb31 O104 73.0 . . ?
O122 Nb31 K6 67.3 . . ?
Te13 Nb32 Nb38 58.6 . . ?
Te13 Nb32 K2 156.7 . . ?
Te13 Nb32 K3 123.5 . . ?
Te13 Nb32 K8 78.8 . . ?
Nb38 Nb32 K2 142.6 . . ?
Nb38 Nb32 K3 65.9 . . ?
Nb38 Nb32 K8 66.1 . . ?
O120 Nb32 Te13 34.4 . . ?
O120 Nb32 Nb38 82.0 . . ?
O120 Nb32 O201 71.1 . . ?
O120 Nb32 K2 124.6 . . ?
O120 Nb32 K3 130.9 . . ?
O120 Nb32 K8 112.0 . . ?
O149 Nb32 Te13 79.2 . . ?
O149 Nb32 Nb38 124.5 . . ?
O149 Nb32 O120 81.3 . . ?
O149 Nb32 O201 82.3 . . ?
O149 Nb32 K2 88.2 . . ?
O149 Nb32 K3 147.5 . . ?
O149 Nb32 K8 72.2 . . ?
O153 Nb32 Te13 84.1 . . ?
O153 Nb32 Nb38 33.3 . . ?
O153 Nb32 O120 93.0 . . ?
O153 Nb32 O149 157.8 . . ?
O153 Nb32 O159 93.2 . . ?
O153 Nb32 O201 75.6 . . ?
O153 Nb32 K2 112.3 . . ?
O153 Nb32 K3 40.8 . . ?
O153 Nb32 K8 90.4 . . ?
O159 Nb32 Te13 125.5 . . ?
O159 Nb32 Nb38 91.6 . . ?
O159 Nb32 O120 157.8 . . ?
O159 Nb32 O149 85.0 . . ?
O159 Nb32 O201 90.0 . . ?
O159 Nb32 K2 71.9 . . ?
O159 Nb32 K3 63.1 . . ?
O159 Nb32 K8 46.7 . . ?
O191 Nb32 Te13 131.1 . . ?
O191 Nb32 Nb38 131.9 . . ?
O191 Nb32 O120 96.8 . . ?
O191 Nb32 O149 102.5 . . ?
O191 Nb32 O153 99.4 . . ?
O191 Nb32 O159 103.1 . . ?
O191 Nb32 O201 166.3 . . ?
O191 Nb32 K2 33.3 . . ?
O191 Nb32 K3 80.5 . . ?
O191 Nb32 K8 149.1 . . ?
O201 Nb32 Te13 36.7 . . ?
O201 Nb32 Nb38 42.2 . . ?
O201 Nb32 K2 160.3 . . ?
O201 Nb32 K3 102.4 . . ?
O201 Nb32 K8 44.5 . . ?
K3 Nb32 K2 76.7 . . ?
K3 Nb32 K8 88.6 . . ?
K8 Nb32 K2 116.0 . . ?
O62 Nb33 O128 82.7 . . ?
O62 Nb33 K5 74.5 . . ?
O62 Nb33 K5 147.9 . 2_575 ?
O62 Nb33 K38 66.8 . . ?
O82 Nb33 O62 158.3 . . ?
O82 Nb33 O98 94.0 . . ?
O82 Nb33 O128 75.6 . . ?
O82 Nb33 K5 126.2 . . ?
O82 Nb33 K5 48.6 . 2_575 ?
O82 Nb33 K38 130.0 . . ?
O98 Nb33 O62 78.4 . . ?
O98 Nb33 O128 72.8 . . ?
O98 Nb33 K5 84.2 . 2_575 ?
O98 Nb33 K5 89.3 . . ?
O98 Nb33 K38 130.6 . . ?
O118 Nb33 O62 101.2 . . ?
O118 Nb33 O82 100.2 . . ?
O118 Nb33 O98 100.8 . . ?
O118 Nb33 O126 99.5 . . ?
O118 Nb33 O128 171.8 . . ?
O118 Nb33 K5 27.4 . . ?
O118 Nb33 K5 55.8 . 2_575 ?
O118 Nb33 K38 56.1 . . ?
O126 Nb33 O62 82.2 . . ?
O126 Nb33 O82 97.9 . . ?
O126 Nb33 O98 154.2 . . ?
O126 Nb33 O128 88.1 . . ?
O126 Nb33 K5 120.6 . 2_575 ?
O126 Nb33 K5 101.8 . . ?
O126 Nb33 K38 53.0 . . ?
O128 Nb33 K5 153.5 . . ?
O128 Nb33 K5 117.5 . 2_575 ?
O128 Nb33 K38 132.0 . . ?
K5 Nb33 K5 78.5 2_575 . ?
K5 Nb33 K38 107.2 2_575 . ?
K38 Nb33 K5 49.1 . . ?
O18 Nb34 O158 81.5 . . ?
O18 Nb34 K15 137.1 . . ?
O18 Nb34 K16 59.5 . . ?
O115 Nb34 O18 83.5 . . ?
O115 Nb34 O127 153.7 . . ?
O115 Nb34 O158 84.1 . . ?
O115 Nb34 K15 53.7 . . ?
O115 Nb34 K16 57.3 . . ?
O127 Nb34 O18 78.3 . . ?
O127 Nb34 O158 74.5 . . ?
O127 Nb34 K15 141.9 . . ?
O127 Nb34 K16 125.2 . . ?
O158 Nb34 K15 94.6 . . ?
O158 Nb34 K16 125.8 . . ?
O161 Nb34 O18 158.4 . . ?
O161 Nb34 O115 95.9 . . ?
O161 Nb34 O127 94.2 . . ?
O161 Nb34 O158 76.9 . . ?
O161 Nb34 K15 47.8 . . ?
O161 Nb34 K16 137.0 . . ?
O173 Nb34 O18 98.6 . . ?
O173 Nb34 O115 100.9 . . ?
O173 Nb34 O127 100.5 . . ?
O173 Nb34 O158 174.9 . . ?
O173 Nb34 O161 102.7 . . ?
O173 Nb34 K15 88.7 . . ?
O173 Nb34 K16 57.8 . . ?
K16 Nb34 K15 91.1 . . ?
Nb6 Nb35 K7 68.4 . . ?
Nb10 Nb35 Nb6 61.0 . . ?
Nb10 Nb35 K7 129.0 . . ?
Nb20 Nb35 Nb6 60.2 . . ?
Nb20 Nb35 Nb10 90.2 . . ?
Nb20 Nb35 K7 69.4 . . ?
O46 Nb35 Nb6 31.1 . . ?
O46 Nb35 Nb10 81.6 . . ?
O46 Nb35 Nb20 80.1 . . ?
O46 Nb35 O119 75.1 . . ?
O46 Nb35 K7 49.8 . . ?
O61 Nb35 Nb6 79.9 . . ?
O61 Nb35 Nb10 31.1 . . ?
O61 Nb35 Nb20 121.3 . . ?
O61 Nb35 O46 86.7 . . ?
O61 Nb35 O107 154.5 . . ?
O61 Nb35 O119 77.1 . . ?
O61 Nb35 O151 87.0 . . ?
O61 Nb35 K7 134.7 . . ?
O107 Nb35 Nb6 80.2 . . ?
O107 Nb35 Nb10 123.6 . . ?
O107 Nb35 Nb20 33.4 . . ?
O107 Nb35 O46 84.5 . . ?
O107 Nb35 O119 77.5 . . ?
O107 Nb35 K7 48.5 . . ?
O119 Nb35 Nb6 44.1 . . ?
O119 Nb35 Nb10 46.1 . . ?
O119 Nb35 Nb20 44.2 . . ?
O119 Nb35 K7 99.4 . . ?
O151 Nb35 Nb6 122.0 . . ?
O151 Nb35 Nb10 79.5 . . ?
O151 Nb35 Nb20 81.0 . . ?
O151 Nb35 O46 153.1 . . ?
O151 Nb35 O107 90.2 . . ?
O151 Nb35 O119 78.0 . . ?
O151 Nb35 K7 137.2 . . ?
O172 Nb35 Nb6 132.5 . . ?
O172 Nb35 Nb10 135.9 . . ?
O172 Nb35 Nb20 133.8 . . ?
O172 Nb35 O46 101.4 . . ?
O172 Nb35 O61 104.8 . . ?
O172 Nb35 O107 100.4 . . ?
O172 Nb35 O119 176.1 . . ?
O172 Nb35 O151 105.5 . . ?
O172 Nb35 K7 76.8 . . ?
O40 Nb36 O158 82.2 . . ?
O40 Nb36 K21 57.9 . . ?
O40 Nb36 K27 136.7 . . ?
O127 Nb36 O40 77.8 . . ?
O127 Nb36 O158 76.0 . . ?
O127 Nb36 K21 124.1 . . ?
O127 Nb36 K27 143.9 . . ?
O158 Nb36 K21 123.7 . . ?
O158 Nb36 K27 95.6 . . ?
O180 Nb36 O40 100.7 . . ?
O180 Nb36 O127 100.3 . . ?
O180 Nb36 O158 174.7 . . ?
O180 Nb36 O183 100.1 . . ?
O180 Nb36 O210 99.0 . . ?
O180 Nb36 K21 61.4 . . ?
O180 Nb36 K27 85.3 . . ?
O183 Nb36 O40 158.7 . . ?
O183 Nb36 O127 94.3 . . ?
O183 Nb36 O158 76.7 . . ?
O183 Nb36 K21 138.5 . . ?
O183 Nb36 K27 49.8 . . ?
O210 Nb36 O40 84.3 . . ?
O210 Nb36 O127 155.8 . . ?
O210 Nb36 O158 85.6 . . ?
O210 Nb36 O183 96.7 . . ?
O210 Nb36 K21 55.1 . . ?
O210 Nb36 K27 52.5 . . ?
K21 Nb36 K27 90.0 . . ?
O69 Nb37 K17 94.6 . . ?
O69 Nb37 K20 125.2 . . ?
O77 Nb37 O69 85.1 . . ?
O77 Nb37 O123 83.5 . . ?
O77 Nb37 O164 154.1 . . ?
O77 Nb37 K17 56.0 . . ?
O77 Nb37 K20 55.7 . . ?
O123 Nb37 O69 81.6 . . ?
O123 Nb37 K17 139.5 . . ?
O123 Nb37 K20 59.5 . . ?
O146 Nb37 O69 74.6 . . ?
O146 Nb37 O77 97.7 . . ?
O146 Nb37 O123 155.9 . . ?
O146 Nb37 O164 91.9 . . ?
O146 Nb37 K17 48.1 . . ?
O146 Nb37 K20 139.7 . . ?
O164 Nb37 O69 74.3 . . ?
O164 Nb37 O123 78.0 . . ?
O164 Nb37 K17 139.8 . . ?
O164 Nb37 K20 125.6 . . ?
O186 Nb37 O69 173.9 . . ?
O186 Nb37 O77 101.0 . . ?
O186 Nb37 O123 98.9 . . ?
O186 Nb37 O146 104.5 . . ?
O186 Nb37 O164 99.8 . . ?
O186 Nb37 K17 89.0 . . ?
O186 Nb37 K20 59.4 . . ?
K20 Nb37 K17 92.7 . . ?
Te13 Nb38 Nb32 58.1 . . ?
Te13 Nb38 K3 120.6 . . ?
Te13 Nb38 K7 162.4 . . ?
Te13 Nb38 K8 77.9 . . ?
Nb32 Nb38 K3 63.4 . . ?
Nb32 Nb38 K7 137.8 . . ?
Nb32 Nb38 K8 64.5 . . ?
O72 Nb38 Te13 36.2 . . ?
O72 Nb38 Nb32 83.0 . . ?
O72 Nb38 O201 72.1 . . ?
O72 Nb38 K3 129.2 . . ?
O72 Nb38 K7 127.9 . . ?
O72 Nb38 K8 112.9 . . ?
O112 Nb38 Te13 88.4 . . ?
O112 Nb38 Nb32 130.1 . . ?
O112 Nb38 O72 89.7 . . ?
O112 Nb38 O201 85.0 . . ?
O112 Nb38 K3 141.0 . . ?
O112 Nb38 K7 83.2 . . ?
O112 Nb38 K8 73.6 . . ?
O148 Nb38 Te13 130.7 . . ?
O148 Nb38 Nb32 91.9 . . ?
O148 Nb38 O72 165.7 . . ?
O148 Nb38 O112 83.4 . . ?
O148 Nb38 O153 89.8 . . ?
O148 Nb38 O201 94.8 . . ?
O148 Nb38 K3 58.2 . . ?
O148 Nb38 K7 63.8 . . ?
O148 Nb38 K8 53.1 . . ?
O153 Nb38 Te13 82.0 . . ?
O153 Nb38 Nb32 31.3 . . ?
O153 Nb38 O72 92.6 . . ?
O153 Nb38 O112 160.2 . . ?
O153 Nb38 O201 77.0 . . ?
O153 Nb38 K3 39.8 . . ?
O153 Nb38 K7 110.4 . . ?
O153 Nb38 K8 87.4 . . ?
O156 Nb38 Te13 129.0 . . ?
O156 Nb38 Nb32 130.4 . . ?
O156 Nb38 O72 93.1 . . ?
O156 Nb38 O112 99.2 . . ?
O156 Nb38 O148 100.3 . . ?
O156 Nb38 O153 100.3 . . ?
O156 Nb38 O201 164.7 . . ?
O156 Nb38 K3 82.9 . . ?
O156 Nb38 K7 38.5 . . ?
O156 Nb38 K8 152.6 . . ?
O201 Nb38 Te13 35.9 . . ?
O201 Nb38 Nb32 45.8 . . ?
O201 Nb38 K3 103.2 . . ?
O201 Nb38 K7 156.6 . . ?
O201 Nb38 K8 42.7 . . ?
K3 Nb38 K8 86.7 . . ?
K7 Nb38 K3 74.5 . . ?
K7 Nb38 K8 114.2 . . ?
Nb27 Nb39 Nb59 118.6 . . ?
Nb27 Nb39 Nb60 117.0 . . ?
Nb27 Nb39 K2 65.9 . . ?
Nb59 Nb39 Nb60 60.6 . . ?
Nb59 Nb39 K2 102.3 . . ?
Nb60 Nb39 K2 162.4 . . ?
O87 Nb39 Nb27 40.1 . . ?
O87 Nb39 Nb59 123.3 . . ?
O87 Nb39 Nb60 84.4 . . ?
O87 Nb39 O184 77.3 . . ?
O87 Nb39 K2 103.9 . . ?
O134 Nb39 Nb27 86.9 . . ?
O134 Nb39 Nb59 136.9 . . ?
O134 Nb39 Nb60 140.5 . . ?
O134 Nb39 O87 98.9 . . ?
O134 Nb39 O135 95.2 . . ?
O134 Nb39 O166 106.7 . . ?
O134 Nb39 O170 102.1 . . ?
O134 Nb39 O184 171.2 . . ?
O134 Nb39 K2 54.4 . . ?
O135 Nb39 Nb27 39.2 . . ?
O135 Nb39 Nb59 87.3 . . ?
O135 Nb39 Nb60 123.5 . . ?
O135 Nb39 O87 76.2 . . ?
O135 Nb39 O184 76.3 . . ?
O135 Nb39 K2 46.5 . . ?
O166 Nb39 Nb27 128.0 . . ?
O166 Nb39 Nb59 85.2 . . ?
O166 Nb39 Nb60 33.9 . . ?
O166 Nb39 O87 87.9 . . ?
O166 Nb39 O135 154.8 . . ?
O166 Nb39 O184 81.3 . . ?
O166 Nb39 K2 158.7 . . ?
O170 Nb39 Nb27 132.4 . . ?
O170 Nb39 Nb59 34.8 . . ?
O170 Nb39 Nb60 84.9 . . ?
O170 Nb39 O87 157.2 . . ?
O170 Nb39 O135 93.1 . . ?
O170 Nb39 O166 94.4 . . ?
O170 Nb39 O184 80.6 . . ?
O170 Nb39 K2 81.7 . . ?
O184 Nb39 Nb27 85.2 . . ?
O184 Nb39 Nb59 46.0 . . ?
O184 Nb39 Nb60 47.6 . . ?
O184 Nb39 K2 118.4 . . ?
O98 Nb40 O128 74.7 . . ?
O98 Nb40 O132 155.8 . . ?
O98 Nb40 O136 78.2 . . ?
O98 Nb40 K9 98.6 . . ?
O98 Nb40 K25 139.5 . . ?
O98 Nb40 K29 142.1 . . ?
O98 Nb40 K35 64.0 . 2_575 ?
O128 Nb40 K9 86.6 . . ?
O128 Nb40 K25 94.0 . . ?
O128 Nb40 K29 137.4 . . ?
O128 Nb40 K35 101.8 . 2_575 ?
O131 Nb40 O98 92.6 . . ?
O131 Nb40 O128 74.6 . . ?
O131 Nb40 O132 95.0 . . ?
O131 Nb40 O136 154.4 . . ?
O131 Nb40 K9 154.8 . . ?
O131 Nb40 K25 47.1 . . ?
O131 Nb40 K29 112.8 . . ?
O131 Nb40 K35 46.8 . 2_575 ?
O132 Nb40 O128 85.2 . . ?
O132 Nb40 O136 85.2 . . ?
O132 Nb40 K9 66.3 . . ?
O132 Nb40 K25 53.8 . . ?
O132 Nb40 K29 53.1 . . ?
O132 Nb40 K35 135.0 . 2_575 ?
O136 Nb40 O128 79.9 . . ?
O136 Nb40 K9 20.5 . . ?
O136 Nb40 K25 139.0 . . ?
O136 Nb40 K29 87.7 . . ?
O136 Nb40 K35 139.8 . 2_575 ?
O204 Nb40 O98 99.4 . . ?
O204 Nb40 O128 173.8 . . ?
O204 Nb40 O131 104.2 . . ?
O204 Nb40 O132 101.0 . . ?
O204 Nb40 O136 100.9 . . ?
O204 Nb40 K9 96.2 . . ?
O204 Nb40 K25 89.4 . . ?
O204 Nb40 K29 48.8 . . ?
O204 Nb40 K35 73.6 . 2_575 ?
K25 Nb40 K9 119.8 . . ?
K25 Nb40 K29 69.5 . . ?
K29 Nb40 K9 70.4 . . ?
K35 Nb40 K9 157.1 2_575 . ?
K35 Nb40 K25 81.2 2_575 . ?
K35 Nb40 K29 113.4 2_575 . ?
O111 Nb41 O117 82.0 . . ?
O111 Nb41 K15 137.9 . . ?
O111 Nb41 K16 60.7 . . ?
O115 Nb41 O111 84.1 . . ?
O115 Nb41 O117 84.1 . . ?
O115 Nb41 O138 152.8 . . ?
O115 Nb41 O215 95.6 . . ?
O115 Nb41 K15 53.8 . . ?
O115 Nb41 K16 54.0 . . ?
O117 Nb41 K15 93.6 . . ?
O117 Nb41 K16 124.0 . . ?
O138 Nb41 O111 77.5 . . ?
O138 Nb41 O117 73.7 . . ?
O138 Nb41 K15 141.3 . . ?
O138 Nb41 K16 128.3 . . ?
O143 Nb41 O111 101.1 . . ?
O143 Nb41 O115 100.4 . . ?
O143 Nb41 O117 174.7 . . ?
O143 Nb41 O138 102.6 . . ?
O143 Nb41 O215 100.6 . . ?
O143 Nb41 K15 87.0 . . ?
O143 Nb41 K16 61.3 . . ?
O215 Nb41 O111 158.0 . . ?
O215 Nb41 O117 76.1 . . ?
O215 Nb41 O138 94.2 . . ?
O215 Nb41 K15 47.2 . . ?
O215 Nb41 K16 135.4 . . ?
K16 Nb41 K15 89.4 . . ?
O99 Nb42 O117 85.3 . . ?
O99 Nb42 O138 155.0 . . ?
O99 Nb42 O199 84.4 . . ?
O99 Nb42 K4 67.1 . . ?
O99 Nb42 K14 51.8 . 1_565 ?
O99 Nb42 K18 50.8 . . ?
O117 Nb42 K4 86.1 . . ?
O117 Nb42 K14 93.8 . 1_565 ?
O117 Nb42 K18 134.6 . . ?
O138 Nb42 O117 73.5 . . ?
O138 Nb42 O199 78.9 . . ?
O138 Nb42 K4 97.8 . . ?
O138 Nb42 K14 140.8 . 1_565 ?
O138 Nb42 K18 143.9 . . ?
O154 Nb42 O99 100.1 . . ?
O154 Nb42 O117 174.6 . . ?
O154 Nb42 O138 101.2 . . ?
O154 Nb42 O192 104.6 . . ?
O154 Nb42 O199 100.9 . . ?
O154 Nb42 K4 95.5 . . ?
O154 Nb42 K14 90.0 . 1_565 ?
O154 Nb42 K18 50.5 . . ?
O192 Nb42 O99 95.7 . . ?
O192 Nb42 O117 75.2 . . ?
O192 Nb42 O138 91.5 . . ?
O192 Nb42 O199 154.1 . . ?
O192 Nb42 K4 155.8 . . ?
O192 Nb42 K14 49.3 . 1_565 ?
O192 Nb42 K18 115.2 . . ?
O199 Nb42 O117 79.0 . . ?
O199 Nb42 K4 19.1 . . ?
O199 Nb42 K14 136.1 . 1_565 ?
O199 Nb42 K18 84.9 . . ?
K14 Nb42 K4 118.6 1_565 . ?
K14 Nb42 K18 69.6 1_565 . ?
K18 Nb42 K4 68.1 . . ?
Nb28 Nb43 Nb57 118.5 . . ?
Nb28 Nb43 Nb61 116.9 . . ?
Nb28 Nb43 K7 62.4 . . ?
Nb28 Nb43 K33 131.5 . . ?
Nb57 Nb43 Nb61 61.0 . . ?
Nb57 Nb43 K7 101.7 . . ?
Nb57 Nb43 K33 78.8 . . ?
Nb61 Nb43 K7 161.0 . . ?
Nb61 Nb43 K33 111.0 . . ?
O54 Nb43 Nb28 40.1 . . ?
O54 Nb43 Nb57 124.2 . . ?
O54 Nb43 Nb61 84.8 . . ?
O54 Nb43 O198 78.2 . . ?
O54 Nb43 K7 100.7 . . ?
O54 Nb43 K33 156.9 . . ?
O129 Nb43 Nb28 39.7 . . ?
O129 Nb43 Nb57 86.7 . . ?
O129 Nb43 Nb61 123.3 . . ?
O129 Nb43 O54 76.8 . . ?
O129 Nb43 O198 76.8 . . ?
O129 Nb43 K7 42.6 . . ?
O129 Nb43 K33 105.7 . . ?
O137 Nb43 Nb28 87.9 . . ?
O137 Nb43 Nb57 137.3 . . ?
O137 Nb43 Nb61 138.5 . . ?
O137 Nb43 O54 97.8 . . ?
O137 Nb43 O129 97.3 . . ?
O137 Nb43 O147 102.9 . . ?
O137 Nb43 O189 103.7 . . ?
O137 Nb43 O198 173.4 . . ?
O137 Nb43 K7 59.3 . . ?
O137 Nb43 K33 59.1 . . ?
O147 Nb43 Nb28 130.4 . . ?
O147 Nb43 Nb57 85.4 . . ?
O147 Nb43 Nb61 35.6 . . ?
O147 Nb43 O54 90.3 . . ?
O147 Nb43 O129 157.4 . . ?
O147 Nb43 O198 82.5 . . ?
O147 Nb43 K7 160.0 . . ?
O147 Nb43 K33 93.4 . . ?
O189 Nb43 Nb28 131.0 . . ?
O189 Nb43 Nb57 33.6 . . ?
O189 Nb43 Nb61 85.1 . . ?
O189 Nb43 O54 156.6 . . ?
O189 Nb43 O129 91.3 . . ?
O189 Nb43 O147 93.7 . . ?
O189 Nb43 O198 79.5 . . ?
O189 Nb43 K7 82.9 . . ?
O189 Nb43 K33 45.8 . . ?
O198 Nb43 Nb28 85.7 . . ?
O198 Nb43 Nb57 46.1 . . ?
O198 Nb43 Nb61 46.9 . . ?
O198 Nb43 K7 116.0 . . ?
O198 Nb43 K33 124.9 . . ?
K33 Nb43 K7 70.0 . . ?
O82 Nb44 O128 73.9 . . ?
O82 Nb44 O131 87.9 . . ?
O82 Nb44 K25 135.0 . . ?
O82 Nb44 K35 61.1 . 2_575 ?
O82 Nb44 K36 56.7 . 2_575 ?
O128 Nb44 K25 93.4 . . ?
O128 Nb44 K35 94.9 . 2_575 ?
O128 Nb44 K36 130.4 . 2_575 ?
O131 Nb44 O128 72.5 . . ?
O131 Nb44 K25 47.3 . . ?
O131 Nb44 K35 41.1 . 2_575 ?
O131 Nb44 K36 107.5 . 2_575 ?
O187 Nb44 O82 87.2 . . ?
O187 Nb44 O128 88.5 . . ?
O187 Nb44 O131 161.0 . . ?
O187 Nb44 O194 88.8 . . ?
O187 Nb44 K25 136.4 . . ?
O187 Nb44 K35 145.5 . 2_575 ?
O187 Nb44 K36 85.0 . 2_575 ?
O194 Nb44 O82 159.5 . . ?
O194 Nb44 O128 85.8 . . ?
O194 Nb44 O131 89.3 . . ?
O194 Nb44 K25 48.1 . . ?
O194 Nb44 K35 125.6 . 2_575 ?
O194 Nb44 K36 142.8 . 2_575 ?
O212 Nb44 O82 98.6 . . ?
O212 Nb44 O128 168.1 . . ?
O212 Nb44 O131 98.3 . . ?
O212 Nb44 O187 100.6 . . ?
O212 Nb44 O194 101.9 . . ?
O212 Nb44 K25 85.3 . . ?
O212 Nb44 K35 73.2 . 2_575 ?
O212 Nb44 K36 44.1 . 2_575 ?
K25 Nb44 K35 77.7 . 2_575 ?
K25 Nb44 K36 123.7 . 2_575 ?
K36 Nb44 K35 66.8 2_575 2_575 ?
Nb59 Nb45 Nb27 117.9 . . ?
Nb62 Nb45 Nb27 119.0 . . ?
Nb62 Nb45 Nb59 61.5 . . ?
O135 Nb45 Nb27 38.7 . . ?
O135 Nb45 Nb59 87.4 . . ?
O135 Nb45 Nb62 126.4 . . ?
O135 Nb45 O155 76.3 . . ?
O135 Nb45 O184 79.1 . . ?
O149 Nb45 Nb27 86.3 . . ?
O149 Nb45 Nb59 135.8 . . ?
O149 Nb45 Nb62 140.3 . . ?
O149 Nb45 O135 92.8 . . ?
O149 Nb45 O155 97.3 . . ?
O149 Nb45 O162 100.9 . . ?
O149 Nb45 O184 171.8 . . ?
O155 Nb45 Nb27 39.8 . . ?
O155 Nb45 Nb59 125.4 . . ?
O155 Nb45 Nb62 87.4 . . ?
O155 Nb45 O184 79.6 . . ?
O162 Nb45 Nb27 129.0 . . ?
O162 Nb45 Nb59 34.9 . . ?
O162 Nb45 Nb62 86.6 . . ?
O162 Nb45 O135 90.4 . . ?
O162 Nb45 O155 157.9 . . ?
O162 Nb45 O184 80.7 . . ?
O163 Nb45 Nb27 132.7 . . ?
O163 Nb45 Nb59 86.8 . . ?
O163 Nb45 Nb62 36.7 . . ?
O163 Nb45 O135 161.4 . . ?
O163 Nb45 O149 103.6 . . ?
O163 Nb45 O155 92.9 . . ?
O163 Nb45 O162 94.9 . . ?
O163 Nb45 O184 84.2 . . ?
O184 Nb45 Nb27 86.5 . . ?
O184 Nb45 Nb59 46.0 . . ?
O184 Nb45 Nb62 47.5 . . ?
O132 Nb46 O152 84.1 . . ?
O132 Nb46 O179 85.3 . . ?
O132 Nb46 O181 155.1 . . ?
O132 Nb46 O200 94.2 . . ?
O132 Nb46 K9 66.6 . . ?
O132 Nb46 K25 51.0 . . ?
O132 Nb46 K29 51.5 . . ?
O152 Nb46 O179 81.6 . . ?
O152 Nb46 K9 18.5 . . ?
O152 Nb46 K25 135.1 . . ?
O152 Nb46 K29 85.2 . . ?
O179 Nb46 K9 86.6 . . ?
O179 Nb46 K25 93.2 . . ?
O179 Nb46 K29 135.9 . . ?
O181 Nb46 O152 80.0 . . ?
O181 Nb46 O179 73.6 . . ?
O181 Nb46 K9 98.5 . . ?
O181 Nb46 K25 141.2 . . ?
O181 Nb46 K29 144.4 . . ?
O200 Nb46 O152 156.2 . . ?
O200 Nb46 O179 74.6 . . ?
O200 Nb46 O181 92.7 . . ?
O200 Nb46 K9 154.4 . . ?
O200 Nb46 K25 48.4 . . ?
O200 Nb46 K29 112.3 . . ?
O218 Nb46 O132 100.1 . . ?
O218 Nb46 O152 101.2 . . ?
O218 Nb46 O179 174.1 . . ?
O218 Nb46 O181 101.7 . . ?
O218 Nb46 O200 102.4 . . ?
O218 Nb46 K9 97.8 . . ?
O218 Nb46 K25 88.4 . . ?
O218 Nb46 K29 49.9 . . ?
K25 Nb46 K9 117.3 . . ?
K29 Nb46 K9 69.9 . . ?
K29 Nb46 K25 67.9 . . ?
O99 Nb47 O124 85.0 . . ?
O99 Nb47 O168 84.8 . . ?
O99 Nb47 O182 155.1 . . ?
O99 Nb47 O197 94.9 . . ?
O99 Nb47 K4 66.4 . . ?
O99 Nb47 K14 51.4 . 1_565 ?
O99 Nb47 K18 55.7 . . ?
O124 Nb47 O168 80.6 . . ?
O124 Nb47 K4 19.6 . . ?
O124 Nb47 K14 136.4 . 1_565 ?
O124 Nb47 K18 84.9 . . ?
O168 Nb47 K4 85.6 . . ?
O168 Nb47 K14 93.4 . 1_565 ?
O168 Nb47 K18 138.9 . . ?
O182 Nb47 O124 78.7 . . ?
O182 Nb47 O168 74.1 . . ?
O182 Nb47 K4 98.3 . . ?
O182 Nb47 K14 141.2 . 1_565 ?
O182 Nb47 K18 139.8 . . ?
O197 Nb47 O124 154.3 . . ?
O197 Nb47 O168 73.9 . . ?
O197 Nb47 O182 91.9 . . ?
O197 Nb47 K4 153.7 . . ?
O197 Nb47 K14 49.4 . 1_565 ?
O197 Nb47 K18 116.2 . . ?
O224 Nb47 O99 100.8 . . ?
O224 Nb47 O124 102.8 . . ?
O224 Nb47 O168 173.6 . . ?
O224 Nb47 O182 101.1 . . ?
O224 Nb47 O197 102.5 . . ?
O224 Nb47 K4 99.3 . . ?
O224 Nb47 K14 87.9 . 1_565 ?
O224 Nb47 K18 47.3 . . ?
K14 Nb47 K4 117.6 1_565 . ?
K18 Nb47 K4 69.6 . . ?
K18 Nb47 K14 71.6 . 1_565 ?
Nb28 Nb48 Nb57 117.7 . . ?
Nb28 Nb48 Nb1 118.1 . . ?
Nb28 Nb48 K37 141.2 . 1_455 ?
Nb57 Nb48 K37 99.5 . 1_455 ?
Nb1 Nb48 Nb57 60.9 . . ?
Nb1 Nb48 K37 69.4 . 1_455 ?
O112 Nb48 Nb28 85.9 . . ?
O112 Nb48 Nb57 137.5 . . ?
O112 Nb48 Nb1 140.6 . . ?
O112 Nb48 O129 95.8 . . ?
O112 Nb48 O145 97.7 . . ?
O112 Nb48 O198 171.6 . . ?
O112 Nb48 O202 103.7 . . ?
O112 Nb48 O214 105.3 . . ?
O112 Nb48 K37 72.7 . 1_455 ?
O129 Nb48 Nb28 40.0 . . ?
O129 Nb48 Nb57 84.9 . . ?
O129 Nb48 Nb1 122.9 . . ?
O129 Nb48 O145 78.0 . . ?
O129 Nb48 O198 76.3 . . ?
O129 Nb48 K37 167.0 . 1_455 ?
O145 Nb48 Nb28 41.4 . . ?
O145 Nb48 Nb57 123.7 . . ?
O145 Nb48 Nb1 84.8 . . ?
O145 Nb48 O198 78.1 . . ?
O145 Nb48 K37 108.9 . 1_455 ?
O198 Nb48 Nb28 86.2 . . ?
O198 Nb48 Nb57 45.7 . . ?
O198 Nb48 Nb1 46.9 . . ?
O198 Nb48 K37 115.5 . 1_455 ?
O202 Nb48 Nb28 128.7 . . ?
O202 Nb48 Nb57 33.8 . . ?
O202 Nb48 Nb1 85.7 . . ?
O202 Nb48 O129 88.7 . . ?
O202 Nb48 O145 155.8 . . ?
O202 Nb48 O198 79.1 . . ?
O202 Nb48 K37 88.4 . 1_455 ?
O214 Nb48 Nb28 131.6 . . ?
O214 Nb48 Nb57 85.5 . . ?
O214 Nb48 Nb1 35.4 . . ?
O214 Nb48 O129 157.1 . . ?
O214 Nb48 O145 90.2 . . ?
O214 Nb48 O198 82.2 . . ?
O214 Nb48 O202 94.8 . . ?
O214 Nb48 K37 35.8 . 1_455 ?
O77 Nb49 O92 81.0 . . ?
O77 Nb49 O179 85.2 . . ?
O77 Nb49 O181 152.7 . . ?
O77 Nb49 K17 55.3 . . ?
O77 Nb49 K20 53.7 . . ?
O92 Nb49 O179 82.8 . . ?
O92 Nb49 K17 136.2 . . ?
O92 Nb49 K20 57.1 . . ?
O179 Nb49 K17 94.4 . . ?
O179 Nb49 K20 123.8 . . ?
O181 Nb49 O92 80.4 . . ?
O181 Nb49 O179 72.7 . . ?
O181 Nb49 K17 140.4 . . ?
O181 Nb49 K20 127.6 . . ?
O213 Nb49 O77 96.6 . . ?
O213 Nb49 O92 157.3 . . ?
O213 Nb49 O179 74.6 . . ?
O213 Nb49 O181 92.9 . . ?
O213 Nb49 K17 47.5 . . ?
O213 Nb49 K20 137.9 . . ?
O227 Nb49 O77 101.9 . . ?
O227 Nb49 O92 97.9 . . ?
O227 Nb49 O179 172.8 . . ?
O227 Nb49 O181 100.3 . . ?
O227 Nb49 O213 104.6 . . ?
O227 Nb49 K17 90.1 . . ?
O227 Nb49 K20 61.6 . . ?
K20 Nb49 K17 91.0 . . ?
O158 Nb50 K15 94.2 . . ?
O158 Nb50 K27 90.4 . . ?
O161 Nb50 O158 73.7 . . ?
O161 Nb50 O183 87.1 . . ?
O161 Nb50 K15 49.0 . . ?
O161 Nb50 K27 133.7 . . ?
O174 Nb50 O158 85.8 . . ?
O174 Nb50 O161 87.5 . . ?
O174 Nb50 O183 158.1 . . ?
O174 Nb50 O208 89.6 . . ?
O174 Nb50 K15 44.5 . . ?
O174 Nb50 K27 135.4 . . ?
O183 Nb50 O158 72.3 . . ?
O183 Nb50 K15 135.9 . . ?
O183 Nb50 K27 46.6 . . ?
O208 Nb50 O158 87.5 . . ?
O208 Nb50 O161 161.2 . . ?
O208 Nb50 O183 88.7 . . ?
O208 Nb50 K15 133.5 . . ?
O208 Nb50 K27 45.8 . . ?
O228 Nb50 O158 167.0 . . ?
O228 Nb50 O161 97.1 . . ?
O228 Nb50 O174 103.3 . . ?
O228 Nb50 O183 98.4 . . ?
O228 Nb50 O208 101.7 . . ?
O228 Nb50 K15 86.1 . . ?
O228 Nb50 K27 89.5 . . ?
K15 Nb50 K27 175.2 . . ?
Nb27 Nb51 Nb60 115.9 . . ?
Nb27 Nb51 Nb62 117.0 . . ?
Nb60 Nb51 Nb62 59.7 . . ?
O87 Nb51 Nb27 39.5 . . ?
O87 Nb51 Nb60 84.4 . . ?
O87 Nb51 Nb62 121.6 . . ?
O87 Nb51 O184 75.4 . . ?
O116 Nb51 Nb27 130.2 . . ?
O116 Nb51 Nb60 83.7 . . ?
O116 Nb51 Nb62 33.2 . . ?
O116 Nb51 O87 153.5 . . ?
O116 Nb51 O155 90.7 . . ?
O116 Nb51 O184 79.1 . . ?
O116 Nb51 O190 93.7 . . ?
O140 Nb51 Nb27 95.0 . . ?
O140 Nb51 Nb60 134.0 . . ?
O140 Nb51 Nb62 135.3 . . ?
O140 Nb51 O87 103.0 . . ?
O140 Nb51 O116 102.3 . . ?
O140 Nb51 O155 103.3 . . ?
O140 Nb51 O184 178.0 . . ?
O140 Nb51 O190 102.7 . . ?
O155 Nb51 Nb27 39.6 . . ?
O155 Nb51 Nb60 122.4 . . ?
O155 Nb51 Nb62 86.1 . . ?
O155 Nb51 O87 76.0 . . ?
O155 Nb51 O184 75.2 . . ?
O184 Nb51 Nb27 83.1 . . ?
O184 Nb51 Nb60 47.3 . . ?
O184 Nb51 Nb62 46.2 . . ?
O190 Nb51 Nb27 127.5 . . ?
O190 Nb51 Nb60 31.4 . . ?
O190 Nb51 Nb62 82.7 . . ?
O190 Nb51 O87 88.2 . . ?
O190 Nb51 O155 152.0 . . ?
O190 Nb51 O184 78.5 . . ?
O86 Nb52 O168 82.4 . . ?
O86 Nb52 K21 56.4 . . ?
O86 Nb52 K27 136.0 . . ?
O168 Nb52 K21 121.9 . . ?
O168 Nb52 K27 94.8 . . ?
O182 Nb52 O86 79.1 . . ?
O182 Nb52 O168 74.6 . . ?
O182 Nb52 K21 125.8 . . ?
O182 Nb52 K27 142.6 . . ?
O195 Nb52 O86 157.4 . . ?
O195 Nb52 O168 75.2 . . ?
O195 Nb52 O182 92.2 . . ?
O195 Nb52 O210 99.0 . . ?
O195 Nb52 K21 140.3 . . ?
O195 Nb52 K27 50.5 . . ?
O210 Nb52 O86 81.0 . . ?
O210 Nb52 O168 83.8 . . ?
O210 Nb52 O182 152.3 . . ?
O210 Nb52 K21 53.5 . . ?
O210 Nb52 K27 55.1 . . ?
O223 Nb52 O86 97.1 . . ?
O223 Nb52 O168 175.3 . . ?
O223 Nb52 O182 100.8 . . ?
O223 Nb52 O195 105.0 . . ?
O223 Nb52 O210 100.7 . . ?
O223 Nb52 K21 60.9 . . ?
O223 Nb52 K27 88.8 . . ?
K27 Nb52 K21 90.5 . . ?
O69 Nb53 K17 94.0 . . ?
O125 Nb53 O69 72.9 . . ?
O125 Nb53 O146 86.8 . . ?
O125 Nb53 K17 135.2 . . ?
O146 Nb53 O69 71.9 . . ?
O146 Nb53 K17 48.7 . . ?
O171 Nb53 O69 169.5 . . ?
O171 Nb53 O125 99.7 . . ?
O171 Nb53 O146 100.6 . . ?
O171 Nb53 O177 99.7 . . ?
O171 Nb53 O187 100.2 . . ?
O171 Nb53 K17 86.1 . . ?
O177 Nb53 O69 87.7 . . ?
O177 Nb53 O125 160.5 . . ?
O177 Nb53 O146 88.3 . . ?
O177 Nb53 O187 89.7 . . ?
O177 Nb53 K17 45.4 . . ?
O187 Nb53 O69 87.2 . . ?
O187 Nb53 O125 88.2 . . ?
O187 Nb53 O146 159.1 . . ?
O187 Nb53 K17 134.8 . . ?
O117 Nb54 K14 92.8 . 1_565 ?
O117 Nb54 K15 93.9 . . ?
O174 Nb54 O117 85.4 . . ?
O174 Nb54 O185 89.8 . . ?
O174 Nb54 O192 157.4 . . ?
O174 Nb54 O215 87.3 . . ?
O174 Nb54 K14 135.8 . 1_565 ?
O174 Nb54 K15 44.8 . . ?
O185 Nb54 O117 88.4 . . ?
O185 Nb54 O192 90.4 . . ?
O185 Nb54 O215 163.3 . . ?
O185 Nb54 K14 46.0 . 1_565 ?
O185 Nb54 K15 134.0 . . ?
O192 Nb54 O117 72.1 . . ?
O192 Nb54 K14 49.0 . 1_565 ?
O192 Nb54 K15 133.9 . . ?
O215 Nb54 O117 75.0 . . ?
O215 Nb54 O192 86.0 . . ?
O215 Nb54 K14 134.8 . 1_565 ?
O215 Nb54 K15 47.9 . . ?
O219 Nb54 O117 170.2 . . ?
O219 Nb54 O174 101.0 . . ?
O219 Nb54 O185 98.9 . . ?
O219 Nb54 O192 101.2 . . ?
O219 Nb54 O215 97.7 . . ?
O219 Nb54 K14 87.7 . 1_565 ?
O219 Nb54 K15 85.7 . . ?
K14 Nb54 K15 173.3 1_565 . ?
Nb28 Nb55 Nb61 116.5 . . ?
Nb28 Nb55 Nb1 116.9 . . ?
Nb1 Nb55 Nb61 60.2 . . ?
O54 Nb55 Nb28 39.9 . . ?
O54 Nb55 Nb61 84.8 . . ?
O54 Nb55 Nb1 122.3 . . ?
O54 Nb55 O198 76.3 . . ?
O145 Nb55 Nb28 41.0 . . ?
O145 Nb55 Nb61 122.6 . . ?
O145 Nb55 Nb1 84.5 . . ?
O145 Nb55 O54 77.8 . . ?
O145 Nb55 O198 76.0 . . ?
O188 Nb55 Nb28 129.8 . . ?
O188 Nb55 Nb61 83.0 . . ?
O188 Nb55 Nb1 32.1 . . ?
O188 Nb55 O54 153.3 . . ?
O188 Nb55 O145 89.0 . . ?
O188 Nb55 O198 78.1 . . ?
O188 Nb55 O206 92.8 . . ?
O198 Nb55 Nb28 84.1 . . ?
O198 Nb55 Nb61 46.7 . . ?
O198 Nb55 Nb1 46.2 . . ?
O206 Nb55 Nb28 128.1 . . ?
O206 Nb55 Nb61 30.4 . . ?
O206 Nb55 Nb1 82.2 . . ?
O206 Nb55 O54 88.4 . . ?
O206 Nb55 O145 151.8 . . ?
O206 Nb55 O198 76.9 . . ?
O217 Nb55 Nb28 95.8 . . ?
O217 Nb55 Nb61 131.9 . . ?
O217 Nb55 Nb1 135.3 . . ?
O217 Nb55 O54 102.4 . . ?
O217 Nb55 O145 105.3 . . ?
O217 Nb55 O188 103.5 . . ?
O217 Nb55 O198 178.0 . . ?
O217 Nb55 O206 101.7 . . ?
O168 Nb56 K14 92.2 . 1_565 ?
O168 Nb56 K27 89.5 . . ?
O168 Nb56 K32 150.9 . 1_565 ?
O185 Nb56 O168 87.9 . . ?
O185 Nb56 O195 159.9 . . ?
O185 Nb56 O197 89.3 . . ?
O185 Nb56 O208 88.4 . . ?
O185 Nb56 K14 45.1 . 1_565 ?
O185 Nb56 K27 135.5 . . ?
O185 Nb56 K32 76.6 . 1_565 ?
O195 Nb56 O168 72.0 . . ?
O195 Nb56 K14 134.0 . 1_565 ?
O195 Nb56 K27 46.2 . . ?
O195 Nb56 K32 121.8 . 1_565 ?
O197 Nb56 O168 74.2 . . ?
O197 Nb56 O195 86.1 . . ?
O197 Nb56 K14 47.9 . 1_565 ?
O197 Nb56 K27 132.3 . . ?
O197 Nb56 K32 81.0 . 1_565 ?
O208 Nb56 O168 86.1 . . ?
O208 Nb56 O195 89.4 . . ?
O208 Nb56 O197 160.2 . . ?
O208 Nb56 K14 133.5 . 1_565 ?
O208 Nb56 K27 47.2 . . ?
O208 Nb56 K32 117.4 . 1_565 ?
O229 Nb56 O168 170.4 . . ?
O229 Nb56 O185 100.3 . . ?
O229 Nb56 O195 99.7 . . ?
O229 Nb56 O197 100.8 . . ?
O229 Nb56 O208 98.9 . . ?
O229 Nb56 K14 90.2 . 1_565 ?
O229 Nb56 K27 88.0 . . ?
O229 Nb56 K32 30.9 . 1_565 ?
K14 Nb56 K27 178.2 1_565 . ?
K14 Nb56 K32 59.4 1_565 1_565 ?
K27 Nb56 K32 118.8 . 1_565 ?
Nb31 Mn2 Mn10 115.9 . . ?
Nb31 Mn2 K3 90.9 . . ?
Mn4 Mn2 Nb31 59.7 . . ?
Mn4 Mn2 Mn10 174.1 . . ?
Mn4 Mn2 K3 65.1 . . ?
Mn10 Mn2 K3 112.2 . . ?
Mn11 Mn2 Nb31 80.6 . . ?
Mn11 Mn2 Mn4 117.1 . . ?
Mn11 Mn2 Mn10 64.3 . . ?
Mn11 Mn2 K3 167.5 . . ?
O7 Mn2 Nb31 89.2 . . ?
O7 Mn2 Mn4 45.6 . . ?
O7 Mn2 Mn10 140.1 . . ?
O7 Mn2 Mn11 92.2 . . ?
O7 Mn2 O100 177.7 . . ?
O7 Mn2 K3 97.0 . . ?
O12 Mn2 Nb31 123.7 . . ?
O12 Mn2 Mn4 139.8 . . ?
O12 Mn2 Mn10 45.5 . . ?
O12 Mn2 Mn11 43.2 . . ?
O12 Mn2 O7 95.1 . . ?
O12 Mn2 O20 94.7 . . ?
O12 Mn2 O100 86.8 . . ?
O12 Mn2 K3 143.4 . . ?
O20 Mn2 Nb31 141.0 . . ?
O20 Mn2 Mn4 96.3 . . ?
O20 Mn2 Mn10 85.2 . . ?
O20 Mn2 Mn11 137.9 . . ?
O20 Mn2 O7 94.1 . . ?
O20 Mn2 O100 84.5 . . ?
O20 Mn2 K3 50.1 . . ?
O100 Mn2 Nb31 90.7 . . ?
O100 Mn2 Mn4 132.7 . . ?
O100 Mn2 Mn10 41.7 . . ?
O100 Mn2 Mn11 90.1 . . ?
O100 Mn2 K3 80.7 . . ?
O104 Mn2 Nb31 45.1 . . ?
O104 Mn2 Mn4 35.6 . . ?
O104 Mn2 Mn10 138.5 . . ?
O104 Mn2 Mn11 125.1 . . ?
O104 Mn2 O7 81.2 . . ?
O104 Mn2 O12 167.9 . . ?
O104 Mn2 O20 97.1 . . ?
O104 Mn2 O100 97.1 . . ?
O104 Mn2 K3 48.7 . . ?
O122 Mn2 Nb31 40.4 . . ?
O122 Mn2 Mn4 88.0 . . ?
O122 Mn2 Mn10 90.3 . . ?
O122 Mn2 Mn11 40.2 . . ?
O122 Mn2 O7 90.6 . . ?
O122 Mn2 O12 83.4 . . ?
O122 Mn2 O20 175.1 . . ?
O122 Mn2 O100 90.9 . . ?
O122 Mn2 O104 85.1 . . ?
O122 Mn2 K3 130.7 . . ?
Nb43 Nb57 Nb48 61.6 . . ?
O160 Nb57 Nb43 78.7 . . ?
O160 Nb57 Nb48 120.6 . . ?
O160 Nb57 O189 87.9 . . ?
O160 Nb57 O198 77.0 . . ?
O160 Nb57 O202 152.5 . . ?
O189 Nb57 Nb43 31.3 . . ?
O189 Nb57 Nb48 80.1 . . ?
O189 Nb57 O198 76.0 . . ?
O189 Nb57 O202 82.1 . . ?
O198 Nb57 Nb43 44.9 . . ?
O198 Nb57 Nb48 43.7 . . ?
O202 Nb57 Nb43 79.5 . . ?
O202 Nb57 Nb48 32.3 . . ?
O202 Nb57 O198 75.7 . . ?
O209 Nb57 Nb43 123.6 . . ?
O209 Nb57 Nb48 79.4 . . ?
O209 Nb57 O160 89.5 . . ?
O209 Nb57 O189 154.5 . . ?
O209 Nb57 O198 78.7 . . ?
O209 Nb57 O202 88.6 . . ?
O232 Nb57 Nb43 133.9 . . ?
O232 Nb57 Nb48 132.7 . . ?
O232 Nb57 O160 106.7 . . ?
O232 Nb57 O189 102.6 . . ?
O232 Nb57 O198 176.2 . . ?
O232 Nb57 O202 100.6 . . ?
O232 Nb57 O209 102.4 . . ?
Nb13 Mn3 Mn5 118.4 . . ?
Mn7 Mn3 Nb13 178.3 . . ?
Mn7 Mn3 Mn5 59.9 . . ?
O3 Mn3 Nb13 89.0 . . ?
O3 Mn3 Mn5 42.1 . . ?
O3 Mn3 Mn7 89.6 . . ?
O3 Mn3 O11 168.9 . . ?
O3 Mn3 O95 98.0 . . ?
O5 Mn3 Nb13 139.3 . . ?
O5 Mn3 Mn5 93.2 . . ?
O5 Mn3 Mn7 42.0 . . ?
O5 Mn3 O3 100.5 . . ?
O5 Mn3 O11 90.6 . . ?
O5 Mn3 O36 99.7 . . ?
O5 Mn3 O95 161.4 . . ?
O11 Mn3 Nb13 82.7 . . ?
O11 Mn3 Mn5 137.8 . . ?
O11 Mn3 Mn7 98.6 . . ?
O16 Mn3 Nb13 135.3 . . ?
O16 Mn3 Mn5 40.5 . . ?
O16 Mn3 Mn7 43.4 . . ?
O16 Mn3 O3 82.6 . . ?
O16 Mn3 O5 85.3 . . ?
O16 Mn3 O11 98.2 . . ?
O16 Mn3 O36 170.8 . . ?
O16 Mn3 O95 97.9 . . ?
O36 Mn3 Nb13 39.9 . . ?
O36 Mn3 Mn5 145.7 . . ?
O36 Mn3 Mn7 141.6 . . ?
O36 Mn3 O3 103.9 . . ?
O36 Mn3 O11 74.2 . . ?
O36 Mn3 O95 74.9 . . ?
O95 Mn3 Nb13 39.9 . . ?
O95 Mn3 Mn5 101.2 . . ?
O95 Mn3 Mn7 139.4 . . ?
O95 Mn3 O11 70.9 . . ?
O177 Nb58 O179 88.1 . . ?
O177 Nb58 O200 160.3 . . ?
O177 Nb58 O213 86.2 . . ?
O177 Nb58 K17 43.8 . . ?
O177 Nb58 K25 134.6 . . ?
O179 Nb58 K17 93.7 . . ?
O179 Nb58 K25 92.5 . . ?
O194 Nb58 O177 90.0 . . ?
O194 Nb58 O179 86.8 . . ?
O194 Nb58 O200 88.4 . . ?
O194 Nb58 O213 157.6 . . ?
O194 Nb58 K17 133.7 . . ?
O194 Nb58 K25 44.9 . . ?
O200 Nb58 O179 72.2 . . ?
O200 Nb58 O213 87.8 . . ?
O200 Nb58 K17 135.6 . . ?
O200 Nb58 K25 48.6 . . ?
O213 Nb58 O179 71.1 . . ?
O213 Nb58 K17 48.0 . . ?
O213 Nb58 K25 136.5 . . ?
O1 Nb58 O177 99.6 . . ?
O1 Nb58 O179 169.2 . . ?
O1 Nb58 O194 100.7 . . ?
O1 Nb58 O200 100.0 . . ?
O1 Nb58 O213 101.7 . . ?
O1 Nb58 K17 86.8 . . ?
O1 Nb58 K25 87.5 . . ?
K17 Nb58 K25 173.6 . . ?
Nb31 Mn4 Mn2 60.2 . . ?
Nb31 Mn4 Mn8 117.2 . . ?
Nb31 Mn4 K3 90.9 . . ?
Mn2 Mn4 Mn8 174.9 . . ?
Mn2 Mn4 K3 64.8 . . ?
Mn8 Mn4 K3 111.6 . . ?
Mn1 Mn4 Nb31 81.2 . . ?
Mn1 Mn4 Mn2 118.3 . . ?
Mn1 Mn4 Mn8 64.3 . . ?
Mn1 Mn4 K3 167.4 . . ?
O7 Mn4 Nb31 90.5 . . ?
O7 Mn4 Mn2 47.1 . . ?
O7 Mn4 Mn8 138.0 . . ?
O7 Mn4 Mn1 92.2 . . ?
O7 Mn4 O89 178.8 . . ?
O7 Mn4 K3 97.7 . . ?
O13 Mn4 Nb31 140.1 . . ?
O13 Mn4 Mn2 95.5 . . ?
O13 Mn4 Mn8 84.1 . . ?
O13 Mn4 Mn1 138.0 . . ?
O13 Mn4 O7 94.1 . . ?
O13 Mn4 O15 95.7 . . ?
O13 Mn4 O38 175.6 . . ?
O13 Mn4 O89 84.9 . . ?
O13 Mn4 K3 49.1 . . ?
O15 Mn4 Nb31 123.4 . . ?
O15 Mn4 Mn2 141.3 . . ?
O15 Mn4 Mn8 43.7 . . ?
O15 Mn4 Mn1 42.4 . . ?
O15 Mn4 O7 95.2 . . ?
O15 Mn4 O89 85.6 . . ?
O15 Mn4 K3 143.1 . . ?
O38 Mn4 Nb31 40.7 . . ?
O38 Mn4 Mn2 88.1 . . ?
O38 Mn4 Mn8 92.0 . . ?
O38 Mn4 Mn1 40.5 . . ?
O38 Mn4 O7 90.2 . . ?
O38 Mn4 O15 82.9 . . ?
O38 Mn4 O89 90.9 . . ?
O38 Mn4 K3 131.3 . . ?
O89 Mn4 Nb31 89.8 . . ?
O89 Mn4 Mn2 132.3 . . ?
O89 Mn4 Mn8 42.6 . . ?
O89 Mn4 Mn1 89.1 . . ?
O89 Mn4 K3 81.1 . . ?
O104 Mn4 Nb31 45.5 . . ?
O104 Mn4 Mn2 35.3 . . ?
O104 Mn4 Mn8 139.7 . . ?
O104 Mn4 Mn1 126.0 . . ?
O104 Mn4 O7 82.3 . . ?
O104 Mn4 O13 95.9 . . ?
O104 Mn4 O15 168.3 . . ?
O104 Mn4 O38 85.7 . . ?
O104 Mn4 O89 97.1 . . ?
O104 Mn4 K3 48.6 . . ?
Nb39 Nb59 Nb60 60.4 . . ?
Nb39 Nb59 Nb62 91.1 . . ?
Nb45 Nb59 Nb39 61.7 . . ?
Nb45 Nb59 Nb60 89.6 . . ?
Nb45 Nb59 Nb62 59.2 . . ?
Nb60 Nb59 Nb62 59.7 . . ?
O162 Nb59 Nb39 80.2 . . ?
O162 Nb59 Nb45 32.9 . . ?
O162 Nb59 Nb60 122.3 . . ?
O162 Nb59 Nb62 82.9 . . ?
O162 Nb59 O170 83.9 . . ?
O162 Nb59 O184 74.9 . . ?
O170 Nb59 Nb39 31.3 . . ?
O170 Nb59 Nb45 81.2 . . ?
O170 Nb59 Nb60 82.2 . . ?
O170 Nb59 Nb62 122.4 . . ?
O170 Nb59 O184 76.3 . . ?
O184 Nb59 Nb39 45.2 . . ?
O184 Nb59 Nb45 42.2 . . ?
O184 Nb59 Nb60 47.5 . . ?
O184 Nb59 Nb62 46.1 . . ?
O203 Nb59 Nb39 79.7 . . ?
O203 Nb59 Nb45 121.2 . . ?
O203 Nb59 Nb60 31.6 . . ?
O203 Nb59 Nb62 80.9 . . ?
O203 Nb59 O162 153.8 . . ?
O203 Nb59 O170 87.6 . . ?
O203 Nb59 O184 79.1 . . ?
O203 Nb59 O222 89.4 . . ?
O222 Nb59 Nb39 121.1 . . ?
O222 Nb59 Nb45 76.8 . . ?
O222 Nb59 Nb60 80.8 . . ?
O222 Nb59 Nb62 30.1 . . ?
O222 Nb59 O162 86.8 . . ?
O222 Nb59 O170 152.2 . . ?
O222 Nb59 O184 75.9 . . ?
O225 Nb59 Nb39 134.8 . . ?
O225 Nb59 Nb45 135.3 . . ?
O225 Nb59 Nb60 135.1 . . ?
O225 Nb59 Nb62 134.0 . . ?
O225 Nb59 O162 102.6 . . ?
O225 Nb59 O170 103.6 . . ?
O225 Nb59 O184 177.4 . . ?
O225 Nb59 O203 103.5 . . ?
O225 Nb59 O222 104.0 . . ?
Nb39 Nb60 Nb51 62.9 . . ?
Nb39 Nb60 Nb59 59.0 . . ?
Nb39 Nb60 K30 162.7 . 1_565 ?
Nb51 Nb60 K30 134.3 . 1_565 ?
Nb59 Nb60 Nb51 91.4 . . ?
Nb59 Nb60 K30 112.8 . 1_565 ?
Nb62 Nb60 Nb39 90.8 . . ?
Nb62 Nb60 Nb51 60.2 . . ?
Nb62 Nb60 Nb59 60.4 . . ?
Nb62 Nb60 K30 97.9 . 1_565 ?
O166 Nb60 Nb39 32.2 . . ?
O166 Nb60 Nb51 80.7 . . ?
O166 Nb60 Nb59 82.6 . . ?
O166 Nb60 Nb62 122.8 . . ?
O166 Nb60 O184 76.4 . . ?
O166 Nb60 K30 138.0 . 1_565 ?
O184 Nb60 Nb39 44.4 . . ?
O184 Nb60 Nb51 46.5 . . ?
O184 Nb60 Nb59 45.0 . . ?
O184 Nb60 Nb62 46.4 . . ?
O184 Nb60 K30 142.3 . 1_565 ?
O190 Nb60 Nb39 80.8 . . ?
O190 Nb60 Nb51 31.3 . . ?
O190 Nb60 Nb59 122.5 . . ?
O190 Nb60 Nb62 83.1 . . ?
O190 Nb60 O166 82.6 . . ?
O190 Nb60 O184 77.5 . . ?
O190 Nb60 O203 153.4 . . ?
O190 Nb60 K30 115.0 . 1_565 ?
O193 Nb60 Nb39 134.7 . . ?
O193 Nb60 Nb51 134.5 . . ?
O193 Nb60 Nb59 134.0 . . ?
O193 Nb60 Nb62 134.5 . . ?
O193 Nb60 O166 102.7 . . ?
O193 Nb60 O184 178.6 . . ?
O193 Nb60 O190 103.4 . . ?
O193 Nb60 O203 102.9 . . ?
O193 Nb60 O220 102.9 . . ?
O193 Nb60 K30 38.2 . 1_565 ?
O203 Nb60 Nb39 78.1 . . ?
O203 Nb60 Nb51 122.6 . . ?
O203 Nb60 Nb59 31.1 . . ?
O203 Nb60 Nb62 81.2 . . ?
O203 Nb60 O166 88.0 . . ?
O203 Nb60 O184 76.1 . . ?
O203 Nb60 K30 88.3 . 1_565 ?
O220 Nb60 Nb39 122.4 . . ?
O220 Nb60 Nb51 80.4 . . ?
O220 Nb60 Nb59 80.8 . . ?
O220 Nb60 Nb62 31.6 . . ?
O220 Nb60 O166 154.4 . . ?
O220 Nb60 O184 78.0 . . ?
O220 Nb60 O190 90.1 . . ?
O220 Nb60 O203 87.8 . . ?
O220 Nb60 K30 67.1 . 1_565 ?
Nb10 Mn5 Mn3 120.0 . . ?
Mn7 Mn5 Nb10 178.0 . . ?
Mn7 Mn5 Mn3 58.6 . . ?
O3 Mn5 Nb10 91.0 . . ?
O3 Mn5 Mn3 42.1 . . ?
O3 Mn5 Mn7 88.5 . . ?
O3 Mn5 O9 106.4 . . ?
O3 Mn5 O22 170.2 . . ?
O3 Mn5 O28 98.9 . . ?
O6 Mn5 Nb10 139.0 . . ?
O6 Mn5 Mn3 93.4 . . ?
O6 Mn5 Mn7 43.0 . . ?
O6 Mn5 O3 100.9 . . ?
O6 Mn5 O9 99.1 . . ?
O6 Mn5 O22 88.7 . . ?
O6 Mn5 O28 160.2 . . ?
O9 Mn5 Nb10 40.0 . . ?
O9 Mn5 Mn3 148.1 . . ?
O9 Mn5 Mn7 141.9 . . ?
O9 Mn5 O22 73.6 . . ?
O9 Mn5 O28 75.0 . . ?
O16 Mn5 Nb10 135.3 . . ?
O16 Mn5 Mn3 39.3 . . ?
O16 Mn5 Mn7 42.7 . . ?
O16 Mn5 O3 81.4 . . ?
O16 Mn5 O6 85.5 . . ?
O16 Mn5 O9 169.9 . . ?
O16 Mn5 O22 97.6 . . ?
O16 Mn5 O28 97.6 . . ?
O22 Mn5 Nb10 82.8 . . ?
O22 Mn5 Mn3 136.3 . . ?
O22 Mn5 Mn7 97.3 . . ?
O28 Mn5 Nb10 39.9 . . ?
O28 Mn5 Mn3 101.4 . . ?
O28 Mn5 Mn7 138.3 . . ?
O28 Mn5 O22 71.5 . . ?
O11 Mn6 O2 119.7 . . ?
O11 Mn6 O15 103.6 . . ?
O15 Mn6 O2 107.5 . . ?
O32 Mn6 O2 113.2 . . ?
O32 Mn6 O11 106.3 . . ?
O32 Mn6 O15 105.3 . . ?
Nb43 Nb61 Nb55 62.7 . . ?
Nb43 Nb61 Nb1 90.1 . . ?
Nb55 Nb61 Nb1 59.9 . . ?
O147 Nb61 Nb43 32.9 . . ?
O147 Nb61 Nb55 82.6 . . ?
O147 Nb61 Nb1 123.0 . . ?
O147 Nb61 O198 77.0 . . ?
O160 Nb61 Nb43 77.6 . . ?
O160 Nb61 Nb55 121.7 . . ?
O160 Nb61 Nb1 80.8 . . ?
O160 Nb61 O147 85.8 . . ?
O160 Nb61 O198 75.4 . . ?
O160 Nb61 O207 87.7 . . ?
O198 Nb61 Nb43 44.2 . . ?
O198 Nb61 Nb55 46.3 . . ?
O198 Nb61 Nb1 46.0 . . ?
O206 Nb61 Nb43 80.4 . . ?
O206 Nb61 Nb55 30.5 . . ?
O206 Nb61 Nb1 82.0 . . ?
O206 Nb61 O147 85.1 . . ?
O206 Nb61 O160 151.9 . . ?
O206 Nb61 O198 76.6 . . ?
O206 Nb61 O207 88.7 . . ?
O207 Nb61 Nb43 120.8 . . ?
O207 Nb61 Nb55 79.1 . . ?
O207 Nb61 Nb1 30.7 . . ?
O207 Nb61 O147 153.6 . . ?
O207 Nb61 O198 76.6 . . ?
O226 Nb61 Nb43 132.1 . . ?
O226 Nb61 Nb55 134.0 . . ?
O226 Nb61 Nb1 137.7 . . ?
O226 Nb61 O147 99.3 . . ?
O226 Nb61 O160 104.2 . . ?
O226 Nb61 O198 176.3 . . ?
O226 Nb61 O206 103.5 . . ?
O226 Nb61 O207 107.1 . . ?
Nb2 Mn7 Nb5 63.9 . . ?
Mn3 Mn7 Nb2 173.0 . . ?
Mn3 Mn7 Nb5 116.4 . . ?
Mn3 Mn7 Mn5 61.5 . . ?
Mn5 Mn7 Nb2 117.3 . . ?
Mn5 Mn7 Nb5 173.2 . . ?
O2 Mn7 Nb2 82.4 . . ?
O2 Mn7 Nb5 40.4 . . ?
O2 Mn7 Mn3 93.7 . . ?
O2 Mn7 Mn5 132.9 . . ?
O4 Mn7 Nb2 39.7 . . ?
O4 Mn7 Nb5 37.4 . . ?
O4 Mn7 Mn3 144.6 . . ?
O4 Mn7 Mn5 147.6 . . ?
O4 Mn7 O2 74.7 . . ?
O4 Mn7 O8 76.3 . . ?
O5 Mn7 Nb2 142.8 . . ?
O5 Mn7 Nb5 86.3 . . ?
O5 Mn7 Mn3 42.4 . . ?
O5 Mn7 Mn5 94.9 . . ?
O5 Mn7 O2 89.0 . . ?
O5 Mn7 O4 103.1 . . ?
O5 Mn7 O6 108.5 . . ?
O5 Mn7 O8 161.9 . . ?
O5 Mn7 O16 83.5 . . ?
O6 Mn7 Nb2 86.5 . . ?
O6 Mn7 Nb5 142.8 . . ?
O6 Mn7 Mn3 95.8 . . ?
O6 Mn7 Mn5 42.8 . . ?
O6 Mn7 O2 161.7 . . ?
O6 Mn7 O4 105.3 . . ?
O6 Mn7 O8 88.9 . . ?
O8 Mn7 Nb2 40.3 . . ?
O8 Mn7 Nb5 82.6 . . ?
O8 Mn7 Mn3 133.0 . . ?
O8 Mn7 Mn5 94.5 . . ?
O8 Mn7 O2 73.3 . . ?
O16 Mn7 Nb2 132.9 . . ?
O16 Mn7 Nb5 132.0 . . ?
O16 Mn7 Mn3 41.2 . . ?
O16 Mn7 Mn5 41.9 . . ?
O16 Mn7 O2 92.5 . . ?
O16 Mn7 O4 165.4 . . ?
O16 Mn7 O6 84.5 . . ?
O16 Mn7 O8 93.3 . . ?
Mn4 Mn8 Mn1 54.5 . . ?
Mn4 Mn8 K2 95.1 . . ?
Mn4 Mn8 K4 118.4 . . ?
Mn1 Mn8 K2 144.4 . . ?
Mn1 Mn8 K4 64.3 . . ?
O14 Mn8 Mn4 89.5 . . ?
O14 Mn8 Mn1 131.5 . . ?
O14 Mn8 O15 94.5 . . ?
O14 Mn8 O52 174.6 . . ?
O14 Mn8 O134 97.4 . . ?
O14 Mn8 K2 55.4 . . ?
O14 Mn8 K4 142.2 . . ?
O15 Mn8 Mn4 37.5 . . ?
O15 Mn8 Mn1 37.0 . . ?
O15 Mn8 K2 127.8 . . ?
O15 Mn8 K4 94.0 . . ?
O51 Mn8 Mn4 139.5 . . ?
O51 Mn8 Mn1 96.3 . . ?
O51 Mn8 O14 93.0 . . ?
O51 Mn8 O15 102.1 . . ?
O51 Mn8 O52 87.8 . . ?
O51 Mn8 O89 170.4 . . ?
O51 Mn8 O134 85.0 . . ?
O51 Mn8 K2 119.2 . . ?
O51 Mn8 K4 49.2 . . ?
O52 Mn8 Mn4 86.5 . . ?
O52 Mn8 Mn1 43.2 . . ?
O52 Mn8 O15 80.1 . . ?
O52 Mn8 K2 128.4 . . ?
O52 Mn8 K4 39.0 . . ?
O89 Mn8 Mn4 47.6 . . ?
O89 Mn8 Mn1 84.7 . . ?
O89 Mn8 O14 93.5 . . ?
O89 Mn8 O15 84.4 . . ?
O89 Mn8 O52 86.3 . . ?
O89 Mn8 O134 87.2 . . ?
O89 Mn8 K2 59.8 . . ?
O89 Mn8 K4 124.0 . . ?
O134 Mn8 Mn4 134.7 . . ?
O134 Mn8 Mn1 130.8 . . ?
O134 Mn8 O15 165.8 . . ?
O134 Mn8 O52 88.0 . . ?
O134 Mn8 K2 55.5 . . ?
O134 Mn8 K4 81.2 . . ?
K4 Mn8 K2 136.7 . . ?
O12 Mn9 O8 106.4 . . ?
O12 Mn9 O22 102.7 . . ?
O21 Mn9 O8 112.2 . . ?
O21 Mn9 O12 107.7 . . ?
O21 Mn9 O22 105.1 . . ?
O22 Mn9 O8 121.7 . . ?
Mn2 Mn10 Mn11 54.2 . . ?
Mn2 Mn10 K7 92.6 . . ?
Mn2 Mn10 K9 118.2 . . ?
Mn11 Mn10 K7 142.0 . . ?
Mn11 Mn10 K9 64.5 . . ?
O12 Mn10 Mn2 37.2 . . ?
O12 Mn10 Mn11 37.8 . . ?
O12 Mn10 K7 124.6 . . ?
O12 Mn10 K9 94.9 . . ?
O41 Mn10 Mn2 89.2 . . ?
O41 Mn10 Mn11 130.6 . . ?
O41 Mn10 O12 92.9 . . ?
O41 Mn10 O80 173.5 . . ?
O41 Mn10 O100 91.5 . . ?
O41 Mn10 O137 98.0 . . ?
O41 Mn10 K7 55.8 . . ?
O41 Mn10 K9 142.3 . . ?
O80 Mn10 Mn2 86.9 . . ?
O80 Mn10 Mn11 43.1 . . ?
O80 Mn10 O12 80.9 . . ?
O80 Mn10 O100 89.7 . . ?
O80 Mn10 O137 88.4 . . ?
O80 Mn10 K7 129.5 . . ?
O80 Mn10 K9 37.7 . . ?
O100 Mn10 Mn2 47.7 . . ?
O100 Mn10 Mn11 86.1 . . ?
O100 Mn10 O12 84.6 . . ?
O100 Mn10 O137 89.0 . . ?
O100 Mn10 K7 56.1 . . ?
O100 Mn10 K9 125.9 . . ?
O137 Mn10 Mn2 136.4 . . ?
O137 Mn10 Mn11 131.2 . . ?
O137 Mn10 O12 167.5 . . ?
O137 Mn10 K7 58.7 . . ?
O137 Mn10 K9 80.1 . . ?
O157 Mn10 Mn2 139.9 . . ?
O157 Mn10 Mn11 96.8 . . ?
O157 Mn10 O12 102.7 . . ?
O157 Mn10 O41 92.7 . . ?
O157 Mn10 O80 86.9 . . ?
O157 Mn10 O100 171.4 . . ?
O157 Mn10 O137 82.9 . . ?
O157 Mn10 K7 121.1 . . ?
O157 Mn10 K9 49.6 . . ?
K9 Mn10 K7 138.7 . . ?
Mn4 Mn1 Mn8 61.1 . . ?
Mn4 Mn1 K4 118.7 . . ?
Mn4 Mn1 K6 99.0 . . ?
Mn8 Mn1 K4 58.0 . . ?
Mn8 Mn1 K6 154.0 . . ?
O15 Mn1 Mn4 41.2 . . ?
O15 Mn1 Mn8 41.8 . . ?
O15 Mn1 O30 92.2 . . ?
O15 Mn1 O52 83.8 . . ?
O15 Mn1 K4 92.3 . . ?
O15 Mn1 K6 132.6 . . ?
O30 Mn1 Mn4 89.1 . . ?
O30 Mn1 Mn8 133.6 . . ?
O30 Mn1 K4 140.4 . . ?
O30 Mn1 K6 55.8 . . ?
O38 Mn1 Mn4 40.7 . . ?
O38 Mn1 Mn8 89.4 . . ?
O38 Mn1 O15 81.9 . . ?
O38 Mn1 O30 88.5 . . ?
O38 Mn1 O52 96.1 . . ?
O38 Mn1 O76 178.5 . . ?
O38 Mn1 K4 131.0 . . ?
O38 Mn1 K6 65.3 . . ?
O52 Mn1 Mn4 91.3 . . ?
O52 Mn1 Mn8 42.1 . . ?
O52 Mn1 O30 173.4 . . ?
O52 Mn1 K4 35.1 . . ?
O52 Mn1 K6 130.6 . . ?
O65 Mn1 Mn4 132.4 . . ?
O65 Mn1 Mn8 134.6 . . ?
O65 Mn1 O15 172.4 . . ?
O65 Mn1 O30 91.8 . . ?
O65 Mn1 O38 91.7 . . ?
O65 Mn1 O52 92.8 . . ?
O65 Mn1 O76 89.5 . . ?
O65 Mn1 K4 88.9 . . ?
O65 Mn1 K6 46.2 . . ?
O76 Mn1 Mn4 138.0 . . ?
O76 Mn1 Mn8 90.3 . . ?
O76 Mn1 O15 97.0 . . ?
O76 Mn1 O30 90.6 . . ?
O76 Mn1 O52 84.7 . . ?
O76 Mn1 K4 49.8 . . ?
O76 Mn1 K6 115.2 . . ?
K4 Mn1 K6 135.0 . . ?
Mn2 Mn11 Mn10 61.5 . . ?
Mn2 Mn11 K6 99.8 . . ?
Mn2 Mn11 K9 118.8 . . ?
Mn10 Mn11 K6 154.0 . . ?
Mn10 Mn11 K9 57.8 . . ?
O10 Mn11 Mn2 89.8 . . ?
O10 Mn11 Mn10 135.9 . . ?
O10 Mn11 K6 54.9 . . ?
O10 Mn11 K9 141.5 . . ?
O12 Mn11 Mn2 41.1 . . ?
O12 Mn11 Mn10 43.9 . . ?
O12 Mn11 O10 92.3 . . ?
O12 Mn11 O80 83.5 . . ?
O12 Mn11 K6 132.6 . . ?
O12 Mn11 K9 94.0 . . ?
O26 Mn11 Mn2 139.2 . . ?
O26 Mn11 Mn10 91.4 . . ?
O26 Mn11 O10 90.7 . . ?
O26 Mn11 O12 98.1 . . ?
O26 Mn11 O80 84.6 . . ?
O26 Mn11 O122 178.3 . . ?
O26 Mn11 K6 113.6 . . ?
O26 Mn11 K9 50.8 . . ?
O71 Mn11 Mn2 131.5 . . ?
O71 Mn11 Mn10 132.9 . . ?
O71 Mn11 O10 91.1 . . ?
O71 Mn11 O12 171.8 . . ?
O71 Mn11 O26 89.3 . . ?
O71 Mn11 O80 93.8 . . ?
O71 Mn11 O122 92.3 . . ?
O71 Mn11 K6 45.4 . . ?
O71 Mn11 K9 88.0 . . ?
O80 Mn11 Mn2 90.5 . . ?
O80 Mn11 Mn10 39.6 . . ?
O80 Mn11 O10 173.1 . . ?
O80 Mn11 K6 131.7 . . ?
O80 Mn11 K9 34.2 . . ?
O122 Mn11 Mn2 39.2 . . ?
O122 Mn11 Mn10 87.2 . . ?
O122 Mn11 O10 89.7 . . ?
O122 Mn11 O12 80.3 . . ?
O122 Mn11 O80 94.9 . . ?
O122 Mn11 K6 68.0 . . ?
O122 Mn11 K9 128.8 . . ?
K9 Mn11 K6 133.3 . . ?
Nb48 Nb1 Nb55 62.1 . . ?
Nb48 Nb1 Nb61 90.5 . . ?
Nb55 Nb1 Nb61 60.0 . . ?
O176 Nb1 Nb48 134.2 . . ?
O176 Nb1 Nb55 131.4 . . ?
O176 Nb1 Nb61 135.2 . . ?
O176 Nb1 O188 101.1 . . ?
O176 Nb1 O198 177.0 . . ?
O176 Nb1 O207 103.8 . . ?
O176 Nb1 O209 106.0 . . ?
O176 Nb1 O214 101.6 . . ?
O188 Nb1 Nb48 80.1 . . ?
O188 Nb1 Nb55 30.4 . . ?
O188 Nb1 Nb61 81.5 . . ?
O188 Nb1 O198 76.6 . . ?
O188 Nb1 O209 152.8 . . ?
O188 Nb1 O214 84.5 . . ?
O198 Nb1 Nb48 43.9 . . ?
O198 Nb1 Nb55 46.4 . . ?
O198 Nb1 Nb61 46.6 . . ?
O207 Nb1 Nb48 122.0 . . ?
O207 Nb1 Nb55 79.8 . . ?
O207 Nb1 Nb61 31.5 . . ?
O207 Nb1 O188 88.2 . . ?
O207 Nb1 O198 78.1 . . ?
O207 Nb1 O209 88.5 . . ?
O207 Nb1 O214 154.5 . . ?
O209 Nb1 Nb48 78.8 . . ?
O209 Nb1 Nb55 122.7 . . ?
O209 Nb1 Nb61 81.7 . . ?
O209 Nb1 O198 76.3 . . ?
O209 Nb1 O214 87.0 . . ?
O214 Nb1 Nb48 32.6 . . ?
O214 Nb1 Nb55 81.6 . . ?
O214 Nb1 Nb61 123.0 . . ?
O214 Nb1 O198 76.5 . . ?
Nb45 Nb62 Nb51 61.8 . . ?
Nb45 Nb62 Nb59 59.4 . . ?
Nb45 Nb62 Nb60 89.9 . . ?
Nb51 Nb62 Nb59 91.1 . . ?
Nb60 Nb62 Nb51 60.1 . . ?
Nb60 Nb62 Nb59 59.9 . . ?
O116 Nb62 Nb45 80.4 . . ?
O116 Nb62 Nb51 31.5 . . ?
O116 Nb62 Nb59 122.4 . . ?
O116 Nb62 Nb60 82.7 . . ?
O116 Nb62 O163 84.1 . . ?
O116 Nb62 O184 77.6 . . ?
O163 Nb62 Nb45 31.6 . . ?
O163 Nb62 Nb51 80.7 . . ?
O163 Nb62 Nb59 81.2 . . ?
O163 Nb62 Nb60 121.4 . . ?
O163 Nb62 O184 73.9 . . ?
O184 Nb62 Nb45 42.3 . . ?
O184 Nb62 Nb51 46.5 . . ?
O184 Nb62 Nb59 44.8 . . ?
O184 Nb62 Nb60 47.6 . . ?
O220 Nb62 Nb45 121.2 . . ?
O220 Nb62 Nb51 80.0 . . ?
O220 Nb62 Nb59 80.1 . . ?
O220 Nb62 Nb60 31.3 . . ?
O220 Nb62 O116 89.4 . . ?
O220 Nb62 O163 152.7 . . ?
O220 Nb62 O184 78.9 . . ?
O222 Nb62 Nb45 77.6 . . ?
O222 Nb62 Nb51 122.0 . . ?
O222 Nb62 Nb59 31.0 . . ?
O222 Nb62 Nb60 81.8 . . ?
O222 Nb62 O116 153.0 . . ?
O222 Nb62 O163 85.3 . . ?
O222 Nb62 O184 75.6 . . ?
O222 Nb62 O220 88.8 . . ?
O231 Nb62 Nb45 132.4 . . ?
O231 Nb62 Nb51 132.5 . . ?
O231 Nb62 Nb59 136.4 . . ?
O231 Nb62 Nb60 137.7 . . ?
O231 Nb62 O116 101.0 . . ?
O231 Nb62 O163 100.8 . . ?
O231 Nb62 O184 174.6 . . ?
O231 Nb62 O220 106.4 . . ?
O231 Nb62 O222 105.3 . . ?
Nb4 O2 Nb5 110.7 . . ?
Nb4 O2 Mn6 116.7 . . ?
Nb4 O2 Mn7 99.5 . . ?
Nb5 O2 Mn7 94.2 . . ?
Mn6 O2 Nb5 115.9 . . ?
Mn6 O2 Mn7 116.7 . . ?
Te2 O3 Mn3 132.8 . . ?
Te2 O3 Mn5 130.9 . . ?
Mn3 O3 Mn5 95.8 . . ?
Nb2 O4 Mn7 98.9 . . ?
Nb5 O4 Nb2 113.2 . . ?
Nb5 O4 Mn7 102.2 . . ?
Te3 O5 Mn3 133.4 . . ?
Te3 O5 Mn7 130.9 . . ?
Mn7 O5 Mn3 95.6 . . ?
Te1 O6 Mn5 133.6 . . ?
Te1 O6 Mn7 132.0 . . ?
Mn5 O6 Mn7 94.3 . . ?
Nb4 O7 Mn2 125.9 . . ?
Nb4 O7 Mn4 127.6 . . ?
Mn4 O7 Mn2 87.3 . . ?
Nb2 O8 Mn7 93.8 . . ?
Nb2 O8 Mn9 117.5 . . ?
Nb4 O8 Nb2 110.4 . . ?
Nb4 O8 Mn7 98.5 . . ?
Nb4 O8 Mn9 117.5 . . ?
Mn9 O8 Mn7 115.1 . . ?
Nb10 O9 Mn5 96.1 . . ?
Nb21 O9 Nb10 112.7 . . ?
Nb21 O9 Mn5 102.1 . . ?
Nb4 O10 Nb23 110.9 . . ?
Nb4 O10 Mn11 125.1 . . ?
Nb4 O10 K6 105.4 . . ?
Nb23 O10 Mn11 122.2 . . ?
Nb23 O10 K6 90.6 . . ?
Mn11 O10 K6 87.9 . . ?
Nb3 O11 Nb7 109.8 . . ?
Nb3 O11 Mn3 96.9 . . ?
Nb7 O11 Mn3 95.2 . . ?
Mn6 O11 Nb3 119.3 . . ?
Mn6 O11 Nb7 119.5 . . ?
Mn6 O11 Mn3 111.0 . . ?
Mn2 O12 Mn9 119.3 . . ?
Mn2 O12 Mn10 97.3 . . ?
Mn2 O12 Mn11 95.8 . . ?
Mn9 O12 Mn10 119.4 . . ?
Mn11 O12 Mn9 121.3 . . ?
Mn11 O12 Mn10 98.4 . . ?
Nb3 O13 Mn4 138.8 . . ?
Nb3 O13 K3 115.1 . . ?
Mn4 O13 K3 99.7 . . ?
Nb3 O14 Nb14 110.9 . . ?
Nb3 O14 Mn8 123.5 . . ?
Nb3 O14 K2 99.5 . . ?
Nb14 O14 Mn8 124.1 . . ?
Nb14 O14 K2 94.6 . . ?
Mn8 O14 K2 88.7 . . ?
Mn4 O15 Mn6 115.9 . . ?
Mn4 O15 Mn8 98.8 . . ?
Mn4 O15 Mn1 96.4 . . ?
Mn6 O15 Mn8 118.4 . . ?
Mn1 O15 Mn6 121.6 . . ?
Mn1 O15 Mn8 101.3 . . ?
Mn3 O16 Mn5 100.3 . . ?
Mn3 O16 Mn7 95.3 . . ?
Mn5 O16 Mn7 95.4 . . ?
Te4 O17 Nb30 115.7 . . ?
Te6 O18 Nb34 114.7 . . ?
Te6 O18 K16 134.3 . . ?
Nb34 O18 K16 84.8 . . ?
Nb7 O19 Nb14 113.0 . . ?
Nb7 O19 K21 108.6 . . ?
Nb14 O19 K21 99.5 . . ?
Nb6 O20 Mn2 136.7 . . ?
Nb6 O20 K3 116.7 . . ?
Mn2 O20 K3 98.4 . . ?
Te4 O21 Mn9 136.7 . . ?
Nb6 O22 Mn5 95.8 . . ?
Nb21 O22 Nb6 109.0 . . ?
Nb21 O22 Mn5 95.2 . . ?
Mn9 O22 Nb6 118.2 . . ?
Mn9 O22 Nb21 121.8 . . ?
Mn9 O22 Mn5 111.0 . . ?
Nb20 O23 K20 101.7 . . ?
Nb21 O23 Nb20 114.2 . . ?
Nb21 O23 K20 105.6 . . ?
Nb13 O25 Nb15 116.0 . . ?
Nb13 O25 K28 120.4 . . ?
Nb15 O25 K28 121.6 . . ?
Te8 O26 K9 86.2 . . ?
Mn11 O26 Te8 124.6 . . ?
Mn11 O26 K9 95.8 . . ?
Nb13 O27 K23 119.4 . . ?
Nb6 O28 Nb10 114.7 . . ?
Nb6 O28 Mn5 104.9 . . ?
Nb10 O28 Mn5 96.1 . . ?
Nb11 O29 Nb23 115.2 . . ?
Nb11 O29 K6 109.2 . . ?
Nb11 O29 K36 116.5 . . ?
Nb23 O29 K6 105.9 . . ?
Nb23 O29 K36 101.3 . . ?
K6 O29 K36 108.0 . . ?
Nb4 O30 Nb11 111.3 . . ?
Nb4 O30 Mn1 125.5 . . ?
Nb4 O30 K6 104.3 . . ?
Nb11 O30 Mn1 121.7 . . ?
Nb11 O30 K6 90.8 . . ?
Mn1 O30 K6 87.2 . . ?
Nb13 O31 Nb17 114.9 . . ?
Te6 O32 Mn6 135.7 . . ?
Te8 O33 K5 117.8 . . ?
Te8 O33 K36 148.6 . . ?
Nb23 O33 Te8 125.8 . . ?
Nb23 O33 K5 100.7 . . ?
Nb23 O33 K36 84.9 . . ?
K5 O33 K36 53.1 . . ?
Nb16 O34 Nb19 118.9 . . ?
Nb2 O35 K38 103.5 . . ?
Nb23 O35 Nb2 114.8 . . ?
Nb23 O35 K38 97.1 . . ?
Nb7 O36 Mn3 103.2 . . ?
Nb13 O36 Nb7 111.8 . . ?
Nb13 O36 Mn3 98.2 . . ?
Nb5 O37 Nb11 114.1 . . ?
Nb5 O37 K16 104.3 . . ?
Nb11 O37 K16 97.2 . . ?
Nb31 O38 K6 82.3 . . ?
Mn4 O38 Nb31 101.3 . . ?
Mn4 O38 K6 143.2 . . ?
Mn1 O38 Nb31 159.6 . . ?
Mn1 O38 Mn4 98.8 . . ?
Mn1 O38 K6 83.9 . . ?
Nb12 O39 K28 137.0 . . ?
Te6 O40 Nb36 115.1 . . ?
Te6 O40 K21 136.1 . . ?
Nb36 O40 K21 86.5 . . ?
Nb6 O41 Nb20 110.5 . . ?
Nb6 O41 Mn10 124.3 . . ?
Nb6 O41 K7 96.4 . . ?
Nb20 O41 Mn10 123.4 . . ?
Nb20 O41 K7 96.4 . . ?
Mn10 O41 K7 91.1 . . ?
Nb12 O42 Nb8 117.8 . . ?
Te3 O43 Nb24 117.4 . . ?
Nb12 O44 Nb26 121.6 . . ?
Nb12 O44 K10 101.3 . . ?
Nb26 O44 K10 99.1 . . ?
Nb28 O45 Nb31 143.0 . . ?
Nb28 O45 K8 93.1 . . ?
Nb31 O45 K8 111.0 . . ?
Nb6 O46 Nb35 114.9 . . ?
Nb6 O46 K7 112.6 . . ?
Nb35 O46 K7 95.3 . . ?
Te3 O47 Nb22 117.2 . . ?
Te5 O48 Nb8 120.9 . . ?
Te5 O48 Nb12 119.8 . . ?
Te5 O48 Nb26 133.6 . . ?
Nb8 O48 Nb12 91.3 . . ?
Nb8 O48 Nb26 90.2 . . ?
Nb12 O48 Nb26 89.9 . . ?
Nb22 O49 K24 132.7 . . ?
Nb24 O49 Nb22 117.6 . . ?
Nb24 O49 K24 97.2 . . ?
Nb12 O50 Nb22 165.5 . . ?
Nb12 O50 K10 96.7 . . ?
Nb22 O50 K10 93.2 . . ?
Te11 O51 Mn8 123.3 . . ?
Te11 O51 K4 90.5 . . ?
Mn8 O51 K4 92.0 . . ?
Mn8 O52 Mn1 94.7 . . ?
K4 O52 Mn8 99.7 . . ?
K4 O52 Mn1 106.9 . . ?
Nb5 O53 Nb9 116.7 . . ?
Nb5 O53 K16 96.3 . . ?
Nb5 O53 K31 120.4 . . ?
Nb9 O53 K16 99.0 . . ?
Nb9 O53 K31 120.7 . . ?
K31 O53 K16 90.1 . . ?
Nb43 O54 Nb28 100.4 . . ?
Nb55 O54 Nb28 101.0 . . ?
Nb55 O54 Nb43 110.4 . . ?
Nb2 O55 K34 96.3 . . ?
Te2 O56 Nb12 120.1 . . ?
Nb10 O57 K23 118.1 . . ?
Nb3 O58 Nb7 93.8 . . ?
Nb3 O58 Nb13 91.3 . . ?
Nb3 O58 Nb15 176.6 . . ?
Nb3 O58 Nb17 90.5 . . ?
Nb7 O58 Nb13 91.1 . . ?
Nb7 O58 Nb15 88.1 . . ?
Nb7 O58 Nb17 175.5 . . ?
Nb13 O58 Nb15 85.8 . . ?
Nb14 O58 Nb3 93.4 . . ?
Nb14 O58 Nb7 91.0 . . ?
Nb14 O58 Nb13 174.7 . . ?
Nb14 O58 Nb15 89.3 . . ?
Nb14 O58 Nb17 90.5 . . ?
Nb17 O58 Nb13 87.1 . . ?
Nb17 O58 Nb15 87.6 . . ?
Te5 O59 Nb18 133.3 . . ?
Te5 O59 Nb22 119.3 . . ?
Te5 O59 Nb24 117.7 . . ?
Nb22 O59 Nb18 91.5 . . ?
Nb24 O59 Nb18 92.7 . . ?
Nb24 O59 Nb22 92.6 . . ?
Te1 O60 Nb16 119.2 . . ?
Nb10 O61 Nb35 116.9 . . ?
Te8 O62 Nb33 114.4 . . ?
Nb18 O63 K12 102.0 . . ?
Nb24 O63 Nb18 122.2 . . ?
Nb24 O63 K12 102.7 . . ?
Nb14 O64 Nb15 116.3 . . ?
Nb14 O64 K21 94.4 . . ?
Nb15 O64 K21 112.6 . . ?
Te15 O65 K6 100.4 . . ?
Mn1 O65 Te15 120.2 . . ?
Mn1 O65 K6 104.7 . . ?
Nb20 O66 Nb25 118.1 . . ?
Nb20 O66 K20 98.4 . . ?
Nb25 O66 K20 109.1 . . ?
Nb24 O67 K24 101.0 . . ?
Nb24 O67 K31 142.2 . . ?
Nb24 O67 K37 122.6 . . ?
K24 O67 K37 134.6 . . ?
K31 O67 K24 103.2 . . ?
K31 O67 K37 49.2 . . ?
Te7 O69 Nb30 120.7 . . ?
Te7 O69 Nb37 117.5 . . ?
Te7 O69 Nb53 133.4 . . ?
Nb30 O69 Nb53 91.4 . . ?
Nb37 O69 Nb30 92.2 . . ?
Nb37 O69 Nb53 91.6 . . ?
Nb21 O70 Nb25 115.2 . . ?
Nb21 O70 K20 95.1 . . ?
Nb21 O70 K30 123.4 . . ?
Nb25 O70 K20 101.3 . . ?
Nb25 O70 K30 117.0 . . ?
K30 O70 K20 94.9 . . ?
Te14 O71 Mn11 121.8 . . ?
Te14 O71 K6 101.9 . . ?
Mn11 O71 K6 105.2 . . ?
Te13 O72 Nb38 104.3 . . ?
Te13 O72 K12 112.4 . 1_455 ?
Nb38 O72 K12 117.2 . 1_455 ?
Nb16 O74 K12 96.5 . . ?
Nb24 O74 Nb16 162.6 . . ?
Nb24 O74 K12 94.0 . . ?
Nb2 O75 Nb9 115.9 . . ?
Nb2 O75 K34 95.9 . . ?
Nb2 O75 K38 101.9 . . ?
Nb9 O75 K34 144.4 . . ?
Nb9 O75 K38 97.3 . . ?
K34 O75 K38 58.5 . . ?
Te9 O76 Mn1 123.0 . . ?
Te9 O76 K4 86.2 . . ?
Mn1 O76 K4 96.0 . . ?
Nb37 O77 K17 92.9 . . ?
Nb37 O77 K20 92.2 . . ?
Nb49 O77 Nb37 164.5 . . ?
Nb49 O77 K17 94.4 . . ?
Nb49 O77 K20 95.6 . . ?
K20 O77 K17 121.6 . . ?
Nb3 O78 Nb17 113.1 . . ?
Nb3 O78 K2 104.8 . . ?
Nb17 O78 K2 95.4 . . ?
Nb2 O79 Nb9 86.7 . . ?
Nb2 O79 Nb11 172.4 . . ?
Nb2 O79 Nb23 88.6 . . ?
Nb4 O79 Nb2 95.2 . . ?
Nb4 O79 Nb5 95.2 . . ?
Nb4 O79 Nb9 177.6 . . ?
Nb4 O79 Nb11 92.0 . . ?
Nb4 O79 Nb23 91.8 . . ?
Nb5 O79 Nb2 92.8 . . ?
Nb5 O79 Nb9 86.2 . . ?
Nb5 O79 Nb11 88.9 . . ?
Nb5 O79 Nb23 172.7 . . ?
Nb11 O79 Nb9 86.0 . . ?
Nb23 O79 Nb9 86.7 . . ?
Nb23 O79 Nb11 88.8 . . ?
Mn10 O80 Mn11 97.3 . . ?
K9 O80 Mn10 103.8 . . ?
K9 O80 Mn11 107.9 . . ?
Nb27 O81 Nb31 139.1 . . ?
Nb27 O81 K8 90.5 . . ?
Nb31 O81 K8 110.3 . . ?
Nb33 O82 Nb44 120.0 . . ?
Nb33 O82 K5 100.3 . 2_575 ?
Nb33 O82 K36 148.2 . 2_575 ?
Nb44 O82 K5 129.7 . 2_575 ?
Nb44 O82 K36 91.6 . 2_575 ?
K5 O82 K36 56.2 2_575 2_575 ?
Te1 O83 Nb19 119.0 . . ?
Te12 O85 K33 85.1 . . ?
Nb20 O85 Te12 127.9 . . ?
Nb20 O85 K33 132.3 . . ?
Te11 O86 Nb52 115.4 . . ?
Te11 O86 K21 133.9 . . ?
Nb52 O86 K21 88.2 . . ?
Nb39 O87 Nb27 100.4 . . ?
Nb51 O87 Nb27 102.1 . . ?
Nb51 O87 Nb39 111.9 . . ?
Te5 O88 Nb16 119.1 . . ?
Te5 O88 Nb19 119.3 . . ?
Te5 O88 Nb29 134.7 . . ?
Nb16 O88 Nb29 90.2 . . ?
Nb19 O88 Nb16 91.8 . . ?
Nb19 O88 Nb29 90.9 . . ?
Nb27 O89 Mn4 120.5 . . ?
Nb27 O89 Mn8 136.4 . . ?
Nb27 O89 K2 94.6 . . ?
Mn4 O89 K2 131.9 . . ?
Mn8 O89 Mn4 89.8 . . ?
Mn8 O89 K2 84.5 . . ?
Nb7 O90 Nb15 117.0 . . ?
Nb7 O90 K21 92.8 . . ?
Nb15 O90 K21 99.5 . . ?
Nb14 O91 Nb17 115.4 . . ?
Nb14 O91 K2 108.5 . . ?
Nb17 O91 K2 102.7 . . ?
Te12 O92 Nb49 114.0 . . ?
Te12 O92 K20 134.7 . . ?
Nb49 O92 K20 88.6 . . ?
Nb9 O93 K16 109.0 . . ?
Nb11 O93 Nb9 116.0 . . ?
Nb11 O93 K16 97.5 . . ?
Nb26 O94 Nb29 148.9 . . ?
Nb26 O94 K11 103.1 . . ?
Nb29 O94 K11 104.9 . . ?
Nb3 O95 Nb13 114.3 . . ?
Nb3 O95 Mn3 106.3 . . ?
Nb13 O95 Mn3 96.6 . . ?
Nb11 O96 Te9 130.0 . . ?
Nb18 O97 K10 104.3 . . ?
Nb26 O97 Nb18 146.5 . . ?
Nb26 O97 K10 107.0 . . ?
Te8 O98 K35 158.1 . 2_575 ?
Nb33 O98 Te8 94.4 . . ?
Nb33 O98 K35 103.8 . 2_575 ?
Nb40 O98 Te8 97.4 . . ?
Nb40 O98 Nb33 119.3 . . ?
Nb40 O98 K35 84.4 . 2_575 ?
Nb42 O99 K14 96.5 . 1_565 ?
Nb42 O99 K18 99.1 . . ?
Nb47 O99 Nb42 161.2 . . ?
Nb47 O99 K14 97.5 . 1_565 ?
Nb47 O99 K18 92.6 . . ?
K14 O99 K18 92.9 1_565 . ?
Nb28 O100 Mn2 119.0 . . ?
Nb28 O100 Mn10 136.0 . . ?
Nb28 O100 K7 90.6 . . ?
Mn2 O100 K7 133.5 . . ?
Mn10 O100 Mn2 90.7 . . ?
Mn10 O100 K7 90.5 . . ?
Nb8 O101 K11 93.9 . . ?
Nb19 O101 Nb8 161.1 . . ?
Nb19 O101 K11 95.6 . . ?
Nb19 O102 Nb29 122.3 . . ?
Nb19 O102 K11 100.2 . . ?
Nb29 O102 K11 101.6 . . ?
Nb8 O103 Nb26 121.0 . . ?
Nb8 O103 K11 104.0 . . ?
Nb8 O103 K13 118.0 . . ?
Nb26 O103 K11 101.4 . . ?
Nb26 O103 K13 103.9 . . ?
K13 O103 K11 106.5 . . ?
Nb31 O104 K3 149.0 . . ?
Mn2 O104 Nb31 97.7 . . ?
Mn2 O104 Mn4 109.1 . . ?
Mn2 O104 K3 100.7 . . ?
Mn4 O104 Nb31 96.6 . . ?
Mn4 O104 K3 100.6 . . ?
Nb10 O105 Nb25 116.5 . . ?
Nb20 O107 Nb35 113.0 . . ?
Nb20 O107 K7 112.8 . . ?
Nb35 O107 K7 98.2 . . ?
Nb31 O108 K6 108.4 . . ?
Nb18 O109 K10 99.5 . . ?
Nb18 O109 K22 101.3 . . ?
Nb22 O109 Nb18 121.9 . . ?
Nb22 O109 K10 100.1 . . ?
Nb22 O109 K22 126.2 . . ?
K10 O109 K22 102.8 . . ?
Te9 O111 Nb41 114.3 . . ?
Te9 O111 K16 136.6 . . ?
Nb41 O111 K16 83.7 . . ?
Nb48 O112 Nb38 140.5 . . ?
Nb29 O113 K14 131.6 . . ?
Nb29 O113 K32 131.4 . . ?
K14 O113 K32 94.0 . . ?
Nb14 O114 Te11 129.4 . . ?
Nb34 O115 K15 95.4 . . ?
Nb34 O115 K16 89.5 . . ?
Nb41 O115 Nb34 162.8 . . ?
Nb41 O115 K15 96.4 . . ?
Nb41 O115 K16 95.5 . . ?
K16 O115 K15 119.9 . . ?
Nb51 O116 Nb62 115.3 . . ?
Te10 O117 Nb41 120.4 . . ?
Te10 O117 Nb42 116.8 . . ?
Te10 O117 Nb54 134.2 . . ?
Nb41 O117 Nb42 92.4 . . ?
Nb41 O117 Nb54 91.3 . . ?
Nb54 O117 Nb42 91.5 . . ?
Nb33 O118 K5 135.5 . . ?
Nb33 O118 K5 95.9 . 2_575 ?
Nb33 O118 K38 96.3 . . ?
K5 O118 K5 118.5 . 2_575 ?
K5 O118 K38 68.4 . . ?
K5 O118 K38 150.1 2_575 . ?
Nb6 O119 Nb10 91.5 . . ?
Nb6 O119 Nb21 93.4 . . ?
Nb6 O119 Nb25 178.0 . . ?
Nb6 O119 Nb35 90.2 . . ?
Nb10 O119 Nb25 87.6 . . ?
Nb20 O119 Nb6 92.2 . . ?
Nb20 O119 Nb10 175.7 . . ?
Nb20 O119 Nb21 90.6 . . ?
Nb20 O119 Nb25 88.7 . . ?
Nb20 O119 Nb35 89.7 . . ?
Nb21 O119 Nb10 91.5 . . ?
Nb21 O119 Nb25 88.4 . . ?
Nb21 O119 Nb35 176.4 . . ?
Nb35 O119 Nb10 88.0 . . ?
Nb35 O119 Nb25 88.1 . . ?
Te13 O120 Nb32 107.4 . . ?
Nb9 O121 K5 141.5 . . ?
Nb9 O121 K35 89.2 . . ?
Nb9 O121 K36 112.7 . . ?
Nb9 O121 K38 108.9 . . ?
Nb23 O121 Nb9 116.4 . . ?
Nb23 O121 K5 99.4 . . ?
Nb23 O121 K35 153.9 . . ?
Nb23 O121 K36 84.4 . . ?
Nb23 O121 K38 106.3 . . ?
K5 O121 K35 54.6 . . ?
K5 O121 K36 54.6 . . ?
K5 O121 K38 71.5 . . ?
K35 O121 K36 80.9 . . ?
K38 O121 K35 66.8 . . ?
K38 O121 K36 126.0 . . ?
Mn2 O122 Nb31 103.5 . . ?
Mn2 O122 Mn11 100.5 . . ?
Mn11 O122 Nb31 155.9 . . ?
Te4 O123 Nb37 116.5 . . ?
Te4 O123 K20 133.5 . . ?
Nb37 O123 K20 84.9 . . ?
Te11 O124 Nb47 116.8 . . ?
Te11 O124 K4 102.0 . . ?
Nb47 O124 K4 140.8 . . ?
Nb30 O125 Nb53 120.8 . . ?
Nb30 O126 K38 97.9 . . ?
Nb33 O126 Nb30 160.5 . . ?
Nb33 O126 K38 96.5 . . ?
Nb34 O127 Te6 94.5 . . ?
Nb36 O127 Te6 96.2 . . ?
Nb36 O127 Nb34 115.5 . . ?
Te7 O128 Nb33 118.0 . . ?
Te7 O128 Nb40 118.9 . . ?
Te7 O128 Nb44 135.0 . . ?
Nb40 O128 Nb33 92.2 . . ?
Nb40 O128 Nb44 91.7 . . ?
Nb44 O128 Nb33 90.4 . . ?
Nb28 O129 K7 98.9 . . ?
Nb43 O129 Nb28 103.6 . . ?
Nb43 O129 Nb48 111.3 . . ?
Nb43 O129 K7 106.6 . . ?
Nb48 O129 Nb28 101.4 . . ?
Nb48 O129 K7 130.8 . . ?
Te2 O130 Nb8 118.8 . . ?
Nb40 O131 Nb44 121.2 . . ?
Nb40 O131 K25 102.8 . . ?
Nb40 O131 K35 103.0 . 2_575 ?
Nb44 O131 K25 100.4 . . ?
Nb44 O131 K35 110.0 . 2_575 ?
K35 O131 K25 120.5 2_575 . ?
Nb40 O132 K25 94.5 . . ?
Nb40 O132 K29 95.6 . . ?
Nb46 O132 Nb40 159.8 . . ?
Nb46 O132 K25 99.6 . . ?
Nb46 O132 K29 98.8 . . ?
K29 O132 K25 90.0 . . ?
Nb15 O133 Nb17 118.1 . . ?
Nb39 O134 Mn8 131.7 . . ?
Nb39 O134 K2 95.8 . . ?
Mn8 O134 K2 88.1 . . ?
Nb27 O135 K2 103.1 . . ?
Nb39 O135 Nb27 102.0 . . ?
Nb39 O135 K2 99.2 . . ?
Nb45 O135 Nb27 103.2 . . ?
Nb45 O135 Nb39 107.6 . . ?
Nb45 O135 K2 137.1 . . ?
Te8 O136 Nb40 113.9 . . ?
Te8 O136 K9 106.2 . . ?
K9 O136 Nb40 138.7 . . ?
Nb43 O137 Mn10 130.0 . . ?
Nb43 O137 K7 91.9 . . ?
Nb43 O137 K33 91.9 . . ?
Mn10 O137 K7 86.4 . . ?
Mn10 O137 K33 137.2 . . ?
K33 O137 K7 83.7 . . ?
Nb42 O138 Nb41 119.4 . . ?
Te13 O139 K22 141.2 . 1_455 ?
Te13 O139 K24 106.2 . 1_455 ?
K22 O139 K24 91.7 1_455 1_455 ?
Nb18 O141 K22 97.5 . . ?
Nb16 O142 Nb29 119.9 . . ?
Nb16 O142 K12 101.3 . . ?
Nb29 O142 K12 102.4 . . ?
Nb41 O143 K16 89.9 . . ?
Nb17 O144 K13 136.6 . 2_576 ?
Nb28 O145 K8 91.7 . . ?
Nb48 O145 Nb28 99.7 . . ?
Nb48 O145 K8 120.0 . . ?
Nb55 O145 Nb28 101.3 . . ?
Nb55 O145 Nb48 111.7 . . ?
Nb55 O145 K8 123.4 . . ?
Nb37 O146 Nb53 122.0 . . ?
Nb37 O146 K17 102.5 . . ?
Nb53 O146 K17 99.4 . . ?
Nb43 O147 Nb61 111.5 . . ?
Nb28 O148 Nb38 151.0 . . ?
Nb28 O148 K3 112.9 . . ?
Nb28 O148 K8 88.7 . . ?
Nb38 O148 K3 91.2 . . ?
Nb38 O148 K8 97.2 . . ?
K8 O148 K3 112.1 . . ?
Nb45 O149 Nb32 134.6 . . ?
Nb18 O150 Nb29 144.0 . . ?
Nb18 O150 K12 104.1 . . ?
Nb29 O150 K12 107.6 . . ?
Nb25 O151 Nb35 116.2 . . ?
Te12 O152 Nb46 115.8 . . ?
Te12 O152 K9 101.1 . . ?
K9 O152 Nb46 142.8 . . ?
Nb32 O153 Nb38 115.4 . . ?
Nb32 O153 K3 111.7 . . ?
Nb38 O153 K3 111.5 . . ?
Nb42 O154 K18 103.3 . . ?
Nb27 O155 K8 91.3 . . ?
Nb45 O155 Nb27 101.4 . . ?
Nb45 O155 K8 117.9 . . ?
Nb51 O155 Nb27 102.7 . . ?
Nb51 O155 Nb45 109.3 . . ?
Nb51 O155 K8 126.6 . . ?
Nb38 O156 K7 117.5 . . ?
Te12 O157 Mn10 127.6 . . ?
Te12 O157 K9 89.7 . . ?
Mn10 O157 K9 92.4 . . ?
Te10 O158 Nb34 121.3 . . ?
Te10 O158 Nb36 119.4 . . ?
Te10 O158 Nb50 132.4 . . ?
Nb34 O158 Nb50 89.9 . . ?
Nb36 O158 Nb34 92.6 . . ?
Nb36 O158 Nb50 90.9 . . ?
Nb27 O159 K8 93.1 . . ?
Nb32 O159 Nb27 145.7 . . ?
Nb32 O159 K8 105.3 . . ?
Nb57 O160 Nb61 118.8 . . ?
Nb34 O161 Nb50 119.4 . . ?
Nb34 O161 K15 102.7 . . ?
Nb50 O161 K15 99.0 . . ?
Nb45 O162 Nb59 112.2 . . ?
Nb45 O163 Nb62 111.7 . . ?
Nb37 O164 Nb30 118.7 . . ?
Nb30 O165 K34 123.6 . . ?
Nb30 O165 K38 92.9 . . ?
K34 O165 K38 58.5 . . ?
Nb39 O166 Nb60 113.9 . . ?
Nb9 O167 K35 107.7 . . ?
Te10 O168 Nb47 117.2 . . ?
Te10 O168 Nb52 119.7 . . ?
Te10 O168 Nb56 134.6 . . ?
Nb52 O168 Nb47 91.8 . . ?
Nb52 O168 Nb56 91.7 . . ?
Nb56 O168 Nb47 91.2 . . ?
Nb26 O169 K13 93.2 . . ?
Nb39 O170 Nb59 113.9 . . ?
Nb34 O173 K16 92.9 . . ?
Nb50 O174 Nb54 146.9 . . ?
Nb50 O174 K15 106.2 . . ?
Nb54 O174 K15 105.6 . . ?
Nb19 O175 K30 138.2 . . ?
Nb53 O177 Nb58 145.6 . . ?
Nb53 O177 K17 104.8 . . ?
Nb58 O177 K17 107.2 . . ?
Te7 O179 Nb46 119.5 . . ?
Te7 O179 Nb49 117.0 . . ?
Te7 O179 Nb58 133.5 . . ?
Nb46 O179 Nb49 92.7 . . ?
Nb46 O179 Nb58 92.5 . . ?
Nb58 O179 Nb49 91.9 . . ?
Nb36 O180 K21 89.9 . . ?
Nb46 O181 Nb49 120.4 . . ?
Nb47 O182 Nb52 118.8 . . ?
Nb36 O183 Nb50 120.1 . . ?
Nb36 O183 K27 99.4 . . ?
Nb50 O183 K27 101.6 . . ?
Nb39 O184 Nb51 94.0 . . ?
Nb39 O184 Nb59 88.8 . . ?
Nb39 O184 Nb60 88.0 . . ?
Nb39 O184 Nb62 173.8 . . ?
Nb45 O184 Nb39 95.8 . . ?
Nb45 O184 Nb51 94.3 . . ?
Nb45 O184 Nb59 91.8 . . ?
Nb45 O184 Nb60 176.1 . . ?
Nb45 O184 Nb62 90.2 . . ?
Nb51 O184 Nb60 86.2 . . ?
Nb59 O184 Nb51 173.0 . . ?
Nb59 O184 Nb60 87.5 . . ?
Nb59 O184 Nb62 89.1 . . ?
Nb62 O184 Nb51 87.4 . . ?
Nb62 O184 Nb60 86.0 . . ?
Nb54 O185 K14 103.2 . 1_565 ?
Nb56 O185 Nb54 147.4 . . ?
Nb56 O185 K14 105.4 . 1_565 ?
Nb37 O186 K20 92.5 . . ?
Nb44 O187 Nb53 146.6 . . ?
Nb55 O188 Nb1 117.5 . . ?
Nb43 O189 Nb57 115.1 . . ?
Nb43 O189 K33 105.2 . . ?
Nb57 O189 K33 137.8 . . ?
Nb51 O190 Nb60 117.2 . . ?
Nb32 O191 K2 125.5 . . ?
Nb42 O192 Nb54 121.1 . . ?
Nb42 O192 K14 100.8 . 1_565 ?
Nb54 O192 K14 97.5 . 1_565 ?
Nb60 O193 K18 118.2 . . ?
Nb60 O193 K30 117.0 . 1_565 ?
K30 O193 K18 124.7 1_565 . ?
Nb44 O194 K25 101.3 . . ?
Nb58 O194 Nb44 149.1 . . ?
Nb58 O194 K25 107.1 . . ?
Nb52 O195 Nb56 121.1 . . ?
Nb52 O195 K27 98.0 . . ?
Nb56 O195 K27 101.7 . . ?
Nb47 O197 Nb56 120.7 . . ?
Nb47 O197 K14 98.8 . 1_565 ?
Nb56 O197 K14 101.0 . 1_565 ?
Nb43 O198 Nb55 94.1 . . ?
Nb43 O198 Nb57 89.0 . . ?
Nb43 O198 Nb61 88.9 . . ?
Nb43 O198 Nb1 176.0 . . ?
Nb48 O198 Nb43 94.4 . . ?
Nb48 O198 Nb55 93.3 . . ?
Nb48 O198 Nb57 90.7 . . ?
Nb48 O198 Nb61 176.6 . . ?
Nb48 O198 Nb1 89.2 . . ?
Nb55 O198 Nb61 87.0 . . ?
Nb57 O198 Nb55 174.7 . . ?
Nb57 O198 Nb61 88.8 . . ?
Nb57 O198 Nb1 89.2 . . ?
Nb1 O198 Nb55 87.5 . . ?
Nb1 O198 Nb61 87.4 . . ?
Te9 O199 Nb42 112.3 . . ?
Te9 O199 K4 105.4 . . ?
K4 O199 Nb42 140.6 . . ?
Nb46 O200 Nb58 120.7 . . ?
Nb46 O200 K25 102.4 . . ?
Nb58 O200 K25 99.9 . . ?
Te13 O201 Nb32 94.6 . . ?
Te13 O201 Nb38 100.3 . . ?
Te13 O201 K8 151.3 . . ?
Nb32 O201 K8 98.8 . . ?
Nb38 O201 Nb32 92.0 . . ?
Nb38 O201 K8 104.5 . . ?
Nb48 O202 Nb57 113.9 . . ?
Nb59 O203 Nb60 117.2 . . ?
Nb40 O204 K29 103.4 . . ?
Te13 O205 K24 105.1 . 1_455 ?
Nb61 O206 Nb55 119.1 . . ?
Nb1 O207 Nb61 117.8 . . ?
Nb50 O208 Nb56 148.5 . . ?
Nb50 O208 K27 104.8 . . ?
Nb56 O208 K27 102.8 . . ?
Nb57 O209 Nb1 115.7 . . ?
Nb36 O210 Nb52 163.9 . . ?
Nb36 O210 K21 93.4 . . ?
Nb36 O210 K27 96.6 . . ?
Nb52 O210 K21 94.3 . . ?
Nb52 O210 K27 91.4 . . ?
K27 O210 K21 121.7 . . ?
Te15 O211 K6 91.2 . . ?
Nb44 O212 K36 110.2 . 2_575 ?
Nb49 O213 Nb58 122.4 . . ?
Nb49 O213 K17 104.6 . . ?
Nb58 O213 K17 99.8 . . ?
Nb48 O214 Nb1 112.0 . . ?
Nb48 O214 K37 121.1 . 1_455 ?
Nb1 O214 K37 122.1 . 1_455 ?
Nb41 O215 Nb54 117.6 . . ?
Nb41 O215 K15 102.4 . . ?
Nb54 O215 K15 100.3 . . ?
Te13 O216 K12 97.1 . 1_455 ?
Te13 O216 K37 171.0 . 1_455 ?
K37 O216 K12 86.2 1_455 1_455 ?
Nb46 O218 K29 103.4 . . ?
Nb60 O220 Nb62 117.1 . . ?
Te14 O221 K6 90.4 . . ?
Nb62 O222 Nb59 118.9 . . ?
Nb52 O223 K21 90.8 . . ?
Nb47 O224 K11 133.5 . 1_565 ?
Nb47 O224 K18 104.5 . . ?
K18 O224 K11 113.2 . 1_565 ?
Nb61 O226 K29 125.7 . . ?
Nb49 O227 K20 90.3 . . ?
Nb56 O229 K32 129.7 . 1_565 ?
Nb17 K2 Nb14 53.0 . . ?
Nb39 K2 Nb14 100.5 . . ?
Nb39 K2 Nb17 153.2 . . ?
Mn8 K2 Nb14 60.1 . . ?
Mn8 K2 Nb17 102.6 . . ?
Mn8 K2 Nb39 59.8 . . ?
O14 K2 Nb14 33.2 . . ?
O14 K2 Nb17 66.7 . . ?
O14 K2 Nb39 93.3 . . ?
O14 K2 Mn8 35.9 . . ?
O14 K2 O89 60.6 . . ?
O14 K2 O134 65.1 . . ?
O78 K2 Nb14 65.2 . . ?
O78 K2 Nb17 33.9 . . ?
O78 K2 Nb39 145.7 . . ?
O78 K2 Mn8 86.9 . . ?
O78 K2 O14 57.1 . . ?
O78 K2 O89 86.1 . . ?
O78 K2 O134 121.5 . . ?
O78 K2 O68W 131.7 . . ?
O89 K2 Nb14 92.1 . . ?
O89 K2 Nb17 116.3 . . ?
O89 K2 Nb39 62.5 . . ?
O89 K2 Mn8 35.7 . . ?
O91 K2 Nb14 28.9 . . ?
O91 K2 Nb17 32.1 . . ?
O91 K2 Nb39 122.2 . . ?
O91 K2 Mn8 88.9 . . ?
O91 K2 O14 57.7 . . ?
O91 K2 O78 59.4 . . ?
O91 K2 O89 118.3 . . ?
O91 K2 O134 97.0 . . ?
O91 K2 O135 156.4 . . ?
O91 K2 O68W 92.2 . . ?
O134 K2 Nb14 71.8 . . ?
O134 K2 Nb17 124.7 . . ?
O134 K2 Nb39 29.7 . . ?
O134 K2 Mn8 36.4 . . ?
O134 K2 O89 57.4 . . ?
O135 K2 Nb14 132.5 . . ?
O135 K2 Nb17 170.7 . . ?
O135 K2 Nb39 34.2 . . ?
O135 K2 Mn8 78.0 . . ?
O135 K2 O14 113.6 . . ?
O135 K2 O78 137.8 . . ?
O135 K2 O89 59.0 . . ?
O135 K2 O134 60.9 . . ?
O135 K2 O68W 83.4 . . ?
O191 K2 Nb14 145.4 . . ?
O191 K2 Nb17 93.9 . . ?
O191 K2 Nb39 112.9 . . ?
O191 K2 Mn8 130.6 . . ?
O191 K2 O14 131.5 . . ?
O191 K2 O78 81.6 . . ?
O191 K2 O89 95.4 . . ?
O191 K2 O91 123.8 . . ?
O191 K2 O134 138.9 . . ?
O191 K2 O135 79.1 . . ?
O191 K2 O68W 85.1 . . ?
O68W K2 Nb14 109.3 . . ?
O68W K2 Nb17 102.1 . . ?
O68W K2 Nb39 81.7 . . ?
O68W K2 Mn8 134.2 . . ?
O68W K2 O14 140.7 . . ?
O68W K2 O89 141.4 . . ?
O68W K2 O134 98.3 . . ?
Nb32 K3 Nb38 50.7 . . ?
Mn2 K3 Nb32 126.8 . . ?
Mn2 K3 Nb38 105.0 . . ?
Mn2 K3 Mn4 50.0 . . ?
Mn4 K3 Nb32 102.7 . . ?
Mn4 K3 Nb38 127.3 . . ?
O13 K3 Nb32 110.7 . . ?
O13 K3 Nb38 154.5 . . ?
O13 K3 Mn2 70.6 . . ?
O13 K3 Mn4 31.2 . . ?
O13 K3 O20 76.5 . . ?
O13 K3 O148 132.3 . . ?
O13 K3 O3W 141.0 . 2_576 ?
O13 K3 O11W 81.6 . 2_576 ?
O13 K3 O17W 98.8 . 2_576 ?
O20 K3 Nb32 155.4 . . ?
O20 K3 Nb38 113.5 . . ?
O20 K3 Mn2 31.4 . . ?
O20 K3 Mn4 70.7 . . ?
O20 K3 O148 91.4 . . ?
O20 K3 O3W 97.5 . 2_576 ?
O20 K3 O11W 79.4 . 2_576 ?
O20 K3 O17W 140.3 . 2_576 ?
O104 K3 Nb32 100.8 . . ?
O104 K3 Nb38 102.0 . . ?
O104 K3 Mn2 30.6 . . ?
O104 K3 Mn4 30.8 . . ?
O104 K3 O13 61.1 . . ?
O104 K3 O20 61.1 . . ?
O104 K3 O148 72.6 . . ?
O104 K3 O3W 148.2 . 2_576 ?
O104 K3 O11W 129.8 . 2_576 ?
O104 K3 O17W 149.8 . 2_576 ?
O148 K3 Nb32 66.1 . . ?
O148 K3 Nb38 30.6 . . ?
O148 K3 Mn2 75.4 . . ?
O148 K3 Mn4 101.2 . . ?
O148 K3 O11W 142.0 . 2_576 ?
O153 K3 Nb32 27.5 . . ?
O153 K3 Nb38 28.7 . . ?
O153 K3 Mn2 129.7 . . ?
O153 K3 Mn4 127.4 . . ?
O153 K3 O13 137.9 . . ?
O153 K3 O20 142.0 . . ?
O153 K3 O104 115.1 . . ?
O153 K3 O148 54.9 . . ?
O153 K3 O3W 66.2 . 2_576 ?
O153 K3 O11W 115.0 . 2_576 ?
O153 K3 O17W 63.4 . 2_576 ?
O3W K3 Nb32 90.8 2_576 . ?
O3W K3 Nb38 63.2 2_576 . ?
O3W K3 Mn2 122.1 2_576 . ?
O3W K3 Mn4 166.3 2_576 . ?
O3W K3 O148 85.7 2_576 . ?
O3W K3 O11W 59.6 2_576 2_576 ?
O3W K3 O17W 61.4 2_576 2_576 ?
O11W K3 Nb32 124.3 2_576 . ?
O11W K3 Nb38 122.5 2_576 . ?
O11W K3 Mn2 108.7 2_576 . ?
O11W K3 Mn4 110.1 2_576 . ?
O17W K3 Nb32 63.5 2_576 . ?
O17W K3 Nb38 87.8 2_576 . ?
O17W K3 Mn2 166.9 2_576 . ?
O17W K3 Mn4 123.5 2_576 . ?
O17W K3 O148 117.7 2_576 . ?
O17W K3 O11W 60.9 2_576 2_576 ?
Te9 K4 Te10 71.9 . . ?
Te9 K4 Nb42 56.7 . . ?
Te9 K4 Mn8 115.9 . . ?
Te9 K4 Mn1 61.8 . . ?
Te10 K4 Nb42 56.4 . . ?
Te11 K4 Te9 141.4 . . ?
Te11 K4 Te10 72.2 . . ?
Te11 K4 Nb42 111.9 . . ?
Te11 K4 Mn8 65.9 . . ?
Te11 K4 Mn1 120.1 . . ?
Mn8 K4 Te10 111.6 . . ?
Mn8 K4 Nb42 166.5 . . ?
Mn8 K4 Mn1 57.7 . . ?
Mn1 K4 Te10 110.6 . . ?
Mn1 K4 Nb42 118.1 . . ?
O51 K4 Te9 118.1 . . ?
O51 K4 Te10 75.7 . . ?
O51 K4 Te11 37.5 . . ?
O51 K4 Nb42 131.5 . . ?
O51 K4 Mn8 38.8 . . ?
O51 K4 Mn1 83.6 . . ?
O51 K4 O76 85.5 . . ?
O52 K4 Te9 96.0 . . ?
O52 K4 Te10 142.7 . . ?
O52 K4 Te11 103.8 . . ?
O52 K4 Nb42 144.2 . . ?
O52 K4 Mn8 41.4 . . ?
O52 K4 Mn1 38.0 . . ?
O52 K4 O51 79.9 . . ?
O52 K4 O76 72.1 . . ?
O52 K4 O124 138.0 . . ?
O52 K4 O4W 89.5 . . ?
O76 K4 Te9 37.4 . . ?
O76 K4 Te10 78.2 . . ?
O76 K4 Te11 120.1 . . ?
O76 K4 Nb42 91.4 . . ?
O76 K4 Mn8 79.2 . . ?
O76 K4 Mn1 34.2 . . ?
O124 K4 Te9 124.2 . . ?
O124 K4 Te10 56.9 . . ?
O124 K4 Te11 37.2 . . ?
O124 K4 Nb42 76.2 . . ?
O124 K4 Mn8 103.0 . . ?
O124 K4 Mn1 153.8 . . ?
O124 K4 O51 71.3 . . ?
O124 K4 O76 132.9 . . ?
O124 K4 O4W 91.0 . . ?
O199 K4 Te9 37.0 . . ?
O199 K4 Te10 54.4 . . ?
O199 K4 Te11 122.6 . . ?
O199 K4 Nb42 20.4 . . ?
O199 K4 Mn8 149.1 . . ?
O199 K4 Mn1 98.8 . . ?
O199 K4 O51 127.7 . . ?
O199 K4 O52 130.8 . . ?
O199 K4 O76 71.1 . . ?
O199 K4 O124 91.2 . . ?
O199 K4 O4W 90.8 . . ?
O4W K4 Te9 104.8 . . ?
O4W K4 Te10 127.5 . . ?
O4W K4 Te11 108.1 . . ?
O4W K4 Nb42 77.6 . . ?
O4W K4 Mn8 115.9 . . ?
O4W K4 Mn1 112.8 . . ?
O4W K4 O51 136.5 . . ?
O4W K4 O76 131.1 . . ?
Nb23 K5 Nb33 86.7 . . ?
Nb23 K5 Nb33 165.8 . 2_575 ?
Nb23 K5 K26 93.4 . . ?
Nb33 K5 Nb33 101.5 2_575 . ?
Nb33 K5 K26 75.7 2_575 . ?
Nb33 K5 K26 86.7 . . ?
O33 K5 Nb23 28.6 . . ?
O33 K5 Nb33 144.3 . 2_575 ?
O33 K5 Nb33 71.1 . . ?
O33 K5 O118 124.2 . 2_575 ?
O33 K5 K26 69.1 . . ?
O33 K5 K38 81.3 . . ?
O82 K5 Nb23 137.6 2_575 . ?
O82 K5 Nb33 31.2 2_575 2_575 ?
O82 K5 Nb33 131.9 2_575 . ?
O82 K5 O33 136.4 2_575 . ?
O82 K5 O118 57.6 2_575 2_575 ?
O82 K5 K26 75.5 2_575 . ?
O82 K5 K35 76.9 2_575 . ?
O82 K5 K36 69.6 2_575 . ?
O82 K5 K38 141.0 2_575 . ?
O118 K5 Nb23 152.6 2_575 . ?
O118 K5 Nb23 102.8 . . ?
O118 K5 Nb33 17.1 . . ?
O118 K5 Nb33 28.4 2_575 2_575 ?
O118 K5 Nb33 74.3 2_575 . ?
O118 K5 Nb33 86.8 . 2_575 ?
O118 K5 O33 88.2 . . ?
O118 K5 O82 117.9 . 2_575 ?
O118 K5 O118 61.5 . 2_575 ?
O118 K5 O121 112.3 . . ?
O118 K5 K26 66.4 2_575 . ?
O118 K5 K26 91.4 . . ?
O118 K5 K35 105.7 . . ?
O118 K5 K36 155.3 . . ?
O118 K5 K38 61.5 . . ?
O118 K5 K38 115.1 2_575 . ?
O121 K5 Nb23 31.9 . . ?
O121 K5 Nb33 101.2 . . ?
O121 K5 Nb33 151.8 . 2_575 ?
O121 K5 O33 60.4 . . ?
O121 K5 O82 126.2 . 2_575 ?
O121 K5 O118 170.5 . 2_575 ?
O121 K5 K26 122.2 . . ?
O121 K5 K35 72.0 . . ?
O121 K5 K36 73.1 . . ?
O121 K5 K38 56.0 . . ?
K35 K5 Nb23 103.9 . . ?
K35 K5 Nb33 83.1 . 2_575 ?
K35 K5 Nb33 115.9 . . ?
K35 K5 O33 132.1 . . ?
K35 K5 O118 102.1 . 2_575 ?
K35 K5 K26 151.9 . . ?
K35 K5 K36 98.8 . . ?
K35 K5 K38 67.2 . . ?
K36 K5 Nb23 68.4 . . ?
K36 K5 Nb33 141.5 . . ?
K36 K5 Nb33 98.5 . 2_575 ?
K36 K5 O33 73.5 . . ?
K36 K5 O118 115.6 . 2_575 ?
K36 K5 K26 66.9 . . ?
K36 K5 K38 129.1 . . ?
K38 K5 Nb23 68.4 . . ?
K38 K5 Nb33 125.8 . 2_575 ?
K38 K5 Nb33 58.9 . . ?
K38 K5 K26 140.7 . . ?
O10 K6 Te14 89.3 . . ?
O10 K6 O30 54.1 . . ?
O10 K6 O38 77.7 . . ?
O10 K6 O211 163.9 . . ?
O10 K6 O221 115.4 . . ?
O10 K6 O1W 99.1 . . ?
O29 K6 Te14 129.5 . . ?
O29 K6 O10 58.4 . . ?
O29 K6 O30 57.0 . . ?
O29 K6 O38 110.0 . . ?
O29 K6 O65 98.0 . . ?
O29 K6 O71 101.6 . . ?
O29 K6 O108 160.9 . . ?
O29 K6 O211 129.2 . . ?
O29 K6 O221 130.4 . . ?
O29 K6 O1W 77.0 . . ?
O29 K6 O16W 76.8 . . ?
O30 K6 Te14 134.6 . . ?
O30 K6 O38 53.2 . . ?
O30 K6 O211 115.4 . . ?
O30 K6 O221 164.5 . . ?
O30 K6 O1W 133.7 . . ?
O38 K6 Te14 97.7 . . ?
O65 K6 Te14 131.7 . . ?
O65 K6 O10 112.8 . . ?
O65 K6 O30 60.5 . . ?
O65 K6 O38 51.0 . . ?
O65 K6 O108 79.0 . . ?
O65 K6 O211 54.9 . . ?
O65 K6 O221 124.4 . . ?
O65 K6 O1W 139.0 . . ?
O65 K6 O16W 67.1 . . ?
O71 K6 Te14 30.1 . . ?
O71 K6 O10 61.3 . . ?
O71 K6 O30 113.4 . . ?
O71 K6 O38 100.8 . . ?
O71 K6 O65 150.2 . . ?
O71 K6 O108 75.1 . . ?
O71 K6 O211 122.9 . . ?
O71 K6 O221 54.2 . . ?
O71 K6 O1W 68.1 . . ?
O71 K6 O16W 139.5 . . ?
O108 K6 Te14 53.3 . . ?
O108 K6 O10 105.1 . . ?
O108 K6 O30 106.5 . . ?
O108 K6 O38 53.6 . . ?
O108 K6 O211 64.3 . . ?
O108 K6 O221 63.2 . . ?
O108 K6 O1W 117.6 . . ?
O108 K6 O16W 118.2 . . ?
O211 K6 Te14 92.9 . . ?
O211 K6 O38 86.2 . . ?
O211 K6 O1W 96.6 . . ?
O221 K6 Te14 30.1 . . ?
O221 K6 O38 116.4 . . ?
O221 K6 O211 71.8 . . ?
O221 K6 O1W 54.5 . . ?
O1W K6 Te14 70.8 . . ?
O1W K6 O38 168.3 . . ?
O16W K6 Te14 125.7 . . ?
O16W K6 O10 135.1 . . ?
O16W K6 O30 99.7 . . ?
O16W K6 O38 118.0 . . ?
O16W K6 O211 53.9 . . ?
O16W K6 O221 95.5 . . ?
O16W K6 O1W 72.2 . . ?
Nb28 K7 Nb43 52.1 . . ?
Nb28 K7 Mn10 58.8 . . ?
Nb35 K7 Nb28 140.8 . . ?
Nb35 K7 Nb43 145.6 . . ?
Nb35 K7 Mn10 99.3 . . ?
Nb43 K7 Mn10 57.3 . . ?
O41 K7 Nb28 86.8 . . ?
O41 K7 Nb35 66.2 . . ?
O41 K7 Nb43 87.6 . . ?
O41 K7 Mn10 33.1 . . ?
O41 K7 O100 56.6 . . ?
O41 K7 O137 60.3 . . ?
O46 K7 Nb28 106.4 . . ?
O46 K7 Nb35 34.8 . . ?
O46 K7 Nb43 139.6 . . ?
O46 K7 Mn10 82.5 . . ?
O46 K7 O41 54.5 . . ?
O46 K7 O100 83.7 . . ?
O46 K7 O137 114.6 . . ?
O46 K7 O82W 139.1 . . ?
O100 K7 Nb28 30.5 . . ?
O100 K7 Nb35 114.3 . . ?
O100 K7 Nb43 61.5 . . ?
O100 K7 Mn10 33.4 . . ?
O100 K7 O137 55.8 . . ?
O107 K7 Nb28 142.2 . . ?
O107 K7 Nb35 33.3 . . ?
O107 K7 Nb43 113.5 . . ?
O107 K7 Mn10 83.7 . . ?
O107 K7 O41 56.0 . . ?
O107 K7 O46 59.7 . . ?
O107 K7 O100 112.6 . . ?
O107 K7 O137 88.9 . . ?
O107 K7 O156 127.8 . . ?
O107 K7 O82W 101.2 . . ?
O129 K7 Nb28 35.3 . . ?
O129 K7 Nb35 174.1 . . ?
O129 K7 Nb43 30.8 . . ?
O129 K7 Mn10 74.9 . . ?
O129 K7 O41 108.0 . . ?
O129 K7 O46 141.7 . . ?
O129 K7 O100 60.5 . . ?
O129 K7 O107 144.2 . . ?
O129 K7 O137 57.3 . . ?
O129 K7 O156 86.5 . . ?
O129 K7 O82W 75.7 . . ?
O137 K7 Nb28 64.0 . . ?
O137 K7 Nb35 118.0 . . ?
O137 K7 Nb43 28.8 . . ?
O137 K7 Mn10 35.0 . . ?
O156 K7 Nb28 83.1 . . ?
O156 K7 Nb35 97.6 . . ?
O156 K7 Nb43 116.8 . . ?
O156 K7 Mn10 136.1 . . ?
O156 K7 O41 137.4 . . ?
O156 K7 O46 89.1 . . ?
O156 K7 O100 103.0 . . ?
O156 K7 O137 143.3 . . ?
O156 K7 O82W 74.9 . . ?
O82W K7 Nb28 108.6 . . ?
O82W K7 Nb35 109.4 . . ?
O82W K7 Nb43 80.0 . . ?
O82W K7 Mn10 134.4 . . ?
O82W K7 O41 146.8 . . ?
O82W K7 O100 136.1 . . ?
O82W K7 O137 99.5 . . ?
Nb27 K8 Nb28 96.3 . . ?
Nb27 K8 Nb32 57.8 . . ?
Nb28 K8 Nb32 94.4 . . ?
O45 K8 Nb27 77.4 . . ?
O45 K8 Nb28 30.3 . . ?
O45 K8 Nb32 103.4 . . ?
O45 K8 O81 51.8 . . ?
O45 K8 O148 54.3 . . ?
O81 K8 Nb27 31.1 . . ?
O81 K8 Nb28 78.4 . . ?
O81 K8 Nb32 84.6 . . ?
O81 K8 O148 86.5 . . ?
O145 K8 Nb27 131.9 . . ?
O145 K8 Nb28 36.5 . . ?
O145 K8 Nb32 118.0 . . ?
O145 K8 O45 56.1 . . ?
O145 K8 O81 107.7 . . ?
O145 K8 O148 55.4 . . ?
O145 K8 O159 122.1 . . ?
O148 K8 Nb27 89.1 . . ?
O148 K8 Nb28 30.5 . . ?
O148 K8 Nb32 65.6 . . ?
O155 K8 Nb27 36.2 . . ?
O155 K8 Nb28 131.7 . . ?
O155 K8 Nb32 69.8 . . ?
O155 K8 O45 107.3 . . ?
O155 K8 O81 55.5 . . ?
O155 K8 O145 162.1 . . ?
O155 K8 O148 123.1 . . ?
O155 K8 O159 56.6 . . ?
O159 K8 Nb27 32.0 . . ?
O159 K8 Nb28 87.8 . . ?
O159 K8 Nb32 27.9 . . ?
O159 K8 O45 84.2 . . ?
O159 K8 O81 56.7 . . ?
O159 K8 O148 67.5 . . ?
O201 K8 Nb27 94.4 . . ?
O201 K8 Nb28 91.0 . . ?
O201 K8 Nb32 36.6 . . ?
O201 K8 O45 115.6 . . ?
O201 K8 O81 119.7 . . ?
O201 K8 O145 94.9 . . ?
O201 K8 O148 61.9 . . ?
O201 K8 O155 99.2 . . ?
O201 K8 O159 63.8 . . ?
O201 K8 O42W 168.9 . . ?
O201 K8 O78W 69.3 . . ?
O42W K8 Nb27 93.7 . . ?
O42W K8 Nb28 95.6 . . ?
O42W K8 Nb32 150.7 . . ?
O42W K8 O45 73.6 . . ?
O42W K8 O81 70.5 . . ?
O42W K8 O145 85.2 . . ?
O42W K8 O148 125.8 . . ?
O42W K8 O155 83.1 . . ?
O42W K8 O159 125.3 . . ?
O42W K8 O78W 100.3 . . ?
O78W K8 Nb27 153.4 . . ?
O78W K8 Nb28 104.5 . . ?
O78W K8 Nb32 103.7 . . ?
O78W K8 O45 128.2 . . ?
O78W K8 O81 170.7 . . ?
O78W K8 O145 72.2 . . ?
O78W K8 O148 100.5 . . ?
O78W K8 O155 123.3 . . ?
O78W K8 O159 131.6 . . ?
Te7 K9 Nb46 56.8 . . ?
Te8 K9 Te7 70.8 . . ?
Te8 K9 Nb46 111.2 . . ?
Te8 K9 Mn10 115.2 . . ?
Te8 K9 Mn11 61.0 . . ?
Te12 K9 Te7 71.5 . . ?
Te12 K9 Te8 139.5 . . ?
Te12 K9 Nb46 56.8 . . ?
Te12 K9 Mn10 66.3 . . ?
Te12 K9 Mn11 119.8 . . ?
Mn10 K9 Te7 110.9 . . ?
Mn10 K9 Nb46 122.9 . . ?
Mn10 K9 Mn11 57.7 . . ?
Mn11 K9 Te7 108.7 . . ?
Mn11 K9 Nb46 165.4 . . ?
O26 K9 Te7 77.2 . . ?
O26 K9 Te8 36.7 . . ?
O26 K9 Te12 119.3 . . ?
O26 K9 Nb46 133.2 . . ?
O26 K9 Mn10 79.0 . . ?
O26 K9 Mn11 33.4 . . ?
O80 K9 Te7 139.0 . . ?
O80 K9 Te8 96.3 . . ?
O80 K9 Te12 102.4 . . ?
O80 K9 Nb46 152.5 . . ?
O80 K9 Mn10 38.6 . . ?
O80 K9 Mn11 37.9 . . ?
O80 K9 O26 70.9 . . ?
O80 K9 O136 130.2 . . ?
O80 K9 O152 138.3 . . ?
O80 K9 O157 76.3 . . ?
O80 K9 O12W 91.9 . . ?
O136 K9 Te7 54.8 . . ?
O136 K9 Te8 35.5 . . ?
O136 K9 Te12 122.8 . . ?
O136 K9 Nb46 76.8 . . ?
O136 K9 Mn10 147.2 . . ?
O136 K9 Mn11 96.5 . . ?
O136 K9 O26 69.3 . . ?
O136 K9 O157 128.4 . . ?
O136 K9 O12W 91.0 . . ?
O152 K9 Te7 56.5 . . ?
O152 K9 Te8 122.5 . . ?
O152 K9 Te12 38.2 . . ?
O152 K9 Nb46 18.7 . . ?
O152 K9 Mn10 104.5 . . ?
O152 K9 Mn11 153.7 . . ?
O152 K9 O26 132.0 . . ?
O152 K9 O136 91.2 . . ?
O152 K9 O157 72.5 . . ?
O152 K9 O12W 92.5 . . ?
O157 K9 Te7 76.4 . . ?
O157 K9 Te8 118.0 . . ?
O157 K9 Te12 37.1 . . ?
O157 K9 Nb46 90.9 . . ?
O157 K9 Mn10 38.0 . . ?
O157 K9 Mn11 83.2 . . ?
O157 K9 O26 86.0 . . ?
O12W K9 Te7 128.7 . . ?
O12W K9 Te8 104.3 . . ?
O12W K9 Te12 110.5 . . ?
O12W K9 Nb46 80.9 . . ?
O12W K9 Mn10 116.4 . . ?
O12W K9 Mn11 112.5 . . ?
O12W K9 O26 129.6 . . ?
O12W K9 O157 136.9 . . ?
Nb18 K10 Nb12 86.6 . . ?
Nb18 K10 Nb26 59.6 . . ?
Nb22 K10 Nb12 62.1 . . ?
Nb22 K10 Nb18 55.2 . . ?
Nb22 K10 Nb26 86.4 . . ?
Nb26 K10 Nb12 54.8 . . ?
O44 K10 Nb12 30.5 . . ?
O44 K10 Nb18 85.5 . . ?
O44 K10 Nb22 86.2 . . ?
O44 K10 Nb26 32.1 . . ?
O44 K10 O50 57.8 . . ?
O44 K10 O47W 137.7 . 2_676 ?
O50 K10 Nb12 30.4 . . ?
O50 K10 Nb18 71.6 . . ?
O50 K10 Nb22 32.0 . . ?
O50 K10 Nb26 70.4 . . ?
O50 K10 O47W 135.6 . 2_676 ?
O97 K10 Nb12 71.0 . . ?
O97 K10 Nb18 30.8 . . ?
O97 K10 Nb22 72.0 . . ?
O97 K10 Nb26 29.2 . . ?
O97 K10 O44 58.5 . . ?
O97 K10 O50 71.5 . . ?
O97 K10 O109 59.8 . . ?
O97 K10 O47W 86.0 . 2_676 ?
O97 K10 O52W 140.5 . 2_576 ?
O97 K10 O96W 108.3 . 2_676 ?
O109 K10 Nb12 86.5 . . ?
O109 K10 Nb18 32.0 . . ?
O109 K10 Nb22 31.0 . . ?
O109 K10 Nb26 85.3 . . ?
O109 K10 O44 101.1 . . ?
O109 K10 O50 59.7 . . ?
O109 K10 O47W 75.9 . 2_676 ?
O47W K10 Nb12 156.1 2_676 . ?
O47W K10 Nb18 69.9 2_676 . ?
O47W K10 Nb22 105.2 2_676 . ?
O47W K10 Nb26 106.8 2_676 . ?
O52W K10 Nb12 70.5 2_576 . ?
O52W K10 Nb18 151.0 2_576 . ?
O52W K10 Nb22 97.3 2_576 . ?
O52W K10 Nb26 115.3 2_576 . ?
O52W K10 O44 83.5 2_576 . ?
O52W K10 O50 79.8 2_576 . ?
O52W K10 O109 125.6 2_576 . ?
O52W K10 O47W 133.1 2_576 2_676 ?
O52W K10 O96W 96.5 2_576 2_676 ?
O96W K10 Nb12 141.6 2_676 . ?
O96W K10 Nb18 112.5 2_676 . ?
O96W K10 Nb22 156.0 2_676 . ?
O96W K10 Nb26 105.3 2_676 . ?
O96W K10 O44 114.9 2_676 . ?
O96W K10 O50 172.0 2_676 . ?
O96W K10 O109 127.5 2_676 . ?
O96W K10 O47W 51.6 2_676 2_676 ?
O97W K10 Nb12 137.3 . . ?
O97W K10 Nb18 100.6 . . ?
O97W K10 Nb22 87.7 . . ?
O97W K10 Nb26 158.8 . . ?
O97W K10 O44 166.7 . . ?
O97W K10 O50 112.7 . . ?
O97W K10 O97 130.1 . . ?
O97W K10 O109 79.2 . . ?
O97W K10 O47W 55.5 . 2_676 ?
O97W K10 O52W 85.6 . 2_576 ?
O97W K10 O96W 73.9 . 2_676 ?
Nb8 K11 Nb19 60.9 . . ?
Nb8 K11 Nb26 53.6 . . ?
Nb19 K11 Nb26 83.9 . . ?
O94 K11 Nb8 69.9 . . ?
O94 K11 Nb19 69.5 . . ?
O94 K11 Nb26 29.4 . . ?
O94 K11 O101 71.1 . . ?
O94 K11 O102 56.5 . . ?
O94 K11 O18W 133.1 . 1_545 ?
O94 K11 O28W 56.6 . 1_545 ?
O94 K11 O48W 122.8 . 2_576 ?
O94 K11 O72W 115.1 . 2_676 ?
O101 K11 Nb8 31.3 . . ?
O101 K11 Nb19 30.3 . . ?
O101 K11 Nb26 70.5 . . ?
O101 K11 O28W 127.7 . 1_545 ?
O102 K11 Nb8 84.0 . . ?
O102 K11 Nb19 30.2 . . ?
O102 K11 Nb26 82.0 . . ?
O102 K11 O101 57.5 . . ?
O102 K11 O28W 89.6 . 1_545 ?
O102 K11 O48W 144.4 . 2_576 ?
O102 K11 O72W 150.1 . 2_676 ?
O103 K11 Nb8 29.1 . . ?
O103 K11 Nb19 83.4 . . ?
O103 K11 Nb26 31.6 . . ?
O103 K11 O94 58.0 . . ?
O103 K11 O101 57.6 . . ?
O103 K11 O102 97.0 . . ?
O103 K11 O18W 97.4 . 1_545 ?
O103 K11 O28W 92.8 . 1_545 ?
O103 K11 O48W 65.7 . 2_576 ?
O103 K11 O72W 100.8 . 2_676 ?
O224 K11 Nb8 155.8 1_545 . ?
O224 K11 Nb19 102.8 1_545 . ?
O224 K11 Nb26 147.5 1_545 . ?
O224 K11 O94 123.6 1_545 . ?
O224 K11 O101 128.4 1_545 . ?
O224 K11 O102 88.3 1_545 . ?
O224 K11 O103 173.8 1_545 . ?
O224 K11 O18W 85.3 1_545 1_545 ?
O224 K11 O28W 84.1 1_545 1_545 ?
O224 K11 O48W 111.4 1_545 2_576 ?
O224 K11 O72W 73.0 1_545 2_676 ?
O18W K11 Nb8 72.3 1_545 . ?
O18W K11 Nb19 68.4 1_545 . ?
O18W K11 Nb26 125.9 1_545 . ?
O18W K11 O101 62.2 1_545 . ?
O18W K11 O102 93.1 1_545 . ?
O18W K11 O28W 169.0 1_545 1_545 ?
O18W K11 O48W 61.0 1_545 2_576 ?
O18W K11 O72W 108.0 1_545 2_676 ?
O28W K11 Nb8 118.6 1_545 . ?
O28W K11 Nb19 117.1 1_545 . ?
O28W K11 Nb26 65.0 1_545 . ?
O48W K11 Nb8 65.8 2_576 . ?
O48W K11 Nb19 114.3 2_576 . ?
O48W K11 Nb26 93.7 2_576 . ?
O48W K11 O101 87.7 2_576 . ?
O48W K11 O28W 120.6 2_576 1_545 ?
O72W K11 Nb8 122.0 2_676 . ?
O72W K11 Nb19 174.9 2_676 . ?
O72W K11 Nb26 101.1 2_676 . ?
O72W K11 O101 151.7 2_676 . ?
O72W K11 O28W 65.8 2_676 1_545 ?
O72W K11 O48W 65.5 2_676 2_576 ?
Nb16 K12 Nb29 52.1 . . ?
Nb18 K12 Nb16 82.9 . . ?
Nb18 K12 Nb29 56.7 . . ?
Nb24 K12 Nb16 60.4 . . ?
Nb24 K12 Nb18 54.3 . . ?
Nb24 K12 Nb29 83.1 . . ?
O63 K12 Nb16 82.7 . . ?
O63 K12 Nb18 31.3 . . ?
O63 K12 Nb24 29.9 . . ?
O63 K12 Nb29 81.1 . . ?
O63 K12 O72 82.4 . 1_655 ?
O63 K12 O74 56.9 . . ?
O63 K12 O142 95.9 . . ?
O63 K12 O150 57.5 . . ?
O63 K12 O216 70.5 . 1_655 ?
O72 K12 Nb16 156.3 1_655 . ?
O72 K12 Nb18 93.7 1_655 . ?
O72 K12 Nb24 98.7 1_655 . ?
O72 K12 Nb29 142.2 1_655 . ?
O72 K12 O74 127.1 1_655 . ?
O72 K12 O142 172.2 1_655 . ?
O72 K12 O216 49.7 1_655 1_655 ?
O74 K12 Nb16 30.2 . . ?
O74 K12 Nb18 69.5 . . ?
O74 K12 Nb24 30.7 . . ?
O74 K12 Nb29 68.2 . . ?
O74 K12 O216 83.2 . 1_655 ?
O142 K12 Nb16 29.3 . . ?
O142 K12 Nb18 81.2 . . ?
O142 K12 Nb24 83.2 . . ?
O142 K12 Nb29 30.3 . . ?
O142 K12 O74 56.6 . . ?
O142 K12 O216 136.8 . 1_655 ?
O150 K12 Nb16 69.0 . . ?
O150 K12 Nb18 29.0 . . ?
O150 K12 Nb24 70.6 . . ?
O150 K12 Nb29 28.4 . . ?
O150 K12 O72 116.9 . 1_655 ?
O150 K12 O74 70.5 . . ?
O150 K12 O142 56.5 . . ?
O150 K12 O216 128.0 . 1_655 ?
O216 K12 Nb16 107.6 1_655 . ?
O216 K12 Nb18 100.1 1_655 . ?
O216 K12 Nb24 64.6 1_655 . ?
O216 K12 Nb29 147.7 1_655 . ?
O64W K12 Nb16 65.2 . . ?
O64W K12 Nb18 144.7 . . ?
O64W K12 Nb24 94.9 . . ?
O64W K12 Nb29 108.3 . . ?
O64W K12 O63 124.0 . . ?
O64W K12 O72 109.2 . 1_655 ?
O64W K12 O74 75.2 . . ?
O64W K12 O142 78.1 . . ?
O64W K12 O150 133.1 . . ?
O64W K12 O216 77.0 . 1_655 ?
O64W K12 O70W 105.5 . . ?
O70W K12 Nb16 126.8 . . ?
O70W K12 Nb18 105.7 . . ?
O70W K12 Nb24 159.5 . . ?
O70W K12 Nb29 88.6 . . ?
O70W K12 O63 130.3 . . ?
O70W K12 O72 76.7 . 1_655 ?
O70W K12 O74 155.1 . . ?
O70W K12 O142 98.9 . . ?
O70W K12 O150 93.4 . . ?
O70W K12 O216 121.5 . 1_655 ?
Nb26 K13 Nb8 51.7 . . ?
O103 K13 Nb8 24.5 . . ?
O103 K13 Nb26 31.3 . . ?
O103 K13 O144 117.7 . 2_576 ?
O103 K13 O169 55.8 . . ?
O103 K13 K19 119.1 . . ?
O103 K13 O2W 96.8 . . ?
O103 K13 O17W 159.8 . . ?
O103 K13 O19W 89.4 . . ?
O103 K13 O26W 128.9 . 2_576 ?
O103 K13 O48W 66.5 . 2_576 ?
O103 K13 O75W 100.7 . 2_676 ?
O144 K13 Nb8 100.8 2_576 . ?
O144 K13 Nb26 148.5 2_576 . ?
O144 K13 O169 155.9 2_576 . ?
O144 K13 K19 93.9 2_576 . ?
O144 K13 O2W 135.8 2_576 . ?
O144 K13 O17W 67.5 2_576 . ?
O144 K13 O19W 81.5 2_576 . ?
O144 K13 O26W 53.7 2_576 2_576 ?
O144 K13 O48W 56.4 2_576 2_576 ?
O144 K13 O75W 119.1 2_576 2_676 ?
O169 K13 Nb8 78.7 . . ?
O169 K13 Nb26 27.8 . . ?
O169 K13 K19 109.5 . . ?
O169 K13 O26W 109.8 . 2_576 ?
K19 K13 Nb8 105.9 . . ?
K19 K13 Nb26 107.3 . . ?
O2W K13 Nb8 100.9 . . ?
O2W K13 Nb26 71.5 . . ?
O2W K13 O169 66.6 . . ?
O2W K13 K19 43.1 . . ?
O2W K13 O19W 71.6 . . ?
O2W K13 O26W 123.6 . 2_576 ?
O2W K13 O48W 162.9 . 2_576 ?
O17W K13 Nb8 139.5 . . ?
O17W K13 Nb26 142.5 . . ?
O17W K13 O169 127.8 . . ?
O17W K13 K19 41.2 . . ?
O17W K13 O2W 71.1 . . ?
O17W K13 O19W 71.6 . . ?
O17W K13 O26W 70.7 . 2_576 ?
O17W K13 O48W 123.6 . 2_576 ?
O19W K13 Nb8 68.4 . . ?
O19W K13 Nb26 98.3 . . ?
O19W K13 O169 119.5 . . ?
O19W K13 K19 42.8 . . ?
O19W K13 O26W 129.7 . 2_576 ?
O19W K13 O48W 103.1 . 2_576 ?
O26W K13 Nb8 134.7 2_576 . ?
O26W K13 Nb26 131.7 2_576 . ?
O26W K13 K19 111.9 2_576 . ?
O48W K13 Nb8 62.4 2_576 . ?
O48W K13 Nb26 93.7 2_576 . ?
O48W K13 O169 104.3 2_576 . ?
O48W K13 K19 141.2 2_576 . ?
O48W K13 O26W 72.5 2_576 2_576 ?
O75W K13 Nb8 125.2 2_676 . ?
O75W K13 Nb26 77.1 2_676 . ?
O75W K13 O169 49.4 2_676 . ?
O75W K13 K19 107.0 2_676 . ?
O75W K13 O2W 76.4 2_676 . ?
O75W K13 O17W 92.3 2_676 . ?
O75W K13 O19W 147.4 2_676 . ?
O75W K13 O26W 65.5 2_676 2_576 ?
O75W K13 O48W 109.4 2_676 2_576 ?
Nb42 K14 Nb47 62.4 1_545 1_545 ?
Nb42 K14 Nb54 55.2 1_545 1_545 ?
Nb42 K14 Nb56 86.7 1_545 1_545 ?
Nb42 K14 K32 147.6 1_545 . ?
Nb47 K14 Nb54 86.7 1_545 1_545 ?
Nb47 K14 Nb56 54.9 1_545 1_545 ?
Nb47 K14 K32 109.1 1_545 . ?
Nb54 K14 Nb56 59.7 1_545 1_545 ?
Nb54 K14 K32 94.6 1_545 . ?
Nb56 K14 K32 65.7 1_545 . ?
O99 K14 Nb42 31.7 1_545 1_545 ?
O99 K14 Nb47 31.1 1_545 1_545 ?
O99 K14 Nb54 71.9 1_545 1_545 ?
O99 K14 Nb56 71.3 1_545 1_545 ?
O99 K14 K32 135.7 1_545 . ?
O99 K14 O77W 144.2 1_545 . ?
O113 K14 Nb42 160.1 . 1_545 ?
O113 K14 Nb47 100.3 . 1_545 ?
O113 K14 Nb54 138.0 . 1_545 ?
O113 K14 Nb56 90.7 . 1_545 ?
O113 K14 O99 129.5 . 1_545 ?
O113 K14 O185 112.6 . 1_545 ?
O113 K14 O192 169.5 . 1_545 ?
O113 K14 O197 80.3 . 1_545 ?
O113 K14 K32 43.9 . . ?
O113 K14 O24W 87.2 . 1_545 ?
O113 K14 O77W 71.9 . . ?
O185 K14 Nb42 73.0 1_545 1_545 ?
O185 K14 Nb47 72.1 1_545 1_545 ?
O185 K14 Nb54 30.8 1_545 1_545 ?
O185 K14 Nb56 29.5 1_545 1_545 ?
O185 K14 O99 73.3 1_545 1_545 ?
O185 K14 O192 61.6 1_545 1_545 ?
O185 K14 O197 58.5 1_545 1_545 ?
O185 K14 K32 74.6 1_545 . ?
O185 K14 O77W 130.0 1_545 . ?
O192 K14 Nb42 29.9 1_545 1_545 ?
O192 K14 Nb47 86.5 1_545 1_545 ?
O192 K14 Nb54 33.5 1_545 1_545 ?
O192 K14 Nb56 86.6 1_545 1_545 ?
O192 K14 O99 59.0 1_545 1_545 ?
O192 K14 K32 126.2 1_545 . ?
O192 K14 O77W 104.6 1_545 . ?
O197 K14 Nb42 87.5 1_545 1_545 ?
O197 K14 Nb47 31.8 1_545 1_545 ?
O197 K14 Nb54 85.3 1_545 1_545 ?
O197 K14 Nb56 31.1 1_545 1_545 ?
O197 K14 O99 59.9 1_545 1_545 ?
O197 K14 O192 102.2 1_545 1_545 ?
O197 K14 K32 77.5 1_545 . ?
O197 K14 O77W 152.0 1_545 . ?
O24W K14 Nb42 82.5 1_545 1_545 ?
O24W K14 Nb47 87.2 1_545 1_545 ?
O24W K14 Nb54 134.7 1_545 1_545 ?
O24W K14 Nb56 141.0 1_545 1_545 ?
O24W K14 O99 80.2 1_545 1_545 ?
O24W K14 O185 153.2 1_545 1_545 ?
O24W K14 O192 101.3 1_545 1_545 ?
O24W K14 O197 110.7 1_545 1_545 ?
O24W K14 K32 129.6 1_545 . ?
O24W K14 O77W 72.0 1_545 . ?
O77W K14 Nb42 120.2 . 1_545 ?
O77W K14 Nb47 157.9 . 1_545 ?
O77W K14 Nb54 113.2 . 1_545 ?
O77W K14 Nb56 143.2 . 1_545 ?
O77W K14 K32 80.0 . . ?
Nb41 K15 Nb34 60.3 . . ?
Nb50 K15 Nb34 53.5 . . ?
Nb50 K15 Nb41 84.2 . . ?
Nb54 K15 Nb34 84.1 . . ?
Nb54 K15 Nb41 53.6 . . ?
Nb54 K15 Nb50 58.7 . . ?
O115 K15 Nb34 30.9 . . ?
O115 K15 Nb41 29.8 . . ?
O115 K15 Nb50 69.7 . . ?
O115 K15 Nb54 69.1 . . ?
O161 K15 Nb34 29.5 . . ?
O161 K15 Nb41 84.0 . . ?
O161 K15 Nb50 32.1 . . ?
O161 K15 Nb54 84.2 . . ?
O161 K15 O115 57.7 . . ?
O161 K15 O88W 78.2 . . ?
O174 K15 Nb34 68.5 . . ?
O174 K15 Nb41 68.8 . . ?
O174 K15 Nb50 29.3 . . ?
O174 K15 Nb54 29.7 . . ?
O174 K15 O115 68.8 . . ?
O174 K15 O161 58.0 . . ?
O174 K15 O215 58.4 . . ?
O174 K15 O88W 135.5 . . ?
O215 K15 Nb34 84.8 . . ?
O215 K15 Nb41 30.4 . . ?
O215 K15 Nb50 84.5 . . ?
O215 K15 Nb54 31.8 . . ?
O215 K15 O115 57.5 . . ?
O215 K15 O161 99.8 . . ?
O215 K15 O88W 130.5 . . ?
O88W K15 Nb34 69.5 . . ?
O88W K15 Nb41 102.0 . . ?
O88W K15 Nb50 109.5 . . ?
O88W K15 Nb54 151.5 . . ?
O88W K15 O115 82.5 . . ?
Nb11 K16 Nb41 94.3 . . ?
Nb34 K16 Nb11 126.4 . . ?
Nb34 K16 Nb41 63.0 . . ?
O18 K16 Nb11 92.2 . . ?
O18 K16 Nb34 35.6 . . ?
O18 K16 Nb41 70.3 . . ?
O18 K16 O53 98.7 . . ?
O18 K16 O111 55.0 . . ?
O18 K16 O143 99.1 . . ?
O18 K16 O85W 161.8 . 2_575 ?
O37 K16 Nb11 32.5 . . ?
O37 K16 Nb34 100.8 . . ?
O37 K16 Nb41 100.6 . . ?
O37 K16 O18 65.3 . . ?
O37 K16 O53 54.6 . . ?
O37 K16 O93 57.5 . . ?
O37 K16 O111 65.0 . . ?
O37 K16 O115 107.7 . . ?
O37 K16 O143 114.6 . . ?
O37 K16 O173 114.8 . . ?
O37 K16 O85W 109.7 . 2_575 ?
O53 K16 Nb11 62.9 . . ?
O53 K16 Nb34 120.8 . . ?
O53 K16 Nb41 154.9 . . ?
O53 K16 O111 119.6 . . ?
O53 K16 O143 151.1 . . ?
O53 K16 O85W 91.1 . 2_575 ?
O93 K16 Nb11 31.6 . . ?
O93 K16 Nb34 157.6 . . ?
O93 K16 Nb41 112.2 . . ?
O93 K16 O18 122.2 . . ?
O93 K16 O53 53.7 . . ?
O93 K16 O111 92.5 . . ?
O93 K16 O115 141.4 . . ?
O93 K16 O143 97.5 . . ?
O93 K16 O173 160.0 . . ?
O93 K16 O85W 53.3 . 2_575 ?
O111 K16 Nb11 65.1 . . ?
O111 K16 Nb34 71.2 . . ?
O111 K16 Nb41 35.6 . . ?
O115 K16 Nb11 116.6 . . ?
O115 K16 Nb34 33.2 . . ?
O115 K16 Nb41 30.5 . . ?
O115 K16 O18 52.4 . . ?
O115 K16 O53 150.8 . . ?
O115 K16 O111 51.5 . . ?
O115 K16 O143 53.5 . . ?
O115 K16 O173 56.6 . . ?
O115 K16 O85W 117.9 . 2_575 ?
O143 K16 Nb11 93.9 . . ?
O143 K16 Nb34 86.3 . . ?
O143 K16 Nb41 28.9 . . ?
O143 K16 O111 56.3 . . ?
O173 K16 Nb11 146.8 . . ?
O173 K16 Nb34 29.3 . . ?
O173 K16 Nb41 86.8 . . ?
O173 K16 O18 57.0 . . ?
O173 K16 O53 106.4 . . ?
O173 K16 O111 100.5 . . ?
O173 K16 O143 102.4 . . ?
O173 K16 O85W 134.4 . 2_575 ?
O85W K16 Nb11 78.6 2_575 . ?
O85W K16 Nb34 145.2 2_575 . ?
O85W K16 Nb41 94.6 2_575 . ?
O85W K16 O111 106.8 2_575 . ?
O85W K16 O143 66.3 2_575 . ?
Nb37 K17 Nb49 60.9 . . ?
Nb37 K17 Nb53 54.0 . . ?
Nb37 K17 Nb58 84.3 . . ?
Nb49 K17 Nb58 53.4 . . ?
Nb53 K17 Nb49 84.6 . . ?
Nb53 K17 Nb58 58.4 . . ?
O77 K17 Nb37 31.1 . . ?
O77 K17 Nb49 30.3 . . ?
O77 K17 Nb53 70.4 . . ?
O77 K17 Nb58 69.4 . . ?
O146 K17 Nb37 29.4 . . ?
O146 K17 Nb49 83.9 . . ?
O146 K17 Nb53 31.9 . . ?
O146 K17 Nb58 83.3 . . ?
O146 K17 O77 57.5 . . ?
O146 K17 O213 97.2 . . ?
O177 K17 Nb37 70.1 . . ?
O177 K17 Nb49 69.5 . . ?
O177 K17 Nb53 29.8 . . ?
O177 K17 Nb58 28.9 . . ?
O177 K17 O77 70.4 . . ?
O177 K17 O146 58.5 . . ?
O177 K17 O213 57.8 . . ?
O213 K17 Nb37 82.7 . . ?
O213 K17 Nb49 27.9 . . ?
O213 K17 Nb53 83.3 . . ?
O213 K17 Nb58 32.2 . . ?
O213 K17 O77 55.4 . . ?
Nb42 K18 K4 56.5 . . ?
Nb42 K18 K11 114.7 . 1_565 ?
Nb42 K18 K14 53.5 . 1_565 ?
Nb47 K18 Nb42 61.3 . . ?
Nb47 K18 K4 58.1 . . ?
Nb47 K18 K11 59.6 . 1_565 ?
Nb47 K18 K14 54.7 . 1_565 ?
O99 K18 Nb42 30.1 . . ?
O99 K18 Nb47 31.8 . . ?
O99 K18 O154 55.7 . . ?
O99 K18 O193 149.0 . . ?
O99 K18 K4 55.5 . . ?
O99 K18 K11 86.0 . 1_565 ?
O99 K18 K14 42.6 . 1_565 ?
O154 K18 Nb42 26.2 . . ?
O154 K18 Nb47 87.3 . . ?
O154 K18 O193 145.9 . . ?
O154 K18 K4 71.1 . . ?
O154 K18 K11 135.0 . 1_565 ?
O154 K18 K14 64.8 . 1_565 ?
O193 K18 Nb42 158.1 . . ?
O193 K18 Nb47 119.5 . . ?
O193 K18 K4 103.9 . . ?
O193 K18 K11 79.1 . 1_565 ?
O193 K18 K14 147.2 . 1_565 ?
O224 K18 Nb42 88.9 . . ?
O224 K18 Nb47 28.1 . . ?
O224 K18 O99 58.9 . . ?
O224 K18 O154 114.5 . . ?
O224 K18 O193 96.1 . . ?
O224 K18 K4 76.4 . . ?
O224 K18 K11 33.4 . 1_565 ?
O224 K18 K14 65.6 . 1_565 ?
K4 K18 K11 108.4 . 1_565 ?
K14 K18 K4 98.1 1_565 . ?
K14 K18 K11 71.0 1_565 1_565 ?
O4W K18 Nb42 74.3 . . ?
O4W K18 Nb47 79.9 . . ?
O4W K18 O99 79.2 . . ?
O4W K18 O154 80.1 . . ?
O4W K18 O193 84.2 . . ?
O4W K18 O224 92.0 . . ?
O4W K18 K4 24.1 . . ?
O4W K18 K11 118.3 . 1_565 ?
O4W K18 K14 121.6 . 1_565 ?
O24W K18 Nb42 80.6 . . ?
O24W K18 Nb47 89.6 . . ?
O24W K18 O99 79.8 . . ?
O24W K18 O154 76.6 . . ?
O24W K18 O193 120.7 . . ?
O24W K18 O224 89.1 . . ?
O24W K18 K4 134.4 . . ?
O24W K18 K11 73.9 . 1_565 ?
O24W K18 K14 37.9 . 1_565 ?
O24W K18 O4W 154.8 . . ?
K13 K19 K3 111.9 . 2_576 ?
K23 K19 K3 111.7 2_576 2_576 ?
K23 K19 K13 109.4 2_576 . ?
O2W K19 K3 124.2 . 2_576 ?
O2W K19 K13 56.0 . . ?
O2W K19 K23 123.8 . 2_576 ?
O2W K19 O43W 55.8 . 2_576 ?
O3W K19 K3 49.0 . 2_576 ?
O3W K19 K13 126.7 . . ?
O3W K19 K23 123.9 . 2_576 ?
O3W K19 O2W 91.8 . . ?
O3W K19 O11W 85.8 . . ?
O3W K19 O19W 175.9 . . ?
O3W K19 O43W 56.5 . 2_576 ?
O11W K19 K3 57.3 . 2_576 ?
O11W K19 K13 129.2 . . ?
O11W K19 K23 54.4 . 2_576 ?
O11W K19 O2W 174.5 . . ?
O11W K19 O19W 90.5 . . ?
O11W K19 O43W 119.0 . 2_576 ?
O17W K19 K3 56.4 . 2_576 ?
O17W K19 K13 55.5 . . ?
O17W K19 K23 126.6 . 2_576 ?
O17W K19 O2W 91.4 . . ?
O17W K19 O3W 88.8 . . ?
O17W K19 O11W 93.5 . . ?
O17W K19 O19W 93.3 . . ?
O17W K19 O43W 126.9 . 2_576 ?
O15W K19 K3 125.5 . 2_576 ?
O15W K19 K13 122.5 . . ?
O15W K19 K23 47.5 . 2_576 ?
O15W K19 O2W 91.6 . . ?
O15W K19 O3W 96.5 . . ?
O15W K19 O11W 83.7 . . ?
O15W K19 O17W 173.8 . . ?
O15W K19 O19W 81.2 . . ?
O15W K19 O43W 59.1 . 2_576 ?
O19W K19 K3 129.9 . 2_576 ?
O19W K19 K13 57.3 . . ?
O19W K19 K23 52.1 . 2_576 ?
O19W K19 O2W 91.6 . . ?
O19W K19 O43W 124.2 . 2_576 ?
O43W K19 K3 105.5 2_576 2_576 ?
O43W K19 K13 111.8 2_576 . ?
O43W K19 K23 106.5 2_576 2_576 ?
Nb37 K20 Nb20 125.9 . . ?
Nb37 K20 Nb49 62.3 . . ?
Nb49 K20 Nb20 95.5 . . ?
O23 K20 Nb20 30.8 . . ?
O23 K20 Nb37 101.3 . . ?
O23 K20 Nb49 100.7 . . ?
O23 K20 O66 54.0 . . ?
O23 K20 O70 54.2 . . ?
O23 K20 O77 107.0 . . ?
O23 K20 O92 66.4 . . ?
O23 K20 O123 65.7 . . ?
O23 K20 O186 115.5 . . ?
O23 K20 O227 113.9 . . ?
O23 K20 O74W 96.0 . . ?
O66 K20 Nb20 29.8 . . ?
O66 K20 Nb37 155.0 . . ?
O66 K20 Nb49 113.7 . . ?
O66 K20 O70 51.8 . . ?
O66 K20 O77 141.9 . . ?
O66 K20 O92 92.7 . . ?
O66 K20 O123 119.6 . . ?
O66 K20 O186 159.3 . . ?
O66 K20 O227 100.4 . . ?
O70 K20 Nb20 61.8 . . ?
O70 K20 Nb37 120.4 . . ?
O70 K20 Nb49 154.7 . . ?
O70 K20 O227 152.1 . . ?
O77 K20 Nb20 116.6 . . ?
O77 K20 Nb37 32.1 . . ?
O77 K20 Nb49 30.7 . . ?
O77 K20 O70 148.9 . . ?
O77 K20 O92 50.2 . . ?
O77 K20 O123 52.2 . . ?
O77 K20 O186 54.6 . . ?
O77 K20 O227 53.6 . . ?
O92 K20 Nb20 66.6 . . ?
O92 K20 Nb37 70.7 . . ?
O92 K20 Nb49 34.3 . . ?
O92 K20 O70 120.5 . . ?
O92 K20 O123 57.1 . . ?
O92 K20 O186 98.7 . . ?
O92 K20 O227 54.1 . . ?
O123 K20 Nb20 92.1 . . ?
O123 K20 Nb37 35.6 . . ?
O123 K20 Nb49 71.3 . . ?
O123 K20 O70 97.0 . . ?
O123 K20 O227 99.5 . . ?
O186 K20 Nb20 145.9 . . ?
O186 K20 Nb37 28.1 . . ?
O186 K20 Nb49 84.8 . . ?
O186 K20 O70 107.5 . . ?
O186 K20 O123 55.6 . . ?
O186 K20 O227 100.4 . . ?
O227 K20 Nb20 95.1 . . ?
O227 K20 Nb37 85.2 . . ?
O227 K20 Nb49 28.1 . . ?
O74W K20 Nb20 65.4 . . ?
O74W K20 Nb37 136.5 . . ?
O74W K20 Nb49 75.5 . . ?
O74W K20 O66 53.5 . . ?
O74W K20 O70 102.1 . . ?
O74W K20 O77 104.6 . . ?
O74W K20 O92 80.6 . . ?
O74W K20 O123 137.5 . . ?
O74W K20 O186 145.5 . . ?
O74W K20 O227 51.3 . . ?
Nb36 K21 Nb14 128.7 . . ?
O19 K21 Nb14 32.2 . . ?
O19 K21 Nb36 102.0 . . ?
O19 K21 O40 66.4 . . ?
O19 K21 O64 56.6 . . ?
O19 K21 O86 69.1 . . ?
O19 K21 O90 53.6 . . ?
O19 K21 O180 116.7 . . ?
O19 K21 O210 110.0 . . ?
O19 K21 O223 118.1 . . ?
O19 K21 O61W 37.7 . . ?
O40 K21 Nb14 94.4 . . ?
O40 K21 Nb36 35.6 . . ?
O40 K21 O86 59.0 . . ?
O40 K21 O90 95.8 . . ?
O40 K21 O180 56.8 . . ?
O40 K21 O223 101.5 . . ?
O40 K21 O61W 37.5 . . ?
O64 K21 Nb14 31.9 . . ?
O64 K21 Nb36 158.6 . . ?
O64 K21 O40 123.0 . . ?
O64 K21 O86 97.5 . . ?
O64 K21 O90 51.4 . . ?
O64 K21 O180 156.4 . . ?
O64 K21 O210 148.8 . . ?
O64 K21 O223 103.7 . . ?
O64 K21 O61W 89.7 . . ?
O86 K21 Nb14 69.4 . . ?
O86 K21 Nb36 72.0 . . ?
O86 K21 O90 122.7 . . ?
O86 K21 O180 100.5 . . ?
O86 K21 O223 55.3 . . ?
O86 K21 O61W 40.1 . . ?
O90 K21 Nb14 61.9 . . ?
O90 K21 Nb36 118.2 . . ?
O90 K21 O61W 87.4 . . ?
O180 K21 Nb14 148.7 . . ?
O180 K21 Nb36 28.7 . . ?
O180 K21 O90 105.5 . . ?
O180 K21 O223 99.1 . . ?
O180 K21 O61W 94.2 . . ?
O210 K21 Nb14 121.5 . . ?
O210 K21 Nb36 31.5 . . ?
O210 K21 O40 52.9 . . ?
O210 K21 O86 52.4 . . ?
O210 K21 O90 147.7 . . ?
O210 K21 O180 53.3 . . ?
O210 K21 O223 54.8 . . ?
O210 K21 O61W 72.2 . . ?
O223 K21 Nb14 98.6 . . ?
O223 K21 Nb36 85.9 . . ?
O223 K21 O90 155.0 . . ?
O223 K21 O61W 95.4 . . ?
O61W K21 Nb14 58.5 . . ?
O61W K21 Nb36 70.2 . . ?
O76W K21 Nb14 116.2 . . ?
O76W K21 Nb36 92.1 . . ?
O76W K21 O19 105.5 . . ?
O76W K21 O40 102.0 . . ?
O76W K21 O64 93.9 . . ?
O76W K21 O86 161.0 . . ?
O76W K21 O90 55.4 . . ?
O76W K21 O180 64.9 . . ?
O76W K21 O210 117.3 . . ?
O76W K21 O223 135.8 . . ?
O76W K21 O61W 125.3 . . ?
Nb18 K22 K10 53.0 . . ?
Nb18 K22 K24 88.9 . . ?
O109 K22 Nb18 31.1 . . ?
O109 K22 O139 85.8 . 1_655 ?
O109 K22 O141 56.5 . . ?
O109 K22 K10 38.3 . . ?
O109 K22 K24 80.5 . . ?
O109 K22 O47W 77.5 . 2_676 ?
O109 K22 O57W 149.8 . . ?
O109 K22 O75W 138.9 . . ?
O109 K22 O97W 69.2 . . ?
O139 K22 Nb18 70.9 1_655 . ?
O139 K22 O141 75.4 1_655 . ?
O139 K22 K10 122.0 1_655 . ?
O139 K22 K24 44.6 1_655 . ?
O139 K22 O47W 128.6 1_655 2_676 ?
O139 K22 O57W 70.9 1_655 . ?
O139 K22 O75W 97.5 1_655 . ?
O139 K22 O97W 154.6 1_655 . ?
O141 K22 Nb18 27.6 . . ?
O141 K22 K10 62.3 . . ?
O141 K22 K24 108.6 . . ?
O141 K22 O75W 84.6 . . ?
O141 K22 O97W 93.6 . . ?
K24 K22 K10 114.7 . . ?
O47W K22 Nb18 70.0 2_676 . ?
O47W K22 O141 54.7 2_676 . ?
O47W K22 K10 46.3 2_676 . ?
O47W K22 K24 157.6 2_676 . ?
O47W K22 O75W 68.5 2_676 . ?
O47W K22 O97W 51.8 2_676 . ?
O57W K22 Nb18 141.0 . . ?
O57W K22 O141 130.4 . . ?
O57W K22 K10 165.9 . . ?
O57W K22 K24 69.5 . . ?
O57W K22 O47W 132.1 . 2_676 ?
O57W K22 O75W 65.4 . . ?
O57W K22 O97W 130.4 . . ?
O60W K22 Nb18 143.1 . . ?
O60W K22 O109 127.7 . . ?
O60W K22 O139 144.8 . 1_655 ?
O60W K22 O141 129.0 . . ?
O60W K22 K10 93.1 . . ?
O60W K22 K24 122.4 . . ?
O60W K22 O47W 75.6 . 2_676 ?
O60W K22 O57W 74.0 . . ?
O60W K22 O75W 65.3 . . ?
O60W K22 O97W 58.9 . . ?
O75W K22 Nb18 112.1 . . ?
O75W K22 K10 114.8 . . ?
O75W K22 K24 129.1 . . ?
O75W K22 O97W 104.2 . . ?
O97W K22 Nb18 88.6 . . ?
O97W K22 K10 35.6 . . ?
O97W K22 K24 122.9 . . ?
K6 K39 K5 86.9 . . ?
K26 K39 K5 67.3 . . ?
K26 K39 K6 95.3 . . ?
K26 K39 K1 151.2 . . ?
K36 K39 K5 29.0 . . ?
K36 K39 K6 81.6 . . ?
K36 K39 K26 96.2 . . ?
K36 K39 K1 111.1 . . ?
K36 K39 O1W 82.5 . . ?
K36 K39 O10W 82.7 . . ?
K36 K39 O16W 98.4 . . ?
K36 K39 O25W 88.3 . . ?
K1 K39 K5 138.9 . . ?
K1 K39 K6 97.7 . . ?
O1W K39 K5 63.9 . . ?
O1W K39 K6 51.1 . . ?
O1W K39 K26 44.9 . . ?
O1W K39 K1 145.0 . . ?
O10W K39 K5 61.4 . . ?
O10W K39 K6 136.1 . . ?
O10W K39 K26 46.3 . . ?
O10W K39 K1 126.2 . . ?
O10W K39 O1W 86.4 . . ?
O16W K39 K5 121.2 . . ?
O16W K39 K6 48.6 . . ?
O16W K39 K26 137.8 . . ?
O16W K39 K1 49.1 . . ?
O16W K39 O1W 98.3 . . ?
O16W K39 O10W 175.3 . . ?
O25W K39 K5 105.2 . . ?
O25W K39 K6 133.6 . . ?
O25W K39 K26 130.9 . . ?
O25W K39 K1 44.9 . . ?
O25W K39 O1W 169.0 . . ?
O25W K39 O10W 86.4 . . ?
O25W K39 O16W 89.0 . . ?
Te2 K23 Nb10 65.3 . . ?
Te2 K23 Nb13 64.0 . . ?
Te2 K23 K28 108.7 . 2_576 ?
Nb10 K23 Nb13 109.7 . . ?
Nb10 K23 K28 79.2 . 2_576 ?
Nb13 K23 K28 162.2 . 2_576 ?
O27 K23 Te2 44.7 . . ?
O27 K23 Nb10 104.2 . . ?
O27 K23 Nb13 24.3 . . ?
O27 K23 O57 89.7 . . ?
O27 K23 K19 117.6 . 2_576 ?
O27 K23 K28 140.1 . 2_576 ?
O27 K23 O11W 88.2 . 2_576 ?
O27 K23 O19W 96.3 . 2_576 ?
O57 K23 Te2 45.8 . . ?
O57 K23 Nb10 24.3 . . ?
O57 K23 Nb13 103.8 . . ?
O57 K23 K19 118.8 . 2_576 ?
O57 K23 K28 77.8 . 2_576 ?
O57 K23 O11W 88.0 . 2_576 ?
K19 K23 Te2 138.9 2_576 . ?
K19 K23 Nb10 94.6 2_576 . ?
K19 K23 Nb13 93.3 2_576 . ?
K19 K23 K28 101.4 2_576 2_576 ?
O11W K23 Te2 94.5 2_576 . ?
O11W K23 Nb10 69.5 2_576 . ?
O11W K23 Nb13 69.4 2_576 . ?
O11W K23 K19 44.5 2_576 2_576 ?
O11W K23 K28 128.3 2_576 2_576 ?
O15W K23 Te2 141.9 2_576 . ?
O15W K23 Nb10 76.5 2_576 . ?
O15W K23 Nb13 135.2 2_576 . ?
O15W K23 O27 159.0 2_576 . ?
O15W K23 O57 97.0 2_576 . ?
O15W K23 K19 42.2 2_576 2_576 ?
O15W K23 K28 60.9 2_576 2_576 ?
O15W K23 O11W 72.2 2_576 2_576 ?
O15W K23 O19W 72.7 2_576 2_576 ?
O19W K23 Te2 140.8 2_576 . ?
O19W K23 Nb10 140.5 2_576 . ?
O19W K23 Nb13 77.5 2_576 . ?
O19W K23 O57 164.5 2_576 . ?
O19W K23 K19 45.9 2_576 2_576 ?
O19W K23 K28 105.8 2_576 2_576 ?
O19W K23 O11W 77.9 2_576 2_576 ?
O58W K23 Te2 80.6 . . ?
O58W K23 Nb10 92.7 . . ?
O58W K23 Nb13 122.2 . . ?
O58W K23 O27 100.0 . . ?
O58W K23 O57 76.0 . . ?
O58W K23 K19 138.4 . 2_576 ?
O58W K23 K28 40.4 . 2_576 ?
O58W K23 O11W 161.9 . 2_576 ?
O58W K23 O15W 101.0 . 2_576 ?
O58W K23 O19W 116.7 . 2_576 ?
Te13 K24 K22 67.3 1_655 . ?
Te13 K24 K31 78.0 1_655 . ?
Nb24 K24 Te13 76.2 . 1_655 ?
Nb24 K24 K22 79.6 . . ?
Nb24 K24 K31 61.6 . . ?
O49 K24 Te13 101.5 . 1_655 ?
O49 K24 Nb24 31.6 . . ?
O49 K24 O67 57.5 . . ?
O49 K24 O139 80.5 . 1_655 ?
O49 K24 O205 128.6 . 1_655 ?
O49 K24 K22 72.4 . . ?
O49 K24 K31 85.3 . . ?
O67 K24 Te13 66.1 . 1_655 ?
O67 K24 Nb24 27.6 . . ?
O67 K24 K22 98.9 . . ?
O67 K24 K31 36.2 . . ?
O139 K24 Te13 27.1 1_655 1_655 ?
O139 K24 Nb24 63.9 1_655 . ?
O139 K24 O67 67.2 1_655 . ?
O139 K24 K22 43.7 1_655 . ?
O139 K24 K31 93.1 1_655 . ?
O205 K24 Te13 28.3 1_655 1_655 ?
O205 K24 Nb24 99.7 1_655 . ?
O205 K24 O67 81.3 1_655 . ?
O205 K24 O139 54.0 1_655 1_655 ?
O205 K24 K22 86.7 1_655 . ?
O205 K24 K31 75.7 1_655 . ?
K22 K24 K31 133.1 . . ?
O40W K24 Te13 152.6 . 1_655 ?
O40W K24 Nb24 130.9 . . ?
O40W K24 O49 103.2 . . ?
O40W K24 O67 138.9 . . ?
O40W K24 O139 151.3 . 1_655 ?
O40W K24 O205 128.2 . 1_655 ?
O40W K24 K22 109.6 . . ?
O40W K24 K31 115.5 . . ?
O40W K24 O71W 79.4 . . ?
O71W K24 Te13 113.6 . 1_655 ?
O71W K24 Nb24 80.1 . . ?
O71W K24 O49 87.0 . . ?
O71W K24 O67 64.7 . . ?
O71W K24 O139 129.3 . 1_655 ?
O71W K24 O205 103.0 . 1_655 ?
O71W K24 K22 158.8 . . ?
O71W K24 K31 36.8 . . ?
Nb40 K25 Nb44 54.8 . . ?
Nb40 K25 Nb46 60.5 . . ?
Nb40 K25 Nb58 84.2 . . ?
Nb40 K25 K29 55.5 . . ?
Nb40 K25 K35 49.2 . 2_575 ?
Nb44 K25 Nb46 84.5 . . ?
Nb44 K25 Nb58 58.3 . . ?
Nb44 K25 K29 109.9 . . ?
Nb44 K25 K35 53.1 . 2_575 ?
Nb46 K25 Nb58 53.1 . . ?
Nb46 K25 K29 55.7 . . ?
Nb46 K25 K35 109.5 . 2_575 ?
Nb58 K25 K29 108.5 . . ?
Nb58 K25 K35 110.6 . 2_575 ?
O131 K25 Nb40 30.1 . . ?
O131 K25 Nb44 32.3 . . ?
O131 K25 Nb46 84.0 . . ?
O131 K25 Nb58 83.5 . . ?
O131 K25 O132 58.7 . . ?
O131 K25 O194 59.4 . . ?
O131 K25 O200 98.1 . . ?
O131 K25 K29 83.5 . . ?
O131 K25 K35 29.6 . 2_575 ?
O132 K25 Nb40 31.7 . . ?
O132 K25 Nb44 71.4 . . ?
O132 K25 Nb46 29.3 . . ?
O132 K25 Nb58 69.0 . . ?
O132 K25 K29 44.9 . . ?
O132 K25 K35 80.8 . 2_575 ?
O194 K25 Nb40 70.8 . . ?
O194 K25 Nb44 30.6 . . ?
O194 K25 Nb46 68.7 . . ?
O194 K25 Nb58 28.0 . . ?
O194 K25 O132 70.6 . . ?
O194 K25 O200 56.7 . . ?
O194 K25 K29 115.5 . . ?
O194 K25 K35 83.7 . 2_575 ?
O200 K25 Nb40 83.5 . . ?
O200 K25 Nb44 83.5 . . ?
O200 K25 Nb46 29.1 . . ?
O200 K25 Nb58 31.5 . . ?
O200 K25 O132 55.9 . . ?
O200 K25 K29 82.7 . . ?
O200 K25 K35 127.6 . 2_575 ?
K29 K25 K35 86.2 . 2_575 ?
K5 K26 K38 79.2 . 2_575 ?
K39 K26 K5 68.8 . . ?
K39 K26 K36 31.8 . . ?
K39 K26 K38 125.9 . 2_575 ?
K36 K26 K5 37.1 . . ?
K36 K26 K38 106.7 . 2_575 ?
O1W K26 K5 65.0 . . ?
O1W K26 K39 45.2 . . ?
O1W K26 K36 44.9 . . ?
O1W K26 K38 143.9 . 2_575 ?
O1W K26 O10W 84.5 . . ?
O1W K26 O65W 84.6 . . ?
O5W K26 K5 51.8 . . ?
O5W K26 K39 120.6 . . ?
O5W K26 K36 88.9 . . ?
O5W K26 K38 46.5 . 2_575 ?
O5W K26 O1W 103.1 . . ?
O5W K26 O10W 98.9 . . ?
O5W K26 O65W 79.6 . . ?
O10W K26 K5 62.2 . . ?
O10W K26 K39 44.0 . . ?
O10W K26 K36 44.4 . . ?
O10W K26 K38 82.8 . 2_575 ?
O10W K26 O65W 168.4 . . ?
O13W K26 K5 120.6 2_575 . ?
O13W K26 K39 131.8 2_575 . ?
O13W K26 K36 137.1 2_575 . ?
O13W K26 K38 42.2 2_575 2_575 ?
O13W K26 O1W 173.5 2_575 . ?
O13W K26 O5W 83.4 2_575 . ?
O13W K26 O10W 95.2 2_575 . ?
O13W K26 O65W 96.1 2_575 . ?
O65W K26 K5 109.1 . . ?
O65W K26 K39 127.1 . . ?
O65W K26 K36 123.9 . . ?
O65W K26 K38 103.8 . 2_575 ?
Nb36 K27 Nb50 54.5 . . ?
Nb36 K27 Nb56 86.7 . . ?
Nb52 K27 Nb36 63.9 . . ?
Nb52 K27 Nb50 87.1 . . ?
Nb52 K27 Nb56 55.4 . . ?
Nb56 K27 Nb50 58.8 . . ?
O183 K27 Nb36 30.8 . . ?
O183 K27 Nb50 31.8 . . ?
O183 K27 Nb52 88.2 . . ?
O183 K27 Nb56 85.2 . . ?
O183 K27 O210 59.0 . . ?
O195 K27 Nb36 88.2 . . ?
O195 K27 Nb50 85.3 . . ?
O195 K27 Nb52 31.4 . . ?
O195 K27 Nb56 32.1 . . ?
O195 K27 O183 102.4 . . ?
O195 K27 O208 59.9 . . ?
O195 K27 O210 61.7 . . ?
O208 K27 Nb36 71.9 . . ?
O208 K27 Nb50 29.3 . . ?
O208 K27 Nb52 73.0 . . ?
O208 K27 Nb56 30.1 . . ?
O208 K27 O183 59.0 . . ?
O208 K27 O210 73.6 . . ?
O210 K27 Nb36 31.0 . . ?
O210 K27 Nb50 71.2 . . ?
O210 K27 Nb52 33.5 . . ?
O210 K27 Nb56 72.8 . . ?
O83W K27 Nb36 70.7 . . ?
O83W K27 Nb50 117.1 . . ?
O83W K27 Nb52 95.4 . . ?
O83W K27 Nb56 149.5 . . ?
O83W K27 O183 85.4 . . ?
O83W K27 O195 123.9 . . ?
O83W K27 O208 142.2 . . ?
O83W K27 O210 77.4 . . ?
Nb13 K28 Nb12 89.4 . . ?
Nb13 K28 Nb15 49.4 . . ?
Nb13 K28 K23 99.9 . 2_576 ?
Nb15 K28 Nb12 125.9 . . ?
Nb15 K28 K23 137.5 . 2_576 ?
O25 K28 Nb12 110.8 . . ?
O25 K28 Nb13 24.7 . . ?
O25 K28 Nb15 25.3 . . ?
O25 K28 O39 127.3 . . ?
O25 K28 K23 117.3 . 2_576 ?
O25 K28 O6W 70.5 . . ?
O25 K28 O58W 86.8 . 2_576 ?
O25 K28 O92W 133.2 . . ?
O39 K28 Nb12 16.9 . . ?
O39 K28 Nb13 104.8 . . ?
O39 K28 Nb15 142.4 . . ?
O39 K28 K23 63.4 . 2_576 ?
O39 K28 O6W 78.9 . . ?
O39 K28 O58W 80.5 . 2_576 ?
O39 K28 O92W 97.1 . . ?
K23 K28 Nb12 72.3 2_576 . ?
O6W K28 Nb12 66.5 . . ?
O6W K28 Nb13 70.6 . . ?
O6W K28 Nb15 67.2 . . ?
O6W K28 K23 137.6 . 2_576 ?
O6W K28 O58W 129.2 . 2_576 ?
O58W K28 Nb12 81.5 2_576 . ?
O58W K28 Nb13 70.7 2_576 . ?
O58W K28 Nb15 108.3 2_576 . ?
O58W K28 K23 30.5 2_576 2_576 ?
O92W K28 Nb12 111.8 . . ?
O92W K28 Nb13 157.7 . . ?
O92W K28 Nb15 109.5 . . ?
O92W K28 K23 93.4 . 2_576 ?
O92W K28 O6W 110.6 . . ?
O92W K28 O58W 117.7 . 2_576 ?
Nb40 K29 Nb46 60.5 . . ?
Nb40 K29 K9 56.2 . . ?
Nb40 K29 K25 55.0 . . ?
Nb46 K29 K9 55.8 . . ?
Nb46 K29 K25 56.3 . . ?
O132 K29 Nb40 31.4 . . ?
O132 K29 Nb46 29.7 . . ?
O132 K29 O226 138.1 . . ?
O132 K29 K9 53.8 . . ?
O132 K29 K25 45.1 . . ?
O204 K29 Nb40 27.9 . . ?
O204 K29 Nb46 88.3 . . ?
O204 K29 O132 58.9 . . ?
O204 K29 O218 114.7 . . ?
O204 K29 O226 146.1 . . ?
O204 K29 K9 71.8 . . ?
O204 K29 K25 67.2 . . ?
O218 K29 Nb40 87.1 . . ?
O218 K29 Nb46 26.7 . . ?
O218 K29 O132 55.8 . . ?
O218 K29 O226 89.6 . . ?
O218 K29 K9 71.5 . . ?
O218 K29 K25 67.6 . . ?
O226 K29 Nb40 151.5 . . ?
O226 K29 Nb46 111.4 . . ?
O226 K29 K9 96.0 . . ?
O226 K29 K25 146.7 . . ?
K25 K29 K9 98.9 . . ?
O12W K29 Nb40 75.6 . . ?
O12W K29 Nb46 76.9 . . ?
O12W K29 O132 78.2 . . ?
O12W K29 O204 82.5 . . ?
O12W K29 O218 85.4 . . ?
O12W K29 O226 75.9 . . ?
O12W K29 K9 24.4 . . ?
O12W K29 K25 123.2 . . ?
Nb25 K30 K20 56.6 . . ?
Nb60 K30 Nb25 120.3 1_545 . ?
Nb60 K30 K20 117.0 1_545 . ?
O70 K30 Nb25 25.5 . . ?
O70 K30 Nb60 143.5 . 1_545 ?
O70 K30 K20 45.5 . . ?
O70 K30 O18W 133.3 . 1_545 ?
O70 K30 O22W 87.7 . . ?
O70 K30 O30W 93.8 . . ?
O70 K30 O55W 81.2 . . ?
O175 K30 Nb25 138.0 . . ?
O175 K30 Nb60 96.7 . 1_545 ?
O175 K30 O70 119.6 . . ?
O175 K30 K20 125.3 . . ?
O175 K30 O18W 57.8 . 1_545 ?
O175 K30 O22W 128.4 . . ?
O175 K30 O30W 90.5 . . ?
O175 K30 O55W 65.8 . . ?
O193 K30 Nb25 145.0 1_545 . ?
O193 K30 Nb60 24.8 1_545 1_545 ?
O193 K30 O70 167.0 1_545 . ?
O193 K30 O175 73.1 1_545 . ?
O193 K30 K20 126.0 1_545 . ?
O193 K30 O18W 54.5 1_545 1_545 ?
O193 K30 O22W 85.9 1_545 . ?
O193 K30 O30W 88.9 1_545 . ?
O193 K30 O55W 103.1 1_545 . ?
O18W K30 Nb25 121.0 1_545 . ?
O18W K30 Nb60 61.9 1_545 1_545 ?
O18W K30 K20 176.8 1_545 . ?
O22W K30 Nb25 62.5 . . ?
O22W K30 Nb60 64.6 . 1_545 ?
O22W K30 K20 105.3 . . ?
O22W K30 O18W 71.5 . 1_545 ?
O22W K30 O30W 41.5 . . ?
O22W K30 O55W 165.4 . . ?
O30W K30 Nb25 77.5 . . ?
O30W K30 Nb60 81.1 . 1_545 ?
O30W K30 K20 133.9 . . ?
O30W K30 O18W 43.4 . 1_545 ?
O37W K30 Nb25 69.3 . . ?
O37W K30 Nb60 116.9 . 1_545 ?
O37W K30 O70 71.5 . . ?
O37W K30 O175 76.9 . . ?
O37W K30 O193 116.9 . 1_545 ?
O37W K30 K20 116.9 . . ?
O37W K30 O18W 62.4 . 1_545 ?
O37W K30 O22W 71.7 . . ?
O37W K30 O30W 37.3 . . ?
O37W K30 O55W 113.0 . . ?
O51W K30 Nb25 148.3 . . ?
O51W K30 Nb60 74.6 . 1_545 ?
O51W K30 O70 128.2 . . ?
O51W K30 O175 55.4 . . ?
O51W K30 O193 54.8 . 1_545 ?
O51W K30 K20 91.9 . . ?
O51W K30 O18W 90.7 . 1_545 ?
O51W K30 O22W 139.2 . . ?
O51W K30 O30W 134.1 . . ?
O51W K30 O37W 132.3 . . ?
O51W K30 O55W 48.3 . . ?
O55W K30 Nb25 105.4 . . ?
O55W K30 Nb60 120.9 . 1_545 ?
O55W K30 K20 60.1 . . ?
O55W K30 O18W 123.1 . 1_545 ?
O55W K30 O30W 148.1 . . ?
Nb5 K31 K16 54.1 . . ?
Nb5 K31 K24 98.0 . . ?
O53 K31 Nb5 23.0 . . ?
O53 K31 K16 47.4 . . ?
O53 K31 K24 119.7 . . ?
O53 K31 O8W 67.8 . . ?
O53 K31 O89W 90.7 . . ?
O67 K31 Nb5 96.0 . . ?
O67 K31 O53 117.0 . . ?
O67 K31 K16 131.6 . . ?
O67 K31 K24 40.5 . . ?
O67 K31 O8W 75.2 . . ?
O67 K31 O71W 67.2 . . ?
O67 K31 O89W 139.0 . . ?
K16 K31 K24 100.8 . . ?
K37 K31 Nb5 126.6 . . ?
K37 K31 O53 119.2 . . ?
K37 K31 O67 77.2 . . ?
K37 K31 K16 150.5 . . ?
K37 K31 K24 107.8 . . ?
K37 K31 O8W 59.6 . . ?
K37 K31 O71W 142.4 . . ?
K37 K31 O89W 62.6 . . ?
O8W K31 Nb5 67.4 . . ?
O8W K31 K16 115.2 . . ?
O8W K31 K24 113.3 . . ?
O8W K31 O89W 90.2 . . ?
O71W K31 Nb5 70.4 . . ?
O71W K31 O53 88.3 . . ?
O71W K31 K16 67.0 . . ?
O71W K31 K24 35.3 . . ?
O71W K31 O8W 118.6 . . ?
O71W K31 O89W 148.1 . . ?
O89W K31 Nb5 113.5 . . ?
O89W K31 K16 89.3 . . ?
O89W K31 K24 146.5 . . ?
Nb29 K32 Nb56 97.4 . 1_545 ?
Nb29 K32 K10 117.1 . 2_676 ?
Nb29 K32 K12 54.1 . . ?
Nb56 K32 K10 90.1 1_545 2_676 ?
Nb56 K32 K12 142.7 1_545 . ?
O113 K32 Nb29 18.7 . . ?
O113 K32 Nb56 80.9 . 1_545 ?
O113 K32 O229 95.6 . 1_545 ?
O113 K32 K10 125.7 . 2_676 ?
O113 K32 K12 66.1 . . ?
O113 K32 K14 42.1 . . ?
O113 K32 O29W 118.6 . 1_655 ?
O113 K32 O70W 89.9 . . ?
O113 K32 O96W 97.8 . . ?
O229 K32 Nb29 109.6 1_545 . ?
O229 K32 Nb56 19.4 1_545 1_545 ?
O229 K32 K10 71.2 1_545 2_676 ?
O229 K32 K12 161.1 1_545 . ?
O229 K32 K14 74.3 1_545 . ?
O229 K32 O29W 64.2 1_545 1_655 ?
O229 K32 O96W 95.6 1_545 . ?
K10 K32 K12 122.7 2_676 . ?
K14 K32 Nb29 60.1 . . ?
K14 K32 Nb56 54.9 . 1_545 ?
K14 K32 K10 141.4 . 2_676 ?
K14 K32 K12 88.1 . . ?
O29W K32 Nb29 135.5 1_655 . ?
O29W K32 Nb56 61.9 1_655 1_545 ?
O29W K32 K10 102.8 1_655 2_676 ?
O29W K32 K12 119.0 1_655 . ?
O29W K32 K14 76.6 1_655 . ?
O70W K32 Nb29 83.7 . . ?
O70W K32 Nb56 137.0 . 1_545 ?
O70W K32 O229 150.0 . 1_545 ?
O70W K32 K10 127.6 . 2_676 ?
O70W K32 K12 33.5 . . ?
O70W K32 K14 91.0 . . ?
O70W K32 O29W 87.3 . 1_655 ?
O70W K32 O96W 112.8 . . ?
O96W K32 Nb29 84.0 . . ?
O96W K32 Nb56 110.0 . 1_545 ?
O96W K32 K10 36.3 . 2_676 ?
O96W K32 K12 92.0 . . ?
O96W K32 K14 134.8 . . ?
O96W K32 O29W 138.8 . 1_655 ?
Te12 K33 Nb43 73.2 . . ?
Te12 K33 K7 89.0 . . ?
Nb43 K33 K7 55.2 . . ?
O85 K33 Te12 41.6 . . ?
O85 K33 Nb43 92.6 . . ?
O85 K33 O137 63.6 . . ?
O85 K33 K7 70.1 . . ?
O85 K33 O54W 108.7 . . ?
O137 K33 Te12 50.9 . . ?
O137 K33 Nb43 29.0 . . ?
O137 K33 K7 48.4 . . ?
O189 K33 Te12 100.5 . . ?
O189 K33 Nb43 29.0 . . ?
O189 K33 O85 120.2 . . ?
O189 K33 O137 57.5 . . ?
O189 K33 K7 64.5 . . ?
O189 K33 O54W 68.9 . . ?
O54W K33 Te12 67.4 . . ?
O54W K33 Nb43 67.1 . . ?
O54W K33 O137 78.1 . . ?
O54W K33 K7 122.0 . . ?
O91W K33 Te12 124.5 . . ?
O91W K33 Nb43 104.6 . . ?
O91W K33 O85 84.5 . . ?
O91W K33 O137 101.2 . . ?
O91W K33 O189 97.2 . . ?
O91W K33 K7 53.4 . . ?
O91W K33 O54W 164.2 . . ?
Nb2 K34 Nb30 100.9 . . ?
O55 K34 Nb2 29.8 . . ?
O55 K34 Nb30 89.6 . . ?
O55 K34 K38 97.4 . . ?
O75 K34 Nb2 33.3 . . ?
O75 K34 Nb30 120.3 . . ?
O75 K34 O55 62.2 . . ?
O75 K34 K38 68.8 . . ?
O75 K34 O94W 126.9 . . ?
O165 K34 Nb2 122.8 . . ?
O165 K34 Nb30 22.1 . . ?
O165 K34 O55 110.5 . . ?
O165 K34 O75 136.4 . . ?
O165 K34 K38 70.0 . . ?
O165 K34 O94W 90.7 . . ?
K38 K34 Nb2 77.9 . . ?
K38 K34 Nb30 64.1 . . ?
O45W K34 Nb2 102.3 . . ?
O45W K34 Nb30 120.1 . . ?
O45W K34 O55 131.1 . . ?
O45W K34 O75 69.1 . . ?
O45W K34 O165 107.5 . . ?
O45W K34 K38 68.2 . . ?
O45W K34 O94W 74.6 . . ?
O94W K34 Nb2 144.7 . . ?
O94W K34 Nb30 111.1 . . ?
O94W K34 O55 133.3 . . ?
O94W K34 K38 129.3 . . ?
Nb9 K35 Nb44 109.6 . 2_575 ?
Nb40 K35 Nb9 154.7 2_575 . ?
Nb40 K35 Nb44 53.2 2_575 2_575 ?
O98 K35 Nb9 163.5 2_575 . ?
O98 K35 Nb40 31.6 2_575 2_575 ?
O98 K35 Nb44 61.5 2_575 2_575 ?
O98 K35 K38 110.4 2_575 . ?
O98 K35 O5W 49.2 2_575 2_575 ?
O98 K35 O41W 79.5 2_575 . ?
O121 K35 Nb9 31.4 . . ?
O121 K35 Nb40 155.8 . 2_575 ?
O121 K35 Nb44 104.8 . 2_575 ?
O121 K35 O98 133.9 . 2_575 ?
O121 K35 K38 51.1 . . ?
O121 K35 O5W 106.6 . 2_575 ?
O121 K35 O41W 130.7 . . ?
O131 K35 Nb9 125.9 2_575 . ?
O131 K35 Nb40 30.2 2_575 2_575 ?
O131 K35 Nb44 28.9 2_575 2_575 ?
O131 K35 O98 53.3 2_575 2_575 ?
O131 K35 O121 132.0 2_575 . ?
O131 K35 O167 113.6 2_575 . ?
O131 K35 K5 103.3 2_575 . ?
O131 K35 K38 162.1 2_575 . ?
O131 K35 O5W 102.2 2_575 2_575 ?
O131 K35 O41W 96.2 2_575 . ?
O167 K35 Nb9 26.6 . . ?
O167 K35 Nb40 134.2 . 2_575 ?
O167 K35 Nb44 110.6 . 2_575 ?
O167 K35 O98 165.7 . 2_575 ?
O167 K35 O121 57.9 . . ?
O167 K35 K38 83.3 . . ?
O167 K35 O5W 141.9 . 2_575 ?
O167 K35 O41W 97.7 . . ?
K5 K35 Nb9 84.1 . . ?
K5 K35 Nb40 107.0 . 2_575 ?
K5 K35 Nb44 78.0 . 2_575 ?
K5 K35 O98 80.5 . 2_575 ?
K5 K35 O121 53.4 . . ?
K5 K35 O167 110.4 . . ?
K5 K35 K38 63.4 . . ?
K5 K35 O5W 71.5 . 2_575 ?
K5 K35 O41W 135.1 . . ?
K38 K35 Nb9 67.0 . . ?
K38 K35 Nb40 138.3 . 2_575 ?
K38 K35 Nb44 141.4 . 2_575 ?
O5W K35 Nb9 130.1 2_575 . ?
O5W K35 Nb40 75.3 2_575 2_575 ?
O5W K35 Nb44 107.0 2_575 2_575 ?
O5W K35 K38 63.2 2_575 . ?
O5W K35 O41W 64.9 2_575 . ?
O7W K35 Nb9 98.1 . . ?
O7W K35 Nb40 102.8 . 2_575 ?
O7W K35 Nb44 151.3 . 2_575 ?
O7W K35 O98 89.8 . 2_575 ?
O7W K35 O121 94.6 . . ?
O7W K35 O131 132.5 . 2_575 ?
O7W K35 O167 97.6 . . ?
O7W K35 K5 97.7 . . ?
O7W K35 K38 45.1 . . ?
O7W K35 O5W 46.1 . 2_575 ?
O7W K35 O41W 42.7 . . ?
O41W K35 Nb9 116.0 . . ?
O41W K35 Nb40 72.5 . 2_575 ?
O41W K35 Nb44 124.4 . 2_575 ?
O41W K35 K38 86.9 . . ?
Nb23 K36 Nb44 136.8 . 2_575 ?
O29 K36 Nb23 31.9 . . ?
O29 K36 Nb44 150.9 . 2_575 ?
O29 K36 O33 53.6 . . ?
O29 K36 O82 150.8 . 2_575 ?
O29 K36 O121 53.8 . . ?
O29 K36 O212 128.6 . 2_575 ?
O29 K36 K5 97.7 . . ?
O29 K36 O1W 75.5 . . ?
O29 K36 O10W 139.3 . . ?
O29 K36 O25W 122.2 . . ?
O33 K36 Nb23 28.4 . . ?
O33 K36 Nb44 133.1 . 2_575 ?
O82 K36 Nb23 119.8 2_575 . ?
O82 K36 Nb44 31.7 2_575 2_575 ?
O82 K36 O33 104.4 2_575 . ?
O82 K36 O121 97.9 2_575 . ?
O82 K36 O25W 86.7 2_575 . ?
O121 K36 Nb23 31.6 . . ?
O121 K36 Nb44 106.1 . 2_575 ?
O121 K36 O33 49.5 . . ?
O212 K36 Nb23 130.8 2_575 . ?
O212 K36 Nb44 25.7 2_575 2_575 ?
O212 K36 O33 144.8 2_575 . ?
O212 K36 O82 56.4 2_575 2_575 ?
O212 K36 O121 100.4 2_575 . ?
O212 K36 O1W 154.5 2_575 . ?
O212 K36 O10W 90.9 2_575 . ?
O212 K36 O25W 64.6 2_575 . ?
K5 K36 Nb23 65.9 . . ?
K5 K36 Nb44 79.7 . 2_575 ?
K5 K36 O33 53.5 . . ?
K5 K36 O82 54.2 . 2_575 ?
K5 K36 O121 52.3 . . ?
K5 K36 O212 95.2 . 2_575 ?
K5 K36 O1W 88.6 . . ?
K5 K36 O10W 86.2 . . ?
K5 K36 O25W 139.9 . . ?
K39 K36 Nb23 117.7 . . ?
K39 K36 Nb44 103.7 . 2_575 ?
K39 K36 O29 100.6 . . ?
K39 K36 O33 103.2 . . ?
K39 K36 O82 103.6 . 2_575 ?
K39 K36 O121 149.3 . . ?
K39 K36 O212 109.7 . 2_575 ?
K39 K36 K5 127.9 . . ?
K39 K36 O1W 50.7 . . ?
K39 K36 O10W 49.8 . . ?
K39 K36 O25W 46.2 . . ?
O1W K36 Nb23 73.6 . . ?
O1W K36 Nb44 132.9 . 2_575 ?
O1W K36 O33 52.9 . . ?
O1W K36 O82 108.0 . 2_575 ?
O1W K36 O121 101.8 . . ?
O1W K36 O25W 96.7 . . ?
O10W K36 Nb23 129.6 . . ?
O10W K36 Nb44 69.7 . 2_575 ?
O10W K36 O33 101.2 . . ?
O10W K36 O82 55.5 . 2_575 ?
O10W K36 O121 137.6 . . ?
O10W K36 O1W 64.1 . . ?
O10W K36 O25W 61.4 . . ?
O25W K36 Nb23 153.4 . . ?
O25W K36 Nb44 67.6 . 2_575 ?
O25W K36 O33 149.4 . . ?
O25W K36 O121 158.5 . . ?
Nb48 K37 K12 70.9 1_655 . ?
O67 K37 Nb48 122.6 . 1_655 ?
O67 K37 K12 62.4 . . ?
O214 K37 Nb48 23.1 1_655 1_655 ?
O214 K37 O67 143.4 1_655 . ?
O214 K37 O216 94.4 1_655 1_655 ?
O214 K37 K12 93.2 1_655 . ?
O214 K37 O78W 57.3 1_655 1_655 ?
O214 K37 O89W 81.8 1_655 . ?
O216 K37 Nb48 75.9 1_655 1_655 ?
O216 K37 O67 49.3 1_655 . ?
O216 K37 K12 50.9 1_655 . ?
O216 K37 O78W 59.6 1_655 1_655 ?
K31 K37 Nb48 146.9 . 1_655 ?
K31 K37 O67 53.6 . . ?
K31 K37 O214 139.3 . 1_655 ?
K31 K37 O216 84.5 . 1_655 ?
K31 K37 K12 116.0 . . ?
K31 K37 O8W 66.4 . . ?
K31 K37 O64W 145.2 . . ?
K31 K37 O78W 88.5 . 1_655 ?
K31 K37 O89W 65.4 . . ?
O8W K37 Nb48 146.6 . 1_655 ?
O8W K37 O67 68.7 . . ?
O8W K37 O214 143.9 . 1_655 ?
O8W K37 O216 116.5 . 1_655 ?
O8W K37 K12 92.6 . . ?
O8W K37 O64W 91.3 . . ?
O8W K37 O78W 154.8 . 1_655 ?
O8W K37 O89W 95.2 . . ?
O64W K37 Nb48 58.3 . 1_655 ?
O64W K37 O67 94.2 . . ?
O64W K37 O214 74.0 . 1_655 ?
O64W K37 O216 82.3 . 1_655 ?
O64W K37 K12 35.0 . . ?
O64W K37 O78W 111.7 . 1_655 ?
O64W K37 O89W 146.7 . . ?
O78W K37 Nb48 58.7 1_655 1_655 ?
O78W K37 O67 98.4 1_655 . ?
O78W K37 K12 100.4 1_655 . ?
O89W K37 Nb48 103.4 . 1_655 ?
O89W K37 O67 118.6 . . ?
O89W K37 O216 122.7 . 1_655 ?
O89W K37 K12 171.9 . . ?
O89W K37 O78W 71.5 . 1_655 ?
O35 K38 O75 51.9 . . ?
O35 K38 O165 106.4 . . ?
O35 K38 K5 88.5 . . ?
O35 K38 K35 114.1 . . ?
O35 K38 O13W 153.6 . . ?
O75 K38 O165 103.1 . . ?
O75 K38 K5 103.3 . . ?
O75 K38 K35 86.9 . . ?
O75 K38 O13W 118.1 . . ?
O118 K38 O35 105.4 . . ?
O118 K38 O75 149.0 . . ?
O118 K38 O165 103.9 . . ?
O118 K38 K5 50.1 . . ?
O118 K38 K35 85.0 . . ?
O118 K38 O13W 91.3 . . ?
O118 K38 O45W 139.6 . . ?
O121 K38 O35 52.0 . . ?
O121 K38 O75 51.5 . . ?
O121 K38 O118 98.7 . . ?
O121 K38 O126 134.0 . . ?
O121 K38 O165 152.7 . . ?
O121 K38 K5 52.6 . . ?
O121 K38 K34 104.2 . . ?
O121 K38 K35 62.1 . . ?
O121 K38 O13W 146.4 . . ?
O121 K38 O45W 87.4 . . ?
O126 K38 O35 96.0 . . ?
O126 K38 O75 137.6 . . ?
O126 K38 O118 54.2 . . ?
O126 K38 O165 55.3 . . ?
O126 K38 K5 102.3 . . ?
O126 K38 K35 135.1 . . ?
O126 K38 O13W 77.1 . . ?
O126 K38 O45W 138.1 . . ?
O165 K38 K5 153.5 . . ?
O165 K38 K35 134.5 . . ?
O165 K38 O13W 48.7 . . ?
K5 K38 K35 49.4 . . ?
K5 K38 O13W 117.8 . . ?
K34 K38 O35 82.2 . . ?
K34 K38 O75 52.7 . . ?
K34 K38 O118 155.3 . . ?
K34 K38 O126 102.2 . . ?
K34 K38 O165 51.6 . . ?
K34 K38 K5 154.6 . . ?
K34 K38 K35 113.9 . . ?
K34 K38 O13W 74.6 . . ?
K34 K38 O45W 51.8 . . ?
O7W K38 O35 152.5 . . ?
O7W K38 O75 104.1 . . ?
O7W K38 O118 90.4 . . ?
O7W K38 O121 104.1 . . ?
O7W K38 O126 111.5 . . ?
O7W K38 O165 91.0 . . ?
O7W K38 K5 84.6 . . ?
O7W K38 K34 92.8 . . ?
O7W K38 K35 43.8 . . ?
O7W K38 O13W 43.5 . . ?
O7W K38 O45W 49.7 . . ?
O13W K38 K35 87.2 . . ?
O45W K38 O35 109.5 . . ?
O45W K38 O75 57.7 . . ?
O45W K38 O165 85.3 . . ?
O45W K38 K5 110.8 . . ?
O45W K38 K35 62.7 . . ?
O45W K38 O13W 65.2 . . ?
O16W K1 K39 38.3 . . ?
O16W K1 O49W 69.6 . . ?
O25W K1 K39 36.9 . . ?
O25W K1 O16W 71.6 . . ?
O25W K1 O44W 157.1 . . ?
O25W K1 O49W 54.9 . . ?
O25W K1 O81W 117.0 . . ?
O44W K1 K39 121.6 . . ?
O44W K1 O16W 85.6 . . ?
O44W K1 O49W 116.3 . . ?
O44W K1 O81W 75.7 . . ?
O49W K1 K39 67.1 . . ?
O81W K1 K39 142.5 . . ?
O81W K1 O16W 127.1 . . ?
O81W K1 O49W 75.5 . . ?
K39 O1W K6 91.8 . . ?
K39 O1W K36 46.8 . . ?
K26 O1W K6 168.1 . . ?
K26 O1W K39 89.9 . . ?
K26 O1W K36 101.9 . . ?
K36 O1W K6 87.7 . . ?
K19 O2W K13 80.9 . . ?
K19 O3W K3 95.3 . 2_576 ?
K26 O5W K35 132.8 . 2_575 ?
K35 O7W K38 91.1 . . ?
K4 O4W K18 126.3 . . ?
K37 O8W K31 54.0 . . ?
K39 O10W K26 89.8 . . ?
K39 O10W K36 47.4 . . ?
K26 O10W K36 101.4 . . ?
K19 O11W K3 86.7 . 2_576 ?
K19 O11W K23 81.2 . 2_576 ?
K23 O11W K3 167.9 2_576 2_576 ?
K9 O12W K29 125.0 . . ?
K13 O17W K3 171.0 . 2_576 ?
K19 O17W K3 88.2 . 2_576 ?
K19 O17W K13 83.2 . . ?
K26 O13W K38 109.6 2_575 . ?
K19 O15W K23 90.3 . 2_576 ?
K39 O16W K6 95.5 . . ?
K39 O16W K1 92.6 . . ?
K1 O16W K6 171.7 . . ?
K11 O18W K30 137.0 1_565 1_565 ?
K19 O19W K13 79.9 . . ?
K19 O19W K23 82.0 . 2_576 ?
K23 O19W K13 161.9 2_576 . ?
K18 O24W K14 105.7 . 1_565 ?
K39 O25W K36 45.5 . . ?
K39 O25W K1 98.3 . . ?
K1 O25W K36 118.8 . . ?
K34 O45W K38 60.0 . . ?
K22 O47W K10 89.6 2_676 2_676 ?
K13 O48W K11 94.2 2_576 2_576 ?
K23 O58W K28 109.0 . 2_576 ?
K12 O64W K37 107.3 . . ?
K12 O70W K32 111.6 . . ?
K24 O71W K31 108.0 . . ?
K13 O75W K22 177.9 2_676 . ?
K8 O78W K37 153.0 . 1_455 ?
K37 O89W K31 51.9 . . ?
K10 O96W K32 107.0 2_676 . ?
K10 O97W K22 98.3 . . ?

loop_
_geom_bond_atom_site_label_1
_geom_bond_atom_site_label_2
_geom_bond_distance
_geom_bond_site_symmetry_2
_geom_bond_publ_flag
Te1 O6 1.8801 . ?
Te1 O60 1.9005 . ?
Te1 O83 1.9133 . ?
Te2 O3 1.8940 . ?
Te2 O56 1.8494 . ?
Te2 O130 1.9183 . ?
Te2 K23 3.7288 . ?
Te3 O5 1.9127 . ?
Te3 O43 1.9267 . ?
Te3 O47 1.8915 . ?
Te4 O17 1.8855 . ?
Te4 O21 1.9075 . ?
Te4 O123 1.8578 . ?
Te5 O48 1.8379 . ?
Te5 O59 1.8944 . ?
Te5 O88 1.8727 . ?
Te6 O18 1.9045 . ?
Te6 O32 1.8854 . ?
Te6 O40 1.8954 . ?
Te6 O127 2.5177 . ?
Te7 O69 1.8893 . ?
Te7 O128 1.8541 . ?
Te7 O179 1.8950 . ?
Te7 K9 3.8921 . ?
Te8 O26 1.9108 . ?
Te8 O33 2.4410 . ?
Te8 O62 1.9034 . ?
Te8 O98 2.5101 . ?
Te8 O136 1.9280 . ?
Te8 K9 3.1928 . ?
Te9 O76 1.9316 . ?
Te9 O96 2.3847 . ?
Te9 O111 1.8273 . ?
Te9 O199 1.9813 . ?
Te9 K4 3.1749 . ?
Te10 O117 1.8672 . ?
Te10 O158 1.8504 . ?
Te10 O168 1.8895 . ?
Te10 K4 3.8294 . ?
Nb2 Nb9 3.3527 . ?
Nb2 Nb23 3.3103 . ?
Nb2 Mn7 3.2207 . ?
Nb2 O4 2.0814 . ?
Nb2 O8 2.0867 . ?
Nb2 O35 1.9773 . ?
Nb2 O55 1.7753 . ?
Nb2 O75 1.9598 . ?
Nb2 O79 2.3677 . ?
Nb2 K34 3.5469 . ?
Nb2 K38 4.1143 . ?
Nb3 Nb14 3.3466 . ?
Nb3 Nb17 3.3441 . ?
Nb3 O11 2.0795 . ?
Nb3 O13 1.8556 . ?
Nb3 O14 1.9929 . ?
Nb3 O58 2.3057 . ?
Nb3 O78 1.9350 . ?
Nb3 O95 1.9918 . ?
Nb3 K2 3.8592 . ?
Nb3 K3 3.9659 . ?
Te11 O51 1.9018 . ?
Te11 O86 1.8425 . ?
Te11 O114 2.4083 . ?
Te11 O124 1.9309 . ?
Te11 K4 3.1242 . ?
Nb4 Nb11 3.3313 . ?
Nb4 Nb23 3.3205 . ?
Nb4 O2 2.0269 . ?
Nb4 O7 1.8009 . ?
Nb4 O8 2.0631 . ?
Nb4 O10 1.9485 . ?
Nb4 O30 1.9548 . ?
Nb4 O79 2.2485 . ?
Nb4 K6 4.0461 . ?
Nb5 Nb9 3.3320 . ?
Nb5 Nb11 3.3218 . ?
Nb5 Mn7 3.2517 . ?
Nb5 O2 2.1125 . ?
Nb5 O4 2.0223 . ?
Nb5 O37 1.9502 . ?
Nb5 O53 1.8901 . ?
Nb5 O73 1.7751 . ?
Nb5 O79 2.3626 . ?
Nb5 K16 3.8536 . ?
Nb5 K31 4.1817 . ?
Te12 O85 2.4006 . ?
Te12 O92 1.9044 . ?
Te12 O152 1.9407 . ?
Te12 O157 1.8564 . ?
Te12 K9 3.0782 . ?
Te12 K33 3.6054 . ?
Nb6 Nb20 3.3511 . ?
Nb6 Nb35 3.3518 . ?
Nb6 O20 1.8459 . ?
Nb6 O22 2.0996 . ?
Nb6 O28 1.9725 . ?
Nb6 O41 2.0092 . ?
Nb6 O46 1.9062 . ?
Nb6 O119 2.3325 . ?
Nb6 K3 4.0136 . ?
Nb6 K7 3.9177 . ?
Nb7 Nb14 3.3174 . ?
Nb7 Nb15 3.3576 . ?
Nb7 O11 2.0837 . ?
Nb7 O19 1.9882 . ?
Nb7 O36 2.0849 . ?
Nb7 O58 2.3603 . ?
Nb7 O68 1.8048 . ?
Nb7 O90 1.9060 . ?
Nb7 K21 3.9110 . ?
Nb8 O42 2.0151 . ?
Nb8 O48 2.3746 . ?
Nb8 O101 1.9751 . ?
Nb8 O103 1.8984 . ?
Nb8 O106 1.7780 . ?
Nb8 O130 2.0952 . ?
Nb8 K11 3.7890 . ?
Nb8 K13 4.0378 . ?
Te13 Nb32 3.1660 . ?
Te13 Nb38 3.1818 . ?
Te13 O72 1.9414 . ?
Te13 O120 1.8757 . ?
Te13 O139 1.8587 . ?
Te13 O201 1.8965 . ?
Te13 O205 1.9210 . ?
Te13 O216 1.8789 . ?
Te13 K12 4.0584 1_455 ?
Te13 K24 3.9154 1_455 ?
Nb9 Nb11 3.3385 . ?
Nb9 Nb23 3.3545 . ?
Nb9 O53 2.0242 . ?
Nb9 O75 1.9957 . ?
Nb9 O79 2.5122 . ?
Nb9 O93 1.9762 . ?
Nb9 O121 1.9905 . ?
Nb9 O167 1.7944 . ?
Nb9 K16 4.0093 . ?
Nb9 K35 3.8225 . ?
Nb10 Nb25 3.3527 . ?
Nb10 Nb35 3.3421 . ?
Nb10 Mn5 3.1912 . ?
Nb10 O9 2.0631 . ?
Nb10 O28 2.0595 . ?
Nb10 O57 1.7950 . ?
Nb10 O61 1.9380 . ?
Nb10 O105 1.8980 . ?
Nb10 O119 2.4092 . ?
Nb10 K23 3.8475 . ?
Nb11 Nb23 3.3240 . ?
Nb11 O29 1.9347 . ?
Nb11 O30 2.0793 . ?
Nb11 O37 2.0073 . ?
Nb11 O79 2.3798 . ?
Nb11 O93 1.9595 . ?
Nb11 O96 1.7908 . ?
Nb11 K6 3.7491 . ?
Nb11 K16 3.7088 . ?
Nb12 O39 1.7730 . ?
Nb12 O42 1.9920 . ?
Nb12 O44 1.9467 . ?
Nb12 O48 2.4236 . ?
Nb12 O50 1.9160 . ?
Nb12 O56 2.1447 . ?
Nb12 K10 3.7645 . ?
Nb12 K28 4.1553 . ?
Nb13 Nb15 3.3386 . ?
Nb13 Nb17 3.3335 . ?
Nb13 Mn3 3.1677 . ?
Nb13 O25 1.9033 . ?
Nb13 O27 1.8249 . ?
Nb13 O31 1.9678 . ?
Nb13 O36 2.0519 . ?
Nb13 O58 2.4364 . ?
Nb13 O95 2.0464 . ?
Nb13 K23 3.8668 . ?
Nb13 K28 3.9288 . ?
Nb14 Nb15 3.3468 . ?
Nb14 Nb17 3.3344 . ?
Nb14 O14 2.0696 . ?
Nb14 O19 1.9912 . ?
Nb14 O58 2.2914 . ?
Nb14 O64 1.9547 . ?
Nb14 O91 1.9238 . ?
Nb14 O114 1.8070 . ?
Nb14 K2 3.7718 . ?
Nb14 K21 3.6894 . ?
Nb15 O25 2.0323 . ?
Nb15 O58 2.4661 . ?
Nb15 O64 1.9857 . ?
Nb15 O90 2.0305 . ?
Nb15 O110 1.8028 . ?
Nb15 O133 1.9641 . ?
Nb15 K21 4.1709 . ?
Nb15 K28 4.0576 . ?
Nb16 O34 1.9684 . ?
Nb16 O60 2.0876 . ?
Nb16 O74 1.9538 . ?
Nb16 O88 2.3979 . ?
Nb16 O142 1.9265 . ?
Nb16 O196 1.7999 . ?
Nb16 K12 3.8594 . ?
Nb17 O31 1.9868 . ?
Nb17 O58 2.4035 . ?
Nb17 O78 2.0722 . ?
Nb17 O91 2.0197 . ?
Nb17 O133 1.9653 . ?
Nb17 O144 1.7315 . ?
Nb17 K2 3.7028 . ?
Nb18 O59 2.4273 . ?
Nb18 O63 2.0385 . ?
Nb18 O97 1.9671 . ?
Nb18 O109 2.0026 . ?
Nb18 O141 1.7762 . ?
Nb18 O150 1.9145 . ?
Nb18 K10 3.7267 . ?
Nb18 K12 3.8334 . ?
Nb18 K22 3.8024 . ?
Nb19 O34 2.0260 . ?
Nb19 O83 2.0876 . ?
Nb19 O88 2.3945 . ?
Nb19 O101 1.9305 . ?
Nb19 O102 1.9492 . ?
Nb19 O175 1.7894 . ?
Nb19 K11 3.8114 . ?
Nb20 Nb21 3.3224 . ?
Nb20 Nb25 3.3261 . ?
Nb20 Nb35 3.3291 . ?
Nb20 O23 1.9879 . ?
Nb20 O41 2.0687 . ?
Nb20 O66 1.9099 . ?
Nb20 O85 1.7826 . ?
Nb20 O107 1.9918 . ?
Nb20 O119 2.3201 . ?
Nb20 K7 3.9537 . ?
Nb20 K20 3.8001 . ?
Nb21 Nb25 3.3395 . ?
Nb21 O9 2.0360 . ?
Nb21 O22 2.0893 . ?
Nb21 O23 1.9685 . ?
Nb21 O24 1.7698 . ?
Nb21 O70 1.9326 . ?
Nb21 O119 2.3543 . ?
Nb21 K20 3.8833 . ?
Nb22 O47 2.1294 . ?
Nb22 O49 2.0234 . ?
Nb22 O50 1.9630 . ?
Nb22 O59 2.3727 . ?
Nb22 O84 1.8009 . ?
Nb22 O109 1.9310 . ?
Nb22 K10 3.6958 . ?
Nb23 O10 2.0829 . ?
Nb23 O29 2.0026 . ?
Nb23 O33 1.7771 . ?
Nb23 O35 1.9511 . ?
Nb23 O79 2.3720 . ?
Nb23 O121 1.9574 . ?
Nb23 K5 3.6502 . ?
Nb23 K36 3.7188 . ?
Nb24 O43 2.0574 . ?
Nb24 O49 1.9857 . ?
Nb24 O59 2.3715 . ?
Nb24 O63 1.9272 . ?
Nb24 O67 1.7745 . ?
Nb24 O74 1.9297 . ?
Nb24 K12 3.7758 . ?
Nb24 K24 3.7557 . ?
Nb25 O66 1.9679 . ?
Nb25 O70 2.0216 . ?
Nb25 O105 2.0438 . ?
Nb25 O119 2.4351 . ?
Nb25 O151 1.9614 . ?
Nb25 O178 1.8357 . ?
Nb25 K20 4.1071 . ?
Nb25 K30 4.1832 . ?
Te14 O71 1.8605 . ?
Te14 O221 1.8237 . ?
Te14 O233 1.7697 . ?
Te14 K6 3.6339 . ?
Nb26 O44 2.0161 . ?
Nb26 O48 2.4738 . ?
Nb26 O94 1.9294 . ?
Nb26 O97 1.9140 . ?
Nb26 O103 2.0475 . ?
Nb26 O169 1.7910 . ?
Nb26 K10 3.7516 . ?
Nb26 K11 3.8257 . ?
Nb26 K13 3.8305 . ?
Te15 O65 1.9221 . ?
Te15 O211 1.8276 . ?
Te15 O230 1.8574 . ?
Te15 K6 3.6603 . ?
Nb27 Nb39 3.2677 . ?
Nb27 Nb45 3.2936 . ?
Nb27 Nb51 3.2959 . ?
Nb27 O81 1.8828 . ?
Nb27 O87 2.1419 . ?
Nb27 O89 1.8519 . ?
Nb27 O135 2.1134 . ?
Nb27 O155 2.1522 . ?
Nb27 O159 1.9322 . ?
Nb27 K2 3.7838 . ?
Nb27 K8 3.6435 . ?
Nb28 Nb43 3.2813 . ?
Nb28 Nb48 3.2843 . ?
Nb28 Nb55 3.2910 . ?
Nb28 O45 1.8679 . ?
Nb28 O54 2.1505 . ?
Nb28 O100 1.8716 . ?
Nb28 O129 2.1558 . ?
Nb28 O145 2.2028 . ?
Nb28 O148 1.8797 . ?
Nb28 K7 3.6845 . ?
Nb28 K8 3.6989 . ?
Nb29 O88 2.4565 . ?
Nb29 O94 1.9456 . ?
Nb29 O102 1.9987 . ?
Nb29 O113 1.7753 . ?
Nb29 O142 2.0457 . ?
Nb29 O150 1.9811 . ?
Nb29 K11 3.8801 . ?
Nb29 K12 3.9650 . ?
Nb29 K14 4.0605 . ?
Nb29 K32 4.1467 . ?
Nb30 O17 2.1393 . ?
Nb30 O69 2.4011 . ?
Nb30 O125 1.9341 . ?
Nb30 O126 1.9582 . ?
Nb30 O164 2.0118 . ?
Nb30 O165 1.8219 . ?
Nb30 K34 4.0253 . ?
Nb30 K38 3.8159 . ?
Nb31 Mn2 3.0924 . ?
Nb31 Mn4 3.0785 . ?
Nb31 O38 2.0486 . ?
Nb31 O45 1.9705 . ?
Nb31 O81 1.9790 . ?
Nb31 O104 2.2094 . ?
Nb31 O108 1.7543 . ?
Nb31 O122 2.0620 . ?
Nb31 K6 3.7385 . ?
Nb32 Nb38 3.3297 . ?
Nb32 O120 2.0511 . ?
Nb32 O149 2.0408 . ?
Nb32 O153 1.9125 . ?
Nb32 O159 1.9195 . ?
Nb32 O191 1.7597 . ?
Nb32 O201 2.3879 . ?
Nb32 K2 3.9653 . ?
Nb32 K3 3.8441 . ?
Nb32 K8 3.9534 . ?
Nb33 O62 2.1043 . ?
Nb33 O82 1.9275 . ?
Nb33 O98 2.0652 . ?
Nb33 O118 1.7492 . ?
Nb33 O126 1.9182 . ?
Nb33 O128 2.4145 . ?
Nb33 K5 3.6636 2_575 ?
Nb33 K5 4.1710 . ?
Nb33 K38 3.7542 . ?
Nb34 O18 2.1121 . ?
Nb34 O115 1.9771 . ?
Nb34 O127 2.0713 . ?
Nb34 O158 2.4038 . ?
Nb34 O161 1.9347 . ?
Nb34 O173 1.7699 . ?
Nb34 K15 3.8290 . ?
Nb34 K16 3.6112 . ?
Nb35 O46 2.0696 . ?
Nb35 O61 1.9829 . ?
Nb35 O107 2.0010 . ?
Nb35 O119 2.4007 . ?
Nb35 O151 1.9979 . ?
Nb35 O172 1.7736 . ?
Nb35 K7 3.6065 . ?
Nb36 O40 2.1230 . ?
Nb36 O127 2.0198 . ?
Nb36 O158 2.3807 . ?
Nb36 O180 1.7468 . ?
Nb36 O183 1.9132 . ?
Nb36 O210 1.9069 . ?
Nb36 K21 3.6401 . ?
Nb36 K27 3.6828 . ?
Nb37 O69 2.3922 . ?
Nb37 O77 1.9609 . ?
Nb37 O123 2.1564 . ?
Nb37 O146 1.9078 . ?
Nb37 O164 2.0004 . ?
Nb37 O186 1.7398 . ?
Nb37 K17 3.7915 . ?
Nb37 K20 3.6886 . ?
Nb38 O72 2.0864 . ?
Nb38 O112 2.0358 . ?
Nb38 O148 1.9997 . ?
Nb38 O153 2.0259 . ?
Nb38 O156 1.7924 . ?
Nb38 O201 2.2395 . ?
Nb38 K3 3.9260 . ?
Nb38 K7 3.9099 . ?
Nb38 K8 4.0050 . ?
Nb39 Nb59 3.2886 . ?
Nb39 Nb60 3.3348 . ?
Nb39 O87 2.1112 . ?
Nb39 O134 1.8276 . ?
Nb39 O135 2.0901 . ?
Nb39 O166 1.9452 . ?
Nb39 O170 1.8689 . ?
Nb39 O184 2.3336 . ?
Nb39 K2 3.6660 . ?
Nb40 O98 1.9605 . ?
Nb40 O128 2.4056 . ?
Nb40 O131 1.9254 . ?
Nb40 O132 1.9724 . ?
Nb40 O136 2.0998 . ?
Nb40 O204 1.8105 . ?
Nb40 K9 3.8964 . ?
Nb40 K25 3.7469 . ?
Nb40 K29 3.7689 . ?
Nb40 K35 3.7252 2_575 ?
Nb41 O111 2.1887 . ?
Nb41 O115 1.9060 . ?
Nb41 O117 2.3963 . ?
Nb41 O138 2.0164 . ?
Nb41 O143 1.8036 . ?
Nb41 O215 1.9768 . ?
Nb41 K15 3.8152 . ?
Nb41 K16 3.7365 . ?
Nb42 O99 1.9561 . ?
Nb42 O117 2.4141 . ?
Nb42 O138 2.0056 . ?
Nb42 O154 1.7476 . ?
Nb42 O192 1.8760 . ?
Nb42 O199 2.1384 . ?
Nb42 K4 3.9049 . ?
Nb42 K14 3.6958 1_565 ?
Nb42 K18 3.8549 . ?
Nb43 Nb57 3.2967 . ?
Nb43 Nb61 3.3389 . ?
Nb43 O54 2.1198 . ?
Nb43 O129 2.0192 . ?
Nb43 O137 1.8257 . ?
Nb43 O147 1.9477 . ?
Nb43 O189 1.8905 . ?
Nb43 O198 2.3275 . ?
Nb43 K7 3.7830 . ?
Nb43 K33 3.7630 . ?
Nb44 O82 2.0281 . ?
Nb44 O128 2.4139 . ?
Nb44 O131 2.0445 . ?
Nb44 O187 1.8854 . ?
Nb44 O194 1.9573 . ?
Nb44 O212 1.7818 . ?
Nb44 K25 3.7667 . ?
Nb44 K35 3.9800 2_575 ?
Nb44 K36 3.8583 2_575 ?
Nb45 Nb59 3.2869 . ?
Nb45 Nb62 3.2803 . ?
Nb45 O135 2.0884 . ?
Nb45 O149 1.8857 . ?
Nb45 O155 2.1038 . ?
Nb45 O162 1.9277 . ?
Nb45 O163 1.8499 . ?
Nb45 O184 2.2084 . ?
Nb46 O132 1.9132 . ?
Nb46 O152 2.0643 . ?
Nb46 O179 2.3825 . ?
Nb46 O181 1.9858 . ?
Nb46 O200 1.9178 . ?
Nb46 O218 1.7648 . ?
Nb46 K9 3.8927 . ?
Nb46 K25 3.8484 . ?
Nb46 K29 3.8199 . ?
Nb47 O99 1.9295 . ?
Nb47 O124 2.0870 . ?
Nb47 O168 2.4172 . ?
Nb47 O182 1.9986 . ?
Nb47 O197 1.9778 . ?
Nb47 O224 1.7838 . ?
Nb47 K4 3.9339 . ?
Nb47 K14 3.7057 1_565 ?
Nb47 K18 3.6612 . ?
Nb48 Nb57 3.3220 . ?
Nb48 Nb1 3.3061 . ?
Nb48 O112 1.8093 . ?
Nb48 O129 2.0872 . ?
Nb48 O145 2.0935 . ?
Nb48 O198 2.2937 . ?
Nb48 O202 1.9438 . ?
Nb48 O214 1.9211 . ?
Nb48 K37 4.1961 1_455 ?
Nb49 O77 1.9333 . ?
Nb49 O92 2.1238 . ?
Nb49 O179 2.4055 . ?
Nb49 O181 2.0071 . ?
Nb49 O213 1.8474 . ?
Nb49 O227 1.7751 . ?
Nb49 K17 3.8185 . ?
Nb49 K20 3.7670 . ?
Nb50 O158 2.4590 . ?
Nb50 O161 2.0458 . ?
Nb50 O174 1.9395 . ?
Nb50 O183 2.0647 . ?
Nb50 O208 1.9454 . ?
Nb50 O228 1.8588 . ?
Nb50 K15 3.8065 . ?
Nb50 K27 3.8398 . ?
Nb51 Nb60 3.3450 . ?
Nb51 Nb62 3.3495 . ?
Nb51 O87 2.0975 . ?
Nb51 O116 1.9347 . ?
Nb51 O140 1.7441 . ?
Nb51 O155 2.0681 . ?
Nb51 O184 2.4306 . ?
Nb51 O190 1.9566 . ?
Nb52 O86 2.1524 . ?
Nb52 O168 2.3861 . ?
Nb52 O182 2.0105 . ?
Nb52 O195 1.8873 . ?
Nb52 O210 1.9786 . ?
Nb52 O223 1.7554 . ?
Nb52 K21 3.7084 . ?
Nb52 K27 3.5833 . ?
Nb53 O69 2.4181 . ?
Nb53 O125 2.0311 . ?
Nb53 O146 2.0338 . ?
Nb53 O171 1.7980 . ?
Nb53 O177 1.9532 . ?
Nb53 O187 2.0105 . ?
Nb53 K17 3.7967 . ?
Nb54 O117 2.4023 . ?
Nb54 O174 1.9516 . ?
Nb54 O185 1.9695 . ?
Nb54 O192 2.0840 . ?
Nb54 O215 2.0352 . ?
Nb54 O219 1.7731 . ?
Nb54 K14 3.7445 1_565 ?
Nb54 K15 3.7992 . ?
Nb55 Nb61 3.3448 . ?
Nb55 Nb1 3.3409 . ?
Nb55 O54 2.1130 . ?
Nb55 O145 2.0523 . ?
Nb55 O188 1.9056 . ?
Nb55 O198 2.4204 . ?
Nb55 O206 1.9440 . ?
Nb55 O217 1.7665 . ?
Nb56 O168 2.4004 . ?
Nb56 O185 1.9236 . ?
Nb56 O195 2.0566 . ?
Nb56 O197 1.9828 . ?
Nb56 O208 1.9479 . ?
Nb56 O229 1.8082 . ?
Nb56 K14 3.7650 1_565 ?
Nb56 K27 3.7901 . ?
Nb56 K32 4.1914 1_565 ?
Mn2 Mn4 3.0897 . ?
Mn2 Mn10 3.1518 . ?
Mn2 Mn11 2.9105 . ?
Mn2 O7 2.2646 . ?
Mn2 O12 1.9218 . ?
Mn2 O20 1.9230 . ?
Mn2 O100 2.3300 . ?
Mn2 O104 1.8879 . ?
Mn2 O122 1.8725 . ?
Mn2 K3 3.6473 . ?
Nb57 O160 1.9564 . ?
Nb57 O189 2.0149 . ?
Nb57 O198 2.3757 . ?
Nb57 O202 2.0199 . ?
Nb57 O209 1.9442 . ?
Nb57 O232 1.7834 . ?
Mn3 Mn5 3.2040 . ?
Mn3 Mn7 3.1125 . ?
Mn3 O3 2.1593 . ?
Mn3 O5 2.1078 . ?
Mn3 O11 2.3902 . ?
Mn3 O16 2.0604 . ?
Mn3 O36 2.1381 . ?
Mn3 O95 2.1927 . ?
Nb58 O177 1.9538 . ?
Nb58 O179 2.3916 . ?
Nb58 O194 1.9025 . ?
Nb58 O200 2.0516 . ?
Nb58 O213 2.0844 . ?
Nb58 O1 1.7846 . ?
Nb58 K17 3.8557 . ?
Nb58 K25 3.8708 . ?
Mn4 Mn8 3.1470 . ?
Mn4 Mn1 2.9269 . ?
Mn4 O7 2.2103 . ?
Mn4 O13 1.9212 . ?
Mn4 O15 1.9388 . ?
Mn4 O38 1.9320 . ?
Mn4 O89 2.3244 . ?
Mn4 O104 1.9050 . ?
Mn4 K3 3.6567 . ?
Nb59 Nb60 3.3408 . ?
Nb59 Nb62 3.3570 . ?
Nb59 O162 2.0325 . ?
Nb59 O170 2.0537 . ?
Nb59 O184 2.3651 . ?
Nb59 O203 1.9422 . ?
Nb59 O222 1.9767 . ?
Nb59 O225 1.7870 . ?
Nb60 Nb62 3.3318 . ?
Nb60 O166 2.0323 . ?
Nb60 O184 2.4651 . ?
Nb60 O190 1.9615 . ?
Nb60 O193 1.8615 . ?
Nb60 O203 1.9709 . ?
Nb60 O220 1.9439 . ?
Nb60 K30 3.9597 1_565 ?
Mn5 Mn7 3.1530 . ?
Mn5 O3 2.1603 . ?
Mn5 O6 2.1472 . ?
Mn5 O9 2.2248 . ?
Mn5 O16 2.1139 . ?
Mn5 O22 2.3901 . ?
Mn5 O28 2.2293 . ?
Mn6 O2 2.1104 . ?
Mn6 O11 2.0772 . ?
Mn6 O15 2.0914 . ?
Mn6 O32 2.0621 . ?
Nb61 Nb1 3.3522 . ?
Nb61 O147 2.0904 . ?
Nb61 O160 1.9565 . ?
Nb61 O198 2.4380 . ?
Nb61 O206 1.9365 . ?
Nb61 O207 1.9809 . ?
Nb61 O226 1.7529 . ?
Mn7 O2 2.3226 . ?
Mn7 O4 2.1556 . ?
Mn7 O5 2.0941 . ?
Mn7 O6 2.1551 . ?
Mn7 O8 2.3188 . ?
Mn7 O16 2.1493 . ?
Mn8 Mn1 3.2397 . ?
Mn8 O14 2.1320 . ?
Mn8 O15 2.2005 . ?
Mn8 O51 2.0373 . ?
Mn8 O52 2.1792 . ?
Mn8 O89 2.1302 . ?
Mn8 O134 2.1559 . ?
Mn8 K2 3.6337 . ?
Mn8 K4 3.2506 . ?
Mn9 O8 2.1040 . ?
Mn9 O12 2.0595 . ?
Mn9 O21 2.0210 . ?
Mn9 O22 2.0674 . ?
Mn10 Mn11 3.2340 . ?
Mn10 O12 2.2651 . ?
Mn10 O41 2.0760 . ?
Mn10 O80 2.0782 . ?
Mn10 O100 2.0958 . ?
Mn10 O137 2.1831 . ?
Mn10 O157 1.9958 . ?
Mn10 K7 3.8023 . ?
Mn10 K9 3.2383 . ?
Mn1 O15 1.9862 . ?
Mn1 O30 2.2521 . ?
Mn1 O38 1.9242 . ?
Mn1 O52 2.2239 . ?
Mn1 O65 1.8745 . ?
Mn1 O76 1.9512 . ?
Mn1 K4 3.4534 . ?
Mn1 K6 3.7347 . ?
Mn11 O10 2.2619 . ?
Mn11 O12 2.0016 . ?
Mn11 O26 1.9088 . ?
Mn11 O71 1.9007 . ?
Mn11 O80 2.2292 . ?
Mn11 O122 1.9118 . ?
Mn11 K6 3.7415 . ?
Mn11 K9 3.4521 . ?
Nb1 O176 1.8143 . ?
Nb1 O188 2.0014 . ?
Nb1 O198 2.4127 . ?
Nb1 O207 1.9332 . ?
Nb1 O209 2.0259 . ?
Nb1 O214 2.0645 . ?
Nb62 O116 2.0289 . ?
Nb62 O163 2.1099 . ?
Nb62 O184 2.4195 . ?
Nb62 O220 1.9619 . ?
Nb62 O222 1.9214 . ?
Nb62 O231 1.7984 . ?
O10 K6 3.0648 . ?
O13 K3 2.8044 . ?
O14 K2 2.9927 . ?
O18 K16 3.1255 . ?
O19 K21 2.7941 . ?
O20 K3 2.8297 . ?
O23 K20 2.8598 . ?
O25 K28 2.6057 . ?
O26 K9 2.6894 . ?
O27 K23 2.6296 . ?
O29 K6 2.6376 . ?
O29 K36 2.7664 . ?
O30 K6 3.0917 . ?
O33 K5 2.8747 . ?
O33 K36 3.4299 . ?
O35 K38 3.1758 . ?
O37 K16 2.8779 . ?
O38 K6 3.4122 . ?
O39 K28 2.6792 . ?
O40 K21 3.0888 . ?
O41 K7 3.1469 . ?
O44 K10 2.8624 . ?
O45 K8 3.0920 . ?
O46 K7 2.7675 . ?
O49 K24 2.9473 . ?
O50 K10 3.0247 . ?
O51 K4 2.4618 . ?
O52 K4 2.0735 . ?
O53 K16 3.1584 . ?
O53 K31 2.8951 . ?
O55 K34 2.8815 . ?
O57 K23 2.6612 . ?
O63 K12 2.8494 . ?
O64 K21 2.9835 . ?
O65 K6 2.7883 . ?
O66 K20 3.0171 . ?
O67 K24 2.9892 . ?
O67 K31 2.7200 . ?
O67 K37 3.2944 . ?
O70 K20 3.2015 . ?
O70 K30 2.8571 . ?
O71 K6 2.7620 . ?
O72 K12 2.9000 1_455 ?
O74 K12 3.1148 . ?
O75 K34 2.7632 . ?
O75 K38 3.2354 . ?
O76 K4 2.6511 . ?
O77 K17 3.1474 . ?
O77 K20 3.0508 . ?
O78 K2 2.8809 . ?
O80 K9 2.0375 . ?
O81 K8 3.1030 . ?
O82 K5 2.7913 2_575 ?
O82 K36 3.2267 2_575 ?
O85 K33 2.9029 . ?
O86 K21 3.0899 . ?
O89 K2 3.1559 . ?
O90 K21 3.3244 . ?
O91 K2 2.6906 . ?
O92 K20 3.1628 . ?
O93 K16 2.9050 . ?
O94 K11 2.8952 . ?
O97 K10 2.7163 . ?
O98 K35 3.3646 2_575 ?
O99 K14 2.9219 1_565 ?
O99 K18 3.0260 . ?
O100 K7 3.1544 . ?
O101 K11 3.1022 . ?
O102 K11 2.9468 . ?
O103 K11 2.8526 . ?
O103 K13 2.7816 . ?
O104 K3 2.7891 . ?
O107 K7 2.7293 . ?
O108 K6 2.7937 . ?
O109 K10 2.8309 . ?
O109 K22 2.8624 . ?
O111 K16 3.2777 . ?
O113 K14 2.6579 . ?
O113 K32 2.7525 . ?
O115 K15 3.0997 . ?
O115 K16 3.0375 . ?
O118 K5 2.7398 . ?
O118 K5 3.0457 2_575 ?
O118 K38 3.1357 . ?
O121 K5 2.7777 . ?
O121 K35 3.2900 . ?
O121 K36 3.3593 . ?
O121 K38 2.8990 . ?
O123 K20 3.1896 . ?
O124 K4 2.0883 . ?
O126 K38 3.0161 . ?
O129 K7 2.6731 . ?
O131 K25 2.8156 . ?
O131 K35 2.7858 2_575 ?
O132 K25 3.0340 . ?
O132 K29 3.0263 . ?
O134 K2 2.9975 . ?
O135 K2 2.6954 . ?
O136 K9 2.0645 . ?
O137 K7 3.2547 . ?
O137 K33 3.2314 . ?
O139 K22 2.9179 1_455 ?
O139 K24 2.9671 1_455 ?
O141 K22 3.1368 . ?
O142 K12 2.9864 . ?
O143 K16 3.2764 . ?
O144 K13 2.8058 2_576 ?
O145 K8 2.9058 . ?
O146 K17 2.8902 . ?
O148 K3 3.3368 . ?
O148 K8 3.2286 . ?
O150 K12 2.8882 . ?
O152 K9 2.0436 . ?
O153 K3 2.7011 . ?
O154 K18 3.0577 . ?
O155 K8 2.8916 . ?
O156 K7 2.7443 . ?
O157 K9 2.4666 . ?
O159 K8 2.9857 . ?
O161 K15 2.9065 . ?
O165 K34 2.7203 . ?
O165 K38 3.2630 . ?
O167 K35 2.8739 . ?
O169 K13 3.2885 . ?
O173 K16 3.0609 . ?
O174 K15 2.7773 . ?
O175 K30 2.7668 . ?
O177 K17 2.7956 . ?
O180 K21 3.1967 . ?
O183 K27 2.8497 . ?
O185 K14 2.7671 1_565 ?
O186 K20 3.1785 . ?
O189 K33 2.7952 . ?
O191 K2 2.6763 . ?
O192 K14 2.8522 1_565 ?
O193 K18 3.1206 . ?
O193 K30 2.7495 1_565 ?
O194 K25 2.8576 . ?
O195 K27 2.7938 . ?
O197 K14 2.8456 1_565 ?
O199 K4 2.0093 . ?
O200 K25 2.9491 . ?
O201 K8 2.8063 . ?
O204 K29 2.9134 . ?
O205 K24 2.9488 1_455 ?
O208 K27 2.8494 . ?
O210 K21 2.9912 . ?
O210 K27 2.9397 . ?
O211 K6 3.1321 . ?
O212 K36 2.8622 2_575 ?
O213 K17 2.9094 . ?
O214 K37 2.8674 1_455 ?
O215 K15 2.8649 . ?
O216 K12 3.3731 1_455 ?
O216 K37 2.9533 1_455 ?
O218 K29 3.0021 . ?
O221 K6 3.1305 . ?
O223 K21 3.2420 . ?
O224 K11 2.7820 1_565 ?
O224 K18 2.7807 . ?
O226 K29 3.3154 . ?
O227 K20 3.3142 . ?
O229 K32 2.7994 1_565 ?
K2 O68W 2.9923 . ?
K3 O3W 3.0321 2_576 ?
K3 O11W 3.3719 2_576 ?
K3 O17W 3.3319 2_576 ?
K4 O4W 2.1974 . ?
K5 K26 4.6050 . ?
K5 K35 2.8192 . ?
K5 K36 2.8597 . ?
K5 K38 3.3174 . ?
K6 O1W 3.1633 . ?
K6 O16W 3.0621 . ?
K7 O82W 2.9438 . ?
K8 O42W 2.8279 . ?
K8 O78W 2.8619 . ?
K9 O12W 2.2290 . ?
K10 O47W 3.2199 2_676 ?
K10 O52W 2.7586 2_576 ?
K10 O96W 2.7778 2_676 ?
K10 O97W 2.6207 . ?
K11 O18W 2.9311 1_545 ?
K11 O28W 3.1370 1_545 ?
K11 O48W 3.0827 2_576 ?
K11 O72W 3.0075 2_676 ?
K12 O64W 2.6072 . ?
K12 O70W 2.6976 . ?
K13 K19 3.4866 . ?
K13 O2W 2.9266 . ?
K13 O17W 2.8940 . ?
K13 O19W 2.9791 . ?
K13 O26W 3.4002 2_576 ?
K13 O48W 3.0771 2_576 ?
K13 O75W 2.8325 2_676 ?
K14 K32 3.9578 . ?
K14 O24W 2.7497 1_545 ?
K14 O77W 2.9966 . ?
K15 O88W 3.0128 . ?
K16 O85W 3.2366 2_575 ?
K18 O4W 2.6638 . ?
K18 O24W 2.6561 . ?
K19 K23 3.3179 2_576 ?
K19 O2W 2.4109 . ?
K19 O3W 2.3403 . ?
K19 O11W 2.3512 . ?
K19 O17W 2.3150 . ?
K19 O15W 2.2288 . ?
K19 O19W 2.4074 . ?
K19 O43W 3.1998 2_576 ?
K20 O74W 2.9708 . ?
K21 O61W 3.3709 . ?
K21 O76W 2.5872 . ?
K22 K24 4.2230 . ?
K22 O47W 3.0970 2_676 ?
K22 O57W 3.0195 . ?
K22 O60W 2.7310 . ?
K22 O75W 3.1712 . ?
K22 O97W 3.2401 . ?
K39 K26 3.4614 . ?
K39 K36 2.3142 . ?
K39 K1 3.8625 . ?
K39 O1W 2.4561 . ?
K39 O10W 2.4026 . ?
K39 O16W 2.3953 . ?
K39 O25W 2.3421 . ?
K23 K28 4.1469 2_576 ?
K23 O11W 2.7282 2_576 ?
K23 O15W 2.4453 2_576 ?
K23 O19W 2.6440 2_576 ?
K23 O58W 2.2291 . ?
K24 K31 4.4789 . ?
K24 O40W 2.7077 . ?
K24 O71W 2.7191 . ?
K25 K29 4.2850 . ?
K25 K35 4.8627 2_575 ?
K26 K36 4.3660 . ?
K26 K38 4.7567 2_575 ?
K26 O1W 2.4446 . ?
K26 O5W 2.4163 . ?
K26 O10W 2.5008 . ?
K26 O13W 2.3893 2_575 ?
K26 O65W 2.5502 . ?
K27 O83W 2.6228 . ?
K28 O6W 2.7141 . ?
K28 O58W 2.8443 2_576 ?
K28 O92W 2.7100 . ?
K29 O12W 2.7449 . ?
K30 O18W 3.4254 1_545 ?
K30 O22W 3.0806 . ?
K30 O30W 3.3423 . ?
K30 O37W 2.6204 . ?
K30 O51W 2.1268 . ?
K30 O55W 3.1948 . ?
K31 K37 2.5593 . ?
K31 O8W 2.8971 . ?
K31 O71W 2.8176 . ?
K31 O89W 2.9579 . ?
K32 O29W 2.8327 1_655 ?
K32 O70W 2.7958 . ?
K32 O96W 2.8010 . ?
K33 O54W 3.0330 . ?
K33 O91W 2.6378 . ?
K34 K38 2.9599 . ?
K34 O45W 2.6880 . ?
K34 O94W 2.8298 . ?
K35 K38 3.4204 . ?
K35 O5W 3.3653 2_575 ?
K35 O7W 2.3691 . ?
K35 O41W 3.3868 . ?
K36 O1W 3.1484 . ?
K36 O10W 3.1184 . ?
K36 O25W 3.2441 . ?
K37 O8W 2.7265 . ?
K37 O64W 2.7725 . ?
K37 O78W 3.1043 1_655 ?
K37 O89W 2.8882 . ?
K38 O7W 2.4236 . ?
K38 O13W 3.3903 . ?
K38 O45W 3.1732 . ?
K1 O16W 2.9223 . ?
K1 O25W 2.7529 . ?
K1 O44W 2.7893 . ?
K1 O49W 3.3641 . ?
K1 O81W 2.8079 . ?
O20W O36W 1.5091 2_576 ?

loop_
_geom_torsion_atom_site_label_1
_geom_torsion_atom_site_label_2
_geom_torsion_atom_site_label_3
_geom_torsion_atom_site_label_4
_geom_torsion
_geom_torsion_site_symmetry_1
_geom_torsion_site_symmetry_2
_geom_torsion_site_symmetry_3
_geom_torsion_site_symmetry_4
_geom_torsion_publ_flag
Nb2 Nb9 O167 K35 90.0 . . . . ?
Nb2 Nb23 O33 Te8 47.0 . . . . ?
Nb2 Nb23 O33 K5 -89.2 . . . . ?
Nb2 Nb23 O33 K36 -140.1 . . . . ?
Nb3 Nb14 O114 Te11 -54.7 . . . . ?
Nb3 Nb17 O144 K13 67.5 . . . 2_576 ?
Nb4 Nb11 O96 Te9 54.4 . . . . ?
Nb4 Nb23 O33 Te8 -54.4 . . . . ?
Nb4 Nb23 O33 K5 169.4 . . . . ?
Nb4 Nb23 O33 K36 118.6 . . . . ?
Nb5 Nb9 O167 K35 -179.7 . . . . ?
Nb5 Nb11 O96 Te9 -42.9 . . . . ?
Nb6 Nb20 O85 Te12 49.7 . . . . ?
Nb6 Nb20 O85 K33 -74.4 . . . . ?
Nb7 Nb14 O114 Te11 41.4 . . . . ?
Te13 Nb32 O191 K2 -153.2 . . . . ?
Te13 Nb38 O156 K7 162.1 . . . . ?
Nb9 Nb2 O55 K34 -14.8 . . . . ?
Nb9 Nb5 O53 K16 103.4 . . . . ?
Nb9 Nb5 O53 K31 -162.8 . . . . ?
Nb9 Nb11 O96 Te9 -133.6 . . . . ?
Nb9 Nb23 O33 Te8 136.8 . . . . ?
Nb9 Nb23 O33 K5 0.6 . . . . ?
Nb9 Nb23 O33 K36 -50.3 . . . . ?
Nb11 Nb4 O7 Mn2 113.7 . . . . ?
Nb11 Nb4 O7 Mn4 -5.3 . . . . ?
Nb11 Nb5 O53 Nb9 -43.2 . . . . ?
Nb11 Nb5 O53 K16 60.2 . . . . ?
Nb11 Nb5 O53 K31 154.0 . . . . ?
Nb11 Nb9 O167 K35 -90.7 . . . . ?
Nb11 Nb23 O33 Te8 -141.6 . . . . ?
Nb11 Nb23 O33 K5 82.2 . . . . ?
Nb11 Nb23 O33 K36 31.4 . . . . ?
Nb13 Nb17 O144 K13 -23.3 . . . 2_576 ?
Nb14 Nb3 O13 Mn4 27.0 . . . . ?
Nb14 Nb3 O13 K3 -117.9 . . . . ?
Nb14 Nb17 O144 K13 155.6 . . . 2_576 ?
Nb15 Nb13 O27 K23 123.8 . . . . ?
Nb15 Nb14 O114 Te11 132.1 . . . . ?
Nb17 Nb3 O13 Mn4 120.4 . . . . ?
Nb17 Nb3 O13 K3 -24.5 . . . . ?
Nb17 Nb13 O27 K23 33.6 . . . . ?
Nb17 Nb14 O114 Te11 -142.3 . . . . ?
Nb20 Nb6 O20 Mn2 -24.6 . . . . ?
Nb20 Nb6 O20 K3 116.1 . . . . ?
Nb21 Nb20 O85 Te12 -49.4 . . . . ?
Nb21 Nb20 O85 K33 -173.5 . . . . ?
Nb23 Nb2 O55 K34 76.9 . . . . ?
Nb23 Nb4 O7 Mn2 9.2 . . . . ?
Nb23 Nb4 O7 Mn4 -109.8 . . . . ?
Nb23 Nb9 O167 K35 1.2 . . . . ?
Nb23 Nb11 O96 Te9 141.2 . . . . ?
Nb25 Nb10 O57 K23 -125.2 . . . . ?
Nb25 Nb20 O85 Te12 -135.4 . . . . ?
Nb25 Nb20 O85 K33 100.5 . . . . ?
Nb27 Nb39 O134 Mn8 30.3 . . . . ?
Nb27 Nb39 O134 K2 -62.3 . . . . ?
Nb27 Nb39 O170 Nb59 -79.8 . . . . ?
Nb27 Nb45 O149 Nb32 19.6 . . . . ?
Nb27 Nb45 O163 Nb62 -82.3 . . . . ?
Nb28 Nb43 O137 Mn10 -28.0 . . . . ?
Nb28 Nb43 O137 K7 58.8 . . . . ?
Nb28 Nb43 O137 K33 142.6 . . . . ?
Nb28 Nb43 O189 Nb57 80.5 . . . . ?
Nb28 Nb43 O189 K33 -112.3 . . . . ?
Nb28 Nb48 O112 Nb38 -14.9 . . . . ?
Nb31 Mn2 O104 Mn4 -99.8 . . . . ?
Nb31 Mn2 O104 K3 154.9 . . . . ?
Nb31 Mn2 O122 Mn11 -179.2 . . . . ?
Nb32 Te13 O139 K22 -5.6 . . . 1_455 ?
Nb32 Te13 O139 K24 108.7 . . . 1_455 ?
Nb32 Te13 O201 Nb38 92.8 . . . . ?
Nb32 Te13 O201 K8 -117.8 . . . . ?
Nb32 Te13 O216 K12 114.7 . . . 1_455 ?
Nb32 Nb38 O156 K7 -119.6 . . . . ?
Nb35 Nb6 O20 Mn2 -117.9 . . . . ?
Nb35 Nb6 O20 K3 22.8 . . . . ?
Nb35 Nb10 O57 K23 -31.5 . . . . ?
Nb35 Nb10 O105 Nb25 41.4 . . . . ?
Nb35 Nb20 O85 Te12 141.1 . . . . ?
Nb35 Nb20 O85 K33 17.0 . . . . ?
Nb38 Te13 O120 Nb32 45.4 . . . . ?
Nb38 Te13 O139 K22 79.9 . . . 1_455 ?
Nb38 Te13 O139 K24 -165.9 . . . 1_455 ?
Nb38 Te13 O201 Nb32 -92.8 . . . . ?
Nb38 Te13 O201 K8 149.4 . . . . ?
Nb38 Te13 O216 K12 65.8 . . . 1_455 ?
Nb38 Nb32 O191 K2 125.3 . . . . ?
Nb39 Nb27 O81 Nb31 115.1 . . . . ?
Nb39 Nb27 O81 K8 -122.1 . . . . ?
Nb39 Nb27 O89 Mn4 -153.7 . . . . ?
Nb39 Nb27 O89 Mn8 -26.0 . . . . ?
Nb39 Nb27 O89 K2 60.8 . . . . ?
Nb39 Nb60 O193 K18 26.5 . . . . ?
Nb39 Nb60 O193 K30 -156.2 . . . 1_565 ?
Nb43 Nb28 O45 Nb31 -108.5 . . . . ?
Nb43 Nb28 O45 K8 119.5 . . . . ?
Nb43 Nb28 O100 Mn2 152.3 . . . . ?
Nb43 Nb28 O100 Mn10 26.0 . . . . ?
Nb43 Nb28 O100 K7 -65.3 . . . . ?
Nb43 Nb28 O148 Nb38 -21.6 . . . . ?
Nb43 Nb28 O148 K3 122.4 . . . . ?
Nb43 Nb28 O148 K8 -124.1 . . . . ?
Nb43 Nb61 O226 K29 -29.4 . . . . ?
Nb45 Nb27 O81 Nb31 -161.5 . . . . ?
Nb45 Nb27 O81 K8 -38.8 . . . . ?
Nb45 Nb27 O89 Mn4 164.4 . . . . ?
Nb45 Nb27 O89 Mn8 -67.9 . . . . ?
Nb45 Nb27 O89 K2 18.9 . . . . ?
Nb48 Nb28 O45 Nb31 167.8 . . . . ?
Nb48 Nb28 O45 K8 35.8 . . . . ?
Nb48 Nb28 O100 Mn2 -165.7 . . . . ?
Nb48 Nb28 O100 Mn10 68.1 . . . . ?
Nb48 Nb28 O100 K7 -23.3 . . . . ?
Nb48 Nb28 O148 Nb38 19.8 . . . . ?
Nb48 Nb28 O148 K3 163.8 . . . . ?
Nb48 Nb28 O148 K8 -82.8 . . . . ?
Nb51 Nb27 O81 Nb31 153.5 . . . . ?
Nb51 Nb27 O81 K8 -83.8 . . . . ?
Nb51 Nb27 O89 Mn4 -107.6 . . . . ?
Nb51 Nb27 O89 Mn8 20.1 . . . . ?
Nb51 Nb27 O89 K2 106.9 . . . . ?
Nb51 Nb60 O193 K18 -67.7 . . . . ?
Nb51 Nb60 O193 K30 109.6 . . . 1_565 ?
Nb55 Nb28 O45 Nb31 -146.5 . . . . ?
Nb55 Nb28 O45 K8 81.6 . . . . ?
Nb55 Nb28 O100 Mn2 105.7 . . . . ?
Nb55 Nb28 O100 Mn10 -20.6 . . . . ?
Nb55 Nb28 O100 K7 -111.9 . . . . ?
Nb55 Nb28 O148 Nb38 58.8 . . . . ?
Nb55 Nb28 O148 K3 -157.2 . . . . ?
Nb55 Nb28 O148 K8 -43.7 . . . . ?
Nb55 Nb61 O226 K29 61.3 . . . . ?
Mn2 Nb31 O108 K6 -47.3 . . . . ?
Nb57 Nb43 O137 Mn10 -159.6 . . . . ?
Nb57 Nb43 O137 K7 -72.8 . . . . ?
Nb57 Nb43 O137 K33 11.0 . . . . ?
Nb57 Nb43 O189 K33 167.2 . . . . ?
Nb57 Nb48 O112 Nb38 112.8 . . . . ?
Mn3 Nb13 O27 K23 -101.0 . . . . ?
Mn4 Nb31 O108 K6 39.7 . . . . ?
Mn4 Mn2 O104 Nb31 99.8 . . . . ?
Mn4 Mn2 O104 K3 -105.3 . . . . ?
Mn4 Mn2 O122 Nb31 -42.5 . . . . ?
Mn4 Mn2 O122 Mn11 138.3 . . . . ?
Mn4 Mn1 O65 Te15 57.2 . . . . ?
Mn4 Mn1 O65 K6 -54.4 . . . . ?
Nb59 Nb39 O134 Mn8 160.3 . . . . ?
Nb59 Nb39 O134 K2 67.7 . . . . ?
Nb59 Nb45 O149 Nb32 -107.7 . . . . ?
Nb59 Nb45 O163 Nb62 43.5 . . . . ?
Nb59 Nb60 O193 K18 113.6 . . . . ?
Nb59 Nb60 O193 K30 -69.1 . . . 1_565 ?
Nb60 Nb39 O134 Mn8 -100.1 . . . . ?
Nb60 Nb39 O134 K2 167.3 . . . . ?
Nb60 Nb39 O170 Nb59 42.6 . . . . ?
Mn5 Nb10 O57 K23 101.9 . . . . ?
Mn5 Nb10 O105 Nb25 -83.6 . . . . ?
Nb61 Nb43 O137 Mn10 102.1 . . . . ?
Nb61 Nb43 O137 K7 -171.1 . . . . ?
Nb61 Nb43 O137 K33 -87.4 . . . . ?
Nb61 Nb43 O189 Nb57 -41.4 . . . . ?
Nb61 Nb43 O189 K33 125.8 . . . . ?
Mn7 Nb2 O55 K34 -146.7 . . . . ?
Mn7 Nb5 O53 Nb9 79.0 . . . . ?
Mn7 Nb5 O53 K16 -177.6 . . . . ?
Mn7 Nb5 O53 K31 -83.8 . . . . ?
Mn8 Mn1 O65 Te15 -31.8 . . . . ?
Mn8 Mn1 O65 K6 -143.4 . . . . ?
Mn10 Mn2 O104 Nb31 -78.5 . . . . ?
Mn10 Mn2 O104 Mn4 -178.3 . . . . ?
Mn10 Mn2 O104 K3 76.4 . . . . ?
Mn10 Mn2 O122 Nb31 131.8 . . . . ?
Mn10 Mn2 O122 Mn11 -47.4 . . . . ?
Mn11 Mn2 O104 Nb31 11.2 . . . . ?
Mn11 Mn2 O104 Mn4 -88.5 . . . . ?
Mn11 Mn2 O104 K3 166.1 . . . . ?
Mn11 Mn2 O122 Nb31 179.2 . . . . ?
Nb1 Nb48 O112 Nb38 -145.9 . . . . ?
Nb1 Nb61 O226 K29 152.7 . . . . ?
Nb62 Nb45 O149 Nb32 152.7 . . . . ?
Nb62 Nb60 O193 K18 -157.2 . . . . ?
Nb62 Nb60 O193 K30 20.1 . . . 1_565 ?
O2 Nb4 O7 Mn2 -161.4 . . . . ?
O2 Nb4 O7 Mn4 79.6 . . . . ?
O2 Nb5 O53 Nb9 11.5 . . . . ?
O2 Nb5 O53 K16 114.9 . . . . ?
O2 Nb5 O53 K31 -151.3 . . . . ?
O3 Te2 O56 Nb12 -164.5 . . . . ?
O4 Nb2 O55 K34 -106.5 . . . . ?
O4 Nb5 O53 Nb9 80.1 . . . . ?
O4 Nb5 O53 K16 -176.5 . . . . ?
O4 Nb5 O53 K31 -82.7 . . . . ?
O5 Te3 O47 Nb22 165.8 . . . . ?
O7 Mn2 O104 Nb31 97.7 . . . . ?
O7 Mn2 O104 Mn4 -2.1 . . . . ?
O7 Mn2 O104 K3 -107.4 . . . . ?
O7 Mn2 O122 Nb31 -88.1 . . . . ?
O7 Mn2 O122 Mn11 92.7 . . . . ?
O8 Nb2 O55 K34 168.1 . . . . ?
O8 Nb4 O7 Mn2 -75.8 . . . . ?
O8 Nb4 O7 Mn4 165.2 . . . . ?
O9 Nb10 O57 K23 143.8 . . . . ?
O9 Nb10 O105 Nb25 -82.2 . . . . ?
O10 Nb4 O7 Mn2 13.0 . . . . ?
O10 Nb4 O7 Mn4 -106.0 . . . . ?
O10 Nb23 O33 Te8 -48.5 . . . . ?
O10 Nb23 O33 K5 175.3 . . . . ?
O10 Nb23 O33 K36 124.5 . . . . ?
O11 Nb3 O13 Mn4 -61.3 . . . . ?
O11 Nb3 O13 K3 153.7 . . . . ?
O12 Mn2 O104 Nb31 24.5 . . . . ?
O12 Mn2 O104 Mn4 -75.3 . . . . ?
O12 Mn2 O104 K3 179.4 . . . . ?
O12 Mn2 O122 Nb31 176.8 . . . . ?
O12 Mn2 O122 Mn11 -2.4 . . . . ?
O14 Nb3 O13 Mn4 27.3 . . . . ?
O14 Nb3 O13 K3 -117.7 . . . . ?
O14 Nb14 O114 Te11 -49.4 . . . . ?
O17 Te4 O123 Nb37 71.6 . . . . ?
O17 Te4 O123 K20 -178.7 . . . . ?
O17 Nb30 O165 K34 1.6 . . . . ?
O17 Nb30 O165 K38 -51.9 . . . . ?
O18 Te6 O32 Mn6 126.7 . . . . ?
O18 Te6 O40 Nb36 -70.2 . . . . ?
O18 Te6 O40 K21 176.8 . . . . ?
O18 Nb34 O173 K16 45.5 . . . . ?
O19 Nb14 O114 Te11 37.7 . . . . ?
O20 Mn2 O104 Nb31 -169.3 . . . . ?
O20 Mn2 O104 Mn4 91.0 . . . . ?
O20 Mn2 O104 K3 -14.4 . . . . ?
O21 Te4 O17 Nb30 -162.7 . . . . ?
O21 Te4 O123 Nb37 160.9 . . . . ?
O21 Te4 O123 K20 -89.4 . . . . ?
O22 Nb6 O20 Mn2 64.2 . . . . ?
O22 Nb6 O20 K3 -155.1 . . . . ?
O23 Nb20 O85 Te12 -43.5 . . . . ?
O23 Nb20 O85 K33 -167.6 . . . . ?
O25 Nb13 O27 K23 126.3 . . . . ?
O28 Nb6 O20 Mn2 148.7 . . . . ?
O28 Nb6 O20 K3 -70.6 . . . . ?
O28 Nb10 O57 K23 59.7 . . . . ?
O28 Nb10 O105 Nb25 -18.9 . . . . ?
O29 Nb11 O96 Te9 138.3 . . . . ?
O29 Nb23 O33 Te8 -137.3 . . . . ?
O29 Nb23 O33 K5 86.5 . . . . ?
O29 Nb23 O33 K36 35.6 . . . . ?
O30 Nb4 O7 Mn2 109.1 . . . . ?
O30 Nb4 O7 Mn4 -9.9 . . . . ?
O30 Nb11 O96 Te9 49.7 . . . . ?
O30 Mn1 O65 Te15 147.7 . . . . ?
O30 Mn1 O65 K6 36.0 . . . . ?
O31 Nb13 O27 K23 32.2 . . . . ?
O31 Nb17 O144 K13 -21.5 . . . 2_576 ?
O32 Te6 O40 Nb36 -159.6 . . . . ?
O32 Te6 O40 K21 87.4 . . . . ?
O34 Nb19 O175 K30 -113.4 . . . . ?
O35 Nb2 O55 K34 78.8 . . . . ?
O35 Nb23 O33 Te8 41.6 . . . . ?
O35 Nb23 O33 K5 -94.6 . . . . ?
O35 Nb23 O33 K36 -145.4 . . . . ?
O36 Nb13 O27 K23 -141.2 . . . . ?
O37 Nb5 O53 Nb9 -75.3 . . . . ?
O37 Nb5 O53 K16 28.1 . . . . ?
O37 Nb5 O53 K31 121.9 . . . . ?
O37 Nb11 O96 Te9 -37.7 . . . . ?
O38 Nb31 O108 K6 43.6 . . . . ?
O38 Mn1 O65 Te15 59.1 . . . . ?
O38 Mn1 O65 K6 -52.6 . . . . ?
O40 Te6 O32 Mn6 -133.5 . . . . ?
O40 Nb36 O180 K21 -44.0 . . . . ?
O41 Nb6 O20 Mn2 -25.6 . . . . ?
O41 Nb6 O20 K3 115.1 . . . . ?
O41 Nb20 O85 Te12 46.3 . . . . ?
O41 Nb20 O85 K33 -77.8 . . . . ?
O42 Nb8 O103 Nb26 -72.7 . . . . ?
O42 Nb8 O103 K11 174.5 . . . . ?
O42 Nb8 O103 K13 56.9 . . . . ?
O42 Nb12 O39 K28 -101.6 . . . . ?
O43 Te3 O47 Nb22 70.5 . . . . ?
O43 Nb24 O67 K24 102.3 . . . . ?
O43 Nb24 O67 K31 -26.9 . . . . ?
O43 Nb24 O67 K37 -90.8 . . . . ?
O44 Nb12 O39 K28 164.3 . . . . ?
O44 Nb26 O169 K13 62.3 . . . . ?
O45 Nb28 O100 Mn2 19.0 . . . . ?
O45 Nb28 O100 Mn10 -107.2 . . . . ?
O45 Nb28 O100 K7 161.4 . . . . ?
O45 Nb28 O148 Nb38 144.1 . . . . ?
O45 Nb28 O148 K3 -71.9 . . . . ?
O45 Nb28 O148 K8 41.6 . . . . ?
O45 Nb31 O108 K6 -138.3 . . . . ?
O46 Nb6 O20 Mn2 -116.6 . . . . ?
O46 Nb6 O20 K3 24.1 . . . . ?
O48 Te5 O59 Nb18 49.1 . . . . ?
O48 Te5 O59 Nb22 -75.7 . . . . ?
O48 Te5 O59 Nb24 173.7 . . . . ?
O48 Te5 O88 Nb16 -173.4 . . . . ?
O48 Te5 O88 Nb19 75.9 . . . . ?
O48 Te5 O88 Nb29 -49.6 . . . . ?
O48 Nb8 O103 Nb26 1.7 . . . . ?
O48 Nb8 O103 K11 -111.0 . . . . ?
O48 Nb8 O103 K13 131.4 . . . . ?
O48 Nb26 O169 K13 18.2 . . . . ?
O49 Nb24 O67 K24 20.7 . . . . ?
O49 Nb24 O67 K31 -108.5 . . . . ?
O49 Nb24 O67 K37 -172.5 . . . . ?
O50 Nb12 O39 K28 66.5 . . . . ?
O51 Te11 O86 Nb52 158.9 . . . . ?
O51 Te11 O86 K21 -87.0 . . . . ?
O52 Mn1 O65 Te15 -37.1 . . . . ?
O52 Mn1 O65 K6 -148.7 . . . . ?
O53 Nb9 O167 K35 179.2 . . . . ?
O54 Nb28 O45 Nb31 -110.0 . . . . ?
O54 Nb28 O45 K8 118.0 . . . . ?
O54 Nb28 O100 Mn2 113.9 . . . . ?
O54 Nb28 O100 Mn10 -12.4 . . . . ?
O54 Nb28 O100 K7 -103.7 . . . . ?
O54 Nb28 O148 Nb38 15.2 . . . . ?
O54 Nb28 O148 K3 159.2 . . . . ?
O54 Nb28 O148 K8 -87.3 . . . . ?
O54 Nb43 O137 Mn10 11.0 . . . . ?
O54 Nb43 O137 K7 97.8 . . . . ?
O54 Nb43 O137 K33 -178.4 . . . . ?
O54 Nb43 O189 Nb57 23.3 . . . . ?
O54 Nb43 O189 K33 -169.4 . . . . ?
O56 Te2 O3 Mn3 -47.5 . . . . ?
O56 Te2 O3 Mn5 143.5 . . . . ?
O56 Nb12 O39 K28 -19.2 . . . . ?
O57 Nb10 O105 Nb25 177.1 . . . . ?
O59 Te5 O48 Nb8 -172.7 . . . . ?
O59 Te5 O48 Nb12 75.4 . . . . ?
O59 Te5 O48 Nb26 -47.5 . . . . ?
O59 Te5 O88 Nb16 -76.4 . . . . ?
O59 Te5 O88 Nb19 172.9 . . . . ?
O59 Te5 O88 Nb29 47.3 . . . . ?
O59 Nb18 O141 K22 23.3 . . . . ?
O60 Te1 O6 Mn5 -137.6 . . . . ?
O60 Te1 O6 Mn7 36.0 . . . . ?
O61 Nb10 O57 K23 -31.7 . . . . ?
O61 Nb10 O105 Nb25 72.3 . . . . ?
O62 Nb33 O118 K5 -155.4 . . . 2_575 ?
O62 Nb33 O118 K5 -13.4 . . . . ?
O62 Nb33 O118 K38 52.0 . . . . ?
O63 Nb18 O141 K22 63.9 . . . . ?
O63 Nb24 O67 K24 -73.5 . . . . ?
O63 Nb24 O67 K31 157.4 . . . . ?
O63 Nb24 O67 K37 93.4 . . . . ?
O64 Nb14 O114 Te11 128.5 . . . . ?
O65 Te15 O211 K6 34.8 . . . . ?
O66 Nb20 O85 Te12 -131.9 . . . . ?
O66 Nb20 O85 K33 104.0 . . . . ?
O69 Te7 O128 Nb33 -74.8 . . . . ?
O69 Te7 O128 Nb40 175.0 . . . . ?
O69 Te7 O128 Nb44 48.1 . . . . ?
O69 Te7 O179 Nb46 -173.1 . . . . ?
O69 Te7 O179 Nb49 76.5 . . . . ?
O69 Te7 O179 Nb58 -45.8 . . . . ?
O71 Te14 O221 K6 -34.6 . . . . ?
O72 Te13 O120 Nb32 84.5 . . . . ?
O72 Te13 O139 K22 86.9 . . . 1_455 ?
O72 Te13 O139 K24 -158.9 . . . 1_455 ?
O72 Te13 O201 Nb32 -95.8 . . . . ?
O72 Te13 O201 Nb38 -2.9 . . . . ?
O72 Te13 O201 K8 146.5 . . . . ?
O72 Te13 O216 K12 26.5 . . . 1_455 ?
O72 Nb38 O156 K7 156.9 . . . . ?
O73 Nb5 O53 Nb9 -178.1 . . . . ?
O73 Nb5 O53 K16 -74.8 . . . . ?
O73 Nb5 O53 K31 19.1 . . . . ?
O74 Nb24 O67 K24 -171.6 . . . . ?
O74 Nb24 O67 K31 59.2 . . . . ?
O74 Nb24 O67 K37 -4.8 . . . . ?
O75 Nb2 O55 K34 -15.3 . . . . ?
O75 Nb9 O167 K35 90.7 . . . . ?
O76 Te9 O111 Nb41 -164.3 . . . . ?
O76 Te9 O111 K16 88.2 . . . . ?
O76 Mn1 O65 Te15 -121.7 . . . . ?
O76 Mn1 O65 K6 126.7 . . . . ?
O77 Nb37 O186 K20 -38.7 . . . . ?
O77 Nb49 O213 Nb58 -84.0 . . . . ?
O77 Nb49 O213 K17 27.9 . . . . ?
O77 Nb49 O227 K20 36.7 . . . . ?
O78 Nb3 O13 Mn4 121.1 . . . . ?
O78 Nb3 O13 K3 -23.9 . . . . ?
O78 Nb17 O144 K13 66.3 . . . 2_576 ?
O79 Nb5 O53 Nb9 3.0 . . . . ?
O79 Nb5 O53 K16 106.3 . . . . ?
O79 Nb5 O53 K31 -159.8 . . . . ?
O81 Nb27 O89 Mn4 -20.1 . . . . ?
O81 Nb27 O89 Mn8 107.7 . . . . ?
O81 Nb27 O89 K2 -165.6 . . . . ?
O81 Nb31 O108 K6 132.9 . . . . ?
O82 Nb33 O118 K5 20.8 . . . 2_575 ?
O82 Nb33 O118 K5 162.8 . . . . ?
O82 Nb33 O118 K38 -131.8 . . . . ?
O82 Nb44 O187 Nb53 128.4 . . . . ?
O82 Nb44 O212 K36 17.4 . . . 2_575 ?
O83 Te1 O6 Mn5 -39.0 . . . . ?
O83 Te1 O6 Mn7 134.6 . . . . ?
O83 Nb19 O175 K30 -30.5 . . . . ?
O85 Te12 O157 Mn10 -66.9 . . . . ?
O85 Te12 O157 K9 -159.7 . . . . ?
O86 Nb52 O195 Nb56 -7.5 . . . . ?
O86 Nb52 O195 K27 -116.4 . . . . ?
O86 Nb52 O223 K21 44.9 . . . . ?
O87 Nb27 O81 Nb31 117.7 . . . . ?
O87 Nb27 O81 K8 -119.5 . . . . ?
O87 Nb27 O89 Mn4 -115.7 . . . . ?
O87 Nb27 O89 Mn8 12.0 . . . . ?
O87 Nb27 O89 K2 98.8 . . . . ?
O87 Nb39 O134 Mn8 -8.1 . . . . ?
O87 Nb39 O134 K2 -100.7 . . . . ?
O87 Nb39 O170 Nb59 -19.8 . . . . ?
O88 Te5 O48 Nb8 -76.4 . . . . ?
O88 Te5 O48 Nb12 171.7 . . . . ?
O88 Te5 O48 Nb26 48.9 . . . . ?
O88 Te5 O59 Nb18 -47.0 . . . . ?
O88 Te5 O59 Nb22 -171.9 . . . . ?
O88 Te5 O59 Nb24 77.5 . . . . ?
O88 Nb29 O113 K14 -19.6 . . . . ?
O88 Nb29 O113 K32 135.9 . . . . ?
O89 Nb27 O81 Nb31 22.5 . . . . ?
O89 Nb27 O81 K8 145.3 . . . . ?
O91 Nb14 O114 Te11 -138.4 . . . . ?
O91 Nb17 O144 K13 153.8 . . . 2_576 ?
O92 Te12 O157 Mn10 -150.4 . . . . ?
O92 Te12 O157 K9 116.8 . . . . ?
O92 Nb49 O213 Nb58 -1.6 . . . . ?
O92 Nb49 O213 K17 110.3 . . . . ?
O92 Nb49 O227 K20 -45.6 . . . . ?
O93 Nb9 O167 K35 -90.9 . . . . ?
O93 Nb11 O96 Te9 -129.7 . . . . ?
O94 Nb26 O169 K13 -115.9 . . . . ?
O94 Nb29 O113 K14 119.9 . . . . ?
O94 Nb29 O113 K32 -84.6 . . . . ?
O95 Nb3 O13 Mn4 -144.2 . . . . ?
O95 Nb3 O13 K3 70.8 . . . . ?
O95 Nb13 O27 K23 -58.9 . . . . ?
O96 Te9 O111 Nb41 108.2 . . . . ?
O96 Te9 O111 K16 0.6 . . . . ?
O97 Nb18 O141 K22 -112.1 . . . . ?
O97 Nb26 O169 K13 151.5 . . . . ?
O98 Nb33 O118 K5 66.8 . . . . ?
O98 Nb33 O118 K5 -75.3 . . . 2_575 ?
O98 Nb33 O118 K38 132.1 . . . . ?
O98 Nb40 O204 K29 -156.8 . . . . ?
O99 Nb42 O154 K18 -12.1 . . . . ?
O99 Nb42 O192 Nb54 80.7 . . . . ?
O99 Nb42 O192 K14 -25.0 . . . 1_565 ?
O99 Nb47 O224 K11 -127.0 . . . 1_565 ?
O99 Nb47 O224 K18 16.7 . . . . ?
O100 Nb28 O45 Nb31 -16.5 . . . . ?
O100 Nb28 O45 K8 -148.5 . . . . ?
O100 Nb28 O148 Nb38 -111.4 . . . . ?
O100 Nb28 O148 K3 32.5 . . . . ?
O100 Nb28 O148 K8 146.0 . . . . ?
O100 Mn2 O104 Nb31 -83.9 . . . . ?
O100 Mn2 O104 Mn4 176.3 . . . . ?
O100 Mn2 O104 K3 71.0 . . . . ?
O100 Mn2 O122 Nb31 90.1 . . . . ?
O100 Mn2 O122 Mn11 -89.1 . . . . ?
O101 Nb8 O103 Nb26 85.5 . . . . ?
O101 Nb8 O103 K11 -27.2 . . . . ?
O101 Nb8 O103 K13 -144.9 . . . . ?
O101 Nb19 O175 K30 53.6 . . . . ?
O102 Nb19 O175 K30 153.5 . . . . ?
O102 Nb29 O113 K14 28.6 . . . . ?
O102 Nb29 O113 K32 -175.9 . . . . ?
O103 Nb26 O169 K13 -25.3 . . . . ?
O104 Nb31 O108 K6 -12.0 . . . . ?
O104 Mn2 O122 Nb31 -6.9 . . . . ?
O104 Mn2 O122 Mn11 173.8 . . . . ?
O105 Nb10 O57 K23 -127.5 . . . . ?
O106 Nb8 O103 Nb26 -174.5 . . . . ?
O106 Nb8 O103 K11 72.7 . . . . ?
O106 Nb8 O103 K13 -44.9 . . . . ?
O107 Nb20 O85 Te12 135.1 . . . . ?
O107 Nb20 O85 K33 11.0 . . . . ?
O109 Nb18 O141 K22 -21.9 . . . . ?
O111 Nb41 O143 K16 -47.4 . . . . ?
O112 Nb38 O156 K7 66.7 . . . . ?
O114 Te11 O86 Nb52 -113.2 . . . . ?
O114 Te11 O86 K21 0.9 . . . . ?
O115 Nb34 O173 K16 -39.5 . . . . ?
O115 Nb41 O143 K16 38.6 . . . . ?
O117 Te10 O158 Nb34 -73.6 . . . . ?
O117 Te10 O158 Nb36 172.5 . . . . ?
O117 Te10 O158 Nb50 49.9 . . . . ?
O117 Te10 O168 Nb47 77.4 . . . . ?
O117 Te10 O168 Nb52 -173.1 . . . . ?
O117 Te10 O168 Nb56 -45.4 . . . . ?
O117 Nb42 O192 Nb54 -2.9 . . . . ?
O117 Nb42 O192 K14 -108.6 . . . 1_565 ?
O119 Nb10 O105 Nb25 -4.8 . . . . ?
O120 Te13 O139 K22 -7.0 . . . 1_455 ?
O120 Te13 O139 K24 107.2 . . . 1_455 ?
O120 Te13 O201 Nb32 -1.3 . . . . ?
O120 Te13 O201 Nb38 91.6 . . . . ?
O120 Te13 O201 K8 -119.1 . . . . ?
O120 Nb32 O191 K2 -149.3 . . . . ?
O121 Nb9 O167 K35 3.1 . . . . ?
O121 Nb23 O33 Te8 130.5 . . . . ?
O121 Nb23 O33 K5 -5.7 . . . . ?
O121 Nb23 O33 K36 -56.5 . . . . ?
O122 Nb31 O108 K6 -49.4 . . . . ?
O122 Mn2 O104 Nb31 6.4 . . . . ?
O122 Mn2 O104 Mn4 -93.4 . . . . ?
O122 Mn2 O104 K3 161.3 . . . . ?
O123 Te4 O17 Nb30 -71.5 . . . . ?
O123 Nb37 O186 K20 46.4 . . . . ?
O124 Te11 O86 Nb52 71.1 . . . . ?
O124 Te11 O86 K21 -174.9 . . . . ?
O124 Nb47 O224 K11 145.8 . . . 1_565 ?
O124 Nb47 O224 K18 -70.5 . . . . ?
O125 Nb30 O165 K34 -175.5 . . . . ?
O125 Nb30 O165 K38 131.0 . . . . ?
O126 Nb30 O165 K34 83.9 . . . . ?
O126 Nb30 O165 K38 30.5 . . . . ?
O126 Nb33 O118 K5 -97.3 . . . . ?
O126 Nb33 O118 K5 120.7 . . . 2_575 ?
O126 Nb33 O118 K38 -31.9 . . . . ?
O127 Te6 O32 Mn6 176.9 . . . . ?
O127 Te6 O40 Nb36 -3.5 . . . . ?
O127 Te6 O40 K21 -116.5 . . . . ?
O127 Nb34 O173 K16 125.1 . . . . ?
O127 Nb36 O180 K21 -123.4 . . . . ?
O128 Te7 O69 Nb30 76.8 . . . . ?
O128 Te7 O69 Nb37 -172.3 . . . . ?
O128 Te7 O69 Nb53 -50.0 . . . . ?
O128 Te7 O179 Nb46 -77.0 . . . . ?
O128 Te7 O179 Nb49 172.6 . . . . ?
O128 Te7 O179 Nb58 50.3 . . . . ?
O128 Nb44 O187 Nb53 54.4 . . . . ?
O128 Nb44 O212 K36 68.0 . . . 2_575 ?
O129 Nb28 O45 Nb31 -160.2 . . . . ?
O129 Nb28 O45 K8 67.8 . . . . ?
O129 Nb28 O100 Mn2 -172.6 . . . . ?
O129 Nb28 O100 Mn10 61.1 . . . . ?
O129 Nb28 O100 K7 -30.2 . . . . ?
O129 Nb28 O148 Nb38 -17.5 . . . . ?
O129 Nb28 O148 K3 126.5 . . . . ?
O129 Nb28 O148 K8 -120.0 . . . . ?
O129 Nb43 O137 Mn10 -66.6 . . . . ?
O129 Nb43 O137 K7 20.2 . . . . ?
O129 Nb43 O137 K33 104.0 . . . . ?
O129 Nb43 O189 Nb57 82.0 . . . . ?
O129 Nb43 O189 K33 -110.8 . . . . ?
O129 Nb48 O112 Nb38 24.0 . . . . ?
O130 Te2 O3 Mn3 -142.8 . . . . ?
O130 Te2 O3 Mn5 48.2 . . . . ?
O130 Te2 O56 Nb12 -69.0 . . . . ?
O130 Nb8 O103 Nb26 3.0 . . . . ?
O130 Nb8 O103 K11 -109.8 . . . . ?
O130 Nb8 O103 K13 132.6 . . . . ?
O131 Nb40 O204 K29 108.1 . . . . ?
O131 Nb44 O187 Nb53 52.9 . . . . ?
O131 Nb44 O212 K36 106.6 . . . 2_575 ?
O132 Nb40 O204 K29 10.0 . . . . ?
O132 Nb46 O218 K29 -12.2 . . . . ?
O133 Nb17 O144 K13 -113.9 . . . 2_576 ?
O134 Nb39 O170 Nb59 -176.7 . . . . ?
O135 Nb27 O81 Nb31 173.1 . . . . ?
O135 Nb27 O81 K8 -64.1 . . . . ?
O135 Nb27 O89 Mn4 169.0 . . . . ?
O135 Nb27 O89 Mn8 -63.3 . . . . ?
O135 Nb27 O89 K2 23.5 . . . . ?
O135 Nb39 O134 Mn8 68.7 . . . . ?
O135 Nb39 O134 K2 -23.9 . . . . ?
O135 Nb39 O170 Nb59 -80.8 . . . . ?
O135 Nb45 O149 Nb32 -18.5 . . . . ?
O135 Nb45 O163 Nb62 -28.5 . . . . ?
O136 Nb40 O204 K29 -77.2 . . . . ?
O137 Nb43 O189 Nb57 179.8 . . . . ?
O137 Nb43 O189 K33 -13.0 . . . . ?
O138 Nb41 O143 K16 -126.9 . . . . ?
O138 Nb42 O154 K18 154.7 . . . . ?
O138 Nb42 O192 Nb54 -75.4 . . . . ?
O138 Nb42 O192 K14 179.0 . . . 1_565 ?
O139 Te13 O120 Nb32 178.1 . . . . ?
O139 Te13 O216 K12 -67.1 . . . 1_455 ?
O142 Nb29 O113 K14 -60.3 . . . . ?
O142 Nb29 O113 K32 95.1 . . . . ?
O145 Nb28 O45 Nb31 176.4 . . . . ?
O145 Nb28 O45 K8 44.4 . . . . ?
O145 Nb28 O100 Mn2 143.9 . . . . ?
O145 Nb28 O100 Mn10 17.7 . . . . ?
O145 Nb28 O100 K7 -73.7 . . . . ?
O145 Nb28 O148 Nb38 56.8 . . . . ?
O145 Nb28 O148 K3 -159.2 . . . . ?
O145 Nb28 O148 K8 -45.7 . . . . ?
O145 Nb48 O112 Nb38 -54.7 . . . . ?
O146 Nb37 O186 K20 -139.7 . . . . ?
O147 Nb43 O137 Mn10 103.1 . . . . ?
O147 Nb43 O137 K7 -170.0 . . . . ?
O147 Nb43 O137 K33 -86.3 . . . . ?
O147 Nb43 O189 Nb57 -76.0 . . . . ?
O147 Nb43 O189 K33 91.2 . . . . ?
O147 Nb61 O226 K29 -27.4 . . . . ?
O148 Nb28 O45 Nb31 88.1 . . . . ?
O148 Nb28 O45 K8 -43.9 . . . . ?
O148 Nb28 O100 Mn2 -84.7 . . . . ?
O148 Nb28 O100 Mn10 149.0 . . . . ?
O148 Nb28 O100 K7 57.7 . . . . ?
O148 Nb38 O156 K7 -18.2 . . . . ?
O149 Nb32 O191 K2 -66.7 . . . . ?
O149 Nb45 O163 Nb62 -180.0 . . . . ?
O150 Nb18 O141 K22 153.7 . . . . ?
O150 Nb29 O113 K14 -148.9 . . . . ?
O150 Nb29 O113 K32 6.5 . . . . ?
O152 Te12 O157 Mn10 111.3 . . . . ?
O152 Te12 O157 K9 18.5 . . . . ?
O152 Nb46 O218 K29 73.8 . . . . ?
O153 Nb32 O191 K2 116.5 . . . . ?
O153 Nb38 O156 K7 -109.9 . . . . ?
O154 Nb42 O192 Nb54 -177.3 . . . . ?
O154 Nb42 O192 K14 77.0 . . . 1_565 ?
O155 Nb27 O81 Nb31 -169.2 . . . . ?
O155 Nb27 O81 K8 -46.5 . . . . ?
O155 Nb27 O89 Mn4 -149.0 . . . . ?
O155 Nb27 O89 Mn8 -21.3 . . . . ?
O155 Nb27 O89 K2 65.5 . . . . ?
O155 Nb45 O149 Nb32 58.0 . . . . ?
O155 Nb45 O163 Nb62 -81.8 . . . . ?
O158 Te10 O117 Nb41 75.3 . . . . ?
O158 Te10 O117 Nb42 -174.2 . . . . ?
O158 Te10 O117 Nb54 -52.1 . . . . ?
O158 Te10 O168 Nb47 173.9 . . . . ?
O158 Te10 O168 Nb52 -76.5 . . . . ?
O158 Te10 O168 Nb56 51.2 . . . . ?
O159 Nb27 O81 Nb31 -83.7 . . . . ?
O159 Nb27 O81 K8 39.0 . . . . ?
O159 Nb27 O89 Mn4 82.2 . . . . ?
O159 Nb27 O89 Mn8 -150.1 . . . . ?
O159 Nb27 O89 K2 -63.3 . . . . ?
O159 Nb32 O191 K2 21.0 . . . . ?
O160 Nb61 O226 K29 -115.4 . . . . ?
O161 Nb34 O173 K16 -138.1 . . . . ?
O162 Nb45 O149 Nb32 -109.4 . . . . ?
O162 Nb45 O163 Nb62 77.5 . . . . ?
O163 Nb45 O149 Nb32 152.7 . . . . ?
O164 Nb30 O165 K34 -79.3 . . . . ?
O164 Nb30 O165 K38 -132.7 . . . . ?
O164 Nb37 O186 K20 125.7 . . . . ?
O166 Nb39 O134 Mn8 -98.5 . . . . ?
O166 Nb39 O134 K2 168.8 . . . . ?
O166 Nb39 O170 Nb59 75.1 . . . . ?
O166 Nb60 O193 K18 21.6 . . . . ?
O166 Nb60 O193 K30 -161.0 . . . 1_565 ?
O168 Te10 O117 Nb41 172.3 . . . . ?
O168 Te10 O117 Nb42 -77.1 . . . . ?
O168 Te10 O117 Nb54 45.0 . . . . ?
O168 Te10 O158 Nb34 -171.5 . . . . ?
O168 Te10 O158 Nb36 74.6 . . . . ?
O168 Te10 O158 Nb50 -47.9 . . . . ?
O168 Nb52 O195 Nb56 -0.4 . . . . ?
O168 Nb52 O195 K27 -109.3 . . . . ?
O170 Nb39 O134 Mn8 163.1 . . . . ?
O170 Nb39 O134 K2 70.4 . . . . ?
O179 Te7 O69 Nb30 172.1 . . . . ?
O179 Te7 O69 Nb37 -77.0 . . . . ?
O179 Te7 O69 Nb53 45.3 . . . . ?
O179 Te7 O128 Nb33 -173.1 . . . . ?
O179 Te7 O128 Nb40 76.8 . . . . ?
O179 Te7 O128 Nb44 -50.2 . . . . ?
O179 Nb49 O213 Nb58 -0.8 . . . . ?
O179 Nb49 O213 K17 111.1 . . . . ?
O181 Nb46 O218 K29 155.7 . . . . ?
O181 Nb49 O213 Nb58 70.4 . . . . ?
O181 Nb49 O213 K17 -177.7 . . . . ?
O181 Nb49 O227 K20 -127.3 . . . . ?
O182 Nb47 O224 K11 65.0 . . . 1_565 ?
O182 Nb47 O224 K18 -151.3 . . . . ?
O182 Nb52 O195 Nb56 -73.8 . . . . ?
O182 Nb52 O195 K27 177.3 . . . . ?
O182 Nb52 O223 K21 125.1 . . . . ?
O183 Nb36 O180 K21 140.3 . . . . ?
O184 Nb39 O170 Nb59 -5.2 . . . . ?
O184 Nb45 O163 Nb62 -2.5 . . . . ?
O185 Nb56 O229 K32 40.2 . . . 1_565 ?
O187 Nb44 O212 K36 -71.3 . . . 2_575 ?
O189 Nb43 O137 Mn10 -159.8 . . . . ?
O189 Nb43 O137 K7 -73.0 . . . . ?
O189 Nb43 O137 K33 10.8 . . . . ?
O190 Nb60 O193 K18 -63.7 . . . . ?
O190 Nb60 O193 K30 113.6 . . . 1_565 ?
O192 Nb42 O154 K18 -110.8 . . . . ?
O194 Nb44 O187 Nb53 -31.4 . . . . ?
O194 Nb44 O212 K36 -162.4 . . . 2_575 ?
O195 Nb52 O223 K21 -139.7 . . . . ?
O195 Nb56 O229 K32 -138.9 . . . 1_565 ?
O197 Nb47 O224 K11 -29.4 . . . 1_565 ?
O197 Nb47 O224 K18 114.2 . . . . ?
O197 Nb56 O229 K32 -51.0 . . . 1_565 ?
O198 Nb43 O189 Nb57 5.6 . . . . ?
O198 Nb43 O189 K33 172.9 . . . . ?
O199 Te9 O111 Nb41 -74.9 . . . . ?
O199 Te9 O111 K16 177.6 . . . . ?
O199 Nb42 O154 K18 74.1 . . . . ?
O199 Nb42 O192 Nb54 -8.3 . . . . ?
O199 Nb42 O192 K14 -113.9 . . . 1_565 ?
O200 Nb46 O218 K29 -108.8 . . . . ?
O201 Te13 O120 Nb32 1.6 . . . . ?
O201 Te13 O216 K12 109.6 . . . 1_455 ?
O201 Nb32 O191 K2 -176.2 . . . . ?
O201 Nb38 O156 K7 171.5 . . . . ?
O202 Nb48 O112 Nb38 114.0 . . . . ?
O203 Nb60 O193 K18 112.5 . . . . ?
O203 Nb60 O193 K30 -70.2 . . . 1_565 ?
O205 Te13 O120 Nb32 -91.3 . . . . ?
O205 Te13 O139 K22 -96.7 . . . 1_455 ?
O205 Te13 O139 K24 17.5 . . . 1_455 ?
O205 Te13 O201 Nb32 88.2 . . . . ?
O205 Te13 O201 Nb38 -178.9 . . . . ?
O205 Te13 O201 K8 -29.5 . . . . ?
O205 Te13 O216 K12 -157.5 . . . 1_455 ?
O206 Nb61 O226 K29 59.7 . . . . ?
O207 Nb61 O226 K29 152.6 . . . . ?
O208 Nb56 O229 K32 130.2 . . . 1_565 ?
O210 Nb36 O180 K21 41.8 . . . . ?
O210 Nb52 O195 Nb56 80.7 . . . . ?
O210 Nb52 O195 K27 -28.2 . . . . ?
O210 Nb52 O223 K21 -37.2 . . . . ?
O212 Nb44 O187 Nb53 -133.3 . . . . ?
O213 Nb49 O227 K20 136.9 . . . . ?
O214 Nb48 O112 Nb38 -147.0 . . . . ?
O215 Nb41 O143 K16 136.3 . . . . ?
O216 Te13 O139 K22 175.9 . . . 1_455 ?
O216 Te13 O139 K24 -69.9 . . . 1_455 ?
O216 Te13 O201 Nb32 175.6 . . . . ?
O216 Te13 O201 Nb38 -91.5 . . . . ?
O216 Te13 O201 K8 57.8 . . . . ?
O220 Nb60 O193 K18 -156.8 . . . . ?
O220 Nb60 O193 K30 20.5 . . . 1_565 ?
O221 Te14 O71 Mn11 157.6 . . . . ?
O221 Te14 O71 K6 41.1 . . . . ?
O223 Nb52 O195 Nb56 -175.6 . . . . ?
O223 Nb52 O195 K27 75.5 . . . . ?
O227 Nb49 O213 Nb58 171.9 . . . . ?
O227 Nb49 O213 K17 -76.2 . . . . ?
O230 Te15 O211 K6 135.5 . . . . ?
O233 Te14 O71 Mn11 -103.0 . . . . ?
O233 Te14 O71 K6 140.5 . . . . ?
O233 Te14 O221 K6 -135.5 . . . . ?
K2 Nb3 O13 Mn4 76.5 . . . . ?
K2 Nb3 O13 K3 -68.5 . . . . ?
K2 Nb14 O114 Te11 -98.4 . . . . ?
K2 Nb17 O144 K13 113.5 . . . 2_576 ?
K2 Nb27 O81 Nb31 -6.5 . . . . ?
K2 Nb27 O81 K8 116.2 . . . . ?
K2 Nb27 O89 Mn4 145.5 . . . . ?
K2 Nb27 O89 Mn8 -86.8 . . . . ?
K2 Nb39 O134 Mn8 92.7 . . . . ?
K2 Nb39 O170 Nb59 -126.0 . . . . ?
K3 Nb3 O13 Mn4 145.0 . . . . ?
K3 Nb6 O20 Mn2 -140.7 . . . . ?
K3 Nb32 O191 K2 80.3 . . . . ?
K3 Nb38 O156 K7 -73.9 . . . . ?
K3 Mn2 O104 Nb31 -154.9 . . . . ?
K3 Mn2 O104 Mn4 105.3 . . . . ?
K3 Mn2 O122 Nb31 11.6 . . . . ?
K3 Mn2 O122 Mn11 -167.6 . . . . ?
K4 Te9 O111 Nb41 -111.2 . . . . ?
K4 Te9 O111 K16 141.3 . . . . ?
K4 Te10 O117 Nb41 -90.3 . . . . ?
K4 Te10 O117 Nb42 20.2 . . . . ?
K4 Te10 O117 Nb54 142.4 . . . . ?
K4 Te10 O158 Nb34 56.5 . . . . ?
K4 Te10 O158 Nb36 -57.4 . . . . ?
K4 Te10 O158 Nb50 -179.9 . . . . ?
K4 Te10 O168 Nb47 -20.1 . . . . ?
K4 Te10 O168 Nb52 89.4 . . . . ?
K4 Te10 O168 Nb56 -142.8 . . . . ?
K4 Te11 O86 Nb52 111.1 . . . . ?
K4 Te11 O86 K21 -134.8 . . . . ?
K4 Nb42 O154 K18 55.6 . . . . ?
K4 Nb42 O192 Nb54 37.6 . . . . ?
K4 Nb42 O192 K14 -68.0 . . . 1_565 ?
K4 Nb47 O224 K11 165.4 . . . 1_565 ?
K4 Nb47 O224 K18 -50.9 . . . . ?
K4 Mn1 O65 Te15 -71.9 . . . . ?
K4 Mn1 O65 K6 176.4 . . . . ?
K5 Nb23 O33 Te8 136.2 . . . . ?
K5 Nb23 O33 K36 -50.9 . . . . ?
K5 Nb33 O118 K5 -142.0 . . . 2_575 ?
K5 Nb33 O118 K5 142.0 2_575 . . . ?
K5 Nb33 O118 K38 65.4 . . . . ?
K5 Nb33 O118 K38 -152.6 2_575 . . . ?
K6 Nb4 O7 Mn2 60.6 . . . . ?
K6 Nb4 O7 Mn4 -58.4 . . . . ?
K6 Nb11 O96 Te9 100.7 . . . . ?
K6 Te14 O71 Mn11 116.5 . . . . ?
K6 Mn1 O65 Te15 111.6 . . . . ?
K7 Nb6 O20 Mn2 -77.8 . . . . ?
K7 Nb6 O20 K3 62.9 . . . . ?
K7 Nb20 O85 Te12 96.6 . . . . ?
K7 Nb20 O85 K33 -27.5 . . . . ?
K7 Nb28 O45 Nb31 22.0 . . . . ?
K7 Nb28 O45 K8 -109.9 . . . . ?
K7 Nb28 O100 Mn2 -142.4 . . . . ?
K7 Nb28 O100 Mn10 91.3 . . . . ?
K7 Nb28 O148 Nb38 -61.1 . . . . ?
K7 Nb28 O148 K3 82.9 . . . . ?
K7 Nb28 O148 K8 -163.6 . . . . ?
K7 Nb43 O137 Mn10 -86.8 . . . . ?
K7 Nb43 O137 K33 83.8 . . . . ?
K7 Nb43 O189 Nb57 123.8 . . . . ?
K7 Nb43 O189 K33 -68.9 . . . . ?
K8 Nb27 O81 Nb31 -122.7 . . . . ?
K8 Nb27 O89 Mn4 33.1 . . . . ?
K8 Nb27 O89 Mn8 160.8 . . . . ?
K8 Nb27 O89 K2 -112.5 . . . . ?
K8 Nb28 O45 Nb31 132.0 . . . . ?
K8 Nb28 O100 Mn2 -28.8 . . . . ?
K8 Nb28 O100 Mn10 -155.0 . . . . ?
K8 Nb28 O100 K7 113.6 . . . . ?
K8 Nb28 O148 Nb38 102.5 . . . . ?
K8 Nb28 O148 K3 -113.5 . . . . ?
K8 Nb32 O191 K2 9.5 . . . . ?
K8 Nb38 O156 K7 -5.3 . . . . ?
K9 Te7 O69 Nb30 -53.0 . . . . ?
K9 Te7 O69 Nb37 58.0 . . . . ?
K9 Te7 O69 Nb53 -179.8 . . . . ?
K9 Te7 O128 Nb33 92.7 . . . . ?
K9 Te7 O128 Nb40 -17.5 . . . . ?
K9 Te7 O128 Nb44 -144.4 . . . . ?
K9 Te7 O179 Nb46 18.4 . . . . ?
K9 Te7 O179 Nb49 -92.1 . . . . ?
K9 Te7 O179 Nb58 145.7 . . . . ?
K9 Te12 O157 Mn10 92.8 . . . . ?
K9 Nb40 O204 K29 -57.0 . . . . ?
K9 Nb46 O218 K29 55.3 . . . . ?
K10 Nb12 O39 K28 118.3 . . . . ?
K10 Nb18 O141 K22 -69.6 . . . . ?
K10 Nb26 O169 K13 110.5 . . . . ?
K11 Nb8 O103 Nb26 112.8 . . . . ?
K11 Nb8 O103 K13 -117.6 . . . . ?
K11 Nb19 O175 K30 106.4 . . . . ?
K11 Nb26 O169 K13 -71.3 . . . . ?
K11 Nb29 O113 K14 75.5 . . . . ?
K11 Nb29 O113 K32 -129.0 . . . . ?
K12 Te13 O120 Nb32 110.3 1_455 . . . ?
K12 Te13 O139 K22 123.6 1_455 . . 1_455 ?
K12 Te13 O139 K24 -122.2 1_455 . . 1_455 ?
K12 Te13 O201 Nb32 -130.2 1_455 . . . ?
K12 Te13 O201 Nb38 -37.4 1_455 . . . ?
K12 Te13 O201 K8 112.0 1_455 . . . ?
K12 Nb18 O141 K22 108.9 . . . . ?
K12 Nb24 O67 K24 -118.3 . . . . ?
K12 Nb24 O67 K31 112.6 . . . . ?
K12 Nb24 O67 K37 48.6 . . . . ?
K12 Nb29 O113 K14 -106.5 . . . . ?
K12 Nb29 O113 K32 49.0 . . . . ?
K13 Nb8 O103 Nb26 -129.6 . . . . ?
K13 Nb8 O103 K11 117.6 . . . . ?
K14 Nb29 O113 K32 155.5 . . . . ?
K14 Nb42 O154 K18 -63.1 1_565 . . . ?
K14 Nb42 O192 Nb54 105.6 1_565 . . . ?
K14 Nb47 O224 K11 -76.9 1_565 . . 1_565 ?
K14 Nb47 O224 K18 66.7 1_565 . . . ?
K14 Nb56 O229 K32 -4.0 1_565 . . 1_565 ?
K15 Nb34 O173 K16 -92.1 . . . . ?
K15 Nb41 O143 K16 90.9 . . . . ?
K16 Nb5 O53 Nb9 -103.4 . . . . ?
K16 Nb5 O53 K31 93.8 . . . . ?
K16 Nb9 O167 K35 -131.5 . . . . ?
K16 Nb11 O96 Te9 -82.2 . . . . ?
K17 Nb37 O186 K20 -93.7 . . . . ?
K17 Nb49 O213 Nb58 -111.9 . . . . ?
K17 Nb49 O227 K20 91.1 . . . . ?
K18 Nb42 O192 Nb54 129.8 . . . . ?
K18 Nb42 O192 K14 24.2 . . . 1_565 ?
K18 Nb47 O224 K11 -143.7 . . . 1_565 ?
K20 Nb20 O85 Te12 -83.8 . . . . ?
K20 Nb20 O85 K33 152.1 . . . . ?
K20 Nb49 O213 Nb58 -124.5 . . . . ?
K20 Nb49 O213 K17 -12.6 . . . . ?
K21 Nb14 O114 Te11 79.3 . . . . ?
K21 Nb52 O195 Nb56 122.1 . . . . ?
K21 Nb52 O195 K27 13.2 . . . . ?
K23 Te2 O3 Mn3 84.9 . . . . ?
K23 Te2 O3 Mn5 -84.1 . . . . ?
K23 Te2 O56 Nb12 98.7 . . . . ?
K23 Nb10 O105 Nb25 141.5 . . . . ?
K24 Te13 O120 Nb32 -136.8 1_455 . . . ?
K24 Te13 O139 K22 -114.2 1_455 . . 1_455 ?
K24 Te13 O201 Nb32 102.1 1_455 . . . ?
K24 Te13 O201 Nb38 -165.0 1_455 . . . ?
K24 Te13 O201 K8 -15.7 1_455 . . . ?
K24 Te13 O216 K12 -111.3 1_455 . . 1_455 ?
K24 Nb24 O67 K31 -129.2 . . . . ?
K24 Nb24 O67 K37 166.9 . . . . ?
K25 Nb40 O204 K29 62.9 . . . . ?
K25 Nb44 O187 Nb53 -38.9 . . . . ?
K25 Nb44 O212 K36 152.2 . . . 2_575 ?
K25 Nb46 O218 K29 -62.1 . . . . ?
K27 Nb36 O180 K21 92.6 . . . . ?
K27 Nb52 O195 Nb56 108.9 . . . . ?
K27 Nb52 O223 K21 -91.3 . . . . ?
K27 Nb56 O229 K32 176.2 . . . 1_565 ?
K28 Nb13 O27 K23 137.8 . . . . ?
K30 Nb60 O193 K18 -177.3 1_565 . . . ?
K31 Nb5 O53 Nb9 162.8 . . . . ?
K31 Nb5 O53 K16 -93.8 . . . . ?
K32 Nb29 O113 K14 -155.5 . . . . ?
K33 Te12 O157 Mn10 -21.4 . . . . ?
K33 Te12 O157 K9 -114.2 . . . . ?
K33 Nb43 O137 Mn10 -170.6 . . . . ?
K33 Nb43 O137 K7 -83.8 . . . . ?
K33 Nb43 O189 Nb57 -167.2 . . . . ?
K34 Nb30 O165 K38 -53.4 . . . . ?
K35 Nb40 O204 K29 143.9 2_575 . . . ?
K35 Nb44 O187 Nb53 151.0 2_575 . . . ?
K35 Nb44 O212 K36 73.7 2_575 . . 2_575 ?
K36 Nb23 O33 Te8 -172.9 . . . . ?
K36 Nb23 O33 K5 50.9 . . . . ?
K36 Nb44 O187 Nb53 -174.8 2_575 . . . ?
K37 Nb48 O112 Nb38 -162.1 1_455 . . . ?
K38 Nb2 O55 K34 32.8 . . . . ?
K38 Nb30 O165 K34 53.4 . . . . ?
K38 Nb33 O118 K5 152.6 . . . 2_575 ?
K38 Nb33 O118 K5 -65.4 . . . . ?

loop_
_platon_squeeze_void_nr
_platon_squeeze_void_average_x
_platon_squeeze_void_average_y
_platon_squeeze_void_average_z
_platon_squeeze_void_volume
_platon_squeeze_void_count_electrons
_platon_squeeze_void_content
1 -0.005 0.500 0.000 2844 890 ' '

loop_
_smtbx_masks_void_nr
_smtbx_masks_void_average_x
_smtbx_masks_void_average_y
_smtbx_masks_void_average_z
_smtbx_masks_void_volume
_smtbx_masks_void_count_electrons
_smtbx_masks_void_content
1 0.052 0.500 0.000 2864.5 524.5 ?
